data_7241530
loop_
_publ_author_name
'Wang, Lingyao'
'Jiang, Tao'
'Duttwyler, Simon'
'Zhang, Yuanbin'

_publ_section_title
;
 Supramolecular Cu(ii)--dipyridyl frameworks featuring weakly coordinating
 dodecaborate dianions for selective gas separation
;
_journal_issue 2
_journal_name_full CrystEngComm
_journal_page_first 282
_journal_page_last 291
_journal_paper_doi 10.1039/D0CE01395A
_journal_volume 23
_journal_year 2021
_chemical_formula_sum 'C68 H60 B24 Cl24 Cu2 N8 O4'
_chemical_formula_weight 2290.56
_chemical_name_systematic BSF-74
_space_group_crystal_system tetragonal
_space_group_IT_number 114
_space_group_name_Hall 'P -4 2n'
_space_group_name_H-M_alt 'P -4 21 c'
_atom_sites_solution_hydrogens geom
_audit_creation_method SHELXL-2018/3
_audit_update_record
;
2020-11-05 deposited with the CCDC.	2020-11-23 downloaded from the CCDC.
;
_cell_angle_alpha 90
_cell_angle_beta 90
_cell_angle_gamma 90
_cell_formula_units_Z 16
_cell_length_a 33.475(3)
_cell_length_b 33.475(3)
_cell_length_c 39.463(5)
_cell_measurement_reflns_used 9754
_cell_measurement_temperature 296(2)
_cell_measurement_theta_max 28.23
_cell_measurement_theta_min 2.19
_cell_volume 44221(8)
_computing_structure_refinement 'SHELXL-2018/3 (Sheldrick, 2018)'
_computing_structure_solution 'SHELXT 2014/5 (Sheldrick, 2014)'
_diffrn_ambient_temperature 296(2)
_diffrn_measured_fraction_theta_full 0.999
_diffrn_measured_fraction_theta_max 0.997
_diffrn_measurement_device_type 'Bruker D8 VENTURE PHOTON 100'
_diffrn_radiation_type MoK\a
_diffrn_radiation_wavelength 0.71073
_diffrn_reflns_av_R_equivalents 0.0975
_diffrn_reflns_av_unetI/netI 0.0871
_diffrn_reflns_Laue_measured_fraction_full 0.999
_diffrn_reflns_Laue_measured_fraction_max 0.997
_diffrn_reflns_limit_h_max 44
_diffrn_reflns_limit_h_min -39
_diffrn_reflns_limit_k_max 40
_diffrn_reflns_limit_k_min -44
_diffrn_reflns_limit_l_max 41
_diffrn_reflns_limit_l_min -52
_diffrn_reflns_number 238555
_diffrn_reflns_point_group_measured_fraction_full 0.998
_diffrn_reflns_point_group_measured_fraction_max 0.996
_diffrn_reflns_theta_full 25.242
_diffrn_reflns_theta_max 28.294
_diffrn_reflns_theta_min 0.860
_exptl_absorpt_coefficient_mu 1.009
_exptl_crystal_density_diffrn 1.376
_exptl_crystal_description block
_exptl_crystal_F_000 18272
_exptl_crystal_size_max 0.200
_exptl_crystal_size_mid 0.200
_exptl_crystal_size_min 0.200
_refine_diff_density_max 2.522
_refine_diff_density_min -0.895
_refine_diff_density_rms 0.125
_refine_ls_abs_structure_details
;
 Flack x determined using 15351 quotients [(I+)-(I-)]/[(I+)+(I-)]
 (Parsons, Flack and Wagner, Acta Cryst. B69 (2013) 249-259).
;
_refine_ls_abs_structure_Flack 0.002(7)
_refine_ls_extinction_method none
_refine_ls_goodness_of_fit_ref 1.023
_refine_ls_hydrogen_treatment constr
_refine_ls_matrix_type full
_refine_ls_number_parameters 2352
_refine_ls_number_reflns 54700
_refine_ls_number_restraints 2534
_refine_ls_restrained_S_all 1.000
_refine_ls_R_factor_all 0.0922
_refine_ls_R_factor_gt 0.0627
_refine_ls_shift/su_max 0.001
_refine_ls_shift/su_mean 0.000
_refine_ls_structure_factor_coef Fsqd
_refine_ls_weighting_details 'w=1/[\s^2^(Fo^2^)+(0.0832P)^2^+97.8601P] where P=(Fo^2^+2Fc^2^)/3'
_refine_ls_weighting_scheme calc
_refine_ls_wR_factor_gt 0.1693
_refine_ls_wR_factor_ref 0.1896
_reflns_Friedel_coverage 0.907
_reflns_Friedel_fraction_full 0.998
_reflns_Friedel_fraction_max 0.994
_reflns_number_gt 39976
_reflns_number_total 54700
_reflns_threshold_expression 'I > 2\s(I)'
_cod_data_source_file d0ce01395a2.cif
_cod_data_source_block zju_yb1_0m_a_sq_sq
_cod_depositor_comments 'Adding full bibliography for 7241528--7241530.cif.'
_cod_original_cell_volume 44221(10)
_cod_database_code 7241530
_shelx_shelxl_version_number 2018/3
_shelx_space_group_comment
;
The symmetry employed for this shelxl refinement is uniquely defined
by the following loop, which should always be used as a source of
symmetry information in preference to the above space-group names.
They are only intended as comments.
;
_shelx_estimated_absorpt_t_min 0.824
_shelx_estimated_absorpt_t_max 0.824

loop_
_space_group_symop_operation_xyz
'x, y, z'
'-x, -y, z'
'y, -x, -z'
'-y, x, -z'
'-x+1/2, y+1/2, -z+1/2'
'x+1/2, -y+1/2, -z+1/2'
'-y+1/2, -x+1/2, z+1/2'
'y+1/2, x+1/2, z+1/2'

loop_
_atom_site_label
_atom_site_type_symbol
_atom_site_fract_x
_atom_site_fract_y
_atom_site_fract_z
_atom_site_U_iso_or_equiv
_atom_site_adp_type
_atom_site_occupancy
_atom_site_site_symmetry_order
_atom_site_calc_flag
_atom_site_refinement_flags_posn
_atom_site_refinement_flags_adp
_atom_site_refinement_flags_occupancy
_atom_site_disorder_assembly
_atom_site_disorder_group
C1 C 0.4292(3) -0.0802(2) 0.6643(2) 0.0343(19) Uani 1 1 d . . . . .
H1A H 0.402290 -0.073342 0.670296 0.051 Uiso 1 1 calc R U . . .
H1B H 0.445146 -0.081993 0.684533 0.051 Uiso 1 1 calc R U . . .
H1C H 0.429490 -0.105396 0.652790 0.051 Uiso 1 1 calc R U . . .
C6 C 0.4236(3) 0.5751(3) 0.3347(2) 0.0340(19) Uani 1 1 d . . . . .
H6A H 0.435592 0.573587 0.312591 0.051 Uiso 1 1 calc R U . . .
H6B H 0.424498 0.602178 0.342614 0.051 Uiso 1 1 calc R U . . .
H6C H 0.396336 0.566382 0.333373 0.051 Uiso 1 1 calc R U . . .
C9 C -0.0773(3) 0.4255(3) 0.6637(2) 0.0347(19) Uani 1 1 d . . . . .
H9A H -0.101470 0.418739 0.651884 0.052 Uiso 1 1 calc R U . . .
H9B H -0.083545 0.442633 0.682480 0.052 Uiso 1 1 calc R U . . .
H9C H -0.064908 0.401503 0.671946 0.052 Uiso 1 1 calc R U . . .
C12 C 0.1871(3) 0.1653(3) 0.4092(3) 0.042(2) Uani 1 1 d . . . . .
H12A H 0.158945 0.164398 0.413923 0.063 Uiso 1 1 calc R U . . .
H12B H 0.201729 0.164879 0.430073 0.063 Uiso 1 1 calc R U . . .
H12C H 0.194366 0.142524 0.395729 0.063 Uiso 1 1 calc R U . . .
C13 C 0.1790(3) 0.3170(3) 0.0759(2) 0.038(2) Uani 1 1 d . . . . .
H13A H 0.197831 0.329669 0.061006 0.057 Uiso 1 1 calc R U . . .
H13B H 0.160943 0.336677 0.084747 0.057 Uiso 1 1 calc R U . . .
H13C H 0.164226 0.297192 0.063568 0.057 Uiso 1 1 calc R U . . .
C14 C 0.3176(3) 0.1603(3) 0.0915(3) 0.043(2) Uani 1 1 d . . . . .
H14A H 0.301472 0.159039 0.071473 0.065 Uiso 1 1 calc R U . . .
H14B H 0.311893 0.137741 0.105730 0.065 Uiso 1 1 calc R U . . .
H14C H 0.345358 0.159970 0.085316 0.065 Uiso 1 1 calc R U . . .
C16 C 0.3304(4) 0.3193(4) 0.4153(3) 0.071(4) Uani 1 1 d . . . . .
H16A H 0.352241 0.332625 0.404354 0.085 Uiso 1 1 calc R U . . .
H16B H 0.340590 0.299641 0.430766 0.085 Uiso 1 1 calc R U . . .
H16C H 0.314622 0.338422 0.427497 0.085 Uiso 1 1 calc R U . . .
C17 C 0.0795(3) -0.0711(3) 0.3343(2) 0.039(2) Uani 1 1 d . . . . .
H17A H 0.077652 -0.059674 0.312003 0.059 Uiso 1 1 calc R U . . .
H17B H 0.076361 -0.099528 0.332836 0.059 Uiso 1 1 calc R U . . .
H17C H 0.105099 -0.064920 0.343882 0.059 Uiso 1 1 calc R U . . .
Cu1 Cu 0.500000 0.000000 0.64095(3) 0.0128(2) Uani 1 2 d S T P . .
Cu2 Cu 0.000000 0.500000 0.64053(3) 0.0148(2) Uani 1 2 d S T P . .
Cu3 Cu 0.500000 0.500000 0.35915(3) 0.0139(2) Uani 1 2 d S T P . .
Cu4 Cu 0.000000 0.000000 0.35636(2) 0.0129(2) Uani 1 2 d S T P . .
Cu5 Cu 0.24982(2) 0.24966(2) 0.39099(2) 0.01588(16) Uani 1 1 d . . . . .
Cu6 Cu 0.25643(2) 0.24538(2) 0.10757(2) 0.01674(16) Uani 1 1 d . . . . .
O1 O 0.44516(15) -0.05039(15) 0.64291(12) 0.0209(10) Uani 1 1 d . . . . .
O2 O -0.05068(16) 0.44556(15) 0.64119(14) 0.0241(11) Uani 1 1 d . . . . .
O3 O 0.19619(16) 0.20109(15) 0.39099(13) 0.0240(11) Uani 1 1 d . . . . .
O4 O 0.20018(15) 0.29814(15) 0.10357(14) 0.0256(11) Uani 1 1 d . . . . .
O5 O 0.30900(15) 0.19623(15) 0.10949(13) 0.0228(10) Uani 1 1 d . . . . .
O6 O 0.44553(15) 0.54946(16) 0.35805(13) 0.0232(11) Uani 1 1 d . . . . .
O7 O 0.04839(14) -0.05466(16) 0.35548(13) 0.0233(11) Uani 1 1 d . . . . .
O8 O 0.30710(18) 0.30088(16) 0.39138(14) 0.0302(12) Uani 1 1 d . . . . .
C1_1 C 0.4701(2) 0.0726(2) 0.67460(17) 0.0181(13) Uani 1 1 d . . . . .
H1_1 H 0.484321 0.085004 0.657327 0.022 Uiso 1 1 calc R U . . .
C2_1 C 0.4480(2) 0.0957(2) 0.69653(17) 0.0186(13) Uani 1 1 d . . . . .
H2_1 H 0.447658 0.123260 0.693883 0.022 Uiso 1 1 calc R U . . .
C3_1 C 0.4262(2) 0.0781(2) 0.72275(17) 0.0174(13) Uani 1 1 d . . . . .
C4_1 C 0.4291(2) 0.0369(2) 0.72581(17) 0.0221(14) Uani 1 1 d . . . . .
H4_1 H 0.415942 0.023865 0.743401 0.027 Uiso 1 1 calc R U . . .
C5_1 C 0.4515(2) 0.0149(2) 0.70269(17) 0.0195(14) Uani 1 1 d . . . . .
H5_1 H 0.452572 -0.012736 0.704865 0.023 Uiso 1 1 calc R U . . .
C6_1 C 0.4017(2) 0.1030(2) 0.74636(16) 0.0172(13) Uani 1 1 d . . . . .
C7_1 C 0.4130(2) 0.1420(2) 0.75318(17) 0.0209(14) Uani 1 1 d . . . . .
H7_1 H 0.435903 0.152486 0.743302 0.025 Uiso 1 1 calc R U . . .
C8_1 C 0.3898(2) 0.1657(2) 0.77499(17) 0.0205(14) Uani 1 1 d . . . . .
H8_1 H 0.397691 0.191705 0.780040 0.025 Uiso 1 1 calc R U . . .
C9_1 C 0.3549(2) 0.1502(2) 0.78903(17) 0.0197(14) Uani 1 1 d . . . . .
C10_1 C 0.3438(2) 0.1106(2) 0.78210(18) 0.0205(14) Uani 1 1 d . . . . .
H10_1 H 0.320850 0.099984 0.791846 0.025 Uiso 1 1 calc R U . . .
C11_1 C 0.3674(2) 0.0868(2) 0.76039(18) 0.0222(14) Uani 1 1 d . . . . .
H11_1 H 0.360023 0.060588 0.755575 0.027 Uiso 1 1 calc R U . . .
C12_1 C 0.3296(2) 0.1747(2) 0.81222(16) 0.0172(13) Uani 1 1 d . . . . .
C13_1 C 0.3264(2) 0.2159(2) 0.80874(18) 0.0227(14) Uani 1 1 d . . . . .
H13_1 H 0.340572 0.229137 0.791849 0.027 Uiso 1 1 calc R U . . .
C14_1 C 0.3022(2) 0.2369(2) 0.83054(17) 0.0208(14) Uani 1 1 d . . . . .
H14_1 H 0.300533 0.264478 0.828077 0.025 Uiso 1 1 calc R U . . .
C15_1 C 0.2839(2) 0.1791(2) 0.85837(16) 0.0180(13) Uani 1 1 d . . . . .
H15_1 H 0.268884 0.166318 0.874961 0.022 Uiso 1 1 calc R U . . .
C16_1 C 0.3082(2) 0.1567(2) 0.83820(17) 0.0200(14) Uani 1 1 d . . . . .
H16_1 H 0.310488 0.129360 0.841846 0.024 Uiso 1 1 calc R U . . .
N1_1 N 0.47166(17) 0.03241(17) 0.67740(13) 0.0156(11) Uani 1 1 d . . . . .
N2_1 N 0.28085(16) 0.21946(17) 0.85515(13) 0.0151(11) Uani 1 1 d . . . . .
C1_2 C 0.2004(2) 0.2643(2) 0.82894(16) 0.0202(14) Uani 1 1 d . . . . .
H1_2 H 0.202986 0.236830 0.826026 0.024 Uiso 1 1 calc R U . . .
C2_2 C 0.1768(2) 0.2846(2) 0.80626(18) 0.0213(14) Uani 1 1 d . . . . .
H2_2 H 0.163961 0.271325 0.788684 0.026 Uiso 1 1 calc R U . . .
C3_2 C 0.17279(19) 0.3260(2) 0.81038(16) 0.0149(12) Uani 1 1 d . . . . .
C4_2 C 0.1924(2) 0.3435(2) 0.83695(17) 0.0225(14) Uani 1 1 d . . . . .
H4_2 H 0.190444 0.370925 0.840185 0.027 Uiso 1 1 calc R U . . .
C5_2 C 0.2151(2) 0.3209(2) 0.85905(17) 0.0220(14) Uani 1 1 d . . . . .
H5_2 H 0.227492 0.333447 0.877261 0.026 Uiso 1 1 calc R U . . .
C6_2 C 0.1482(2) 0.3505(2) 0.78666(17) 0.0174(13) Uani 1 1 d . . . . .
C7_2 C 0.1604(2) 0.3898(2) 0.77914(18) 0.0223(15) Uani 1 1 d . . . . .
H7_2 H 0.183643 0.399965 0.788683 0.027 Uiso 1 1 calc R U . . .
C8_2 C 0.1377(2) 0.4135(2) 0.75748(18) 0.0224(15) Uani 1 1 d . . . . .
H8_2 H 0.146085 0.439244 0.752075 0.027 Uiso 1 1 calc R U . . .
C9_2 C 0.10244(19) 0.3987(2) 0.74404(16) 0.0150(12) Uani 1 1 d . . . . .
C10_2 C 0.0899(2) 0.3598(2) 0.75089(18) 0.0211(14) Uani 1 1 d . . . . .
H10_2 H 0.066453 0.350070 0.741341 0.025 Uiso 1 1 calc R U . . .
C11_2 C 0.1129(2) 0.3354(2) 0.77230(17) 0.0185(13) Uani 1 1 d . . . . .
H11_2 H 0.104817 0.309442 0.776944 0.022 Uiso 1 1 calc R U . . .
C12_2 C 0.0779(2) 0.4244(2) 0.72076(16) 0.0169(13) Uani 1 1 d . . . . .
C13_2 C 0.0366(2) 0.4256(2) 0.72268(17) 0.0209(14) Uani 1 1 d . . . . .
H13_2 H 0.023387 0.410318 0.738845 0.025 Uiso 1 1 calc R U . . .
C14_2 C 0.0150(2) 0.4494(2) 0.70066(16) 0.0193(13) Uani 1 1 d . . . . .
H14_2 H -0.012735 0.449773 0.702367 0.023 Uiso 1 1 calc R U . . .
C15_2 C 0.0729(2) 0.4714(2) 0.67483(17) 0.0202(14) Uani 1 1 d . . . . .
H15_2 H 0.085375 0.486969 0.658375 0.024 Uiso 1 1 calc R U . . .
C16_2 C 0.0961(2) 0.4489(2) 0.69597(17) 0.0214(14) Uani 1 1 d . . . . .
H16_2 H 0.123795 0.449605 0.694056 0.026 Uiso 1 1 calc R U . . .
N1_2 N 0.21995(17) 0.28108(17) 0.85503(13) 0.0155(11) Uani 1 1 d . . . . .
N2_2 N 0.03264(17) 0.47202(17) 0.67695(13) 0.0165(11) Uani 1 1 d . . . . .
C1_3 C 0.4897(2) 0.0506(2) 0.57897(17) 0.0202(14) Uani 1 1 d . . . . .
H1_3 H 0.517070 0.047132 0.576539 0.024 Uiso 1 1 calc R U . . .
C2_3 C 0.4702(2) 0.0745(2) 0.55658(17) 0.0212(14) Uani 1 1 d . . . . .
H2_3 H 0.484261 0.086914 0.539190 0.025 Uiso 1 1 calc R U . . .
C3_3 C 0.4285(2) 0.0804(2) 0.55977(17) 0.0181(13) Uani 1 1 d . . . . .
C4_3 C 0.4098(2) 0.0603(2) 0.58577(17) 0.0214(14) Uani 1 1 d . . . . .
H4_3 H 0.382318 0.062835 0.588606 0.026 Uiso 1 1 calc R U . . .
C5_3 C 0.4315(2) 0.0365(2) 0.60772(18) 0.0224(14) Uani 1 1 d . . . . .
H5_3 H 0.418227 0.023358 0.625200 0.027 Uiso 1 1 calc R U . . .
C6_3 C 0.4055(2) 0.1055(2) 0.53608(17) 0.0197(13) Uani 1 1 d . . . . .
C7_3 C 0.4193(2) 0.1421(2) 0.52332(19) 0.0238(15) Uani 1 1 d . . . . .
H7_3 H 0.444832 0.150913 0.528869 0.029 Uiso 1 1 calc R U . . .
C8_3 C 0.3950(2) 0.1655(2) 0.50230(19) 0.0237(15) Uani 1 1 d . . . . .
H8_3 H 0.404430 0.189780 0.494009 0.028 Uiso 1 1 calc R U . . .
C9_3 C 0.3566(2) 0.1525(2) 0.49376(18) 0.0227(15) Uani 1 1 d . . . . .
C10_3 C 0.3432(2) 0.1156(2) 0.50537(19) 0.0278(17) Uani 1 1 d . . . . .
H10_3 H 0.318103 0.106241 0.499025 0.033 Uiso 1 1 calc R U . . .
C11_3 C 0.3675(2) 0.0928(2) 0.52663(19) 0.0291(17) Uani 1 1 d . . . . .
H11_3 H 0.358139 0.068462 0.534679 0.035 Uiso 1 1 calc R U . . .
C12_3 C 0.3301(2) 0.1757(2) 0.47077(18) 0.0209(14) Uani 1 1 d . . . . .
C13_3 C 0.3256(2) 0.2166(2) 0.47367(19) 0.0284(17) Uani 1 1 d . . . . .
H13_3 H 0.340102 0.230654 0.489882 0.034 Uiso 1 1 calc R U . . .
C14_3 C 0.2995(2) 0.2368(2) 0.45234(17) 0.0266(16) Uani 1 1 d . . . . .
H14_3 H 0.295798 0.264091 0.455504 0.032 Uiso 1 1 calc R U . . .
C15_3 C 0.2840(2) 0.1784(2) 0.42412(18) 0.0220(14) Uani 1 1 d . . . . .
H15_3 H 0.270530 0.165339 0.406747 0.026 Uiso 1 1 calc R U . . .
C16_3 C 0.3079(2) 0.1561(2) 0.44537(18) 0.0223(14) Uani 1 1 d . . . . .
H16_3 H 0.309287 0.128541 0.442993 0.027 Uiso 1 1 calc R U . . .
N1_3 N 0.47091(16) 0.03167(16) 0.60453(13) 0.0149(11) Uani 1 1 d . . . . .
N2_3 N 0.27922(18) 0.21854(18) 0.42732(14) 0.0193(12) Uani 1 1 d . . . . .
C1_4 C 0.4501(2) 0.4845(2) 0.29845(17) 0.0210(14) Uani 1 1 d . . . . .
H1_4 H 0.449787 0.512195 0.296981 0.025 Uiso 1 1 calc R U . . .
C2_4 C 0.4274(2) 0.4635(2) 0.27610(18) 0.0240(15) Uani 1 1 d . . . . .
H2_4 H 0.412535 0.476996 0.259793 0.029 Uiso 1 1 calc R U . . .
C3_4 C 0.4261(2) 0.4217(2) 0.27746(17) 0.0179(13) Uani 1 1 d . . . . .
C4_4 C 0.4508(2) 0.4032(2) 0.30242(17) 0.0201(14) Uani 1 1 d . . . . .
H4_4 H 0.452039 0.375505 0.303843 0.024 Uiso 1 1 calc R U . . .
C5_4 C 0.4728(2) 0.4266(2) 0.32450(17) 0.0193(13) Uani 1 1 d . . . . .
H5_4 H 0.487932 0.414013 0.341165 0.023 Uiso 1 1 calc R U . . .
C6_4 C 0.4015(2) 0.3976(2) 0.25465(16) 0.0180(13) Uani 1 1 d . . . . .
C7_4 C 0.4165(2) 0.3615(2) 0.24076(17) 0.0200(14) Uani 1 1 d . . . . .
H7_4 H 0.442141 0.353005 0.246249 0.024 Uiso 1 1 calc R U . . .
C8_4 C 0.3936(2) 0.3394(2) 0.21949(18) 0.0220(14) Uani 1 1 d . . . . .
H8_4 H 0.404106 0.315979 0.210446 0.026 Uiso 1 1 calc R U . . .
C9_4 C 0.3544(2) 0.3508(2) 0.21067(17) 0.0183(13) Uani 1 1 d . . . . .
C10_4 C 0.3394(2) 0.3865(2) 0.22486(17) 0.0186(13) Uani 1 1 d . . . . .
H10_4 H 0.313503 0.394647 0.219827 0.022 Uiso 1 1 calc R U . . .
C11_4 C 0.3628(2) 0.4094(2) 0.24614(17) 0.0191(13) Uani 1 1 d . . . . .
H11_4 H 0.352600 0.433127 0.254925 0.023 Uiso 1 1 calc R U . . .
C12_4 C 0.3305(2) 0.3257(2) 0.18754(16) 0.0178(13) Uani 1 1 d . . . . .
C13_4 C 0.3490(2) 0.3049(2) 0.16168(17) 0.0202(14) Uani 1 1 d . . . . .
H13_4 H 0.376508 0.306763 0.158829 0.024 Uiso 1 1 calc R U . . .
C14_4 C 0.3265(2) 0.2810(2) 0.13980(16) 0.0192(13) Uani 1 1 d . . . . .
H14_4 H 0.339394 0.267205 0.122505 0.023 Uiso 1 1 calc R U . . .
C15_4 C 0.2686(2) 0.2974(2) 0.16828(16) 0.0186(13) Uani 1 1 d . . . . .
H15_4 H 0.241151 0.294451 0.170963 0.022 Uiso 1 1 calc R U . . .
C16_4 C 0.2891(2) 0.3224(2) 0.19062(17) 0.0209(14) Uani 1 1 d . . . . .
H16_4 H 0.275402 0.336502 0.207249 0.025 Uiso 1 1 calc R U . . .
N1_4 N 0.47328(17) 0.46748(17) 0.32282(14) 0.0173(11) Uani 1 1 d . . . . .
N2_4 N 0.28662(16) 0.27732(17) 0.14309(14) 0.0168(11) Uani 1 1 d . . . . .
C1_5 C 0.0155(2) 0.0494(2) 0.29436(17) 0.0211(14) Uani 1 1 d . . . . .
H1_5 H -0.012057 0.048376 0.291532 0.025 Uiso 1 1 calc R U . . .
C2_5 C 0.0371(2) 0.0723(2) 0.27243(17) 0.0204(14) Uani 1 1 d . . . . .
H2_5 H 0.024102 0.086057 0.255202 0.024 Uiso 1 1 calc R U . . .
C3_5 C 0.0789(2) 0.07529(19) 0.27552(17) 0.0155(12) Uani 1 1 d . . . . .
C4_5 C 0.0963(2) 0.0526(2) 0.30176(17) 0.0186(13) Uani 1 1 d . . . . .
H4_5 H 0.123826 0.052984 0.304775 0.022 Uiso 1 1 calc R U . . .
C5_5 C 0.0727(2) 0.0297(2) 0.32303(17) 0.0193(13) Uani 1 1 d . . . . .
H5_5 H 0.085008 0.014886 0.339987 0.023 Uiso 1 1 calc R U . . .
C6_5 C 0.1036(2) 0.0995(2) 0.25313(17) 0.0172(13) Uani 1 1 d . . . . .
C7_5 C 0.1428(2) 0.0885(2) 0.24558(18) 0.0199(14) Uani 1 1 d . . . . .
H7_5 H 0.153228 0.065114 0.254681 0.024 Uiso 1 1 calc R U . . .
C8_5 C 0.1662(2) 0.1118(2) 0.22485(17) 0.0194(13) Uani 1 1 d . . . . .
H8_5 H 0.192372 0.103942 0.220596 0.023 Uiso 1 1 calc R U . . .
C9_5 C 0.1518(2) 0.1469(2) 0.20994(19) 0.0196(14) Uani 1 1 d . . . . .
C10_5 C 0.1123(2) 0.1579(2) 0.21757(18) 0.0204(14) Uani 1 1 d . . . . .
H10_5 H 0.101860 0.181319 0.208404 0.024 Uiso 1 1 calc R U . . .
C11_5 C 0.0886(2) 0.1346(2) 0.23846(17) 0.0186(13) Uani 1 1 d . . . . .
H11_5 H 0.062368 0.142330 0.242812 0.022 Uiso 1 1 calc R U . . .
C12_5 C 0.1766(2) 0.1712(2) 0.18731(16) 0.0166(13) Uani 1 1 d . . . . .
C13_5 C 0.2186(2) 0.1731(2) 0.19106(17) 0.0195(13) Uani 1 1 d . . . . .
H13_5 H 0.231474 0.158738 0.208034 0.023 Uiso 1 1 calc R U . . .
C14_5 C 0.2402(2) 0.1968(2) 0.16894(16) 0.0188(13) Uani 1 1 d . . . . .
H14_5 H 0.267707 0.198326 0.171688 0.023 Uiso 1 1 calc R U . . .
C15_5 C 0.1835(2) 0.2162(2) 0.14011(17) 0.0186(13) Uani 1 1 d . . . . .
H15_5 H 0.171618 0.231227 0.123048 0.022 Uiso 1 1 calc R U . . .
C16_5 C 0.1594(2) 0.1931(2) 0.16071(17) 0.0185(13) Uani 1 1 d . . . . .
H16_5 H 0.131937 0.192035 0.156994 0.022 Uiso 1 1 calc R U . . .
N1_5 N 0.03197(16) 0.02814(17) 0.32011(14) 0.0142(11) Uani 1 1 d . . . . .
N2_5 N 0.22334(16) 0.21779(17) 0.14370(14) 0.0162(11) Uani 1 1 d . . . . .
C1_6 C 0.4877(2) 0.4511(2) 0.42191(17) 0.0201(14) Uani 1 1 d . . . . .
H1_6 H 0.515090 0.454269 0.424884 0.024 Uiso 1 1 calc R U . . .
C2_6 C 0.4674(2) 0.4280(2) 0.44508(18) 0.0229(15) Uani 1 1 d . . . . .
H2_6 H 0.480897 0.415703 0.462810 0.027 Uiso 1 1 calc R U . . .
C3_6 C 0.4257(2) 0.4235(2) 0.44147(17) 0.0180(13) Uani 1 1 d . . . . .
C4_6 C 0.4075(2) 0.4429(2) 0.41435(17) 0.0203(14) Uani 1 1 d . . . . .
H4_6 H 0.380006 0.441197 0.411288 0.024 Uiso 1 1 calc R U . . .
C5_6 C 0.4307(2) 0.4649(2) 0.39193(17) 0.0208(14) Uani 1 1 d . . . . .
H5_6 H 0.418110 0.477273 0.373707 0.025 Uiso 1 1 calc R U . . .
C6_6 C 0.4019(2) 0.3985(2) 0.46478(19) 0.0205(14) Uani 1 1 d . . . . .
C7_6 C 0.4176(2) 0.3627(2) 0.4771(2) 0.0280(17) Uani 1 1 d . . . . .
H7_6 H 0.443626 0.355442 0.471491 0.034 Uiso 1 1 calc R U . . .
C8_6 C 0.3952(2) 0.3379(2) 0.4976(2) 0.0280(17) Uani 1 1 d . . . . .
H8_6 H 0.405768 0.313831 0.505248 0.034 Uiso 1 1 calc R U . . .
C9_6 C 0.3565(2) 0.3491(2) 0.50688(17) 0.0211(14) Uani 1 1 d . . . . .
C10_6 C 0.3406(2) 0.3844(2) 0.49473(19) 0.0244(15) Uani 1 1 d . . . . .
H10_6 H 0.314681 0.391654 0.500649 0.029 Uiso 1 1 calc R U . . .
C11_6 C 0.3626(2) 0.4091(2) 0.47402(18) 0.0219(14) Uani 1 1 d . . . . .
H11_6 H 0.351550 0.432768 0.466078 0.026 Uiso 1 1 calc R U . . .
C12_6 C 0.3324(2) 0.3222(2) 0.52891(17) 0.0189(13) Uani 1 1 d . . . . .
C13_6 C 0.3504(2) 0.3020(2) 0.55636(17) 0.0205(14) Uani 1 1 d . . . . .
H13_6 H 0.377631 0.304530 0.560310 0.025 Uiso 1 1 calc R U . . .
C14_6 C 0.3274(2) 0.2786(2) 0.57721(17) 0.0207(14) Uani 1 1 d . . . . .
H14_6 H 0.339404 0.266471 0.595790 0.025 Uiso 1 1 calc R U . . .
C15_6 C 0.2714(2) 0.2894(2) 0.54504(17) 0.0227(15) Uani 1 1 d . . . . .
H15_6 H 0.244720 0.283938 0.540397 0.027 Uiso 1 1 calc R U . . .
C16_6 C 0.2921(2) 0.3151(2) 0.52356(17) 0.0208(14) Uani 1 1 d . . . . .
H16_6 H 0.278866 0.327549 0.505692 0.025 Uiso 1 1 calc R U . . .
N1_6 N 0.47060(15) 0.46924(16) 0.39529(13) 0.0124(10) Uani 1 1 d . . . . .
N2_6 N 0.28827(17) 0.27243(17) 0.57197(13) 0.0167(11) Uani 1 1 d . . . . .
C1_8 C 0.2407(2) 0.1902(2) 0.54924(16) 0.0237(15) Uani 1 1 d . . . . .
H1_8 H 0.268466 0.189604 0.548571 0.028 Uiso 1 1 calc R U . . .
C2_8 C 0.2196(2) 0.1653(2) 0.52716(17) 0.0234(15) Uani 1 1 d . . . . .
H2_8 H 0.233170 0.148198 0.512545 0.028 Uiso 1 1 calc R U . . .
C3_8 C 0.1777(2) 0.1664(2) 0.52738(18) 0.0202(14) Uani 1 1 d . . . . .
C4_8 C 0.1595(2) 0.1928(2) 0.55092(17) 0.0204(14) Uani 1 1 d . . . . .
H4_8 H 0.131805 0.194274 0.552189 0.024 Uiso 1 1 calc R U . . .
C5_8 C 0.1828(2) 0.2163(2) 0.57202(17) 0.0203(14) Uani 1 1 d . . . . .
H5_8 H 0.170314 0.233575 0.587161 0.024 Uiso 1 1 calc R U . . .
C6_8 C 0.1531(2) 0.1410(2) 0.50488(17) 0.0201(14) Uani 1 1 d . . . . .
C7_8 C 0.1650(2) 0.1023(2) 0.49601(19) 0.0243(15) Uani 1 1 d . . . . .
H7_8 H 0.189029 0.092291 0.504156 0.029 Uiso 1 1 calc R U . . .
C8_8 C 0.1413(2) 0.0788(2) 0.47523(19) 0.0224(14) Uani 1 1 d . . . . .
H8_8 H 0.149084 0.052779 0.470333 0.027 Uiso 1 1 calc R U . . .
C9_8 C 0.1058(2) 0.0939(2) 0.46153(18) 0.0230(15) Uani 1 1 d . . . . .
C10_8 C 0.0938(2) 0.1330(2) 0.47160(18) 0.0242(15) Uani 1 1 d . . . . .
H10_8 H 0.069625 0.143333 0.463879 0.029 Uiso 1 1 calc R U . . .
C11_8 C 0.1174(2) 0.1554(2) 0.49250(18) 0.0235(15) Uani 1 1 d . . . . .
H11_8 H 0.109185 0.181013 0.498500 0.028 Uiso 1 1 calc R U . . .
C12_8 C 0.0800(2) 0.0709(2) 0.43857(16) 0.0179(13) Uani 1 1 d . . . . .
C13_8 C 0.0738(2) 0.0297(2) 0.44210(17) 0.0209(14) Uani 1 1 d . . . . .
H13_8 H 0.085784 0.015496 0.459586 0.025 Uiso 1 1 calc R U . . .
C14_8 C 0.0488(2) 0.0105(2) 0.41844(17) 0.0207(14) Uani 1 1 d . . . . .
H14_8 H 0.044500 -0.016801 0.420922 0.025 Uiso 1 1 calc R U . . .
C15_8 C 0.0366(2) 0.0689(2) 0.38972(16) 0.0181(13) Uani 1 1 d . . . . .
H15_8 H 0.024204 0.082332 0.372014 0.022 Uiso 1 1 calc R U . . .
C16_8 C 0.0604(2) 0.0904(2) 0.41226(17) 0.0206(14) Uani 1 1 d . . . . .
H16_8 H 0.063177 0.117915 0.409692 0.025 Uiso 1 1 calc R U . . .
N1_8 N 0.22316(17) 0.21474(18) 0.57114(14) 0.0194(12) Uani 1 1 d . . . . .
N2_8 N 0.03109(15) 0.02913(16) 0.39273(13) 0.0129(10) Uani 1 1 d . . . . .
C1_9 C 0.0344(2) 0.4309(2) 0.60740(17) 0.0203(14) Uani 1 1 d . . . . .
H1_9 H 0.020746 0.418352 0.624943 0.024 Uiso 1 1 calc R U . . .
C2_9 C 0.0574(2) 0.4078(2) 0.58563(17) 0.0185(13) Uani 1 1 d . . . . .
H2_9 H 0.058831 0.380241 0.588656 0.022 Uiso 1 1 calc R U . . .
C3_9 C 0.0782(2) 0.4256(2) 0.55951(16) 0.0153(12) Uani 1 1 d . . . . .
C4_9 C 0.0749(2) 0.4673(2) 0.55684(17) 0.0208(14) Uani 1 1 d . . . . .
H4_9 H 0.088632 0.480726 0.539832 0.025 Uiso 1 1 calc R U . . .
C5_9 C 0.0515(2) 0.4883(2) 0.57916(16) 0.0198(13) Uani 1 1 d . . . . .
H5_9 H 0.049633 0.515882 0.576962 0.024 Uiso 1 1 calc R U . . .
C6_9 C 0.1030(2) 0.4018(2) 0.53590(17) 0.0163(13) Uani 1 1 d . . . . .
C7_9 C 0.1406(2) 0.4163(2) 0.52556(17) 0.0216(14) Uani 1 1 d . . . . .
H7_9 H 0.149299 0.441324 0.532574 0.026 Uiso 1 1 calc R U . . .
C8_9 C 0.1647(2) 0.3927(2) 0.50464(17) 0.0191(14) Uani 1 1 d . . . . .
H8_9 H 0.189320 0.402303 0.497416 0.023 Uiso 1 1 calc R U . . .
C9_9 C 0.1521(2) 0.3547(2) 0.49453(17) 0.0190(13) Uani 1 1 d . . . . .
C10_9 C 0.1144(2) 0.3410(2) 0.50446(18) 0.0235(15) Uani 1 1 d . . . . .
H10_9 H 0.105555 0.316220 0.496894 0.028 Uiso 1 1 calc R U . . .
C11_9 C 0.0900(2) 0.3637(2) 0.52545(18) 0.0217(14) Uani 1 1 d . . . . .
H11_9 H 0.065402 0.353889 0.532511 0.026 Uiso 1 1 calc R U . . .
C12_9 C 0.1778(2) 0.3298(2) 0.47173(16) 0.0160(13) Uani 1 1 d . . . . .
C13_9 C 0.2030(2) 0.3476(2) 0.44807(17) 0.0208(14) Uani 1 1 d . . . . .
H13_9 H 0.205146 0.375224 0.446827 0.025 Uiso 1 1 calc R U . . .
C14_9 C 0.2249(2) 0.3232(2) 0.42627(17) 0.0217(14) Uani 1 1 d . . . . .
H14_9 H 0.241653 0.335191 0.410418 0.026 Uiso 1 1 calc R U . . .
C15_9 C 0.1988(2) 0.2658(2) 0.45075(18) 0.0243(15) Uani 1 1 d . . . . .
H15_9 H 0.197335 0.238054 0.451915 0.029 Uiso 1 1 calc R U . . .
C16_9 C 0.1764(2) 0.2883(2) 0.47301(18) 0.0252(16) Uani 1 1 d . . . . .
H16_9 H 0.160377 0.275631 0.488972 0.030 Uiso 1 1 calc R U . . .
N1_9 N 0.03126(17) 0.46995(16) 0.60411(13) 0.0146(11) Uani 1 1 d . . . . .
N2_9 N 0.22289(17) 0.28268(17) 0.42728(14) 0.0170(11) Uani 1 1 d . . . . .
B1_10 B 0.5007(3) 0.2912(2) 0.1181(2) 0.0232(15) Uani 1 1 d . . . . .
B2_10 B 0.5013(3) 0.2908(2) 0.07259(19) 0.0217(15) Uani 1 1 d . . . . .
B3_10 B 0.5444(2) 0.2761(2) 0.0963(2) 0.0221(15) Uani 1 1 d . . . . .
B4_10 B 0.5274(3) 0.2496(2) 0.1326(2) 0.0227(15) Uani 1 1 d . . . . .
B5_10 B 0.4577(3) 0.2741(2) 0.0949(2) 0.0227(15) Uani 1 1 d . . . . .
B6_10 B 0.4743(3) 0.2481(3) 0.1319(2) 0.0250(16) Uani 1 1 d . . . . .
B7_10 B 0.4586(2) 0.2209(2) 0.0953(2) 0.0210(15) Uani 1 1 d . . . . .
B8_10 B 0.5027(3) 0.2055(2) 0.11872(19) 0.0218(15) Uani 1 1 d . . . . .
B9_10 B 0.5458(2) 0.2227(2) 0.09623(19) 0.0192(14) Uani 1 1 d . . . . .
B10_10 B 0.5295(2) 0.2486(3) 0.0590(2) 0.0225(15) Uani 1 1 d . . . . .
B11_10 B 0.4756(2) 0.2467(3) 0.0585(2) 0.0227(15) Uani 1 1 d . . . . .
B12_10 B 0.5036(2) 0.2048(2) 0.0735(2) 0.0218(15) Uani 1 1 d . . . . .
Cl1_10 Cl 0.49827(6) 0.33721(5) 0.14222(4) 0.0265(4) Uani 1 1 d . . . . .
Cl2_10 Cl 0.41258(5) 0.30168(5) 0.09245(4) 0.0253(4) Uani 1 1 d . . . . .
Cl3_10 Cl 0.49696(6) 0.33594(5) 0.04776(4) 0.0248(3) Uani 1 1 d . . . . .
Cl4_10 Cl 0.59020(5) 0.30331(6) 0.09753(5) 0.0281(4) Uani 1 1 d . . . . .
Cl5_10 Cl 0.44539(5) 0.24787(6) 0.17005(4) 0.0256(4) Uani 1 1 d . . . . .
Cl6_10 Cl 0.55559(6) 0.24999(6) 0.17146(4) 0.0268(4) Uani 1 1 d . . . . .
Cl7_10 Cl 0.59112(5) 0.19453(6) 0.09563(5) 0.0267(4) Uani 1 1 d . . . . .
Cl8_10 Cl 0.55878(6) 0.24902(6) 0.02125(5) 0.0279(4) Uani 1 1 d . . . . .
Cl9_10 Cl 0.50738(6) 0.15970(5) 0.04879(5) 0.0259(4) Uani 1 1 d . . . . .
Cl10_10 Cl 0.45015(6) 0.24436(6) 0.01844(4) 0.0267(4) Uani 1 1 d . . . . .
Cl11_10 Cl 0.41297(5) 0.19433(5) 0.09574(5) 0.0275(4) Uani 1 1 d . . . . .
Cl12_10 Cl 0.50321(6) 0.16038(5) 0.14363(4) 0.0266(4) Uani 1 1 d . . . . .
B1_11 B 0.2598(3) 0.5335(3) 0.1055(2) 0.0259(16) Uani 1 1 d . . . . .
B2_11 B 0.2179(3) 0.5014(3) 0.1012(2) 0.0228(15) Uani 1 1 d . . . . .
B3_11 B 0.2193(3) 0.5361(3) 0.1356(2) 0.0240(16) Uani 1 1 d . . . . .
B4_11 B 0.2702(3) 0.5396(2) 0.1499(2) 0.0235(16) Uani 1 1 d . . . . .
B5_11 B 0.2997(2) 0.5070(3) 0.1245(2) 0.0230(15) Uani 1 1 d . . . . .
B6_11 B 0.2679(3) 0.4829(3) 0.0945(2) 0.0253(16) Uani 1 1 d . . . . .
B7_11 B 0.2317(3) 0.4529(3) 0.1174(2) 0.0246(16) Uani 1 1 d . . . . .
B8_11 B 0.2827(3) 0.4568(2) 0.1320(2) 0.0210(15) Uani 1 1 d . . . . .
B9_11 B 0.2844(3) 0.4921(3) 0.1662(2) 0.0226(15) Uani 1 1 d . . . . .
B10_11 B 0.2351(2) 0.5102(3) 0.1729(2) 0.0223(15) Uani 1 1 d . . . . .
B11_11 B 0.2029(2) 0.4864(3) 0.1429(2) 0.0243(16) Uani 1 1 d . . . . .
B12_11 B 0.2427(2) 0.4586(2) 0.1615(2) 0.0207(15) Uani 1 1 d . . . . .
Cl1_11 Cl 0.26752(6) 0.57295(6) 0.07526(5) 0.0323(4) Uani 1 1 d . . . . .
Cl2_11 Cl 0.18628(6) 0.57825(6) 0.13659(5) 0.0322(4) Uani 1 1 d . . . . .
Cl3_11 Cl 0.28982(7) 0.58478(6) 0.16746(5) 0.0363(5) Uani 1 1 d . . . . .
Cl4_11 Cl 0.35058(6) 0.51722(7) 0.11420(5) 0.0365(5) Uani 1 1 d . . . . .
Cl5_11 Cl 0.28588(7) 0.46829(7) 0.05343(5) 0.0365(5) Uani 1 1 d . . . . .
Cl6_11 Cl 0.18307(5) 0.50624(6) 0.06654(4) 0.0273(4) Uani 1 1 d . . . . .
Cl7_11 Cl 0.21198(6) 0.40810(6) 0.10005(5) 0.0330(4) Uani 1 1 d . . . . .
Cl8_11 Cl 0.31477(6) 0.41378(6) 0.13005(5) 0.0302(4) Uani 1 1 d . . . . .
Cl9_11 Cl 0.31931(5) 0.48675(6) 0.20061(5) 0.0261(4) Uani 1 1 d . . . . .
Cl10_11 Cl 0.21767(6) 0.52186(6) 0.21480(5) 0.0323(4) Uani 1 1 d . . . . .
Cl11_11 Cl 0.15221(6) 0.47532(7) 0.15450(5) 0.0334(4) Uani 1 1 d . . . . .
Cl12_11 Cl 0.23335(5) 0.41937(5) 0.19168(5) 0.0258(4) Uani 1 1 d . . . . .
B1_12 B 0.5024(3) 0.2776(2) 0.3510(2) 0.0269(17) Uani 1 1 d . . . . .
B2_12 B 0.4574(3) 0.2580(3) 0.3658(2) 0.0275(17) Uani 1 1 d . . . . .
B3_12 B 0.4803(3) 0.2985(3) 0.3877(2) 0.0269(17) Uani 1 1 d . . . . .
B4_12 B 0.4956(3) 0.2249(3) 0.3517(2) 0.0260(16) Uani 1 1 d . . . . .
B5_12 B 0.5327(3) 0.2908(3) 0.3868(2) 0.0288(17) Uani 1 1 d . . . . .
B6_12 B 0.5425(3) 0.2447(3) 0.3646(2) 0.0294(18) Uani 1 1 d . . . . .
B7_12 B 0.5439(3) 0.2455(3) 0.4097(2) 0.0312(18) Uani 1 1 d . . . . .
B8_12 B 0.5208(3) 0.2051(2) 0.3877(2) 0.0261(16) Uani 1 1 d . . . . .
B9_12 B 0.5055(3) 0.2792(3) 0.4246(2) 0.0291(18) Uani 1 1 d . . . . .
B10_12 B 0.4679(3) 0.2127(3) 0.3897(2) 0.0277(17) Uani 1 1 d . . . . .
B11_12 B 0.4588(3) 0.2585(3) 0.4112(2) 0.0302(18) Uani 1 1 d . . . . .
B12_12 B 0.4979(3) 0.2261(3) 0.4256(2) 0.0290(17) Uani 1 1 d . . . . .
Cl1_12 Cl 0.50592(7) 0.30461(6) 0.31153(5) 0.0358(5) Uani 1 1 d . . . . .
Cl2_12 Cl 0.41213(7) 0.26495(7) 0.34176(6) 0.0385(5) Uani 1 1 d . . . . .
Cl3_12 Cl 0.45883(6) 0.34749(6) 0.38708(5) 0.0335(4) Uani 1 1 d . . . . .
Cl4_12 Cl 0.49016(7) 0.19586(6) 0.31324(5) 0.0367(5) Uani 1 1 d . . . . .
Cl5_12 Cl 0.56754(7) 0.33111(6) 0.38509(7) 0.0438(5) Uani 1 1 d . . . . .
Cl6_12 Cl 0.58522(6) 0.23713(6) 0.33800(6) 0.0369(5) Uani 1 1 d . . . . .
Cl7_12 Cl 0.58994(7) 0.24047(7) 0.43213(6) 0.0425(5) Uani 1 1 d . . . . .
Cl8_12 Cl 0.54181(7) 0.15594(6) 0.38725(5) 0.0338(4) Uani 1 1 d . . . . .
Cl9_12 Cl 0.43292(7) 0.17245(7) 0.39074(6) 0.0442(5) Uani 1 1 d . . . . .
Cl10_12 Cl 0.41409(7) 0.26431(8) 0.43634(6) 0.0459(6) Uani 1 1 d . . . . .
Cl11_12 Cl 0.51217(7) 0.30706(7) 0.46247(6) 0.0429(5) Uani 1 1 d . . . . .
Cl12_12 Cl 0.49360(7) 0.19942(7) 0.46445(5) 0.0426(5) Uani 1 1 d . . . . .
B1_13 B 0.2642(2) 0.5123(3) 0.3284(2) 0.0219(15) Uani 1 1 d . . . . .
B2_13 B 0.2589(3) 0.4608(2) 0.3385(2) 0.0229(15) Uani 1 1 d . . . . .
B3_13 B 0.2981(2) 0.4886(2) 0.3562(2) 0.0202(15) Uani 1 1 d . . . . .
B4_13 B 0.2795(2) 0.5378(2) 0.36585(19) 0.0183(14) Uani 1 1 d . . . . .
B5_13 B 0.2283(2) 0.5395(2) 0.3529(2) 0.0214(15) Uani 1 1 d . . . . .
B6_13 B 0.2155(2) 0.4906(2) 0.3362(2) 0.0209(15) Uani 1 1 d . . . . .
B7_13 B 0.2013(2) 0.5037(3) 0.3789(2) 0.0243(16) Uani 1 1 d . . . . .
B8_13 B 0.2413(2) 0.5328(2) 0.3970(2) 0.0209(15) Uani 1 1 d . . . . .
B9_13 B 0.2361(2) 0.4808(2) 0.4073(2) 0.0219(15) Uani 1 1 d . . . . .
B10_13 B 0.2845(2) 0.5018(2) 0.39896(19) 0.0208(14) Uani 1 1 d . . . . .
B11_13 B 0.2721(2) 0.4536(2) 0.3823(2) 0.0200(15) Uani 1 1 d . . . . .
B12_13 B 0.2202(2) 0.4547(3) 0.3692(2) 0.0205(15) Uani 1 1 d . . . . .
Cl1_13 Cl 0.27790(6) 0.52635(6) 0.28619(4) 0.0284(4) Uani 1 1 d . . . . .
Cl2_13 Cl 0.17912(5) 0.48550(5) 0.30317(4) 0.0245(4) Uani 1 1 d . . . . .
Cl3_13 Cl 0.20558(6) 0.58381(6) 0.33725(5) 0.0308(4) Uani 1 1 d . . . . .
Cl4_13 Cl 0.31091(6) 0.58126(5) 0.36443(5) 0.0262(4) Uani 1 1 d . . . . .
Cl5_13 Cl 0.34883(5) 0.48079(6) 0.34302(5) 0.0269(4) Uani 1 1 d . . . . .
Cl6_13 Cl 0.26854(5) 0.42213(5) 0.30711(4) 0.0239(3) Uani 1 1 d . . . . .
Cl7_13 Cl 0.29459(5) 0.40888(5) 0.39776(4) 0.0259(4) Uani 1 1 d . . . . .
Cl8_13 Cl 0.19009(5) 0.41105(5) 0.37124(4) 0.0237(3) Uani 1 1 d . . . . .
Cl9_13 Cl 0.32035(5) 0.50770(5) 0.43289(4) 0.0241(4) Uani 1 1 d . . . . .
Cl10_13 Cl 0.22184(6) 0.46461(6) 0.44891(5) 0.0291(4) Uani 1 1 d . . . . .
Cl11_13 Cl 0.23228(6) 0.57011(5) 0.42846(5) 0.0269(4) Uani 1 1 d . . . . .
Cl12_13 Cl 0.15064(5) 0.51213(6) 0.39063(5) 0.0282(4) Uani 1 1 d . . . . .

loop_
_atom_site_aniso_label
_atom_site_aniso_U_11
_atom_site_aniso_U_22
_atom_site_aniso_U_33
_atom_site_aniso_U_23
_atom_site_aniso_U_13
_atom_site_aniso_U_12
C1 0.031(4) 0.026(4) 0.046(5) 0.004(3) 0.002(4) -0.011(4)
C6 0.037(5) 0.036(5) 0.029(4) 0.009(3) -0.005(3) 0.017(4)
C9 0.034(4) 0.036(5) 0.034(4) 0.007(3) 0.004(3) -0.017(4)
C12 0.034(5) 0.030(4) 0.063(6) 0.019(4) -0.011(4) -0.008(4)
C13 0.033(5) 0.032(5) 0.049(5) 0.000(4) -0.016(4) 0.002(4)
C14 0.043(5) 0.034(5) 0.052(6) -0.015(4) -0.006(4) 0.004(4)
C16 0.053(7) 0.091(10) 0.069(8) 0.015(7) -0.016(6) -0.015(7)
C17 0.036(5) 0.040(5) 0.040(5) -0.007(4) 0.019(4) 0.013(4)
Cu1 0.0159(5) 0.0145(5) 0.0079(5) 0.000 0.000 0.0081(4)
Cu2 0.0198(5) 0.0156(5) 0.0091(5) 0.000 0.000 0.0100(5)
Cu3 0.0166(5) 0.0174(5) 0.0077(5) 0.000 0.000 -0.0094(5)
Cu4 0.0146(5) 0.0160(5) 0.0082(5) 0.000 0.000 -0.0075(5)
Cu5 0.0213(4) 0.0173(4) 0.0091(4) -0.0004(3) -0.0004(3) 0.0109(4)
Cu6 0.0217(4) 0.0200(4) 0.0085(3) 0.0008(3) -0.0010(3) -0.0138(3)
O1 0.021(2) 0.023(3) 0.018(2) 0.0015(19) -0.0030(19) -0.003(2)
O2 0.027(3) 0.020(2) 0.026(3) 0.001(2) 0.005(2) 0.001(2)
O3 0.028(3) 0.021(2) 0.023(3) -0.001(2) 0.000(2) -0.003(2)
O4 0.023(3) 0.019(2) 0.035(3) 0.006(2) -0.002(2) -0.003(2)
O5 0.022(2) 0.022(2) 0.025(3) -0.002(2) 0.001(2) -0.003(2)
O6 0.020(2) 0.031(3) 0.019(2) 0.004(2) 0.0005(19) -0.001(2)
O7 0.018(2) 0.030(3) 0.022(3) -0.001(2) 0.0047(19) 0.006(2)
O8 0.040(3) 0.024(3) 0.027(3) 0.000(2) 0.007(2) -0.001(2)
C1_1 0.021(3) 0.016(3) 0.017(3) 0.001(2) 0.004(2) 0.003(3)
C2_1 0.020(3) 0.016(3) 0.019(3) -0.003(2) 0.003(2) -0.002(3)
C3_1 0.015(3) 0.022(3) 0.015(3) -0.006(2) 0.004(2) 0.004(3)
C4_1 0.028(4) 0.022(3) 0.017(3) -0.001(2) 0.007(3) 0.002(3)
C5_1 0.025(4) 0.015(3) 0.019(3) 0.002(2) 0.007(3) 0.007(3)
C6_1 0.018(3) 0.020(3) 0.013(3) -0.005(2) 0.003(2) 0.006(3)
C7_1 0.022(3) 0.022(3) 0.019(3) -0.005(3) 0.009(3) 0.003(3)
C8_1 0.020(3) 0.021(3) 0.020(3) -0.006(3) 0.005(3) 0.005(3)
C9_1 0.019(3) 0.023(3) 0.017(3) -0.003(2) 0.005(2) 0.006(3)
C10_1 0.022(3) 0.017(3) 0.023(3) -0.002(2) 0.008(3) 0.004(3)
C11_1 0.027(4) 0.018(3) 0.022(3) -0.003(3) 0.005(3) 0.000(3)
C12_1 0.017(3) 0.022(3) 0.013(3) -0.001(2) 0.002(2) 0.007(3)
C13_1 0.027(4) 0.023(3) 0.018(3) -0.003(3) 0.005(3) 0.007(3)
C14_1 0.030(4) 0.016(3) 0.016(3) -0.003(2) 0.005(3) 0.003(3)
C15_1 0.023(3) 0.018(3) 0.013(3) -0.001(2) 0.002(2) 0.009(3)
C16_1 0.027(4) 0.014(3) 0.019(3) -0.001(2) 0.004(3) 0.005(3)
N1_1 0.019(3) 0.017(3) 0.011(2) 0.0006(19) 0.000(2) 0.008(2)
N2_1 0.017(3) 0.018(3) 0.010(2) 0.0007(19) -0.0014(19) 0.008(2)
C1_2 0.025(3) 0.021(3) 0.015(3) 0.002(2) 0.000(2) 0.007(3)
C2_2 0.021(3) 0.024(3) 0.020(3) 0.004(3) -0.007(3) 0.002(3)
C3_2 0.011(3) 0.017(3) 0.016(3) 0.007(2) 0.004(2) 0.002(2)
C4_2 0.020(3) 0.030(4) 0.017(3) 0.004(3) -0.002(2) 0.007(3)
C5_2 0.028(4) 0.023(3) 0.015(3) 0.001(2) -0.001(3) 0.012(3)
C6_2 0.016(3) 0.020(3) 0.016(3) 0.003(2) -0.003(2) 0.004(3)
C7_2 0.022(3) 0.020(3) 0.025(4) 0.008(3) -0.009(3) 0.001(3)
C8_2 0.022(3) 0.023(4) 0.022(3) 0.012(3) -0.008(3) -0.001(3)
C9_2 0.013(3) 0.018(3) 0.014(3) 0.004(2) -0.001(2) 0.003(2)
C10_2 0.014(3) 0.029(4) 0.020(3) 0.005(3) -0.008(2) 0.001(3)
C11_2 0.019(3) 0.018(3) 0.018(3) 0.007(2) 0.000(2) 0.001(3)
C12_2 0.019(3) 0.018(3) 0.014(3) 0.005(2) -0.001(2) 0.006(3)
C13_2 0.021(3) 0.026(4) 0.016(3) 0.008(3) 0.002(2) 0.002(3)
C14_2 0.017(3) 0.027(4) 0.014(3) 0.004(2) 0.001(2) 0.006(3)
C15_2 0.022(3) 0.020(3) 0.018(3) 0.002(2) -0.001(2) 0.005(3)
C16_2 0.022(3) 0.026(4) 0.016(3) 0.006(2) -0.001(2) 0.002(3)
N1_2 0.018(3) 0.022(3) 0.005(2) 0.0012(19) 0.0009(19) 0.009(2)
N2_2 0.020(3) 0.021(3) 0.008(2) 0.001(2) -0.0014(19) 0.009(2)
C1_3 0.023(3) 0.019(3) 0.019(3) -0.001(2) -0.004(2) 0.004(3)
C2_3 0.022(3) 0.023(3) 0.019(3) 0.001(3) 0.002(2) 0.000(3)
C3_3 0.023(3) 0.019(3) 0.013(3) -0.003(2) -0.001(2) 0.005(3)
C4_3 0.019(3) 0.027(4) 0.018(3) 0.004(3) -0.002(2) 0.007(3)
C5_3 0.021(3) 0.025(4) 0.021(3) -0.002(3) -0.001(3) 0.005(3)
C6_3 0.023(3) 0.019(3) 0.018(3) 0.004(2) 0.001(2) 0.009(3)
C7_3 0.023(4) 0.023(3) 0.025(4) 0.003(3) -0.009(3) 0.002(3)
C8_3 0.028(4) 0.017(3) 0.026(4) 0.007(3) -0.008(3) 0.006(3)
C9_3 0.023(3) 0.023(3) 0.022(3) 0.004(3) -0.007(3) 0.009(3)
C10_3 0.025(4) 0.031(4) 0.028(4) 0.014(3) -0.009(3) 0.000(3)
C11_3 0.034(4) 0.029(4) 0.023(4) 0.013(3) -0.007(3) 0.002(3)
C12_3 0.025(4) 0.019(3) 0.019(3) 0.005(2) -0.002(3) 0.009(3)
C13_3 0.037(4) 0.025(4) 0.023(4) 0.002(3) -0.009(3) 0.012(3)
C14_3 0.040(4) 0.023(3) 0.017(3) -0.004(3) -0.010(3) 0.015(3)
C15_3 0.021(3) 0.022(3) 0.024(3) 0.005(3) -0.001(3) 0.005(3)
C16_3 0.019(3) 0.020(3) 0.027(4) 0.007(3) -0.006(3) 0.003(3)
N1_3 0.018(3) 0.019(3) 0.008(2) -0.0025(19) -0.0027(19) 0.006(2)
N2_3 0.024(3) 0.022(3) 0.011(2) 0.003(2) -0.001(2) 0.012(2)
C1_4 0.024(3) 0.018(3) 0.021(3) 0.003(2) -0.003(3) -0.007(3)
C2_4 0.033(4) 0.020(3) 0.019(3) -0.001(3) -0.005(3) -0.002(3)
C3_4 0.018(3) 0.020(3) 0.015(3) -0.001(2) -0.006(2) -0.003(3)
C4_4 0.021(3) 0.017(3) 0.022(3) 0.000(2) -0.005(3) -0.003(3)
C5_4 0.025(4) 0.016(3) 0.017(3) 0.000(2) -0.005(2) -0.006(3)
C6_4 0.023(3) 0.019(3) 0.012(3) -0.003(2) -0.004(2) -0.005(3)
C7_4 0.020(3) 0.020(3) 0.020(3) -0.004(2) -0.007(3) 0.003(3)
C8_4 0.025(3) 0.019(3) 0.022(3) -0.006(3) -0.006(3) 0.001(3)
C9_4 0.020(3) 0.018(3) 0.017(3) -0.002(2) -0.008(2) -0.002(3)
C10_4 0.020(3) 0.017(3) 0.018(3) 0.000(2) -0.009(2) -0.001(3)
C11_4 0.024(3) 0.019(3) 0.015(3) -0.003(2) -0.004(2) -0.003(3)
C12_4 0.025(3) 0.017(3) 0.011(3) 0.001(2) -0.006(2) -0.008(3)
C13_4 0.021(3) 0.022(3) 0.018(3) 0.000(2) -0.006(2) -0.012(3)
C14_4 0.023(3) 0.025(3) 0.010(3) -0.006(2) 0.001(2) -0.011(3)
C15_4 0.019(3) 0.022(3) 0.014(3) -0.001(2) -0.003(2) -0.004(3)
C16_4 0.024(3) 0.023(3) 0.016(3) -0.002(3) -0.005(3) -0.003(3)
N1_4 0.020(3) 0.019(3) 0.014(3) 0.000(2) -0.004(2) -0.010(2)
N2_4 0.016(3) 0.020(3) 0.014(3) 0.001(2) -0.004(2) -0.012(2)
C1_5 0.017(3) 0.026(4) 0.020(3) 0.005(3) 0.002(2) -0.006(3)
C2_5 0.016(3) 0.028(4) 0.017(3) 0.004(3) -0.001(2) -0.004(3)
C3_5 0.016(3) 0.015(3) 0.016(3) -0.001(2) 0.003(2) -0.006(3)
C4_5 0.014(3) 0.018(3) 0.024(3) 0.003(2) 0.002(2) 0.002(3)
C5_5 0.014(3) 0.025(4) 0.019(3) 0.002(3) 0.001(2) -0.005(3)
C6_5 0.019(3) 0.018(3) 0.015(3) 0.002(2) 0.001(2) -0.006(3)
C7_5 0.019(3) 0.018(3) 0.022(3) 0.004(3) 0.006(3) -0.002(3)
C8_5 0.017(3) 0.019(3) 0.022(3) 0.004(3) 0.004(2) 0.000(3)
C9_5 0.012(3) 0.019(3) 0.028(4) 0.004(3) 0.003(2) -0.001(3)
C10_5 0.016(3) 0.018(3) 0.027(4) 0.003(3) 0.007(3) 0.003(3)
C11_5 0.019(3) 0.019(3) 0.018(3) 0.005(2) 0.003(2) 0.002(3)
C12_5 0.021(3) 0.019(3) 0.010(3) -0.003(2) 0.001(2) -0.005(3)
C13_5 0.021(3) 0.019(3) 0.019(3) 0.006(2) 0.004(2) -0.004(3)
C14_5 0.018(3) 0.025(3) 0.014(3) 0.003(2) 0.000(2) -0.008(3)
C15_5 0.018(3) 0.021(3) 0.017(3) 0.002(2) -0.003(2) -0.008(3)
C16_5 0.016(3) 0.021(3) 0.019(3) 0.001(2) 0.003(2) -0.003(3)
N1_5 0.012(2) 0.016(3) 0.014(2) -0.0014(19) 0.0018(19) -0.005(2)
N2_5 0.015(3) 0.018(3) 0.015(3) 0.001(2) 0.002(2) -0.008(2)
C1_6 0.018(3) 0.026(4) 0.017(3) 0.001(2) 0.000(2) -0.004(3)
C2_6 0.020(3) 0.029(4) 0.019(3) 0.008(3) 0.000(2) -0.001(3)
C3_6 0.022(3) 0.015(3) 0.017(3) 0.002(2) 0.003(2) -0.003(3)
C4_6 0.015(3) 0.024(3) 0.022(3) 0.007(3) -0.001(2) -0.002(3)
C5_6 0.016(3) 0.027(4) 0.020(3) 0.007(3) -0.003(2) -0.008(3)
C6_6 0.017(3) 0.020(3) 0.025(3) 0.007(3) 0.004(3) -0.002(3)
C7_6 0.023(4) 0.029(4) 0.032(4) 0.013(3) 0.011(3) 0.009(3)
C8_6 0.026(4) 0.027(4) 0.031(4) 0.011(3) 0.011(3) 0.007(3)
C9_6 0.015(3) 0.028(4) 0.021(4) 0.009(3) 0.005(2) -0.004(3)
C10_6 0.021(3) 0.026(4) 0.026(4) 0.009(3) 0.005(3) -0.003(3)
C11_6 0.015(3) 0.025(4) 0.026(4) 0.008(3) 0.008(3) 0.000(3)
C12_6 0.023(3) 0.016(3) 0.018(3) 0.007(2) 0.004(2) -0.004(3)
C13_6 0.018(3) 0.023(3) 0.021(3) 0.006(3) -0.001(2) 0.000(3)
C14_6 0.021(3) 0.022(3) 0.019(3) 0.003(2) 0.004(2) -0.005(3)
C15_6 0.022(3) 0.032(4) 0.014(3) 0.006(3) -0.004(2) -0.013(3)
C16_6 0.019(3) 0.028(4) 0.016(3) 0.008(3) 0.000(2) -0.004(3)
N1_6 0.009(2) 0.017(3) 0.011(2) 0.0004(19) 0.0004(18) -0.008(2)
N2_6 0.019(3) 0.023(3) 0.008(2) 0.000(2) 0.0003(19) -0.008(2)
C1_8 0.020(3) 0.038(4) 0.013(3) -0.002(3) 0.002(2) -0.013(3)
C2_8 0.017(3) 0.035(4) 0.018(3) -0.008(3) -0.002(2) -0.006(3)
C3_8 0.020(3) 0.020(3) 0.021(3) -0.004(2) -0.005(2) -0.006(3)
C4_8 0.019(3) 0.025(4) 0.017(3) -0.004(3) -0.004(2) -0.004(3)
C5_8 0.021(3) 0.025(3) 0.015(3) 0.002(2) -0.006(2) -0.010(3)
C6_8 0.023(3) 0.022(3) 0.016(3) -0.002(2) -0.003(2) -0.007(3)
C7_8 0.019(3) 0.026(4) 0.028(4) -0.004(3) -0.004(3) -0.002(3)
C8_8 0.018(3) 0.021(3) 0.028(4) -0.004(3) -0.003(3) -0.002(3)
C9_8 0.023(3) 0.024(3) 0.022(3) -0.006(3) -0.010(3) -0.003(3)
C10_8 0.032(4) 0.018(3) 0.022(3) -0.003(3) -0.010(3) -0.003(3)
C11_8 0.029(4) 0.024(4) 0.018(3) -0.002(3) -0.009(3) -0.003(3)
C12_8 0.018(3) 0.024(3) 0.012(3) -0.005(2) -0.003(2) -0.006(3)
C13_8 0.025(4) 0.022(3) 0.017(3) -0.002(2) -0.005(2) 0.001(3)
C14_8 0.019(3) 0.023(3) 0.020(3) 0.003(2) -0.001(2) -0.003(3)
C15_8 0.020(3) 0.020(3) 0.015(3) 0.000(2) -0.003(2) -0.007(3)
C16_8 0.024(3) 0.018(3) 0.020(3) -0.004(2) -0.005(3) -0.003(3)
N1_8 0.021(3) 0.026(3) 0.011(2) 0.000(2) -0.001(2) -0.014(2)
N2_8 0.010(2) 0.016(2) 0.013(2) -0.0029(19) -0.0017(18) -0.006(2)
C1_9 0.028(4) 0.018(3) 0.016(3) 0.001(2) 0.006(3) 0.006(3)
C2_9 0.024(3) 0.013(3) 0.020(3) -0.003(2) 0.009(2) 0.005(3)
C3_9 0.015(3) 0.017(3) 0.014(3) -0.001(2) -0.002(2) 0.002(3)
C4_9 0.025(4) 0.019(3) 0.018(3) -0.001(2) 0.006(3) 0.000(3)
C5_9 0.021(3) 0.026(3) 0.012(3) -0.003(2) 0.002(2) 0.003(3)
C6_9 0.018(3) 0.015(3) 0.016(3) -0.001(2) 0.005(2) 0.002(3)
C7_9 0.025(3) 0.021(3) 0.018(3) -0.006(3) 0.005(3) -0.004(3)
C8_9 0.019(3) 0.022(3) 0.017(3) -0.003(2) 0.006(2) -0.001(3)
C9_9 0.023(3) 0.018(3) 0.016(3) -0.006(2) 0.000(2) 0.007(3)
C10_9 0.028(4) 0.018(3) 0.024(4) -0.008(3) 0.005(3) 0.005(3)
C11_9 0.022(3) 0.020(3) 0.023(3) -0.007(3) 0.005(3) 0.000(3)
C12_9 0.017(3) 0.019(3) 0.012(3) -0.001(2) 0.000(2) 0.009(3)
C13_9 0.024(3) 0.024(3) 0.014(3) -0.004(2) 0.004(2) 0.003(3)
C14_9 0.030(4) 0.019(3) 0.016(3) -0.002(2) 0.002(3) 0.007(3)
C15_9 0.039(4) 0.015(3) 0.020(3) 0.002(2) 0.006(3) 0.013(3)
C16_9 0.039(4) 0.018(3) 0.019(3) -0.001(3) 0.007(3) 0.008(3)
N1_9 0.023(3) 0.014(2) 0.006(2) -0.0026(18) 0.0001(19) 0.007(2)
N2_9 0.022(3) 0.016(3) 0.012(2) -0.0002(19) 0.000(2) 0.012(2)
B1_10 0.023(4) 0.020(4) 0.027(4) 0.000(3) 0.000(3) 0.004(3)
B2_10 0.024(4) 0.023(4) 0.018(3) 0.004(3) 0.000(3) 0.001(3)
B3_10 0.022(4) 0.021(4) 0.023(4) 0.001(3) 0.000(3) 0.001(3)
B4_10 0.031(4) 0.015(3) 0.022(4) 0.000(3) -0.001(3) 0.003(3)
B5_10 0.025(4) 0.017(3) 0.027(4) 0.004(3) 0.004(3) 0.000(3)
B6_10 0.032(4) 0.021(4) 0.022(4) 0.002(3) 0.002(3) 0.003(3)
B7_10 0.021(4) 0.019(3) 0.023(4) -0.003(3) -0.001(3) 0.002(3)
B8_10 0.026(4) 0.021(4) 0.019(3) 0.001(3) 0.002(3) 0.001(3)
B9_10 0.021(3) 0.019(3) 0.018(3) 0.001(3) -0.003(3) -0.002(3)
B10_10 0.023(4) 0.024(4) 0.020(3) 0.004(3) -0.001(3) -0.001(3)
B11_10 0.023(4) 0.022(4) 0.023(4) 0.001(3) -0.004(3) 0.001(3)
B12_10 0.018(4) 0.021(4) 0.027(4) -0.002(3) -0.001(3) 0.001(3)
Cl1_10 0.0333(10) 0.0204(8) 0.0259(8) -0.0024(6) 0.0009(7) -0.0006(8)
Cl2_10 0.0217(8) 0.0263(9) 0.0280(9) 0.0016(7) 0.0020(7) 0.0042(7)
Cl3_10 0.0259(9) 0.0211(8) 0.0273(8) 0.0055(6) 0.0005(7) 0.0011(7)
Cl4_10 0.0224(8) 0.0257(9) 0.0362(10) 0.0013(7) -0.0020(7) -0.0034(7)
Cl5_10 0.0291(9) 0.0263(9) 0.0213(8) 0.0009(6) 0.0048(6) 0.0013(8)
Cl6_10 0.0294(9) 0.0290(9) 0.0221(8) 0.0000(7) -0.0057(7) 0.0006(8)
Cl7_10 0.0216(8) 0.0284(9) 0.0300(9) -0.0013(7) -0.0024(7) 0.0050(7)
Cl8_10 0.0299(9) 0.0290(9) 0.0247(8) 0.0017(7) 0.0062(7) 0.0030(8)
Cl9_10 0.0296(10) 0.0211(8) 0.0271(9) -0.0043(6) -0.0018(7) 0.0020(7)
Cl10_10 0.0300(9) 0.0268(9) 0.0233(8) 0.0004(7) -0.0060(7) 0.0020(8)
Cl11_10 0.0236(9) 0.0250(9) 0.0339(9) 0.0004(7) 0.0006(7) -0.0020(7)
Cl12_10 0.0338(10) 0.0191(8) 0.0269(9) 0.0037(6) -0.0023(7) -0.0006(8)
B1_11 0.025(4) 0.024(4) 0.029(4) 0.005(3) -0.007(3) -0.002(3)
B2_11 0.027(4) 0.021(4) 0.020(3) -0.003(3) -0.003(3) 0.003(3)
B3_11 0.027(4) 0.029(4) 0.017(3) -0.003(3) -0.006(3) -0.001(3)
B4_11 0.026(4) 0.018(4) 0.027(4) -0.002(3) -0.004(3) -0.002(3)
B5_11 0.020(4) 0.023(4) 0.026(4) 0.001(3) 0.000(3) -0.003(3)
B6_11 0.021(4) 0.035(4) 0.020(4) -0.002(3) 0.002(3) 0.002(3)
B7_11 0.027(4) 0.025(4) 0.023(4) -0.008(3) -0.004(3) -0.001(3)
B8_11 0.022(4) 0.021(4) 0.020(4) 0.001(3) -0.002(3) -0.001(3)
B9_11 0.022(4) 0.025(4) 0.021(3) 0.000(3) -0.005(3) 0.002(3)
B10_11 0.022(4) 0.025(4) 0.021(3) -0.003(3) -0.004(3) 0.002(3)
B11_11 0.018(4) 0.028(4) 0.027(4) 0.000(3) -0.001(3) -0.002(3)
B12_11 0.019(4) 0.021(3) 0.022(3) 0.000(3) -0.002(3) -0.005(3)
Cl1_11 0.0358(10) 0.0290(10) 0.0322(10) 0.0103(7) -0.0046(8) -0.0043(9)
Cl2_11 0.0359(10) 0.0316(10) 0.0292(9) -0.0049(7) -0.0067(8) 0.0127(9)
Cl3_11 0.0460(12) 0.0238(9) 0.0392(11) -0.0032(8) -0.0154(9) -0.0079(9)
Cl4_11 0.0198(9) 0.0511(13) 0.0387(11) 0.0137(9) 0.0000(8) -0.0056(9)
Cl5_11 0.0411(11) 0.0465(12) 0.0218(9) -0.0045(8) 0.0044(8) 0.0088(10)
Cl6_11 0.0261(9) 0.0341(10) 0.0218(8) -0.0001(7) -0.0072(6) -0.0020(8)
Cl7_11 0.0411(11) 0.0256(9) 0.0323(10) -0.0055(7) -0.0088(8) -0.0072(9)
Cl8_11 0.0293(10) 0.0331(10) 0.0282(9) -0.0020(7) 0.0010(7) 0.0104(8)
Cl9_11 0.0235(9) 0.0278(9) 0.0270(9) 0.0019(7) -0.0083(7) -0.0021(7)
Cl10_11 0.0408(11) 0.0364(11) 0.0197(8) -0.0040(7) -0.0017(7) 0.0128(9)
Cl11_11 0.0176(8) 0.0514(13) 0.0310(10) 0.0053(8) -0.0011(7) -0.0027(9)
Cl12_11 0.0237(8) 0.0270(9) 0.0268(9) 0.0031(7) -0.0027(7) -0.0036(7)
B1_12 0.038(5) 0.019(4) 0.024(4) 0.007(3) 0.005(3) 0.000(3)
B2_12 0.027(4) 0.025(4) 0.030(4) 0.007(3) -0.004(3) 0.000(3)
B3_12 0.021(4) 0.025(4) 0.034(4) 0.002(3) 0.004(3) 0.003(3)
B4_12 0.036(5) 0.021(4) 0.020(3) 0.000(3) -0.002(3) -0.006(3)
B5_12 0.025(4) 0.021(4) 0.041(5) -0.007(3) 0.003(3) -0.001(3)
B6_12 0.036(4) 0.021(4) 0.032(4) -0.001(3) 0.004(3) -0.002(3)
B7_12 0.025(4) 0.036(5) 0.032(4) -0.002(3) -0.005(3) 0.003(4)
B8_12 0.036(4) 0.018(4) 0.025(4) -0.001(3) -0.002(3) -0.002(3)
B9_12 0.026(4) 0.033(4) 0.028(4) -0.006(3) 0.003(3) 0.006(4)
B10_12 0.030(4) 0.027(4) 0.026(4) 0.005(3) -0.003(3) -0.004(4)
B11_12 0.026(4) 0.038(5) 0.027(4) 0.003(3) 0.006(3) 0.004(4)
B12_12 0.033(4) 0.037(4) 0.017(3) 0.006(3) -0.002(3) 0.005(4)
Cl1_12 0.0524(13) 0.0230(9) 0.0321(10) 0.0076(7) 0.0118(9) 0.0064(9)
Cl2_12 0.0342(11) 0.0360(11) 0.0452(12) 0.0049(9) -0.0145(9) -0.0032(9)
Cl3_12 0.0354(10) 0.0266(9) 0.0387(11) -0.0010(8) 0.0062(8) 0.0073(8)
Cl4_12 0.0563(14) 0.0257(9) 0.0281(10) -0.0027(7) -0.0092(9) 0.0043(9)
Cl5_12 0.0355(11) 0.0293(11) 0.0665(15) -0.0094(10) 0.0079(10) -0.0095(9)
Cl6_12 0.0360(11) 0.0294(10) 0.0454(12) -0.0005(8) 0.0161(9) 0.0030(9)
Cl7_12 0.0325(11) 0.0450(13) 0.0499(13) -0.0079(10) -0.0145(9) 0.0044(10)
Cl8_12 0.0467(12) 0.0242(9) 0.0306(10) 0.0036(7) -0.0057(8) 0.0051(9)
Cl9_12 0.0413(12) 0.0352(11) 0.0560(14) 0.0139(10) -0.0092(10) -0.0165(10)
Cl10_12 0.0359(11) 0.0543(14) 0.0475(13) 0.0070(10) 0.0180(10) 0.0006(11)
Cl11_12 0.0420(12) 0.0519(13) 0.0348(11) -0.0161(9) -0.0079(9) 0.0117(11)
Cl12_12 0.0481(13) 0.0538(13) 0.0260(10) 0.0131(9) 0.0043(9) 0.0100(11)
B1_13 0.019(4) 0.028(4) 0.019(3) 0.006(3) -0.002(3) -0.005(3)
B2_13 0.024(4) 0.019(3) 0.026(4) 0.001(3) 0.000(3) 0.000(3)
B3_13 0.016(3) 0.024(4) 0.021(4) 0.004(3) 0.000(3) 0.000(3)
B4_13 0.017(3) 0.017(3) 0.021(4) 0.002(3) 0.002(3) -0.007(3)
B5_13 0.018(3) 0.016(3) 0.031(4) 0.000(3) -0.005(3) 0.000(3)
B6_13 0.020(3) 0.022(4) 0.020(3) 0.000(3) -0.004(3) -0.001(3)
B7_13 0.018(4) 0.028(4) 0.027(4) -0.002(3) 0.000(3) -0.001(3)
B8_13 0.024(4) 0.017(3) 0.022(4) -0.001(3) 0.002(3) -0.001(3)
B9_13 0.021(4) 0.022(4) 0.023(4) -0.001(3) 0.000(3) -0.006(3)
B10_13 0.023(4) 0.018(3) 0.021(3) 0.000(3) -0.003(3) -0.001(3)
B11_13 0.015(3) 0.020(4) 0.025(4) 0.005(3) -0.001(3) -0.002(3)
B12_13 0.015(3) 0.023(4) 0.024(4) -0.003(3) 0.000(3) 0.000(3)
Cl1_13 0.0341(10) 0.0315(10) 0.0196(8) 0.0039(7) -0.0007(7) -0.0085(8)
Cl2_13 0.0223(8) 0.0236(8) 0.0276(9) -0.0017(6) -0.0087(7) -0.0003(7)
Cl3_13 0.0356(10) 0.0200(8) 0.0368(10) 0.0034(7) -0.0088(8) 0.0048(8)
Cl4_13 0.0272(9) 0.0242(9) 0.0271(9) 0.0025(7) -0.0018(7) -0.0111(8)
Cl5_13 0.0162(8) 0.0358(10) 0.0286(9) -0.0016(7) -0.0008(6) 0.0003(8)
Cl6_13 0.0233(8) 0.0246(8) 0.0238(8) -0.0046(6) -0.0015(6) 0.0004(7)
Cl7_13 0.0287(9) 0.0202(8) 0.0288(9) 0.0028(6) -0.0067(7) 0.0024(7)
Cl8_13 0.0227(8) 0.0214(8) 0.0271(8) -0.0016(6) 0.0003(6) -0.0071(7)
Cl9_13 0.0229(8) 0.0265(9) 0.0230(8) 0.0011(6) -0.0058(6) -0.0023(7)
Cl10_13 0.0375(10) 0.0283(9) 0.0215(8) 0.0027(7) 0.0055(7) -0.0066(8)
Cl11_13 0.0301(9) 0.0224(8) 0.0283(9) -0.0057(7) 0.0001(7) 0.0007(8)
Cl12_13 0.0180(8) 0.0318(10) 0.0348(10) -0.0062(7) 0.0026(7) 0.0012(7)

loop_
_atom_type_symbol
_atom_type_description
_atom_type_scat_dispersion_real
_atom_type_scat_dispersion_imag
_atom_type_scat_source
C C 0.0033 0.0016 'International Tables Vol C Tables 4.2.6.8 and 6.1.1.4'
H H 0.0000 0.0000 'International Tables Vol C Tables 4.2.6.8 and 6.1.1.4'
B B 0.0013 0.0007 'International Tables Vol C Tables 4.2.6.8 and 6.1.1.4'
Cl Cl 0.1484 0.1585 'International Tables Vol C Tables 4.2.6.8 and 6.1.1.4'
Cu Cu 0.3201 1.2651 'International Tables Vol C Tables 4.2.6.8 and 6.1.1.4'
N N 0.0061 0.0033 'International Tables Vol C Tables 4.2.6.8 and 6.1.1.4'
O O 0.0106 0.0060 'International Tables Vol C Tables 4.2.6.8 and 6.1.1.4'

loop_
_geom_angle_atom_site_label_1
_geom_angle_atom_site_label_2
_geom_angle_atom_site_label_3
_geom_angle
_geom_angle_site_symmetry_1
_geom_angle_site_symmetry_3
_geom_angle_publ_flag
O1 C1 H1A 109.5 . . ?
O1 C1 H1B 109.5 . . ?
H1A C1 H1B 109.5 . . ?
O1 C1 H1C 109.5 . . ?
H1A C1 H1C 109.5 . . ?
H1B C1 H1C 109.5 . . ?
O6 C6 H6A 109.5 . . ?
O6 C6 H6B 109.5 . . ?
H6A C6 H6B 109.5 . . ?
O6 C6 H6C 109.5 . . ?
H6A C6 H6C 109.5 . . ?
H6B C6 H6C 109.5 . . ?
O2 C9 H9A 109.5 . . ?
O2 C9 H9B 109.5 . . ?
H9A C9 H9B 109.5 . . ?
O2 C9 H9C 109.5 . . ?
H9A C9 H9C 109.5 . . ?
H9B C9 H9C 109.5 . . ?
O3 C12 H12A 109.5 . . ?
O3 C12 H12B 109.5 . . ?
H12A C12 H12B 109.5 . . ?
O3 C12 H12C 109.5 . . ?
H12A C12 H12C 109.5 . . ?
H12B C12 H12C 109.5 . . ?
O4 C13 H13A 109.5 . . ?
O4 C13 H13B 109.5 . . ?
H13A C13 H13B 109.5 . . ?
O4 C13 H13C 109.5 . . ?
H13A C13 H13C 109.5 . . ?
H13B C13 H13C 109.5 . . ?
O5 C14 H14A 109.5 . . ?
O5 C14 H14B 109.5 . . ?
H14A C14 H14B 109.5 . . ?
O5 C14 H14C 109.5 . . ?
H14A C14 H14C 109.5 . . ?
H14B C14 H14C 109.5 . . ?
O8 C16 H16A 109.5 . . ?
O8 C16 H16B 109.5 . . ?
H16A C16 H16B 109.5 . . ?
O8 C16 H16C 109.5 . . ?
H16A C16 H16C 109.5 . . ?
H16B C16 H16C 109.5 . . ?
O7 C17 H17A 109.5 . . ?
O7 C17 H17B 109.5 . . ?
H17A C17 H17B 109.5 . . ?
O7 C17 H17C 109.5 . . ?
H17A C17 H17C 109.5 . . ?
H17B C17 H17C 109.5 . . ?
N1_3 Cu1 N1_3 90.1(3) . 2_655 ?
N1_3 Cu1 N1_1 89.9(2) . . ?
N1_3 Cu1 N1_1 179.0(2) 2_655 . ?
N1_3 Cu1 N1_1 179.0(2) . 2_655 ?
N1_3 Cu1 N1_1 89.9(2) 2_655 2_655 ?
N1_1 Cu1 N1_1 90.1(3) . 2_655 ?
N2_2 Cu2 N2_2 90.1(3) 2_565 . ?
N2_2 Cu2 N1_9 89.7(2) 2_565 2_565 ?
N2_2 Cu2 N1_9 177.7(2) . 2_565 ?
N2_2 Cu2 N1_9 177.7(2) 2_565 . ?
N2_2 Cu2 N1_9 89.7(2) . . ?
N1_9 Cu2 N1_9 90.6(3) 2_565 . ?
N1_4 Cu3 N1_4 89.0(3) 2_665 . ?
N1_4 Cu3 N1_6 90.6(2) 2_665 2_665 ?
N1_4 Cu3 N1_6 176.9(2) . 2_665 ?
N1_4 Cu3 N1_6 176.9(2) 2_665 . ?
N1_4 Cu3 N1_6 90.6(2) . . ?
N1_6 Cu3 N1_6 89.9(3) 2_665 . ?
N1_5 Cu4 N1_5 89.8(3) 2 . ?
N1_5 Cu4 N2_8 178.7(2) 2 . ?
N1_5 Cu4 N2_8 90.3(2) . . ?
N1_5 Cu4 N2_8 90.3(2) 2 2 ?
N1_5 Cu4 N2_8 178.7(2) . 2 ?
N2_8 Cu4 N2_8 89.6(3) . 2 ?
N2_9 Cu5 N2_1 175.7(2) . 7_554 ?
N2_9 Cu5 N2_3 89.8(2) . . ?
N2_1 Cu5 N2_3 89.3(2) 7_554 . ?
N2_9 Cu5 N1_2 89.7(2) . 7_554 ?
N2_1 Cu5 N1_2 91.3(2) 7_554 7_554 ?
N2_3 Cu5 N1_2 178.4(2) . 7_554 ?
N2_9 Cu5 O3 92.1(2) . . ?
N2_1 Cu5 O3 92.2(2) 7_554 . ?
N2_3 Cu5 O3 90.8(2) . . ?
N1_2 Cu5 O3 87.6(2) 7_554 . ?
N1_8 Cu6 N2_5 174.5(2) 7_554 . ?
N1_8 Cu6 N2_4 88.8(2) 7_554 . ?
N2_5 Cu6 N2_4 91.5(2) . . ?
N1_8 Cu6 N2_6 91.4(2) 7_554 7_554 ?
N2_5 Cu6 N2_6 88.5(2) . 7_554 ?
N2_4 Cu6 N2_6 178.0(2) . 7_554 ?
N1_8 Cu6 O5 91.7(2) 7_554 . ?
N2_5 Cu6 O5 93.8(2) . . ?
N2_4 Cu6 O5 88.5(2) . . ?
N2_6 Cu6 O5 89.5(2) 7_554 . ?
C12 O3 Cu5 136.2(5) . . ?
C14 O5 Cu6 135.1(5) . . ?
N1_1 C1_1 C2_1 121.9(6) . . ?
N1_1 C1_1 H1_1 119.0 . . ?
C2_1 C1_1 H1_1 119.0 . . ?
C1_1 C2_1 C3_1 120.7(6) . . ?
C1_1 C2_1 H2_1 119.6 . . ?
C3_1 C2_1 H2_1 119.6 . . ?
C4_1 C3_1 C2_1 116.5(6) . . ?
C4_1 C3_1 C6_1 122.5(6) . . ?
C2_1 C3_1 C6_1 121.0(6) . . ?
C3_1 C4_1 C5_1 120.4(6) . . ?
C3_1 C4_1 H4_1 119.8 . . ?
C5_1 C4_1 H4_1 119.8 . . ?
N1_1 C5_1 C4_1 121.9(6) . . ?
N1_1 C5_1 H5_1 119.0 . . ?
C4_1 C5_1 H5_1 119.0 . . ?
C11_1 C6_1 C7_1 121.2(6) . . ?
C11_1 C6_1 C3_1 119.0(6) . . ?
C7_1 C6_1 C3_1 119.8(6) . . ?
C6_1 C7_1 C8_1 120.1(7) . . ?
C6_1 C7_1 H7_1 119.9 . . ?
C8_1 C7_1 H7_1 119.9 . . ?
C9_1 C8_1 C7_1 119.6(7) . . ?
C9_1 C8_1 H8_1 120.2 . . ?
C7_1 C8_1 H8_1 120.2 . . ?
C8_1 C9_1 C10_1 119.8(6) . . ?
C8_1 C9_1 C12_1 120.9(6) . . ?
C10_1 C9_1 C12_1 119.3(6) . . ?
C9_1 C10_1 C11_1 120.3(7) . . ?
C9_1 C10_1 H10_1 119.9 . . ?
C11_1 C10_1 H10_1 119.9 . . ?
C6_1 C11_1 C10_1 119.0(7) . . ?
C6_1 C11_1 H11_1 120.5 . . ?
C10_1 C11_1 H11_1 120.5 . . ?
C16_1 C12_1 C13_1 117.6(6) . . ?
C16_1 C12_1 C9_1 120.5(6) . . ?
C13_1 C12_1 C9_1 121.9(6) . . ?
C14_1 C13_1 C12_1 119.3(7) . . ?
C14_1 C13_1 H13_1 120.3 . . ?
C12_1 C13_1 H13_1 120.3 . . ?
N2_1 C14_1 C13_1 123.0(7) . . ?
N2_1 C14_1 H14_1 118.5 . . ?
C13_1 C14_1 H14_1 118.5 . . ?
N2_1 C15_1 C16_1 122.4(6) . . ?
N2_1 C15_1 H15_1 118.8 . . ?
C16_1 C15_1 H15_1 118.8 . . ?
C15_1 C16_1 C12_1 120.1(6) . . ?
C15_1 C16_1 H16_1 120.0 . . ?
C12_1 C16_1 H16_1 120.0 . . ?
C5_1 N1_1 C1_1 118.5(6) . . ?
C5_1 N1_1 Cu1 121.9(5) . . ?
C1_1 N1_1 Cu1 119.4(4) . . ?
C14_1 N2_1 C15_1 117.4(6) . . ?
C14_1 N2_1 Cu5 123.6(5) . 7 ?
C15_1 N2_1 Cu5 118.5(4) . 7 ?
N1_2 C1_2 C2_2 124.9(7) . . ?
N1_2 C1_2 H1_2 117.6 . . ?
C2_2 C1_2 H1_2 117.6 . . ?
C1_2 C2_2 C3_2 118.0(7) . . ?
C1_2 C2_2 H2_2 121.0 . . ?
C3_2 C2_2 H2_2 121.0 . . ?
C4_2 C3_2 C2_2 117.7(6) . . ?
C4_2 C3_2 C6_2 120.8(6) . . ?
C2_2 C3_2 C6_2 121.5(6) . . ?
C3_2 C4_2 C5_2 120.9(7) . . ?
C3_2 C4_2 H4_2 119.5 . . ?
C5_2 C4_2 H4_2 119.5 . . ?
N1_2 C5_2 C4_2 122.1(7) . . ?
N1_2 C5_2 H5_2 119.0 . . ?
C4_2 C5_2 H5_2 119.0 . . ?
C11_2 C6_2 C7_2 119.5(6) . . ?
C11_2 C6_2 C3_2 121.4(6) . . ?
C7_2 C6_2 C3_2 119.0(6) . . ?
C8_2 C7_2 C6_2 120.3(7) . . ?
C8_2 C7_2 H7_2 119.9 . . ?
C6_2 C7_2 H7_2 119.9 . . ?
C9_2 C8_2 C7_2 119.6(7) . . ?
C9_2 C8_2 H8_2 120.2 . . ?
C7_2 C8_2 H8_2 120.2 . . ?
C8_2 C9_2 C10_2 121.2(6) . . ?
C8_2 C9_2 C12_2 119.5(6) . . ?
C10_2 C9_2 C12_2 119.3(6) . . ?
C9_2 C10_2 C11_2 119.6(6) . . ?
C9_2 C10_2 H10_2 120.2 . . ?
C11_2 C10_2 H10_2 120.2 . . ?
C6_2 C11_2 C10_2 119.8(6) . . ?
C6_2 C11_2 H11_2 120.1 . . ?
C10_2 C11_2 H11_2 120.1 . . ?
C13_2 C12_2 C16_2 116.8(6) . . ?
C13_2 C12_2 C9_2 121.9(6) . . ?
C16_2 C12_2 C9_2 121.4(6) . . ?
C14_2 C13_2 C12_2 120.3(6) . . ?
C14_2 C13_2 H13_2 119.8 . . ?
C12_2 C13_2 H13_2 119.8 . . ?
N2_2 C14_2 C13_2 122.1(6) . . ?
N2_2 C14_2 H14_2 118.9 . . ?
C13_2 C14_2 H14_2 118.9 . . ?
N2_2 C15_2 C16_2 122.4(7) . . ?
N2_2 C15_2 H15_2 118.8 . . ?
C16_2 C15_2 H15_2 118.8 . . ?
C15_2 C16_2 C12_2 119.9(7) . . ?
C15_2 C16_2 H16_2 120.0 . . ?
C12_2 C16_2 H16_2 120.0 . . ?
C1_2 N1_2 C5_2 116.4(6) . . ?
C1_2 N1_2 Cu5 124.5(5) . 7 ?
C5_2 N1_2 Cu5 118.7(4) . 7 ?
C14_2 N2_2 C15_2 118.4(6) . . ?
C14_2 N2_2 Cu2 121.1(5) . . ?
C15_2 N2_2 Cu2 119.9(5) . . ?
N1_3 C1_3 C2_3 122.8(7) . . ?
N1_3 C1_3 H1_3 118.6 . . ?
C2_3 C1_3 H1_3 118.6 . . ?
C1_3 C2_3 C3_3 119.8(7) . . ?
C1_3 C2_3 H2_3 120.1 . . ?
C3_3 C2_3 H2_3 120.1 . . ?
C4_3 C3_3 C2_3 116.5(6) . . ?
C4_3 C3_3 C6_3 121.0(6) . . ?
C2_3 C3_3 C6_3 122.6(6) . . ?
C3_3 C4_3 C5_3 120.6(7) . . ?
C3_3 C4_3 H4_3 119.7 . . ?
C5_3 C4_3 H4_3 119.7 . . ?
N1_3 C5_3 C4_3 121.9(7) . . ?
N1_3 C5_3 H5_3 119.0 . . ?
C4_3 C5_3 H5_3 119.0 . . ?
C11_3 C6_3 C7_3 118.2(6) . . ?
C11_3 C6_3 C3_3 118.2(6) . . ?
C7_3 C6_3 C3_3 123.6(7) . . ?
C6_3 C7_3 C8_3 120.7(7) . . ?
C6_3 C7_3 H7_3 119.7 . . ?
C8_3 C7_3 H7_3 119.7 . . ?
C9_3 C8_3 C7_3 120.1(7) . . ?
C9_3 C8_3 H8_3 120.0 . . ?
C7_3 C8_3 H8_3 120.0 . . ?
C10_3 C9_3 C8_3 119.7(6) . . ?
C10_3 C9_3 C12_3 118.1(7) . . ?
C8_3 C9_3 C12_3 122.2(7) . . ?
C9_3 C10_3 C11_3 119.6(7) . . ?
C9_3 C10_3 H10_3 120.2 . . ?
C11_3 C10_3 H10_3 120.2 . . ?
C6_3 C11_3 C10_3 121.8(7) . . ?
C6_3 C11_3 H11_3 119.1 . . ?
C10_3 C11_3 H11_3 119.1 . . ?
C13_3 C12_3 C16_3 117.5(7) . . ?
C13_3 C12_3 C9_3 122.1(7) . . ?
C16_3 C12_3 C9_3 120.4(6) . . ?
C12_3 C13_3 C14_3 120.0(7) . . ?
C12_3 C13_3 H13_3 120.0 . . ?
C14_3 C13_3 H13_3 120.0 . . ?
N2_3 C14_3 C13_3 122.8(7) . . ?
N2_3 C14_3 H14_3 118.6 . . ?
C13_3 C14_3 H14_3 118.6 . . ?
N2_3 C15_3 C16_3 123.1(7) . . ?
N2_3 C15_3 H15_3 118.4 . . ?
C16_3 C15_3 H15_3 118.4 . . ?
C15_3 C16_3 C12_3 119.2(7) . . ?
C15_3 C16_3 H16_3 120.4 . . ?
C12_3 C16_3 H16_3 120.4 . . ?
C5_3 N1_3 C1_3 118.4(6) . . ?
C5_3 N1_3 Cu1 118.0(5) . . ?
C1_3 N1_3 Cu1 123.5(5) . . ?
C14_3 N2_3 C15_3 117.3(6) . . ?
C14_3 N2_3 Cu5 122.0(5) . . ?
C15_3 N2_3 Cu5 120.0(5) . . ?
C2_4 C1_4 N1_4 124.2(7) . . ?
C2_4 C1_4 H1_4 117.9 . . ?
N1_4 C1_4 H1_4 117.9 . . ?
C1_4 C2_4 C3_4 120.5(7) . . ?
C1_4 C2_4 H2_4 119.8 . . ?
C3_4 C2_4 H2_4 119.8 . . ?
C2_4 C3_4 C4_4 116.3(6) . . ?
C2_4 C3_4 C6_4 123.0(6) . . ?
C4_4 C3_4 C6_4 120.7(6) . . ?
C5_4 C4_4 C3_4 119.8(6) . . ?
C5_4 C4_4 H4_4 120.1 . . ?
C3_4 C4_4 H4_4 120.1 . . ?
N1_4 C5_4 C4_4 122.7(6) . . ?
N1_4 C5_4 H5_4 118.7 . . ?
C4_4 C5_4 H5_4 118.7 . . ?
C11_4 C6_4 C7_4 118.5(6) . . ?
C11_4 C6_4 C3_4 120.9(6) . . ?
C7_4 C6_4 C3_4 120.6(6) . . ?
C8_4 C7_4 C6_4 120.3(7) . . ?
C8_4 C7_4 H7_4 119.9 . . ?
C6_4 C7_4 H7_4 119.9 . . ?
C7_4 C8_4 C9_4 122.0(7) . . ?
C7_4 C8_4 H8_4 119.0 . . ?
C9_4 C8_4 H8_4 119.0 . . ?
C10_4 C9_4 C8_4 117.5(6) . . ?
C10_4 C9_4 C12_4 122.4(6) . . ?
C8_4 C9_4 C12_4 120.2(6) . . ?
C11_4 C10_4 C9_4 120.7(6) . . ?
C11_4 C10_4 H10_4 119.6 . . ?
C9_4 C10_4 H10_4 119.6 . . ?
C10_4 C11_4 C6_4 120.9(7) . . ?
C10_4 C11_4 H11_4 119.5 . . ?
C6_4 C11_4 H11_4 119.5 . . ?
C13_4 C12_4 C16_4 117.9(6) . . ?
C13_4 C12_4 C9_4 120.1(6) . . ?
C16_4 C12_4 C9_4 122.0(6) . . ?
C12_4 C13_4 C14_4 120.2(7) . . ?
C12_4 C13_4 H13_4 119.9 . . ?
C14_4 C13_4 H13_4 119.9 . . ?
N2_4 C14_4 C13_4 121.8(6) . . ?
N2_4 C14_4 H14_4 119.1 . . ?
C13_4 C14_4 H14_4 119.1 . . ?
N2_4 C15_4 C16_4 123.1(6) . . ?
N2_4 C15_4 H15_4 118.4 . . ?
C16_4 C15_4 H15_4 118.4 . . ?
C15_4 C16_4 C12_4 118.8(7) . . ?
C15_4 C16_4 H16_4 120.6 . . ?
C12_4 C16_4 H16_4 120.6 . . ?
C1_4 N1_4 C5_4 116.5(6) . . ?
C1_4 N1_4 Cu3 122.1(5) . . ?
C5_4 N1_4 Cu3 120.7(4) . . ?
C15_4 N2_4 C14_4 118.1(6) . . ?
C15_4 N2_4 Cu6 123.4(5) . . ?
C14_4 N2_4 Cu6 118.3(5) . . ?
N1_5 C1_5 C2_5 123.7(7) . . ?
N1_5 C1_5 H1_5 118.2 . . ?
C2_5 C1_5 H1_5 118.2 . . ?
C1_5 C2_5 C3_5 120.8(7) . . ?
C1_5 C2_5 H2_5 119.6 . . ?
C3_5 C2_5 H2_5 119.6 . . ?
C2_5 C3_5 C4_5 115.8(6) . . ?
C2_5 C3_5 C6_5 123.5(6) . . ?
C4_5 C3_5 C6_5 120.7(6) . . ?
C5_5 C4_5 C3_5 120.5(6) . . ?
C5_5 C4_5 H4_5 119.7 . . ?
C3_5 C4_5 H4_5 119.7 . . ?
N1_5 C5_5 C4_5 122.6(6) . . ?
N1_5 C5_5 H5_5 118.7 . . ?
C4_5 C5_5 H5_5 118.7 . . ?
C7_5 C6_5 C11_5 118.1(6) . . ?
C7_5 C6_5 C3_5 121.1(6) . . ?
C11_5 C6_5 C3_5 120.8(6) . . ?
C8_5 C7_5 C6_5 120.9(7) . . ?
C8_5 C7_5 H7_5 119.6 . . ?
C6_5 C7_5 H7_5 119.6 . . ?
C7_5 C8_5 C9_5 122.0(7) . . ?
C7_5 C8_5 H8_5 119.0 . . ?
C9_5 C8_5 H8_5 119.0 . . ?
C8_5 C9_5 C10_5 117.0(6) . . ?
C8_5 C9_5 C12_5 121.7(6) . . ?
C10_5 C9_5 C12_5 121.3(6) . . ?
C11_5 C10_5 C9_5 121.3(7) . . ?
C11_5 C10_5 H10_5 119.4 . . ?
C9_5 C10_5 H10_5 119.4 . . ?
C10_5 C11_5 C6_5 120.7(7) . . ?
C10_5 C11_5 H11_5 119.6 . . ?
C6_5 C11_5 H11_5 119.6 . . ?
C16_5 C12_5 C13_5 117.6(6) . . ?
C16_5 C12_5 C9_5 120.7(6) . . ?
C13_5 C12_5 C9_5 121.7(6) . . ?
C14_5 C13_5 C12_5 118.6(6) . . ?
C14_5 C13_5 H13_5 120.7 . . ?
C12_5 C13_5 H13_5 120.7 . . ?
N2_5 C14_5 C13_5 123.4(6) . . ?
N2_5 C14_5 H14_5 118.3 . . ?
C13_5 C14_5 H14_5 118.3 . . ?
N2_5 C15_5 C16_5 122.7(6) . . ?
N2_5 C15_5 H15_5 118.6 . . ?
C16_5 C15_5 H15_5 118.6 . . ?
C15_5 C16_5 C12_5 119.4(6) . . ?
C15_5 C16_5 H16_5 120.3 . . ?
C12_5 C16_5 H16_5 120.3 . . ?
C1_5 N1_5 C5_5 116.5(6) . . ?
C1_5 N1_5 Cu4 124.0(5) . . ?
C5_5 N1_5 Cu4 119.1(4) . . ?
C14_5 N2_5 C15_5 118.3(6) . . ?
C14_5 N2_5 Cu6 122.1(5) . . ?
C15_5 N2_5 Cu6 119.1(5) . . ?
N1_6 C1_6 C2_6 124.2(6) . . ?
N1_6 C1_6 H1_6 117.9 . . ?
C2_6 C1_6 H1_6 117.9 . . ?
C1_6 C2_6 C3_6 118.9(6) . . ?
C1_6 C2_6 H2_6 120.6 . . ?
C3_6 C2_6 H2_6 120.6 . . ?
C4_6 C3_6 C2_6 117.3(6) . . ?
C4_6 C3_6 C6_6 120.5(6) . . ?
C2_6 C3_6 C6_6 122.1(6) . . ?
C5_6 C4_6 C3_6 119.6(6) . . ?
C5_6 C4_6 H4_6 120.2 . . ?
C3_6 C4_6 H4_6 120.2 . . ?
N1_6 C5_6 C4_6 123.2(6) . . ?
N1_6 C5_6 H5_6 118.4 . . ?
C4_6 C5_6 H5_6 118.4 . . ?
C7_6 C6_6 C11_6 118.5(6) . . ?
C7_6 C6_6 C3_6 120.0(6) . . ?
C11_6 C6_6 C3_6 121.5(6) . . ?
C8_6 C7_6 C6_6 121.0(7) . . ?
C8_6 C7_6 H7_6 119.5 . . ?
C6_6 C7_6 H7_6 119.5 . . ?
C7_6 C8_6 C9_6 119.8(7) . . ?
C7_6 C8_6 H8_6 120.1 . . ?
C9_6 C8_6 H8_6 120.1 . . ?
C10_6 C9_6 C8_6 119.7(6) . . ?
C10_6 C9_6 C12_6 120.8(6) . . ?
C8_6 C9_6 C12_6 119.5(7) . . ?
C11_6 C10_6 C9_6 120.8(7) . . ?
C11_6 C10_6 H10_6 119.6 . . ?
C9_6 C10_6 H10_6 119.6 . . ?
C10_6 C11_6 C6_6 120.2(7) . . ?
C10_6 C11_6 H11_6 119.9 . . ?
C6_6 C11_6 H11_6 119.9 . . ?
C16_6 C12_6 C13_6 116.7(6) . . ?
C16_6 C12_6 C9_6 122.8(6) . . ?
C13_6 C12_6 C9_6 120.5(6) . . ?
C14_6 C13_6 C12_6 119.7(7) . . ?
C14_6 C13_6 H13_6 120.2 . . ?
C12_6 C13_6 H13_6 120.2 . . ?
N2_6 C14_6 C13_6 122.9(7) . . ?
N2_6 C14_6 H14_6 118.6 . . ?
C13_6 C14_6 H14_6 118.6 . . ?
N2_6 C15_6 C16_6 122.7(6) . . ?
N2_6 C15_6 H15_6 118.7 . . ?
C16_6 C15_6 H15_6 118.7 . . ?
C12_6 C16_6 C15_6 119.8(6) . . ?
C12_6 C16_6 H16_6 120.1 . . ?
C15_6 C16_6 H16_6 120.1 . . ?
C1_6 N1_6 C5_6 116.8(6) . . ?
C1_6 N1_6 Cu3 125.2(4) . . ?
C5_6 N1_6 Cu3 117.9(4) . . ?
C15_6 N2_6 C14_6 118.1(6) . . ?
C15_6 N2_6 Cu6 121.1(5) . 7 ?
C14_6 N2_6 Cu6 120.3(4) . 7 ?
N1_8 C1_8 C2_8 123.5(7) . . ?
N1_8 C1_8 H1_8 118.3 . . ?
C2_8 C1_8 H1_8 118.3 . . ?
C1_8 C2_8 C3_8 119.0(7) . . ?
C1_8 C2_8 H2_8 120.5 . . ?
C3_8 C2_8 H2_8 120.5 . . ?
C2_8 C3_8 C4_8 116.8(6) . . ?
C2_8 C3_8 C6_8 122.5(7) . . ?
C4_8 C3_8 C6_8 120.7(6) . . ?
C5_8 C4_8 C3_8 120.3(7) . . ?
C5_8 C4_8 H4_8 119.8 . . ?
C3_8 C4_8 H4_8 119.8 . . ?
N1_8 C5_8 C4_8 121.6(7) . . ?
N1_8 C5_8 H5_8 119.2 . . ?
C4_8 C5_8 H5_8 119.2 . . ?
C11_8 C6_8 C7_8 118.9(7) . . ?
C11_8 C6_8 C3_8 119.5(7) . . ?
C7_8 C6_8 C3_8 121.6(7) . . ?
C8_8 C7_8 C6_8 120.7(7) . . ?
C8_8 C7_8 H7_8 119.6 . . ?
C6_8 C7_8 H7_8 119.6 . . ?
C7_8 C8_8 C9_8 120.6(7) . . ?
C7_8 C8_8 H8_8 119.7 . . ?
C9_8 C8_8 H8_8 119.7 . . ?
C8_8 C9_8 C10_8 117.6(6) . . ?
C8_8 C9_8 C12_8 123.3(7) . . ?
C10_8 C9_8 C12_8 119.1(7) . . ?
C11_8 C10_8 C9_8 120.6(7) . . ?
C11_8 C10_8 H10_8 119.7 . . ?
C9_8 C10_8 H10_8 119.7 . . ?
C10_8 C11_8 C6_8 121.5(7) . . ?
C10_8 C11_8 H11_8 119.3 . . ?
C6_8 C11_8 H11_8 119.3 . . ?
C16_8 C12_8 C13_8 117.8(6) . . ?
C16_8 C12_8 C9_8 119.5(6) . . ?
C13_8 C12_8 C9_8 122.7(6) . . ?
C12_8 C13_8 C14_8 118.2(6) . . ?
C12_8 C13_8 H13_8 120.9 . . ?
C14_8 C13_8 H13_8 120.9 . . ?
N2_8 C14_8 C13_8 123.7(7) . . ?
N2_8 C14_8 H14_8 118.1 . . ?
C13_8 C14_8 H14_8 118.1 . . ?
N2_8 C15_8 C16_8 122.2(6) . . ?
N2_8 C15_8 H15_8 118.9 . . ?
C16_8 C15_8 H15_8 118.9 . . ?
C12_8 C16_8 C15_8 120.1(6) . . ?
C12_8 C16_8 H16_8 119.9 . . ?
C15_8 C16_8 H16_8 119.9 . . ?
C1_8 N1_8 C5_8 118.8(6) . . ?
C1_8 N1_8 Cu6 121.7(5) . 7 ?
C5_8 N1_8 Cu6 118.9(5) . 7 ?
C14_8 N2_8 C15_8 117.9(6) . . ?
C14_8 N2_8 Cu4 123.0(5) . . ?
C15_8 N2_8 Cu4 118.9(4) . . ?
N1_9 C1_9 C2_9 122.4(6) . . ?
N1_9 C1_9 H1_9 118.8 . . ?
C2_9 C1_9 H1_9 118.8 . . ?
C3_9 C2_9 C1_9 119.9(6) . . ?
C3_9 C2_9 H2_9 120.0 . . ?
C1_9 C2_9 H2_9 120.0 . . ?
C2_9 C3_9 C4_9 116.6(6) . . ?
C2_9 C3_9 C6_9 121.2(6) . . ?
C4_9 C3_9 C6_9 122.1(6) . . ?
C5_9 C4_9 C3_9 120.4(7) . . ?
C5_9 C4_9 H4_9 119.8 . . ?
C3_9 C4_9 H4_9 119.8 . . ?
N1_9 C5_9 C4_9 121.6(7) . . ?
N1_9 C5_9 H5_9 119.2 . . ?
C4_9 C5_9 H5_9 119.2 . . ?
C7_9 C6_9 C11_9 120.1(6) . . ?
C7_9 C6_9 C3_9 119.9(6) . . ?
C11_9 C6_9 C3_9 119.9(6) . . ?
C8_9 C7_9 C6_9 119.5(6) . . ?
C8_9 C7_9 H7_9 120.3 . . ?
C6_9 C7_9 H7_9 120.3 . . ?
C9_9 C8_9 C7_9 120.5(6) . . ?
C9_9 C8_9 H8_9 119.7 . . ?
C7_9 C8_9 H8_9 119.7 . . ?
C8_9 C9_9 C10_9 119.5(6) . . ?
C8_9 C9_9 C12_9 120.3(6) . . ?
C10_9 C9_9 C12_9 120.2(6) . . ?
C11_9 C10_9 C9_9 121.1(7) . . ?
C11_9 C10_9 H10_9 119.4 . . ?
C9_9 C10_9 H10_9 119.4 . . ?
C10_9 C11_9 C6_9 119.2(7) . . ?
C10_9 C11_9 H11_9 120.4 . . ?
C6_9 C11_9 H11_9 120.4 . . ?
C16_9 C12_9 C13_9 118.1(6) . . ?
C16_9 C12_9 C9_9 121.1(6) . . ?
C13_9 C12_9 C9_9 120.8(6) . . ?
C12_9 C13_9 C14_9 118.9(7) . . ?
C12_9 C13_9 H13_9 120.6 . . ?
C14_9 C13_9 H13_9 120.6 . . ?
N2_9 C14_9 C13_9 122.6(7) . . ?
N2_9 C14_9 H14_9 118.7 . . ?
C13_9 C14_9 H14_9 118.7 . . ?
N2_9 C15_9 C16_9 122.1(7) . . ?
N2_9 C15_9 H15_9 118.9 . . ?
C16_9 C15_9 H15_9 118.9 . . ?
C15_9 C16_9 C12_9 120.4(7) . . ?
C15_9 C16_9 H16_9 119.8 . . ?
C12_9 C16_9 H16_9 119.8 . . ?
C1_9 N1_9 C5_9 119.0(6) . . ?
C1_9 N1_9 Cu2 117.4(4) . . ?
C5_9 N1_9 Cu2 123.3(5) . . ?
C15_9 N2_9 C14_9 117.9(6) . . ?
C15_9 N2_9 Cu5 121.5(5) . . ?
C14_9 N2_9 Cu5 120.2(5) . . ?
B4_10 B1_10 B3_10 60.6(5) . . ?
B4_10 B1_10 B6_10 60.5(5) . . ?
B3_10 B1_10 B6_10 109.0(6) . . ?
B4_10 B1_10 B2_10 108.4(6) . . ?
B3_10 B1_10 B2_10 60.2(5) . . ?
B6_10 B1_10 B2_10 107.7(6) . . ?
B4_10 B1_10 B5_10 108.7(6) . . ?
B3_10 B1_10 B5_10 108.8(6) . . ?
B6_10 B1_10 B5_10 59.9(5) . . ?
B2_10 B1_10 B5_10 59.8(5) . . ?
B4_10 B1_10 Cl1_10 121.8(5) . . ?
B3_10 B1_10 Cl1_10 122.4(6) . . ?
B6_10 B1_10 Cl1_10 120.5(5) . . ?
B2_10 B1_10 Cl1_10 122.2(5) . . ?
B5_10 B1_10 Cl1_10 120.1(5) . . ?
B10_10 B2_10 B3_10 60.8(5) . . ?
B10_10 B2_10 B11_10 60.6(5) . . ?
B3_10 B2_10 B11_10 108.8(6) . . ?
B10_10 B2_10 B5_10 109.4(6) . . ?
B3_10 B2_10 B5_10 108.3(5) . . ?
B11_10 B2_10 B5_10 60.5(5) . . ?
B10_10 B2_10 B1_10 108.3(6) . . ?
B3_10 B2_10 B1_10 59.1(5) . . ?
B11_10 B2_10 B1_10 108.2(6) . . ?
B5_10 B2_10 B1_10 60.2(5) . . ?
B10_10 B2_10 Cl3_10 122.8(5) . . ?
B3_10 B2_10 Cl3_10 125.4(6) . . ?
B11_10 B2_10 Cl3_10 118.7(5) . . ?
B5_10 B2_10 Cl3_10 117.5(5) . . ?
B1_10 B2_10 Cl3_10 122.3(5) . . ?
B1_10 B3_10 B4_10 59.2(5) . . ?
B1_10 B3_10 Cl4_10 123.4(5) . . ?
B4_10 B3_10 Cl4_10 120.5(5) . . ?
B1_10 B3_10 B9_10 108.1(6) . . ?
B4_10 B3_10 B9_10 60.8(5) . . ?
Cl4_10 B3_10 B9_10 119.1(5) . . ?
B1_10 B3_10 B2_10 60.6(5) . . ?
B4_10 B3_10 B2_10 107.6(6) . . ?
Cl4_10 B3_10 B2_10 124.5(5) . . ?
B9_10 B3_10 B2_10 107.2(6) . . ?
B1_10 B3_10 B10_10 108.4(6) . . ?
B4_10 B3_10 B10_10 108.4(6) . . ?
Cl4_10 B3_10 B10_10 121.1(5) . . ?
B9_10 B3_10 B10_10 59.8(5) . . ?
B2_10 B3_10 B10_10 59.4(5) . . ?
B1_10 B4_10 B3_10 60.2(5) . . ?
B1_10 B4_10 B6_10 60.5(5) . . ?
B3_10 B4_10 B6_10 108.7(6) . . ?
B1_10 B4_10 B8_10 108.8(6) . . ?
B3_10 B4_10 B8_10 108.3(6) . . ?
B6_10 B4_10 B8_10 60.4(5) . . ?
B1_10 B4_10 Cl6_10 122.7(5) . . ?
B3_10 B4_10 Cl6_10 121.0(6) . . ?
B6_10 B4_10 Cl6_10 122.6(5) . . ?
B8_10 B4_10 Cl6_10 120.8(5) . . ?
B1_10 B4_10 B9_10 108.2(6) . . ?
B3_10 B4_10 B9_10 59.9(4) . . ?
B6_10 B4_10 B9_10 108.3(6) . . ?
B8_10 B4_10 B9_10 59.9(4) . . ?
Cl6_10 B4_10 B9_10 120.1(5) . . ?
Cl2_10 B5_10 B7_10 122.5(6) . . ?
Cl2_10 B5_10 B6_10 124.3(6) . . ?
B7_10 B5_10 B6_10 60.0(5) . . ?
Cl2_10 B5_10 B2_10 120.2(5) . . ?
B7_10 B5_10 B2_10 107.5(6) . . ?
B6_10 B5_10 B2_10 107.3(6) . . ?
Cl2_10 B5_10 B1_10 122.8(5) . . ?
B7_10 B5_10 B1_10 107.5(6) . . ?
B6_10 B5_10 B1_10 59.4(5) . . ?
B2_10 B5_10 B1_10 59.9(5) . . ?
Cl2_10 B5_10 B11_10 120.3(6) . . ?
B7_10 B5_10 B11_10 59.6(5) . . ?
B6_10 B5_10 B11_10 107.3(6) . . ?
B2_10 B5_10 B11_10 59.8(5) . . ?
B1_10 B5_10 B11_10 107.4(6) . . ?
B4_10 B6_10 B1_10 59.0(5) . . ?
B4_10 B6_10 B7_10 108.9(6) . . ?
B1_10 B6_10 B7_10 108.2(6) . . ?
B4_10 B6_10 B8_10 59.9(5) . . ?
B1_10 B6_10 B8_10 107.2(6) . . ?
B7_10 B6_10 B8_10 61.1(5) . . ?
B4_10 B6_10 B5_10 108.1(6) . . ?
B1_10 B6_10 B5_10 60.7(5) . . ?
B7_10 B6_10 B5_10 59.7(5) . . ?
B8_10 B6_10 B5_10 108.5(6) . . ?
B4_10 B6_10 Cl5_10 121.8(5) . . ?
B1_10 B6_10 Cl5_10 121.9(6) . . ?
B7_10 B6_10 Cl5_10 121.3(6) . . ?
B8_10 B6_10 Cl5_10 121.9(5) . . ?
B5_10 B6_10 Cl5_10 121.3(6) . . ?
Cl11_10 B7_10 B5_10 119.2(5) . . ?
Cl11_10 B7_10 B11_10 121.9(5) . . ?
B5_10 B7_10 B11_10 61.0(5) . . ?
Cl11_10 B7_10 B6_10 120.1(5) . . ?
B5_10 B7_10 B6_10 60.2(5) . . ?
B11_10 B7_10 B6_10 108.6(6) . . ?
Cl11_10 B7_10 B12_10 124.9(5) . . ?
B5_10 B7_10 B12_10 107.9(6) . . ?
B11_10 B7_10 B12_10 59.6(5) . . ?
B6_10 B7_10 B12_10 106.8(6) . . ?
Cl11_10 B7_10 B8_10 123.6(5) . . ?
B5_10 B7_10 B8_10 107.6(6) . . ?
B11_10 B7_10 B8_10 107.0(6) . . ?
B6_10 B7_10 B8_10 59.5(5) . . ?
B12_10 B7_10 B8_10 58.8(4) . . ?
B4_10 B8_10 B12_10 108.1(6) . . ?
B4_10 B8_10 B9_10 60.7(5) . . ?
B12_10 B8_10 B9_10 59.7(4) . . ?
B4_10 B8_10 B6_10 59.8(5) . . ?
B12_10 B8_10 B6_10 108.0(6) . . ?
B9_10 B8_10 B6_10 108.4(6) . . ?
B4_10 B8_10 Cl12_10 121.6(5) . . ?
B12_10 B8_10 Cl12_10 122.3(5) . . ?
B9_10 B8_10 Cl12_10 122.2(5) . . ?
B6_10 B8_10 Cl12_10 120.9(5) . . ?
B4_10 B8_10 B7_10 107.4(6) . . ?
B12_10 B8_10 B7_10 60.5(5) . . ?
B9_10 B8_10 B7_10 108.1(5) . . ?
B6_10 B8_10 B7_10 59.3(5) . . ?
Cl12_10 B8_10 B7_10 121.6(5) . . ?
B12_10 B9_10 Cl7_10 119.4(5) . . ?
B12_10 B9_10 B8_10 60.0(4) . . ?
Cl7_10 B9_10 B8_10 121.5(5) . . ?
B12_10 B9_10 B3_10 108.4(6) . . ?
Cl7_10 B9_10 B3_10 123.4(5) . . ?
B8_10 B9_10 B3_10 107.3(6) . . ?
B12_10 B9_10 B10_10 60.5(5) . . ?
Cl7_10 B9_10 B10_10 120.2(5) . . ?
B8_10 B9_10 B10_10 108.5(6) . . ?
B3_10 B9_10 B10_10 60.7(5) . . ?
B12_10 B9_10 B4_10 107.3(6) . . ?
Cl7_10 B9_10 B4_10 124.4(5) . . ?
B8_10 B9_10 B4_10 59.4(5) . . ?
B3_10 B9_10 B4_10 59.3(5) . . ?
B10_10 B9_10 B4_10 107.9(6) . . ?
Cl8_10 B10_10 B2_10 122.5(5) . . ?
Cl8_10 B10_10 B9_10 121.5(5) . . ?
B2_10 B10_10 B9_10 107.3(5) . . ?
Cl8_10 B10_10 B12_10 122.7(6) . . ?
B2_10 B10_10 B12_10 107.0(6) . . ?
B9_10 B10_10 B12_10 59.4(4) . . ?
Cl8_10 B10_10 B11_10 122.7(5) . . ?
B2_10 B10_10 B11_10 60.1(5) . . ?
B9_10 B10_10 B11_10 107.2(6) . . ?
B12_10 B10_10 B11_10 59.4(5) . . ?
Cl8_10 B10_10 B3_10 121.8(5) . . ?
B2_10 B10_10 B3_10 59.7(5) . . ?
B9_10 B10_10 B3_10 59.6(4) . . ?
B12_10 B10_10 B3_10 106.7(5) . . ?
B11_10 B10_10 B3_10 107.5(6) . . ?
B7_10 B11_10 B12_10 61.1(5) . . ?
B7_10 B11_10 B2_10 107.3(5) . . ?
B12_10 B11_10 B2_10 106.9(6) . . ?
B7_10 B11_10 Cl10_10 122.9(5) . . ?
B12_10 B11_10 Cl10_10 120.4(5) . . ?
B2_10 B11_10 Cl10_10 122.4(5) . . ?
B7_10 B11_10 B5_10 59.4(4) . . ?
B12_10 B11_10 B5_10 107.9(6) . . ?
B2_10 B11_10 B5_10 59.7(5) . . ?
Cl10_10 B11_10 B5_10 124.3(5) . . ?
B7_10 B11_10 B10_10 109.1(6) . . ?
B12_10 B11_10 B10_10 60.1(5) . . ?
B2_10 B11_10 B10_10 59.4(5) . . ?
Cl10_10 B11_10 B10_10 119.0(5) . . ?
B5_10 B11_10 B10_10 107.9(6) . . ?
B9_10 B12_10 B8_10 60.3(5) . . ?
B9_10 B12_10 B11_10 108.7(6) . . ?
B8_10 B12_10 B11_10 108.3(6) . . ?
B9_10 B12_10 B10_10 60.2(4) . . ?
B8_10 B12_10 B10_10 108.5(6) . . ?
B11_10 B12_10 B10_10 60.5(5) . . ?
B9_10 B12_10 Cl9_10 119.9(5) . . ?
B8_10 B12_10 Cl9_10 123.6(5) . . ?
B11_10 B12_10 Cl9_10 121.0(5) . . ?
B10_10 B12_10 Cl9_10 118.4(5) . . ?
B9_10 B12_10 B7_10 108.8(5) . . ?
B8_10 B12_10 B7_10 60.7(5) . . ?
B11_10 B12_10 B7_10 59.3(5) . . ?
B10_10 B12_10 B7_10 108.1(6) . . ?
Cl9_10 B12_10 B7_10 124.3(5) . . ?
B5_11 B1_11 B6_11 60.6(5) . . ?
B5_11 B1_11 B2_11 109.5(6) . . ?
B6_11 B1_11 B2_11 61.2(5) . . ?
B5_11 B1_11 B4_11 59.9(5) . . ?
B6_11 B1_11 B4_11 108.7(6) . . ?
B2_11 B1_11 B4_11 108.4(6) . . ?
B5_11 B1_11 Cl1_11 122.8(6) . . ?
B6_11 B1_11 Cl1_11 121.2(6) . . ?
B2_11 B1_11 Cl1_11 119.5(5) . . ?
B4_11 B1_11 Cl1_11 122.3(6) . . ?
B5_11 B1_11 B3_11 108.2(6) . . ?
B6_11 B1_11 B3_11 108.8(6) . . ?
B2_11 B1_11 B3_11 59.9(5) . . ?
B4_11 B1_11 B3_11 59.9(5) . . ?
Cl1_11 B1_11 B3_11 120.5(6) . . ?
B1_11 B2_11 B3_11 60.9(5) . . ?
B1_11 B2_11 B11_11 107.6(6) . . ?
B3_11 B2_11 B11_11 59.4(5) . . ?
B1_11 B2_11 Cl6_11 122.0(6) . . ?
B3_11 B2_11 Cl6_11 122.3(5) . . ?
B11_11 B2_11 Cl6_11 122.7(5) . . ?
B1_11 B2_11 B6_11 59.2(5) . . ?
B3_11 B2_11 B6_11 108.1(6) . . ?
B11_11 B2_11 B6_11 107.3(6) . . ?
Cl6_11 B2_11 B6_11 121.3(5) . . ?
B1_11 B2_11 B7_11 107.8(6) . . ?
B3_11 B2_11 B7_11 107.9(6) . . ?
B11_11 B2_11 B7_11 59.6(5) . . ?
Cl6_11 B2_11 B7_11 121.0(5) . . ?
B6_11 B2_11 B7_11 60.3(5) . . ?
B11_11 B3_11 B2_11 60.4(5) . . ?
B11_11 B3_11 B10_11 60.2(5) . . ?
B2_11 B3_11 B10_11 108.5(6) . . ?
B11_11 B3_11 Cl2_11 123.0(6) . . ?
B2_11 B3_11 Cl2_11 120.7(5) . . ?
B10_11 B3_11 Cl2_11 123.1(5) . . ?
B11_11 B3_11 B4_11 107.7(6) . . ?
B2_11 B3_11 B4_11 107.8(6) . . ?
B10_11 B3_11 B4_11 59.7(5) . . ?
Cl2_11 B3_11 B4_11 121.7(6) . . ?
B11_11 B3_11 B1_11 107.0(6) . . ?
B2_11 B3_11 B1_11 59.2(5) . . ?
B10_11 B3_11 B1_11 107.2(6) . . ?
Cl2_11 B3_11 B1_11 121.0(6) . . ?
B4_11 B3_11 B1_11 59.8(5) . . ?
B5_11 B4_11 B9_11 60.4(5) . . ?
B5_11 B4_11 B10_11 108.2(6) . . ?
B9_11 B4_11 B10_11 59.9(5) . . ?
B5_11 B4_11 Cl3_11 122.3(6) . . ?
B9_11 B4_11 Cl3_11 121.2(5) . . ?
B10_11 B4_11 Cl3_11 120.8(5) . . ?
B5_11 B4_11 B1_11 59.3(5) . . ?
B9_11 B4_11 B1_11 107.5(6) . . ?
B10_11 B4_11 B1_11 107.8(6) . . ?
Cl3_11 B4_11 B1_11 123.1(6) . . ?
B5_11 B4_11 B3_11 108.0(6) . . ?
B9_11 B4_11 B3_11 107.9(6) . . ?
B10_11 B4_11 B3_11 59.9(5) . . ?
Cl3_11 B4_11 B3_11 121.6(6) . . ?
B1_11 B4_11 B3_11 60.3(5) . . ?
B1_11 B5_11 B4_11 60.9(5) . . ?
B1_11 B5_11 Cl4_11 121.8(6) . . ?
B4_11 B5_11 Cl4_11 122.6(6) . . ?
B1_11 B5_11 B6_11 59.7(5) . . ?
B4_11 B5_11 B6_11 108.7(6) . . ?
Cl4_11 B5_11 B6_11 120.2(5) . . ?
B1_11 B5_11 B9_11 108.4(6) . . ?
B4_11 B5_11 B9_11 59.9(5) . . ?
Cl4_11 B5_11 B9_11 122.3(5) . . ?
B6_11 B5_11 B9_11 108.3(6) . . ?
B1_11 B5_11 B8_11 107.5(6) . . ?
B4_11 B5_11 B8_11 107.9(6) . . ?
Cl4_11 B5_11 B8_11 121.2(6) . . ?
B6_11 B5_11 B8_11 59.9(5) . . ?
B9_11 B5_11 B8_11 59.9(4) . . ?
B1_11 B6_11 B5_11 59.6(5) . . ?
B1_11 B6_11 B8_11 107.8(6) . . ?
B5_11 B6_11 B8_11 60.4(5) . . ?
B1_11 B6_11 Cl5_11 122.2(6) . . ?
B5_11 B6_11 Cl5_11 121.5(5) . . ?
B8_11 B6_11 Cl5_11 121.4(6) . . ?
B1_11 B6_11 B2_11 59.6(5) . . ?
B5_11 B6_11 B2_11 107.4(6) . . ?
B8_11 B6_11 B2_11 107.6(6) . . ?
Cl5_11 B6_11 B2_11 122.5(5) . . ?
B1_11 B6_11 B7_11 107.7(6) . . ?
B5_11 B6_11 B7_11 108.4(6) . . ?
B8_11 B6_11 B7_11 60.2(5) . . ?
Cl5_11 B6_11 B7_11 121.6(6) . . ?
B2_11 B6_11 B7_11 59.8(5) . . ?
Cl7_11 B7_11 B11_11 123.0(6) . . ?
Cl7_11 B7_11 B12_11 122.7(6) . . ?
B11_11 B7_11 B12_11 59.8(5) . . ?
Cl7_11 B7_11 B2_11 121.8(5) . . ?
B11_11 B7_11 B2_11 59.9(5) . . ?
B12_11 B7_11 B2_11 107.6(6) . . ?
Cl7_11 B7_11 B8_11 122.3(6) . . ?
B11_11 B7_11 B8_11 106.6(5) . . ?
B12_11 B7_11 B8_11 59.2(4) . . ?
B2_11 B7_11 B8_11 107.0(6) . . ?
Cl7_11 B7_11 B6_11 121.5(5) . . ?
B11_11 B7_11 B6_11 107.2(6) . . ?
B12_11 B7_11 B6_11 106.9(6) . . ?
B2_11 B7_11 B6_11 59.9(5) . . ?
B8_11 B7_11 B6_11 59.3(5) . . ?
B12_11 B8_11 B6_11 108.5(6) . . ?
B12_11 B8_11 B9_11 60.6(5) . . ?
B6_11 B8_11 B9_11 108.1(6) . . ?
B12_11 B8_11 Cl8_11 120.4(5) . . ?
B6_11 B8_11 Cl8_11 121.3(5) . . ?
B9_11 B8_11 Cl8_11 122.7(5) . . ?
B12_11 B8_11 B5_11 108.3(6) . . ?
B6_11 B8_11 B5_11 59.7(5) . . ?
B9_11 B8_11 B5_11 59.9(5) . . ?
Cl8_11 B8_11 B5_11 123.5(5) . . ?
B12_11 B8_11 B7_11 60.0(5) . . ?
B6_11 B8_11 B7_11 60.6(5) . . ?
B9_11 B8_11 B7_11 108.5(6) . . ?
Cl8_11 B8_11 B7_11 119.6(5) . . ?
B5_11 B8_11 B7_11 108.2(6) . . ?
B10_11 B9_11 B4_11 60.1(5) . . ?
B10_11 B9_11 B5_11 107.8(6) . . ?
B4_11 B9_11 B5_11 59.7(5) . . ?
B10_11 B9_11 B8_11 107.8(6) . . ?
B4_11 B9_11 B8_11 107.9(6) . . ?
B5_11 B9_11 B8_11 60.2(5) . . ?
B10_11 B9_11 Cl9_11 121.5(5) . . ?
B4_11 B9_11 Cl9_11 122.3(5) . . ?
B5_11 B9_11 Cl9_11 122.4(5) . . ?
B8_11 B9_11 Cl9_11 121.6(5) . . ?
B10_11 B9_11 B12_11 60.4(5) . . ?
B4_11 B9_11 B12_11 108.1(6) . . ?
B5_11 B9_11 B12_11 107.5(5) . . ?
B8_11 B9_11 B12_11 59.2(5) . . ?
Cl9_11 B9_11 B12_11 121.3(5) . . ?
B9_11 B10_11 B4_11 60.0(5) . . ?
B9_11 B10_11 B11_11 108.0(6) . . ?
B4_11 B10_11 B11_11 107.8(6) . . ?
B9_11 B10_11 B3_11 108.5(6) . . ?
B4_11 B10_11 B3_11 60.5(5) . . ?
B11_11 B10_11 B3_11 59.6(5) . . ?
B9_11 B10_11 Cl10_11 120.8(5) . . ?
B4_11 B10_11 Cl10_11 124.2(5) . . ?
B11_11 B10_11 Cl10_11 120.8(6) . . ?
B3_11 B10_11 Cl10_11 123.8(5) . . ?
B9_11 B10_11 B12_11 60.3(5) . . ?
B4_11 B10_11 B12_11 108.0(6) . . ?
B11_11 B10_11 B12_11 59.5(5) . . ?
B3_11 B10_11 B12_11 107.5(5) . . ?
Cl10_11 B10_11 B12_11 119.0(5) . . ?
B3_11 B11_11 B12_11 108.9(6) . . ?
B3_11 B11_11 B10_11 60.2(5) . . ?
B12_11 B11_11 B10_11 60.6(5) . . ?
B3_11 B11_11 B7_11 109.2(6) . . ?
B12_11 B11_11 B7_11 60.2(5) . . ?
B10_11 B11_11 B7_11 109.1(6) . . ?
B3_11 B11_11 B2_11 60.1(5) . . ?
B12_11 B11_11 B2_11 108.4(6) . . ?
B10_11 B11_11 B2_11 108.3(6) . . ?
B7_11 B11_11 B2_11 60.5(5) . . ?
B3_11 B11_11 Cl11_11 121.7(6) . . ?
B12_11 B11_11 Cl11_11 119.6(6) . . ?
B10_11 B11_11 Cl11_11 119.5(6) . . ?
B7_11 B11_11 Cl11_11 121.6(6) . . ?
B2_11 B11_11 Cl11_11 123.8(5) . . ?
B8_11 B12_11 B11_11 108.2(6) . . ?
B8_11 B12_11 B7_11 60.9(5) . . ?
B11_11 B12_11 B7_11 60.1(5) . . ?
B8_11 B12_11 B9_11 60.2(5) . . ?
B11_11 B12_11 B9_11 107.3(6) . . ?
B7_11 B12_11 B9_11 108.9(6) . . ?
B8_11 B12_11 Cl12_11 122.6(5) . . ?
B11_11 B12_11 Cl12_11 121.6(5) . . ?
B7_11 B12_11 Cl12_11 122.0(5) . . ?
B9_11 B12_11 Cl12_11 121.4(5) . . ?
B8_11 B12_11 B10_11 107.7(6) . . ?
B11_11 B12_11 B10_11 59.8(5) . . ?
B7_11 B12_11 B10_11 108.4(6) . . ?
B9_11 B12_11 B10_11 59.3(4) . . ?
Cl12_11 B12_11 B10_11 120.6(5) . . ?
B2_12 B1_12 B3_12 60.9(5) . . ?
B2_12 B1_12 B4_12 60.7(5) . . ?
B3_12 B1_12 B4_12 109.0(6) . . ?
B2_12 B1_12 B5_12 108.6(6) . . ?
B3_12 B1_12 B5_12 59.7(5) . . ?
B4_12 B1_12 B5_12 107.7(6) . . ?
B2_12 B1_12 Cl1_12 122.3(6) . . ?
B3_12 B1_12 Cl1_12 122.5(6) . . ?
B4_12 B1_12 Cl1_12 121.2(6) . . ?
B5_12 B1_12 Cl1_12 121.3(6) . . ?
B2_12 B1_12 B6_12 108.1(6) . . ?
B3_12 B1_12 B6_12 107.8(6) . . ?
B4_12 B1_12 B6_12 59.3(5) . . ?
B5_12 B1_12 B6_12 59.9(5) . . ?
Cl1_12 B1_12 B6_12 120.6(6) . . ?
B1_12 B2_12 B3_12 60.3(5) . . ?
B1_12 B2_12 B4_12 60.7(5) . . ?
B3_12 B2_12 B4_12 108.5(6) . . ?
B1_12 B2_12 B11_12 108.0(6) . . ?
B3_12 B2_12 B11_12 59.7(5) . . ?
B4_12 B2_12 B11_12 107.5(6) . . ?
B1_12 B2_12 Cl2_12 120.2(6) . . ?
B3_12 B2_12 Cl2_12 121.3(6) . . ?
B4_12 B2_12 Cl2_12 121.3(6) . . ?
B11_12 B2_12 Cl2_12 123.0(6) . . ?
B1_12 B2_12 B10_12 108.7(6) . . ?
B3_12 B2_12 B10_12 107.4(6) . . ?
B4_12 B2_12 B10_12 60.2(5) . . ?
B11_12 B2_12 B10_12 59.0(5) . . ?
Cl2_12 B2_12 B10_12 122.8(6) . . ?
B1_12 B3_12 B5_12 60.9(5) . . ?
B1_12 B3_12 B11_12 107.5(6) . . ?
B5_12 B3_12 B11_12 107.6(6) . . ?
B1_12 B3_12 B2_12 58.8(5) . . ?
B5_12 B3_12 B2_12 107.8(6) . . ?
B11_12 B3_12 B2_12 60.5(5) . . ?
B1_12 B3_12 Cl3_12 121.1(6) . . ?
B5_12 B3_12 Cl3_12 122.0(6) . . ?
B11_12 B3_12 Cl3_12 122.2(6) . . ?
B2_12 B3_12 Cl3_12 121.1(6) . . ?
B1_12 B3_12 B9_12 109.0(6) . . ?
B5_12 B3_12 B9_12 60.1(5) . . ?
B11_12 B3_12 B9_12 60.0(5) . . ?
B2_12 B3_12 B9_12 108.8(6) . . ?
Cl3_12 B3_12 B9_12 121.8(6) . . ?
B6_12 B4_12 B8_12 59.4(5) . . ?
B6_12 B4_12 B2_12 108.1(6) . . ?
B8_12 B4_12 B2_12 108.8(6) . . ?
B6_12 B4_12 B1_12 61.4(5) . . ?
B8_12 B4_12 B1_12 108.6(6) . . ?
B2_12 B4_12 B1_12 58.6(5) . . ?
B6_12 B4_12 B10_12 107.4(6) . . ?
B8_12 B4_12 B10_12 59.8(5) . . ?
B2_12 B4_12 B10_12 61.0(5) . . ?
B1_12 B4_12 B10_12 107.5(6) . . ?
B6_12 B4_12 Cl4_12 121.9(6) . . ?
B8_12 B4_12 Cl4_12 121.1(6) . . ?
B2_12 B4_12 Cl4_12 121.6(6) . . ?
B1_12 B4_12 Cl4_12 122.2(5) . . ?
B10_12 B4_12 Cl4_12 121.5(6) . . ?
B3_12 B5_12 Cl5_12 122.5(6) . . ?
B3_12 B5_12 B9_12 60.7(5) . . ?
Cl5_12 B5_12 B9_12 121.8(6) . . ?
B3_12 B5_12 B1_12 59.4(5) . . ?
Cl5_12 B5_12 B1_12 121.7(6) . . ?
B9_12 B5_12 B1_12 108.3(6) . . ?
B3_12 B5_12 B6_12 108.2(6) . . ?
Cl5_12 B5_12 B6_12 120.7(6) . . ?
B9_12 B5_12 B6_12 108.2(6) . . ?
B1_12 B5_12 B6_12 60.7(5) . . ?
B3_12 B5_12 B7_12 108.4(6) . . ?
Cl5_12 B5_12 B7_12 121.3(6) . . ?
B9_12 B5_12 B7_12 60.4(5) . . ?
B1_12 B5_12 B7_12 107.8(6) . . ?
B6_12 B5_12 B7_12 59.2(5) . . ?
B8_12 B6_12 B4_12 60.3(5) . . ?
B8_12 B6_12 B7_12 60.3(5) . . ?
B4_12 B6_12 B7_12 108.3(6) . . ?
B8_12 B6_12 Cl6_12 121.6(6) . . ?
B4_12 B6_12 Cl6_12 119.0(6) . . ?
B7_12 B6_12 Cl6_12 124.5(7) . . ?
B8_12 B6_12 B5_12 108.4(6) . . ?
B4_12 B6_12 B5_12 107.3(6) . . ?
B7_12 B6_12 B5_12 60.4(5) . . ?
Cl6_12 B6_12 B5_12 123.4(6) . . ?
B8_12 B6_12 B1_12 107.7(7) . . ?
B4_12 B6_12 B1_12 59.3(5) . . ?
B7_12 B6_12 B1_12 107.7(6) . . ?
Cl6_12 B6_12 B1_12 120.2(6) . . ?
B5_12 B6_12 B1_12 59.4(5) . . ?
B8_12 B7_12 B6_12 59.4(5) . . ?
B8_12 B7_12 B12_12 61.4(5) . . ?
B6_12 B7_12 B12_12 108.8(6) . . ?
B8_12 B7_12 Cl7_12 123.0(6) . . ?
B6_12 B7_12 Cl7_12 121.1(6) . . ?
B12_12 B7_12 Cl7_12 122.5(6) . . ?
B8_12 B7_12 B5_12 107.6(6) . . ?
B6_12 B7_12 B5_12 60.4(5) . . ?
B12_12 B7_12 B5_12 107.6(6) . . ?
Cl7_12 B7_12 B5_12 120.4(6) . . ?
B8_12 B7_12 B9_12 108.9(6) . . ?
B6_12 B7_12 B9_12 108.4(6) . . ?
B12_12 B7_12 B9_12 59.9(5) . . ?
Cl7_12 B7_12 B9_12 120.7(6) . . ?
B5_12 B7_12 B9_12 59.5(5) . . ?
B6_12 B8_12 B4_12 60.2(5) . . ?
B6_12 B8_12 B7_12 60.3(5) . . ?
B4_12 B8_12 B7_12 108.2(6) . . ?
B6_12 B8_12 Cl8_12 121.6(6) . . ?
B4_12 B8_12 Cl8_12 121.3(6) . . ?
B7_12 B8_12 Cl8_12 122.2(6) . . ?
B6_12 B8_12 B10_12 108.8(6) . . ?
B4_12 B8_12 B10_12 60.8(5) . . ?
B7_12 B8_12 B10_12 107.4(6) . . ?
Cl8_12 B8_12 B10_12 121.3(6) . . ?
B6_12 B8_12 B12_12 107.9(6) . . ?
B4_12 B8_12 B12_12 108.1(6) . . ?
B7_12 B8_12 B12_12 59.3(5) . . ?
Cl8_12 B8_12 B12_12 121.9(6) . . ?
B10_12 B8_12 B12_12 59.5(5) . . ?
Cl11_12 B9_12 B11_12 124.2(6) . . ?
Cl11_12 B9_12 B5_12 121.5(6) . . ?
B11_12 B9_12 B5_12 106.4(6) . . ?
Cl11_12 B9_12 B12_12 121.4(6) . . ?
B11_12 B9_12 B12_12 60.0(5) . . ?
B5_12 B9_12 B12_12 107.7(6) . . ?
Cl11_12 B9_12 B3_12 123.4(6) . . ?
B11_12 B9_12 B3_12 59.4(5) . . ?
B5_12 B9_12 B3_12 59.1(5) . . ?
B12_12 B9_12 B3_12 107.7(6) . . ?
Cl11_12 B9_12 B7_12 120.8(6) . . ?
B11_12 B9_12 B7_12 106.5(6) . . ?
B5_12 B9_12 B7_12 60.2(5) . . ?
B12_12 B9_12 B7_12 59.4(5) . . ?
B3_12 B9_12 B7_12 107.0(6) . . ?
B11_12 B10_12 Cl9_12 121.7(6) . . ?
B11_12 B10_12 B8_12 108.3(6) . . ?
Cl9_12 B10_12 B8_12 122.8(6) . . ?
B11_12 B10_12 B12_12 60.2(5) . . ?
Cl9_12 B10_12 B12_12 122.5(6) . . ?
B8_12 B10_12 B12_12 61.1(5) . . ?
B11_12 B10_12 B4_12 106.9(6) . . ?
Cl9_12 B10_12 B4_12 121.7(6) . . ?
B8_12 B10_12 B4_12 59.4(5) . . ?
B12_12 B10_12 B4_12 108.3(6) . . ?
B11_12 B10_12 B2_12 59.7(5) . . ?
Cl9_12 B10_12 B2_12 120.9(6) . . ?
B8_12 B10_12 B2_12 106.7(6) . . ?
B12_12 B10_12 B2_12 108.0(6) . . ?
B4_12 B10_12 B2_12 58.8(5) . . ?
B3_12 B11_12 B10_12 109.2(6) . . ?
B3_12 B11_12 B9_12 60.7(5) . . ?
B10_12 B11_12 B9_12 108.8(6) . . ?
B3_12 B11_12 B2_12 59.7(5) . . ?
B10_12 B11_12 B2_12 61.2(5) . . ?
B9_12 B11_12 B2_12 108.7(6) . . ?
B3_12 B11_12 B12_12 108.9(6) . . ?
B10_12 B11_12 B12_12 60.2(5) . . ?
B9_12 B11_12 B12_12 60.1(5) . . ?
B2_12 B11_12 B12_12 109.2(6) . . ?
B3_12 B11_12 Cl10_12 122.8(6) . . ?
B10_12 B11_12 Cl10_12 119.8(6) . . ?
B9_12 B11_12 Cl10_12 121.3(6) . . ?
B2_12 B11_12 Cl10_12 122.0(6) . . ?
B12_12 B11_12 Cl10_12 119.7(6) . . ?
Cl12_12 B12_12 B7_12 123.6(6) . . ?
Cl12_12 B12_12 B10_12 120.7(6) . . ?
B7_12 B12_12 B10_12 107.2(6) . . ?
Cl12_12 B12_12 B11_12 121.2(6) . . ?
B7_12 B12_12 B11_12 107.5(6) . . ?
B10_12 B12_12 B11_12 59.6(5) . . ?
Cl12_12 B12_12 B9_12 121.7(6) . . ?
B7_12 B12_12 B9_12 60.7(5) . . ?
B10_12 B12_12 B9_12 108.1(6) . . ?
B11_12 B12_12 B9_12 59.9(5) . . ?
Cl12_12 B12_12 B8_12 123.1(6) . . ?
B7_12 B12_12 B8_12 59.2(5) . . ?
B10_12 B12_12 B8_12 59.4(5) . . ?
B11_12 B12_12 B8_12 106.4(6) . . ?
B9_12 B12_12 B8_12 107.8(6) . . ?
B3_13 B1_13 B2_13 59.3(5) . . ?
B3_13 B1_13 B4_13 61.1(5) . . ?
B2_13 B1_13 B4_13 107.9(5) . . ?
B3_13 B1_13 B5_13 109.0(6) . . ?
B2_13 B1_13 B5_13 107.8(6) . . ?
B4_13 B1_13 B5_13 60.1(5) . . ?
B3_13 B1_13 Cl1_13 122.0(5) . . ?
B2_13 B1_13 Cl1_13 119.3(6) . . ?
B4_13 B1_13 Cl1_13 124.8(5) . . ?
B5_13 B1_13 Cl1_13 122.7(5) . . ?
B3_13 B1_13 B6_13 107.1(5) . . ?
B2_13 B1_13 B6_13 58.8(5) . . ?
B4_13 B1_13 B6_13 108.1(5) . . ?
B5_13 B1_13 B6_13 60.7(4) . . ?
Cl1_13 B1_13 B6_13 119.6(5) . . ?
B3_13 B2_13 B6_13 109.8(6) . . ?
B3_13 B2_13 B1_13 60.0(5) . . ?
B6_13 B2_13 B1_13 61.5(5) . . ?
B3_13 B2_13 B12_13 109.5(6) . . ?
B6_13 B2_13 B12_13 60.2(5) . . ?
B1_13 B2_13 B12_13 109.6(6) . . ?
B3_13 B2_13 B11_13 60.3(4) . . ?
B6_13 B2_13 B11_13 109.2(6) . . ?
B1_13 B2_13 B11_13 108.7(6) . . ?
B12_13 B2_13 B11_13 60.8(5) . . ?
B3_13 B2_13 Cl6_13 120.9(6) . . ?
B6_13 B2_13 Cl6_13 120.8(5) . . ?
B1_13 B2_13 Cl6_13 121.2(5) . . ?
B12_13 B2_13 Cl6_13 120.6(5) . . ?
B11_13 B2_13 Cl6_13 121.0(5) . . ?
B2_13 B3_13 B1_13 60.6(5) . . ?
B2_13 B3_13 B11_13 61.1(5) . . ?
B1_13 B3_13 B11_13 109.8(5) . . ?
B2_13 B3_13 Cl5_13 121.1(5) . . ?
B1_13 B3_13 Cl5_13 119.6(5) . . ?
B11_13 B3_13 Cl5_13 122.2(5) . . ?
B2_13 B3_13 B4_13 108.0(5) . . ?
B1_13 B3_13 B4_13 59.9(5) . . ?
B11_13 B3_13 B4_13 107.9(5) . . ?
Cl5_13 B3_13 B4_13 121.5(5) . . ?
B2_13 B3_13 B10_13 108.2(6) . . ?
B1_13 B3_13 B10_13 107.9(6) . . ?
B11_13 B3_13 B10_13 59.8(4) . . ?
Cl5_13 B3_13 B10_13 123.1(5) . . ?
B4_13 B3_13 B10_13 59.3(4) . . ?
B8_13 B4_13 B1_13 108.8(5) . . ?
B8_13 B4_13 B10_13 59.9(4) . . ?
B1_13 B4_13 B10_13 108.1(5) . . ?
B8_13 B4_13 B5_13 60.9(5) . . ?
B1_13 B4_13 B5_13 60.2(5) . . ?
B10_13 B4_13 B5_13 108.7(5) . . ?
B8_13 B4_13 Cl4_13 121.2(5) . . ?
B1_13 B4_13 Cl4_13 122.1(5) . . ?
B10_13 B4_13 Cl4_13 121.0(5) . . ?
B5_13 B4_13 Cl4_13 121.7(5) . . ?
B8_13 B4_13 B3_13 108.0(5) . . ?
B1_13 B4_13 B3_13 59.0(4) . . ?
B10_13 B4_13 B3_13 60.4(4) . . ?
B5_13 B4_13 B3_13 107.5(5) . . ?
Cl4_13 B4_13 B3_13 122.0(5) . . ?
Cl3_13 B5_13 B4_13 122.4(5) . . ?
Cl3_13 B5_13 B1_13 121.6(5) . . ?
B4_13 B5_13 B1_13 59.7(4) . . ?
Cl3_13 B5_13 B8_13 122.7(5) . . ?
B4_13 B5_13 B8_13 59.4(4) . . ?
B1_13 B5_13 B8_13 107.2(5) . . ?
Cl3_13 B5_13 B7_13 122.3(5) . . ?
B4_13 B5_13 B7_13 107.0(5) . . ?
B1_13 B5_13 B7_13 107.5(6) . . ?
B8_13 B5_13 B7_13 59.6(5) . . ?
Cl3_13 B5_13 B6_13 121.7(5) . . ?
B4_13 B5_13 B6_13 107.5(5) . . ?
B1_13 B5_13 B6_13 60.2(5) . . ?
B8_13 B5_13 B6_13 107.1(5) . . ?
B7_13 B5_13 B6_13 59.6(4) . . ?
B2_13 B6_13 B12_13 60.5(5) . . ?
B2_13 B6_13 Cl2_13 123.0(5) . . ?
B12_13 B6_13 Cl2_13 121.9(5) . . ?
B2_13 B6_13 B7_13 107.7(6) . . ?
B12_13 B6_13 B7_13 60.2(5) . . ?
Cl2_13 B6_13 B7_13 121.5(5) . . ?
B2_13 B6_13 B1_13 59.7(5) . . ?
B12_13 B6_13 B1_13 108.4(5) . . ?
Cl2_13 B6_13 B1_13 121.8(5) . . ?
B7_13 B6_13 B1_13 107.3(5) . . ?
B2_13 B6_13 B5_13 107.3(6) . . ?
B12_13 B6_13 B5_13 108.7(5) . . ?
Cl2_13 B6_13 B5_13 120.6(5) . . ?
B7_13 B6_13 B5_13 60.2(5) . . ?
B1_13 B6_13 B5_13 59.2(5) . . ?
Cl12_13 B7_13 B9_13 121.7(5) . . ?
Cl12_13 B7_13 B12_13 122.3(6) . . ?
B9_13 B7_13 B12_13 61.0(5) . . ?
Cl12_13 B7_13 B8_13 121.2(5) . . ?
B9_13 B7_13 B8_13 60.0(4) . . ?
B12_13 B7_13 B8_13 108.5(6) . . ?
Cl12_13 B7_13 B6_13 122.1(5) . . ?
B9_13 B7_13 B6_13 108.1(6) . . ?
B12_13 B7_13 B6_13 59.1(5) . . ?
B8_13 B7_13 B6_13 107.9(6) . . ?
Cl12_13 B7_13 B5_13 121.0(6) . . ?
B9_13 B7_13 B5_13 108.3(6) . . ?
B12_13 B7_13 B5_13 107.9(6) . . ?
B8_13 B7_13 B5_13 60.0(4) . . ?
B6_13 B7_13 B5_13 60.2(5) . . ?
B4_13 B8_13 B10_13 60.1(4) . . ?
B4_13 B8_13 Cl11_13 122.4(5) . . ?
B10_13 B8_13 Cl11_13 121.0(5) . . ?
B4_13 B8_13 B9_13 108.4(5) . . ?
B10_13 B8_13 B9_13 60.2(4) . . ?
Cl11_13 B8_13 B9_13 120.3(5) . . ?
B4_13 B8_13 B7_13 108.0(5) . . ?
B10_13 B8_13 B7_13 107.6(6) . . ?
Cl11_13 B8_13 B7_13 121.9(5) . . ?
B9_13 B8_13 B7_13 59.6(5) . . ?
B4_13 B8_13 B5_13 59.7(4) . . ?
B10_13 B8_13 B5_13 107.9(5) . . ?
Cl11_13 B8_13 B5_13 122.8(5) . . ?
B9_13 B8_13 B5_13 108.4(5) . . ?
B7_13 B8_13 B5_13 60.5(5) . . ?
B7_13 B9_13 Cl10_13 122.0(5) . . ?
B7_13 B9_13 B8_13 60.4(5) . . ?
Cl10_13 B9_13 B8_13 121.8(5) . . ?
B7_13 B9_13 B10_13 107.7(6) . . ?
Cl10_13 B9_13 B10_13 121.8(5) . . ?
B8_13 B9_13 B10_13 59.5(4) . . ?
B7_13 B9_13 B11_13 107.9(6) . . ?
Cl10_13 B9_13 B11_13 121.7(5) . . ?
B8_13 B9_13 B11_13 107.6(5) . . ?
B10_13 B9_13 B11_13 59.6(4) . . ?
B7_13 B9_13 B12_13 59.8(5) . . ?
Cl10_13 B9_13 B12_13 122.2(5) . . ?
B8_13 B9_13 B12_13 107.9(6) . . ?
B10_13 B9_13 B12_13 107.4(5) . . ?
B11_13 B9_13 B12_13 60.1(4) . . ?
B8_13 B10_13 B4_13 60.0(4) . . ?
B8_13 B10_13 B11_13 108.8(6) . . ?
B4_13 B10_13 B11_13 108.6(5) . . ?
B8_13 B10_13 B9_13 60.3(5) . . ?
B4_13 B10_13 B9_13 108.3(5) . . ?
B11_13 B10_13 B9_13 60.4(4) . . ?
B8_13 B10_13 B3_13 108.0(5) . . ?
B4_13 B10_13 B3_13 60.3(4) . . ?
B11_13 B10_13 B3_13 59.6(4) . . ?
B9_13 B10_13 B3_13 107.8(5) . . ?
B8_13 B10_13 Cl9_13 120.4(5) . . ?
B4_13 B10_13 Cl9_13 122.0(5) . . ?
B11_13 B10_13 Cl9_13 121.5(5) . . ?
B9_13 B10_13 Cl9_13 120.3(5) . . ?
B3_13 B10_13 Cl9_13 123.4(5) . . ?
Cl7_13 B11_13 B3_13 122.8(5) . . ?
Cl7_13 B11_13 B10_13 122.3(5) . . ?
B3_13 B11_13 B10_13 60.6(4) . . ?
Cl7_13 B11_13 B2_13 122.9(5) . . ?
B3_13 B11_13 B2_13 58.5(4) . . ?
B10_13 B11_13 B2_13 106.8(5) . . ?
Cl7_13 B11_13 B9_13 121.3(5) . . ?
B3_13 B11_13 B9_13 108.1(6) . . ?
B10_13 B11_13 B9_13 59.9(4) . . ?
B2_13 B11_13 B9_13 107.0(5) . . ?
Cl7_13 B11_13 B12_13 121.2(5) . . ?
B3_13 B11_13 B12_13 106.8(5) . . ?
B10_13 B11_13 B12_13 107.9(6) . . ?
B2_13 B11_13 B12_13 59.1(4) . . ?
B9_13 B11_13 B12_13 60.4(4) . . ?
Cl8_13 B12_13 B6_13 122.5(5) . . ?
Cl8_13 B12_13 B2_13 122.4(5) . . ?
B6_13 B12_13 B2_13 59.3(5) . . ?
Cl8_13 B12_13 B7_13 122.8(5) . . ?
B6_13 B12_13 B7_13 60.7(5) . . ?
B2_13 B12_13 B7_13 107.2(6) . . ?
Cl8_13 B12_13 B11_13 120.9(5) . . ?
B6_13 B12_13 B11_13 107.9(6) . . ?
B2_13 B12_13 B11_13 60.1(4) . . ?
B7_13 B12_13 B11_13 107.1(6) . . ?
Cl8_13 B12_13 B9_13 121.6(5) . . ?
B6_13 B12_13 B9_13 107.9(6) . . ?
B2_13 B12_13 B9_13 107.1(6) . . ?
B7_13 B12_13 B9_13 59.2(5) . . ?
B11_13 B12_13 B9_13 59.5(4) . . ?

loop_
_geom_bond_atom_site_label_1
_geom_bond_atom_site_label_2
_geom_bond_distance
_geom_bond_site_symmetry_2
_geom_bond_publ_flag
C1 O1 1.412(9) . ?
C1 H1A 0.9600 . ?
C1 H1B 0.9600 . ?
C1 H1C 0.9600 . ?
C6 O6 1.458(9) . ?
C6 H6A 0.9600 . ?
C6 H6B 0.9600 . ?
C6 H6C 0.9600 . ?
C9 O2 1.428(9) . ?
C9 H9A 0.9600 . ?
C9 H9B 0.9600 . ?
C9 H9C 0.9600 . ?
C12 O3 1.430(9) . ?
C12 H12A 0.9600 . ?
C12 H12B 0.9600 . ?
C12 H12C 0.9600 . ?
C13 O4 1.447(10) . ?
C13 H13A 0.9600 . ?
C13 H13B 0.9600 . ?
C13 H13C 0.9600 . ?
C14 O5 1.425(10) . ?
C14 H14A 0.9600 . ?
C14 H14B 0.9600 . ?
C14 H14C 0.9600 . ?
C16 O8 1.370(13) . ?
C16 H16A 0.9600 . ?
C16 H16B 0.9600 . ?
C16 H16C 0.9600 . ?
C17 O7 1.444(9) . ?
C17 H17A 0.9600 . ?
C17 H17B 0.9600 . ?
C17 H17C 0.9600 . ?
Cu1 N1_3 2.034(5) . ?
Cu1 N1_3 2.034(5) 2_655 ?
Cu1 N1_1 2.036(5) . ?
Cu1 N1_1 2.036(5) 2_655 ?
Cu2 N2_2 2.034(5) 2_565 ?
Cu2 N2_2 2.034(5) . ?
Cu2 N1_9 2.043(5) 2_565 ?
Cu2 N1_9 2.043(5) . ?
Cu3 N1_4 2.010(6) 2_665 ?
Cu3 N1_4 2.010(5) . ?
Cu3 N1_6 2.016(5) 2_665 ?
Cu3 N1_6 2.016(5) . ?
Cu4 N1_5 2.020(5) 2 ?
Cu4 N1_5 2.020(5) . ?
Cu4 N2_8 2.023(5) . ?
Cu4 N2_8 2.023(5) 2 ?
Cu5 N2_9 2.021(6) . ?
Cu5 N2_1 2.025(5) 7_554 ?
Cu5 N2_3 2.027(6) . ?
Cu5 N1_2 2.029(5) 7_554 ?
Cu5 O3 2.422(5) . ?
Cu6 N1_8 2.027(6) 7_554 ?
Cu6 N2_5 2.028(5) . ?
Cu6 N2_4 2.032(5) . ?
Cu6 N2_6 2.044(5) 7_554 ?
Cu6 O5 2.411(5) . ?
C1_1 N1_1 1.350(9) . ?
C1_1 C2_1 1.375(9) . ?
C1_1 H1_1 0.9300 . ?
C2_1 C3_1 1.397(9) . ?
C2_1 H2_1 0.9300 . ?
C3_1 C4_1 1.388(10) . ?
C3_1 C6_1 1.495(9) . ?
C4_1 C5_1 1.392(9) . ?
C4_1 H4_1 0.9300 . ?
C5_1 N1_1 1.339(8) . ?
C5_1 H5_1 0.9300 . ?
C6_1 C11_1 1.385(10) . ?
C6_1 C7_1 1.386(10) . ?
C7_1 C8_1 1.405(9) . ?
C7_1 H7_1 0.9300 . ?
C8_1 C9_1 1.394(10) . ?
C8_1 H8_1 0.9300 . ?
C9_1 C10_1 1.403(10) . ?
C9_1 C12_1 1.492(9) . ?
C10_1 C11_1 1.412(9) . ?
C10_1 H10_1 0.9300 . ?
C11_1 H11_1 0.9300 . ?
C12_1 C16_1 1.387(9) . ?
C12_1 C13_1 1.391(10) . ?
C13_1 C14_1 1.376(9) . ?
C13_1 H13_1 0.9300 . ?
C14_1 N2_1 1.339(9) . ?
C14_1 H14_1 0.9300 . ?
C15_1 N2_1 1.361(8) . ?
C15_1 C16_1 1.363(9) . ?
C15_1 H15_1 0.9300 . ?
C16_1 H16_1 0.9300 . ?
C1_2 N1_2 1.344(9) . ?
C1_2 C2_2 1.374(9) . ?
C1_2 H1_2 0.9300 . ?
C2_2 C3_2 1.402(10) . ?
C2_2 H2_2 0.9300 . ?
C3_2 C4_2 1.368(10) . ?
C3_2 C6_2 1.491(9) . ?
C4_2 C5_2 1.383(9) . ?
C4_2 H4_2 0.9300 . ?
C5_2 N1_2 1.351(9) . ?
C5_2 H5_2 0.9300 . ?
C6_2 C11_2 1.402(10) . ?
C6_2 C7_2 1.411(10) . ?
C7_2 C8_2 1.392(9) . ?
C7_2 H7_2 0.9300 . ?
C8_2 C9_2 1.386(9) . ?
C8_2 H8_2 0.9300 . ?
C9_2 C10_2 1.393(10) . ?
C9_2 C12_2 1.503(9) . ?
C10_2 C11_2 1.405(9) . ?
C10_2 H10_2 0.9300 . ?
C11_2 H11_2 0.9300 . ?
C12_2 C13_2 1.386(10) . ?
C12_2 C16_2 1.413(9) . ?
C13_2 C14_2 1.385(9) . ?
C13_2 H13_2 0.9300 . ?
C14_2 N2_2 1.341(9) . ?
C14_2 H14_2 0.9300 . ?
C15_2 N2_2 1.352(9) . ?
C15_2 C16_2 1.367(9) . ?
C15_2 H15_2 0.9300 . ?
C16_2 H16_2 0.9300 . ?
C1_3 N1_3 1.346(9) . ?
C1_3 C2_3 1.358(10) . ?
C1_3 H1_3 0.9300 . ?
C2_3 C3_3 1.417(10) . ?
C2_3 H2_3 0.9300 . ?
C3_3 C4_3 1.377(10) . ?
C3_3 C6_3 1.473(9) . ?
C4_3 C5_3 1.385(9) . ?
C4_3 H4_3 0.9300 . ?
C5_3 N1_3 1.335(9) . ?
C5_3 H5_3 0.9300 . ?
C6_3 C11_3 1.391(11) . ?
C6_3 C7_3 1.402(10) . ?
C7_3 C8_3 1.402(9) . ?
C7_3 H7_3 0.9300 . ?
C8_3 C9_3 1.399(10) . ?
C8_3 H8_3 0.9300 . ?
C9_3 C10_3 1.391(11) . ?
C9_3 C12_3 1.488(9) . ?
C10_3 C11_3 1.398(10) . ?
C10_3 H10_3 0.9300 . ?
C11_3 H11_3 0.9300 . ?
C12_3 C13_3 1.384(10) . ?
C12_3 C16_3 1.409(10) . ?
C13_3 C14_3 1.390(10) . ?
C13_3 H13_3 0.9300 . ?
C14_3 N2_3 1.345(9) . ?
C14_3 H14_3 0.9300 . ?
C15_3 N2_3 1.359(9) . ?
C15_3 C16_3 1.377(9) . ?
C15_3 H15_3 0.9300 . ?
C16_3 H16_3 0.9300 . ?
C1_4 C2_4 1.361(10) . ?
C1_4 N1_4 1.360(9) . ?
C1_4 H1_4 0.9300 . ?
C2_4 C3_4 1.400(10) . ?
C2_4 H2_4 0.9300 . ?
C3_4 C4_4 1.427(9) . ?
C3_4 C6_4 1.464(9) . ?
C4_4 C5_4 1.384(9) . ?
C4_4 H4_4 0.9300 . ?
C5_4 N1_4 1.371(9) . ?
C5_4 H5_4 0.9300 . ?
C6_4 C11_4 1.397(10) . ?
C6_4 C7_4 1.417(10) . ?
C7_4 C8_4 1.356(9) . ?
C7_4 H7_4 0.9300 . ?
C8_4 C9_4 1.412(10) . ?
C8_4 H8_4 0.9300 . ?
C9_4 C10_4 1.411(10) . ?
C9_4 C12_4 1.475(9) . ?
C10_4 C11_4 1.382(9) . ?
C10_4 H10_4 0.9300 . ?
C11_4 H11_4 0.9300 . ?
C12_4 C13_4 1.383(10) . ?
C12_4 C16_4 1.396(10) . ?
C13_4 C14_4 1.398(9) . ?
C13_4 H13_4 0.9300 . ?
C14_4 N2_4 1.346(9) . ?
C14_4 H14_4 0.9300 . ?
C15_4 N2_4 1.342(9) . ?
C15_4 C16_4 1.395(9) . ?
C15_4 H15_4 0.9300 . ?
C16_4 H16_4 0.9300 . ?
C1_5 N1_5 1.358(9) . ?
C1_5 C2_5 1.363(9) . ?
C1_5 H1_5 0.9300 . ?
C2_5 C3_5 1.407(9) . ?
C2_5 H2_5 0.9300 . ?
C3_5 C4_5 1.410(9) . ?
C3_5 C6_5 1.458(9) . ?
C4_5 C5_5 1.383(9) . ?
C4_5 H4_5 0.9300 . ?
C5_5 N1_5 1.370(8) . ?
C5_5 H5_5 0.9300 . ?
C6_5 C7_5 1.394(10) . ?
C6_5 C11_5 1.404(9) . ?
C7_5 C8_5 1.374(9) . ?
C7_5 H7_5 0.9300 . ?
C8_5 C9_5 1.401(10) . ?
C8_5 H8_5 0.9300 . ?
C9_5 C10_5 1.406(9) . ?
C9_5 C12_5 1.465(9) . ?
C10_5 C11_5 1.385(9) . ?
C10_5 H10_5 0.9300 . ?
C11_5 H11_5 0.9300 . ?
C12_5 C16_5 1.405(9) . ?
C12_5 C13_5 1.415(10) . ?
C13_5 C14_5 1.383(9) . ?
C13_5 H13_5 0.9300 . ?
C14_5 N2_5 1.342(9) . ?
C14_5 H14_5 0.9300 . ?
C15_5 N2_5 1.343(9) . ?
C15_5 C16_5 1.383(9) . ?
C15_5 H15_5 0.9300 . ?
C16_5 H16_5 0.9300 . ?
C1_6 N1_6 1.342(8) . ?
C1_6 C2_6 1.376(9) . ?
C1_6 H1_6 0.9300 . ?
C2_6 C3_6 1.412(10) . ?
C2_6 H2_6 0.9300 . ?
C3_6 C4_6 1.393(9) . ?
C3_6 C6_6 1.476(9) . ?
C4_6 C5_6 1.388(9) . ?
C4_6 H4_6 0.9300 . ?
C5_6 N1_6 1.351(8) . ?
C5_6 H5_6 0.9300 . ?
C6_6 C7_6 1.397(10) . ?
C6_6 C11_6 1.410(9) . ?
C7_6 C8_6 1.382(10) . ?
C7_6 H7_6 0.9300 . ?
C8_6 C9_6 1.396(10) . ?
C8_6 H8_6 0.9300 . ?
C9_6 C10_6 1.384(10) . ?
C9_6 C12_6 1.488(9) . ?
C10_6 C11_6 1.375(9) . ?
C10_6 H10_6 0.9300 . ?
C11_6 H11_6 0.9300 . ?
C12_6 C16_6 1.388(10) . ?
C12_6 C13_6 1.411(9) . ?
C13_6 C14_6 1.373(9) . ?
C13_6 H13_6 0.9300 . ?
C14_6 N2_6 1.340(9) . ?
C14_6 H14_6 0.9300 . ?
C15_6 N2_6 1.331(9) . ?
C15_6 C16_6 1.392(9) . ?
C15_6 H15_6 0.9300 . ?
C16_6 H16_6 0.9300 . ?
C1_8 N1_8 1.329(9) . ?
C1_8 C2_8 1.398(9) . ?
C1_8 H1_8 0.9300 . ?
C2_8 C3_8 1.403(10) . ?
C2_8 H2_8 0.9300 . ?
C3_8 C4_8 1.419(10) . ?
C3_8 C6_8 1.482(9) . ?
C4_8 C5_8 1.385(9) . ?
C4_8 H4_8 0.9300 . ?
C5_8 N1_8 1.354(9) . ?
C5_8 H5_8 0.9300 . ?
C6_8 C11_8 1.379(10) . ?
C6_8 C7_8 1.397(10) . ?
C7_8 C8_8 1.385(10) . ?
C7_8 H7_8 0.9300 . ?
C8_8 C9_8 1.400(10) . ?
C8_8 H8_8 0.9300 . ?
C9_8 C10_8 1.426(10) . ?
C9_8 C12_8 1.469(9) . ?
C10_8 C11_8 1.367(10) . ?
C10_8 H10_8 0.9300 . ?
C11_8 H11_8 0.9300 . ?
C12_8 C16_8 1.390(10) . ?
C12_8 C13_8 1.402(10) . ?
C13_8 C14_8 1.409(9) . ?
C13_8 H13_8 0.9300 . ?
C14_8 N2_8 1.331(8) . ?
C14_8 H14_8 0.9300 . ?
C15_8 N2_8 1.348(8) . ?
C15_8 C16_8 1.395(9) . ?
C15_8 H15_8 0.9300 . ?
C16_8 H16_8 0.9300 . ?
C1_9 N1_9 1.318(8) . ?
C1_9 C2_9 1.390(9) . ?
C1_9 H1_9 0.9300 . ?
C2_9 C3_9 1.380(9) . ?
C2_9 H2_9 0.9300 . ?
C3_9 C4_9 1.402(9) . ?
C3_9 C6_9 1.481(9) . ?
C4_9 C5_9 1.372(9) . ?
C4_9 H4_9 0.9300 . ?
C5_9 N1_9 1.344(8) . ?
C5_9 H5_9 0.9300 . ?
C6_9 C7_9 1.409(10) . ?
C6_9 C11_9 1.409(9) . ?
C7_9 C8_9 1.399(9) . ?
C7_9 H7_9 0.9300 . ?
C8_9 C9_9 1.397(10) . ?
C8_9 H8_9 0.9300 . ?
C9_9 C10_9 1.397(10) . ?
C9_9 C12_9 1.499(9) . ?
C10_9 C11_9 1.390(9) . ?
C10_9 H10_9 0.9300 . ?
C11_9 H11_9 0.9300 . ?
C12_9 C16_9 1.391(10) . ?
C12_9 C13_9 1.393(9) . ?
C13_9 C14_9 1.394(9) . ?
C13_9 H13_9 0.9300 . ?
C14_9 N2_9 1.359(9) . ?
C14_9 H14_9 0.9300 . ?
C15_9 N2_9 1.352(9) . ?
C15_9 C16_9 1.379(9) . ?
C15_9 H15_9 0.9300 . ?
C16_9 H16_9 0.9300 . ?
B1_10 B4_10 1.751(12) . ?
B1_10 B3_10 1.769(12) . ?
B1_10 B6_10 1.779(12) . ?
B1_10 B2_10 1.797(11) . ?
B1_10 B5_10 1.802(12) . ?
B1_10 Cl1_10 1.811(8) . ?
B2_10 B10_10 1.784(12) . ?
B2_10 B3_10 1.789(12) . ?
B2_10 B11_10 1.796(12) . ?
B2_10 B5_10 1.795(12) . ?
B2_10 Cl3_10 1.807(8) . ?
B3_10 B4_10 1.777(11) . ?
B3_10 Cl4_10 1.785(8) . ?
B3_10 B9_10 1.789(11) . ?
B3_10 B10_10 1.809(12) . ?
B4_10 B6_10 1.778(13) . ?
B4_10 B8_10 1.779(12) . ?
B4_10 Cl6_10 1.800(8) . ?
B4_10 B9_10 1.805(11) . ?
B5_10 Cl2_10 1.772(9) . ?
B5_10 B7_10 1.779(11) . ?
B5_10 B6_10 1.788(12) . ?
B5_10 B11_10 1.808(12) . ?
B6_10 B7_10 1.785(12) . ?
B6_10 B8_10 1.789(12) . ?
B6_10 Cl5_10 1.792(8) . ?
B7_10 Cl11_10 1.769(8) . ?
B7_10 B11_10 1.783(12) . ?
B7_10 B12_10 1.814(12) . ?
B7_10 B8_10 1.817(12) . ?
B8_10 B12_10 1.784(11) . ?
B8_10 B9_10 1.789(12) . ?
B8_10 Cl12_10 1.802(8) . ?
B9_10 B12_10 1.778(11) . ?
B9_10 Cl7_10 1.785(8) . ?
B9_10 B10_10 1.792(11) . ?
B10_10 Cl8_10 1.781(8) . ?
B10_10 B12_10 1.798(12) . ?
B10_10 B11_10 1.806(12) . ?
B11_10 B12_10 1.787(12) . ?
B11_10 Cl10_10 1.797(8) . ?
B12_10 Cl9_10 1.803(8) . ?
B1_11 B5_11 1.768(12) . ?
B1_11 B6_11 1.770(13) . ?
B1_11 B2_11 1.776(12) . ?
B1_11 B4_11 1.797(12) . ?
B1_11 Cl1_11 1.800(9) . ?
B1_11 B3_11 1.806(13) . ?
B2_11 B3_11 1.788(11) . ?
B2_11 B11_11 1.793(12) . ?
B2_11 Cl6_11 1.804(8) . ?
B2_11 B6_11 1.804(12) . ?
B2_11 B7_11 1.804(12) . ?
B3_11 B11_11 1.776(12) . ?
B3_11 B10_11 1.788(12) . ?
B3_11 Cl2_11 1.793(9) . ?
B3_11 B4_11 1.799(12) . ?
B4_11 B5_11 1.779(12) . ?
B4_11 B9_11 1.782(12) . ?
B4_11 B10_11 1.784(12) . ?
B4_11 Cl3_11 1.788(8) . ?
B5_11 Cl4_11 1.786(8) . ?
B5_11 B6_11 1.786(12) . ?
B5_11 B9_11 1.792(12) . ?
B5_11 B8_11 1.798(12) . ?
B6_11 B8_11 1.790(12) . ?
B6_11 Cl5_11 1.796(8) . ?
B6_11 B7_11 1.813(12) . ?
B7_11 Cl7_11 1.778(8) . ?
B7_11 B11_11 1.788(12) . ?
B7_11 B12_11 1.789(11) . ?
B7_11 B8_11 1.806(12) . ?
B8_11 B12_11 1.775(12) . ?
B8_11 B9_11 1.793(11) . ?
B8_11 Cl8_11 1.797(9) . ?
B9_11 B10_11 1.781(12) . ?
B9_11 Cl9_11 1.800(8) . ?
B9_11 B12_11 1.800(11) . ?
B10_11 B11_11 1.788(12) . ?
B10_11 Cl10_11 1.796(8) . ?
B10_11 B12_11 1.802(12) . ?
B11_11 B12_11 1.782(12) . ?
B11_11 Cl11_11 1.796(8) . ?
B12_11 Cl12_11 1.800(8) . ?
B1_12 B2_12 1.742(13) . ?
B1_12 B3_12 1.770(13) . ?
B1_12 B4_12 1.781(12) . ?
B1_12 B5_12 1.795(13) . ?
B1_12 Cl1_12 1.804(8) . ?
B1_12 B6_12 1.818(13) . ?
B2_12 B3_12 1.780(13) . ?
B2_12 B4_12 1.781(13) . ?
B2_12 B11_12 1.794(13) . ?
B2_12 Cl2_12 1.803(9) . ?
B2_12 B10_12 1.821(12) . ?
B3_12 B5_12 1.775(13) . ?
B3_12 B11_12 1.780(13) . ?
B3_12 Cl3_12 1.791(9) . ?
B3_12 B9_12 1.803(13) . ?
B4_12 B6_12 1.781(13) . ?
B4_12 B8_12 1.782(12) . ?
B4_12 B10_12 1.808(12) . ?
B4_12 Cl4_12 1.810(8) . ?
B5_12 Cl5_12 1.784(9) . ?
B5_12 B9_12 1.793(13) . ?
B5_12 B6_12 1.804(12) . ?
B5_12 B7_12 1.805(14) . ?
B6_12 B8_12 1.766(13) . ?
B6_12 B7_12 1.783(13) . ?
B6_12 Cl6_12 1.790(10) . ?
B7_12 B8_12 1.783(13) . ?
B7_12 B12_12 1.785(14) . ?
B7_12 Cl7_12 1.785(9) . ?
B7_12 B9_12 1.809(13) . ?
B8_12 Cl8_12 1.789(9) . ?
B8_12 B10_12 1.791(13) . ?
B8_12 B12_12 1.823(13) . ?
B9_12 Cl11_12 1.775(9) . ?
B9_12 B11_12 1.791(13) . ?
B9_12 B12_12 1.795(14) . ?
B10_12 B11_12 1.781(13) . ?
B10_12 Cl9_12 1.787(9) . ?
B10_12 B12_12 1.793(13) . ?
B11_12 B12_12 1.793(13) . ?
B11_12 Cl10_12 1.804(9) . ?
B12_12 Cl12_12 1.782(8) . ?
B1_13 B3_13 1.767(11) . ?
B1_13 B2_13 1.777(12) . ?
B1_13 B4_13 1.783(11) . ?
B1_13 B5_13 1.791(12) . ?
B1_13 Cl1_13 1.791(8) . ?
B1_13 B6_13 1.809(11) . ?
B2_13 B3_13 1.755(12) . ?
B2_13 B6_13 1.762(12) . ?
B2_13 B12_13 1.784(12) . ?
B2_13 B11_13 1.802(11) . ?
B2_13 Cl6_13 1.821(9) . ?
B3_13 B11_13 1.788(11) . ?
B3_13 Cl5_13 1.793(8) . ?
B3_13 B4_13 1.803(11) . ?
B3_13 B10_13 1.805(11) . ?
B4_13 B8_13 1.782(11) . ?
B4_13 B10_13 1.785(11) . ?
B4_13 B5_13 1.789(11) . ?
B4_13 Cl4_13 1.796(8) . ?
B5_13 Cl3_13 1.776(8) . ?
B5_13 B8_13 1.810(11) . ?
B5_13 B7_13 1.819(12) . ?
B5_13 B6_13 1.818(11) . ?
B6_13 B12_13 1.779(12) . ?
B6_13 Cl2_13 1.791(8) . ?
B6_13 B7_13 1.807(12) . ?
B7_13 Cl12_13 1.782(8) . ?
B7_13 B9_13 1.789(12) . ?
B7_13 B12_13 1.798(12) . ?
B7_13 B8_13 1.803(12) . ?
B8_13 B10_13 1.782(12) . ?
B8_13 Cl11_13 1.784(8) . ?
B8_13 B9_13 1.796(11) . ?
B9_13 Cl10_13 1.793(8) . ?
B9_13 B10_13 1.795(11) . ?
B9_13 B11_13 1.804(12) . ?
B9_13 B12_13 1.820(11) . ?
B10_13 B11_13 1.790(11) . ?
B10_13 Cl9_13 1.809(8) . ?
B11_13 Cl7_13 1.783(8) . ?
B11_13 B12_13 1.814(11) . ?
B12_13 Cl8_13 1.777(8) . ?

loop_
_geom_torsion_atom_site_label_1
_geom_torsion_atom_site_label_2
_geom_torsion_atom_site_label_3
_geom_torsion_atom_site_label_4
_geom_torsion
_geom_torsion_site_symmetry_1
_geom_torsion_site_symmetry_2
_geom_torsion_site_symmetry_3
_geom_torsion_site_symmetry_4
_geom_torsion_publ_flag
N1_1 C1_1 C2_1 C3_1 -0.1(11) . . . . ?
C1_1 C2_1 C3_1 C4_1 1.9(10) . . . . ?
C1_1 C2_1 C3_1 C6_1 -179.1(6) . . . . ?
C2_1 C3_1 C4_1 C5_1 -2.5(11) . . . . ?
C6_1 C3_1 C4_1 C5_1 178.5(7) . . . . ?
C3_1 C4_1 C5_1 N1_1 1.5(11) . . . . ?
C4_1 C3_1 C6_1 C11_1 -31.7(10) . . . . ?
C2_1 C3_1 C6_1 C11_1 149.4(7) . . . . ?
C4_1 C3_1 C6_1 C7_1 150.0(7) . . . . ?
C2_1 C3_1 C6_1 C7_1 -29.0(10) . . . . ?
C11_1 C6_1 C7_1 C8_1 0.8(11) . . . . ?
C3_1 C6_1 C7_1 C8_1 179.1(7) . . . . ?
C6_1 C7_1 C8_1 C9_1 -1.6(11) . . . . ?
C7_1 C8_1 C9_1 C10_1 1.9(11) . . . . ?
C7_1 C8_1 C9_1 C12_1 -179.9(7) . . . . ?
C8_1 C9_1 C10_1 C11_1 -1.4(11) . . . . ?
C12_1 C9_1 C10_1 C11_1 -179.7(7) . . . . ?
C7_1 C6_1 C11_1 C10_1 -0.3(11) . . . . ?
C3_1 C6_1 C11_1 C10_1 -178.6(7) . . . . ?
C9_1 C10_1 C11_1 C6_1 0.6(11) . . . . ?
C8_1 C9_1 C12_1 C16_1 -148.1(7) . . . . ?
C10_1 C9_1 C12_1 C16_1 30.2(10) . . . . ?
C8_1 C9_1 C12_1 C13_1 32.1(11) . . . . ?
C10_1 C9_1 C12_1 C13_1 -149.7(7) . . . . ?
C16_1 C12_1 C13_1 C14_1 -0.9(11) . . . . ?
C9_1 C12_1 C13_1 C14_1 179.0(7) . . . . ?
C12_1 C13_1 C14_1 N2_1 -0.6(11) . . . . ?
N2_1 C15_1 C16_1 C12_1 -3.0(11) . . . . ?
C13_1 C12_1 C16_1 C15_1 2.6(11) . . . . ?
C9_1 C12_1 C16_1 C15_1 -177.3(7) . . . . ?
C4_1 C5_1 N1_1 C1_1 0.3(10) . . . . ?
C4_1 C5_1 N1_1 Cu1 -173.9(5) . . . . ?
C2_1 C1_1 N1_1 C5_1 -1.0(10) . . . . ?
C2_1 C1_1 N1_1 Cu1 173.4(5) . . . . ?
C13_1 C14_1 N2_1 C15_1 0.3(10) . . . . ?
C13_1 C14_1 N2_1 Cu5 172.3(6) . . . 7 ?
C16_1 C15_1 N2_1 C14_1 1.5(10) . . . . ?
C16_1 C15_1 N2_1 Cu5 -170.9(5) . . . 7 ?
N1_2 C1_2 C2_2 C3_2 0.1(11) . . . . ?
C1_2 C2_2 C3_2 C4_2 -0.4(10) . . . . ?
C1_2 C2_2 C3_2 C6_2 179.3(6) . . . . ?
C2_2 C3_2 C4_2 C5_2 -0.5(10) . . . . ?
C6_2 C3_2 C4_2 C5_2 179.8(6) . . . . ?
C3_2 C4_2 C5_2 N1_2 1.9(11) . . . . ?
C4_2 C3_2 C6_2 C11_2 -144.9(7) . . . . ?
C2_2 C3_2 C6_2 C11_2 35.4(10) . . . . ?
C4_2 C3_2 C6_2 C7_2 33.8(10) . . . . ?
C2_2 C3_2 C6_2 C7_2 -145.9(7) . . . . ?
C11_2 C6_2 C7_2 C8_2 -0.3(11) . . . . ?
C3_2 C6_2 C7_2 C8_2 -179.0(7) . . . . ?
C6_2 C7_2 C8_2 C9_2 1.7(12) . . . . ?
C7_2 C8_2 C9_2 C10_2 -2.1(11) . . . . ?
C7_2 C8_2 C9_2 C12_2 179.8(7) . . . . ?
C8_2 C9_2 C10_2 C11_2 1.2(11) . . . . ?
C12_2 C9_2 C10_2 C11_2 179.2(6) . . . . ?
C7_2 C6_2 C11_2 C10_2 -0.6(11) . . . . ?
C3_2 C6_2 C11_2 C10_2 178.0(6) . . . . ?
C9_2 C10_2 C11_2 C6_2 0.2(11) . . . . ?
C8_2 C9_2 C12_2 C13_2 -139.0(7) . . . . ?
C10_2 C9_2 C12_2 C13_2 42.9(10) . . . . ?
C8_2 C9_2 C12_2 C16_2 40.4(10) . . . . ?
C10_2 C9_2 C12_2 C16_2 -137.7(7) . . . . ?
C16_2 C12_2 C13_2 C14_2 1.0(11) . . . . ?
C9_2 C12_2 C13_2 C14_2 -179.5(7) . . . . ?
C12_2 C13_2 C14_2 N2_2 -0.1(11) . . . . ?
N2_2 C15_2 C16_2 C12_2 1.2(11) . . . . ?
C13_2 C12_2 C16_2 C15_2 -1.6(11) . . . . ?
C9_2 C12_2 C16_2 C15_2 179.0(7) . . . . ?
C2_2 C1_2 N1_2 C5_2 1.1(10) . . . . ?
C2_2 C1_2 N1_2 Cu5 173.9(5) . . . 7 ?
C4_2 C5_2 N1_2 C1_2 -2.1(10) . . . . ?
C4_2 C5_2 N1_2 Cu5 -175.3(5) . . . 7 ?
C13_2 C14_2 N2_2 C15_2 -0.4(10) . . . . ?
C13_2 C14_2 N2_2 Cu2 170.6(5) . . . . ?
C16_2 C15_2 N2_2 C14_2 -0.2(10) . . . . ?
C16_2 C15_2 N2_2 Cu2 -171.3(5) . . . . ?
N1_3 C1_3 C2_3 C3_3 0.3(11) . . . . ?
C1_3 C2_3 C3_3 C4_3 -1.3(10) . . . . ?
C1_3 C2_3 C3_3 C6_3 -179.1(7) . . . . ?
C2_3 C3_3 C4_3 C5_3 1.4(10) . . . . ?
C6_3 C3_3 C4_3 C5_3 179.3(7) . . . . ?
C3_3 C4_3 C5_3 N1_3 -0.5(11) . . . . ?
C4_3 C3_3 C6_3 C11_3 -36.5(10) . . . . ?
C2_3 C3_3 C6_3 C11_3 141.3(7) . . . . ?
C4_3 C3_3 C6_3 C7_3 141.5(8) . . . . ?
C2_3 C3_3 C6_3 C7_3 -40.7(11) . . . . ?
C11_3 C6_3 C7_3 C8_3 1.5(11) . . . . ?
C3_3 C6_3 C7_3 C8_3 -176.5(7) . . . . ?
C6_3 C7_3 C8_3 C9_3 -0.1(12) . . . . ?
C7_3 C8_3 C9_3 C10_3 -2.0(12) . . . . ?
C7_3 C8_3 C9_3 C12_3 -178.2(7) . . . . ?
C8_3 C9_3 C10_3 C11_3 2.7(12) . . . . ?
C12_3 C9_3 C10_3 C11_3 179.1(7) . . . . ?
C7_3 C6_3 C11_3 C10_3 -0.8(12) . . . . ?
C3_3 C6_3 C11_3 C10_3 177.3(7) . . . . ?
C9_3 C10_3 C11_3 C6_3 -1.4(13) . . . . ?
C10_3 C9_3 C12_3 C13_3 139.3(8) . . . . ?
C8_3 C9_3 C12_3 C13_3 -44.5(11) . . . . ?
C10_3 C9_3 C12_3 C16_3 -39.5(11) . . . . ?
C8_3 C9_3 C12_3 C16_3 136.8(8) . . . . ?
C16_3 C12_3 C13_3 C14_3 1.0(12) . . . . ?
C9_3 C12_3 C13_3 C14_3 -177.8(7) . . . . ?
C12_3 C13_3 C14_3 N2_3 -3.4(13) . . . . ?
N2_3 C15_3 C16_3 C12_3 -3.2(11) . . . . ?
C13_3 C12_3 C16_3 C15_3 2.1(11) . . . . ?
C9_3 C12_3 C16_3 C15_3 -179.1(7) . . . . ?
C4_3 C5_3 N1_3 C1_3 -0.5(10) . . . . ?
C4_3 C5_3 N1_3 Cu1 174.4(5) . . . . ?
C2_3 C1_3 N1_3 C5_3 0.6(10) . . . . ?
C2_3 C1_3 N1_3 Cu1 -174.0(5) . . . . ?
C13_3 C14_3 N2_3 C15_3 2.4(11) . . . . ?
C13_3 C14_3 N2_3 Cu5 -167.9(6) . . . . ?
C16_3 C15_3 N2_3 C14_3 0.9(11) . . . . ?
C16_3 C15_3 N2_3 Cu5 171.4(6) . . . . ?
N1_4 C1_4 C2_4 C3_4 1.1(12) . . . . ?
C1_4 C2_4 C3_4 C4_4 -2.1(11) . . . . ?
C1_4 C2_4 C3_4 C6_4 178.5(7) . . . . ?
C2_4 C3_4 C4_4 C5_4 2.8(11) . . . . ?
C6_4 C3_4 C4_4 C5_4 -177.8(7) . . . . ?
C3_4 C4_4 C5_4 N1_4 -2.4(11) . . . . ?
C2_4 C3_4 C6_4 C11_4 -40.7(11) . . . . ?
C4_4 C3_4 C6_4 C11_4 139.9(7) . . . . ?
C2_4 C3_4 C6_4 C7_4 139.4(8) . . . . ?
C4_4 C3_4 C6_4 C7_4 -40.0(10) . . . . ?
C11_4 C6_4 C7_4 C8_4 0.5(11) . . . . ?
C3_4 C6_4 C7_4 C8_4 -179.6(7) . . . . ?
C6_4 C7_4 C8_4 C9_4 -0.7(12) . . . . ?
C7_4 C8_4 C9_4 C10_4 0.0(11) . . . . ?
C7_4 C8_4 C9_4 C12_4 -179.8(7) . . . . ?
C8_4 C9_4 C10_4 C11_4 1.0(10) . . . . ?
C12_4 C9_4 C10_4 C11_4 -179.3(7) . . . . ?
C9_4 C10_4 C11_4 C6_4 -1.2(11) . . . . ?
C7_4 C6_4 C11_4 C10_4 0.5(10) . . . . ?
C3_4 C6_4 C11_4 C10_4 -179.4(7) . . . . ?
C10_4 C9_4 C12_4 C13_4 146.7(7) . . . . ?
C8_4 C9_4 C12_4 C13_4 -33.6(10) . . . . ?
C10_4 C9_4 C12_4 C16_4 -32.8(10) . . . . ?
C8_4 C9_4 C12_4 C16_4 146.9(7) . . . . ?
C16_4 C12_4 C13_4 C14_4 -0.7(10) . . . . ?
C9_4 C12_4 C13_4 C14_4 179.8(6) . . . . ?
C12_4 C13_4 C14_4 N2_4 -0.2(11) . . . . ?
N2_4 C15_4 C16_4 C12_4 -2.3(11) . . . . ?
C13_4 C12_4 C16_4 C15_4 1.9(10) . . . . ?
C9_4 C12_4 C16_4 C15_4 -178.6(6) . . . . ?
C2_4 C1_4 N1_4 C5_4 -0.5(11) . . . . ?
C2_4 C1_4 N1_4 Cu3 -171.2(6) . . . . ?
C4_4 C5_4 N1_4 C1_4 1.2(10) . . . . ?
C4_4 C5_4 N1_4 Cu3 172.0(5) . . . . ?
C16_4 C15_4 N2_4 C14_4 1.4(10) . . . . ?
C16_4 C15_4 N2_4 Cu6 -173.6(5) . . . . ?
C13_4 C14_4 N2_4 C15_4 -0.2(10) . . . . ?
C13_4 C14_4 N2_4 Cu6 175.1(5) . . . . ?
N1_5 C1_5 C2_5 C3_5 -0.4(11) . . . . ?
C1_5 C2_5 C3_5 C4_5 1.6(10) . . . . ?
C1_5 C2_5 C3_5 C6_5 -179.3(7) . . . . ?
C2_5 C3_5 C4_5 C5_5 -1.2(10) . . . . ?
C6_5 C3_5 C4_5 C5_5 179.7(6) . . . . ?
C3_5 C4_5 C5_5 N1_5 -0.6(11) . . . . ?
C2_5 C3_5 C6_5 C7_5 -149.0(7) . . . . ?
C4_5 C3_5 C6_5 C7_5 30.0(10) . . . . ?
C2_5 C3_5 C6_5 C11_5 30.8(10) . . . . ?
C4_5 C3_5 C6_5 C11_5 -150.2(7) . . . . ?
C11_5 C6_5 C7_5 C8_5 1.2(11) . . . . ?
C3_5 C6_5 C7_5 C8_5 -179.0(7) . . . . ?
C6_5 C7_5 C8_5 C9_5 -1.2(11) . . . . ?
C7_5 C8_5 C9_5 C10_5 1.1(11) . . . . ?
C7_5 C8_5 C9_5 C12_5 -178.7(7) . . . . ?
C8_5 C9_5 C10_5 C11_5 -1.0(11) . . . . ?
C12_5 C9_5 C10_5 C11_5 178.8(7) . . . . ?
C9_5 C10_5 C11_5 C6_5 1.1(11) . . . . ?
C7_5 C6_5 C11_5 C10_5 -1.1(10) . . . . ?
C3_5 C6_5 C11_5 C10_5 179.1(7) . . . . ?
C8_5 C9_5 C12_5 C16_5 148.7(7) . . . . ?
C10_5 C9_5 C12_5 C16_5 -31.0(10) . . . . ?
C8_5 C9_5 C12_5 C13_5 -30.6(10) . . . . ?
C10_5 C9_5 C12_5 C13_5 149.7(7) . . . . ?
C16_5 C12_5 C13_5 C14_5 1.2(10) . . . . ?
C9_5 C12_5 C13_5 C14_5 -179.5(6) . . . . ?
C12_5 C13_5 C14_5 N2_5 -0.9(11) . . . . ?
N2_5 C15_5 C16_5 C12_5 2.1(11) . . . . ?
C13_5 C12_5 C16_5 C15_5 -1.7(10) . . . . ?
C9_5 C12_5 C16_5 C15_5 179.0(6) . . . . ?
C2_5 C1_5 N1_5 C5_5 -1.4(10) . . . . ?
C2_5 C1_5 N1_5 Cu4 171.7(6) . . . . ?
C4_5 C5_5 N1_5 C1_5 1.8(10) . . . . ?
C4_5 C5_5 N1_5 Cu4 -171.6(5) . . . . ?
C13_5 C14_5 N2_5 C15_5 1.2(10) . . . . ?
C13_5 C14_5 N2_5 Cu6 -170.5(5) . . . . ?
C16_5 C15_5 N2_5 C14_5 -1.7(10) . . . . ?
C16_5 C15_5 N2_5 Cu6 170.2(5) . . . . ?
N1_6 C1_6 C2_6 C3_6 -1.3(11) . . . . ?
C1_6 C2_6 C3_6 C4_6 -0.2(11) . . . . ?
C1_6 C2_6 C3_6 C6_6 178.5(7) . . . . ?
C2_6 C3_6 C4_6 C5_6 1.4(11) . . . . ?
C6_6 C3_6 C4_6 C5_6 -177.3(7) . . . . ?
C3_6 C4_6 C5_6 N1_6 -1.3(11) . . . . ?
C4_6 C3_6 C6_6 C7_6 141.0(8) . . . . ?
C2_6 C3_6 C6_6 C7_6 -37.6(11) . . . . ?
C4_6 C3_6 C6_6 C11_6 -36.4(11) . . . . ?
C2_6 C3_6 C6_6 C11_6 145.0(8) . . . . ?
C11_6 C6_6 C7_6 C8_6 0.7(13) . . . . ?
C3_6 C6_6 C7_6 C8_6 -176.8(8) . . . . ?
C6_6 C7_6 C8_6 C9_6 -1.6(13) . . . . ?
C7_6 C8_6 C9_6 C10_6 1.6(13) . . . . ?
C7_6 C8_6 C9_6 C12_6 179.9(8) . . . . ?
C8_6 C9_6 C10_6 C11_6 -0.9(12) . . . . ?
C12_6 C9_6 C10_6 C11_6 -179.2(7) . . . . ?
C9_6 C10_6 C11_6 C6_6 0.1(12) . . . . ?
C7_6 C6_6 C11_6 C10_6 0.0(12) . . . . ?
C3_6 C6_6 C11_6 C10_6 177.5(7) . . . . ?
C10_6 C9_6 C12_6 C16_6 39.4(11) . . . . ?
C8_6 C9_6 C12_6 C16_6 -138.9(8) . . . . ?
C10_6 C9_6 C12_6 C13_6 -141.5(8) . . . . ?
C8_6 C9_6 C12_6 C13_6 40.2(11) . . . . ?
C16_6 C12_6 C13_6 C14_6 -3.5(11) . . . . ?
C9_6 C12_6 C13_6 C14_6 177.4(7) . . . . ?
C12_6 C13_6 C14_6 N2_6 2.9(11) . . . . ?
C13_6 C12_6 C16_6 C15_6 0.5(11) . . . . ?
C9_6 C12_6 C16_6 C15_6 179.6(7) . . . . ?
N2_6 C15_6 C16_6 C12_6 3.4(12) . . . . ?
C2_6 C1_6 N1_6 C5_6 1.5(10) . . . . ?
C2_6 C1_6 N1_6 Cu3 -175.6(6) . . . . ?
C4_6 C5_6 N1_6 C1_6 -0.1(10) . . . . ?
C4_6 C5_6 N1_6 Cu3 177.1(6) . . . . ?
C16_6 C15_6 N2_6 C14_6 -4.1(11) . . . . ?
C16_6 C15_6 N2_6 Cu6 168.4(6) . . . 7 ?
C13_6 C14_6 N2_6 C15_6 0.9(11) . . . . ?
C13_6 C14_6 N2_6 Cu6 -171.6(6) . . . 7 ?
N1_8 C1_8 C2_8 C3_8 1.3(12) . . . . ?
C1_8 C2_8 C3_8 C4_8 -1.2(11) . . . . ?
C1_8 C2_8 C3_8 C6_8 -179.9(7) . . . . ?
C2_8 C3_8 C4_8 C5_8 0.9(11) . . . . ?
C6_8 C3_8 C4_8 C5_8 179.6(7) . . . . ?
C3_8 C4_8 C5_8 N1_8 -0.6(11) . . . . ?
C2_8 C3_8 C6_8 C11_8 -146.1(8) . . . . ?
C4_8 C3_8 C6_8 C11_8 35.3(10) . . . . ?
C2_8 C3_8 C6_8 C7_8 34.4(11) . . . . ?
C4_8 C3_8 C6_8 C7_8 -144.2(7) . . . . ?
C11_8 C6_8 C7_8 C8_8 -0.2(11) . . . . ?
C3_8 C6_8 C7_8 C8_8 179.3(7) . . . . ?
C6_8 C7_8 C8_8 C9_8 2.7(12) . . . . ?
C7_8 C8_8 C9_8 C10_8 -4.2(11) . . . . ?
C7_8 C8_8 C9_8 C12_8 178.2(7) . . . . ?
C8_8 C9_8 C10_8 C11_8 3.3(12) . . . . ?
C12_8 C9_8 C10_8 C11_8 -178.9(7) . . . . ?
C9_8 C10_8 C11_8 C6_8 -1.0(12) . . . . ?
C7_8 C6_8 C11_8 C10_8 -0.6(11) . . . . ?
C3_8 C6_8 C11_8 C10_8 179.8(7) . . . . ?
C8_8 C9_8 C12_8 C16_8 -143.9(8) . . . . ?
C10_8 C9_8 C12_8 C16_8 38.5(10) . . . . ?
C8_8 C9_8 C12_8 C13_8 36.7(11) . . . . ?
C10_8 C9_8 C12_8 C13_8 -140.9(8) . . . . ?
C16_8 C12_8 C13_8 C14_8 1.3(10) . . . . ?
C9_8 C12_8 C13_8 C14_8 -179.2(7) . . . . ?
C12_8 C13_8 C14_8 N2_8 0.6(11) . . . . ?
C13_8 C12_8 C16_8 C15_8 -2.2(10) . . . . ?
C9_8 C12_8 C16_8 C15_8 178.3(7) . . . . ?
N2_8 C15_8 C16_8 C12_8 1.3(11) . . . . ?
C2_8 C1_8 N1_8 C5_8 -0.9(11) . . . . ?
C2_8 C1_8 N1_8 Cu6 170.1(6) . . . 7 ?
C4_8 C5_8 N1_8 C1_8 0.5(10) . . . . ?
C4_8 C5_8 N1_8 Cu6 -170.7(5) . . . 7 ?
C13_8 C14_8 N2_8 C15_8 -1.6(10) . . . . ?
C13_8 C14_8 N2_8 Cu4 173.6(5) . . . . ?
C16_8 C15_8 N2_8 C14_8 0.7(10) . . . . ?
C16_8 C15_8 N2_8 Cu4 -174.7(5) . . . . ?
N1_9 C1_9 C2_9 C3_9 0.3(11) . . . . ?
C1_9 C2_9 C3_9 C4_9 0.7(10) . . . . ?
C1_9 C2_9 C3_9 C6_9 179.9(6) . . . . ?
C2_9 C3_9 C4_9 C5_9 -0.9(10) . . . . ?
C6_9 C3_9 C4_9 C5_9 179.8(6) . . . . ?
C3_9 C4_9 C5_9 N1_9 0.2(11) . . . . ?
C2_9 C3_9 C6_9 C7_9 -138.7(7) . . . . ?
C4_9 C3_9 C6_9 C7_9 40.5(10) . . . . ?
C2_9 C3_9 C6_9 C11_9 37.5(10) . . . . ?
C4_9 C3_9 C6_9 C11_9 -143.3(7) . . . . ?
C11_9 C6_9 C7_9 C8_9 0.5(11) . . . . ?
C3_9 C6_9 C7_9 C8_9 176.7(6) . . . . ?
C6_9 C7_9 C8_9 C9_9 -1.2(11) . . . . ?
C7_9 C8_9 C9_9 C10_9 2.3(11) . . . . ?
C7_9 C8_9 C9_9 C12_9 179.2(7) . . . . ?
C8_9 C9_9 C10_9 C11_9 -2.8(11) . . . . ?
C12_9 C9_9 C10_9 C11_9 -179.7(7) . . . . ?
C9_9 C10_9 C11_9 C6_9 2.2(11) . . . . ?
C7_9 C6_9 C11_9 C10_9 -1.0(11) . . . . ?
C3_9 C6_9 C11_9 C10_9 -177.2(7) . . . . ?
C8_9 C9_9 C12_9 C16_9 151.0(7) . . . . ?
C10_9 C9_9 C12_9 C16_9 -32.1(10) . . . . ?
C8_9 C9_9 C12_9 C13_9 -30.5(10) . . . . ?
C10_9 C9_9 C12_9 C13_9 146.4(7) . . . . ?
C16_9 C12_9 C13_9 C14_9 1.6(10) . . . . ?
C9_9 C12_9 C13_9 C14_9 -177.0(6) . . . . ?
C12_9 C13_9 C14_9 N2_9 -0.3(11) . . . . ?
N2_9 C15_9 C16_9 C12_9 0.6(12) . . . . ?
C13_9 C12_9 C16_9 C15_9 -1.7(11) . . . . ?
C9_9 C12_9 C16_9 C15_9 176.9(7) . . . . ?
C2_9 C1_9 N1_9 C5_9 -1.1(10) . . . . ?
C2_9 C1_9 N1_9 Cu2 -175.1(6) . . . . ?
C4_9 C5_9 N1_9 C1_9 0.9(10) . . . . ?
C4_9 C5_9 N1_9 Cu2 174.4(5) . . . . ?
C16_9 C15_9 N2_9 C14_9 0.7(11) . . . . ?
C16_9 C15_9 N2_9 Cu5 -171.9(6) . . . . ?
C13_9 C14_9 N2_9 C15_9 -0.8(11) . . . . ?
C13_9 C14_9 N2_9 Cu5 171.9(5) . . . . ?
B4_10 B1_10 B2_10 B10_10 -0.9(8) . . . . ?
B3_10 B1_10 B2_10 B10_10 37.3(6) . . . . ?
B6_10 B1_10 B2_10 B10_10 -64.9(8) . . . . ?
B5_10 B1_10 B2_10 B10_10 -102.4(6) . . . . ?
Cl1_10 B1_10 B2_10 B10_10 149.0(6) . . . . ?
B4_10 B1_10 B2_10 B3_10 -38.2(6) . . . . ?
B6_10 B1_10 B2_10 B3_10 -102.2(6) . . . . ?
B5_10 B1_10 B2_10 B3_10 -139.7(6) . . . . ?
Cl1_10 B1_10 B2_10 B3_10 111.7(7) . . . . ?
B4_10 B1_10 B2_10 B11_10 63.2(8) . . . . ?
B3_10 B1_10 B2_10 B11_10 101.4(6) . . . . ?
B6_10 B1_10 B2_10 B11_10 -0.7(8) . . . . ?
B5_10 B1_10 B2_10 B11_10 -38.2(6) . . . . ?
Cl1_10 B1_10 B2_10 B11_10 -146.9(6) . . . . ?
B4_10 B1_10 B2_10 B5_10 101.4(6) . . . . ?
B3_10 B1_10 B2_10 B5_10 139.7(6) . . . . ?
B6_10 B1_10 B2_10 B5_10 37.5(6) . . . . ?
Cl1_10 B1_10 B2_10 B5_10 -108.7(7) . . . . ?
B4_10 B1_10 B2_10 Cl3_10 -153.1(6) . . . . ?
B3_10 B1_10 B2_10 Cl3_10 -114.8(7) . . . . ?
B6_10 B1_10 B2_10 Cl3_10 143.0(6) . . . . ?
B5_10 B1_10 B2_10 Cl3_10 105.5(7) . . . . ?
Cl1_10 B1_10 B2_10 Cl3_10 -3.2(10) . . . . ?
B6_10 B1_10 B3_10 B4_10 -37.6(6) . . . . ?
B2_10 B1_10 B3_10 B4_10 -137.6(6) . . . . ?
B5_10 B1_10 B3_10 B4_10 -101.4(6) . . . . ?
Cl1_10 B1_10 B3_10 B4_10 111.1(7) . . . . ?
B4_10 B1_10 B3_10 Cl4_10 -108.3(7) . . . . ?
B6_10 B1_10 B3_10 Cl4_10 -146.0(6) . . . . ?
B2_10 B1_10 B3_10 Cl4_10 114.0(7) . . . . ?
B5_10 B1_10 B3_10 Cl4_10 150.3(6) . . . . ?
Cl1_10 B1_10 B3_10 Cl4_10 2.7(9) . . . . ?
B4_10 B1_10 B3_10 B9_10 37.6(5) . . . . ?
B6_10 B1_10 B3_10 B9_10 0.0(8) . . . . ?
B2_10 B1_10 B3_10 B9_10 -100.0(6) . . . . ?
B5_10 B1_10 B3_10 B9_10 -63.7(7) . . . . ?
Cl1_10 B1_10 B3_10 B9_10 148.7(5) . . . . ?
B4_10 B1_10 B3_10 B2_10 137.6(6) . . . . ?
B6_10 B1_10 B3_10 B2_10 100.0(6) . . . . ?
B5_10 B1_10 B3_10 B2_10 36.2(5) . . . . ?
Cl1_10 B1_10 B3_10 B2_10 -111.3(7) . . . . ?
B4_10 B1_10 B3_10 B10_10 100.9(6) . . . . ?
B6_10 B1_10 B3_10 B10_10 63.2(7) . . . . ?
B2_10 B1_10 B3_10 B10_10 -36.7(5) . . . . ?
B5_10 B1_10 B3_10 B10_10 -0.5(7) . . . . ?
Cl1_10 B1_10 B3_10 B10_10 -148.1(5) . . . . ?
B10_10 B2_10 B3_10 B1_10 -138.8(6) . . . . ?
B11_10 B2_10 B3_10 B1_10 -100.4(6) . . . . ?
B5_10 B2_10 B3_10 B1_10 -36.3(5) . . . . ?
Cl3_10 B2_10 B3_10 B1_10 109.9(7) . . . . ?
B10_10 B2_10 B3_10 B4_10 -101.4(6) . . . . ?
B11_10 B2_10 B3_10 B4_10 -63.0(7) . . . . ?
B5_10 B2_10 B3_10 B4_10 1.1(7) . . . . ?
B1_10 B2_10 B3_10 B4_10 37.4(5) . . . . ?
Cl3_10 B2_10 B3_10 B4_10 147.2(6) . . . . ?
B10_10 B2_10 B3_10 Cl4_10 108.8(7) . . . . ?
B11_10 B2_10 B3_10 Cl4_10 147.2(6) . . . . ?
B5_10 B2_10 B3_10 Cl4_10 -148.6(6) . . . . ?
B1_10 B2_10 B3_10 Cl4_10 -112.4(7) . . . . ?
Cl3_10 B2_10 B3_10 Cl4_10 -2.5(10) . . . . ?
B10_10 B2_10 B3_10 B9_10 -37.3(5) . . . . ?
B11_10 B2_10 B3_10 B9_10 1.0(7) . . . . ?
B5_10 B2_10 B3_10 B9_10 65.2(7) . . . . ?
B1_10 B2_10 B3_10 B9_10 101.4(6) . . . . ?
Cl3_10 B2_10 B3_10 B9_10 -148.7(6) . . . . ?
B11_10 B2_10 B3_10 B10_10 38.4(5) . . . . ?
B5_10 B2_10 B3_10 B10_10 102.5(6) . . . . ?
B1_10 B2_10 B3_10 B10_10 138.8(6) . . . . ?
Cl3_10 B2_10 B3_10 B10_10 -111.4(7) . . . . ?
B6_10 B1_10 B4_10 B3_10 138.4(6) . . . . ?
B2_10 B1_10 B4_10 B3_10 38.1(6) . . . . ?
B5_10 B1_10 B4_10 B3_10 101.5(6) . . . . ?
Cl1_10 B1_10 B4_10 B3_10 -112.0(7) . . . . ?
B3_10 B1_10 B4_10 B6_10 -138.4(6) . . . . ?
B2_10 B1_10 B4_10 B6_10 -100.3(6) . . . . ?
B5_10 B1_10 B4_10 B6_10 -36.9(5) . . . . ?
Cl1_10 B1_10 B4_10 B6_10 109.6(7) . . . . ?
B3_10 B1_10 B4_10 B8_10 -100.8(6) . . . . ?
B6_10 B1_10 B4_10 B8_10 37.6(5) . . . . ?
B2_10 B1_10 B4_10 B8_10 -62.7(7) . . . . ?
B5_10 B1_10 B4_10 B8_10 0.7(8) . . . . ?
Cl1_10 B1_10 B4_10 B8_10 147.2(6) . . . . ?
B3_10 B1_10 B4_10 Cl6_10 109.7(7) . . . . ?
B6_10 B1_10 B4_10 Cl6_10 -111.8(7) . . . . ?
B2_10 B1_10 B4_10 Cl6_10 147.8(6) . . . . ?
B5_10 B1_10 B4_10 Cl6_10 -148.7(6) . . . . ?
Cl1_10 B1_10 B4_10 Cl6_10 -2.2(10) . . . . ?
B3_10 B1_10 B4_10 B9_10 -37.3(5) . . . . ?
B6_10 B1_10 B4_10 B9_10 101.1(6) . . . . ?
B2_10 B1_10 B4_10 B9_10 0.8(8) . . . . ?
B5_10 B1_10 B4_10 B9_10 64.3(7) . . . . ?
Cl1_10 B1_10 B4_10 B9_10 -149.2(6) . . . . ?
Cl4_10 B3_10 B4_10 B1_10 113.1(7) . . . . ?
B9_10 B3_10 B4_10 B1_10 -138.3(6) . . . . ?
B2_10 B3_10 B4_10 B1_10 -38.1(6) . . . . ?
B10_10 B3_10 B4_10 B1_10 -100.9(6) . . . . ?
B1_10 B3_10 B4_10 B6_10 37.6(6) . . . . ?
Cl4_10 B3_10 B4_10 B6_10 150.8(6) . . . . ?
B9_10 B3_10 B4_10 B6_10 -100.7(6) . . . . ?
B2_10 B3_10 B4_10 B6_10 -0.4(8) . . . . ?
B10_10 B3_10 B4_10 B6_10 -63.3(7) . . . . ?
B1_10 B3_10 B4_10 B8_10 101.7(6) . . . . ?
Cl4_10 B3_10 B4_10 B8_10 -145.2(6) . . . . ?
B9_10 B3_10 B4_10 B8_10 -36.7(5) . . . . ?
B2_10 B3_10 B4_10 B8_10 63.6(7) . . . . ?
B10_10 B3_10 B4_10 B8_10 0.8(8) . . . . ?
B1_10 B3_10 B4_10 Cl6_10 -112.5(7) . . . . ?
Cl4_10 B3_10 B4_10 Cl6_10 0.6(9) . . . . ?
B9_10 B3_10 B4_10 Cl6_10 109.2(7) . . . . ?
B2_10 B3_10 B4_10 Cl6_10 -150.6(5) . . . . ?
B10_10 B3_10 B4_10 Cl6_10 146.6(6) . . . . ?
B1_10 B3_10 B4_10 B9_10 138.3(6) . . . . ?
Cl4_10 B3_10 B4_10 B9_10 -108.5(6) . . . . ?
B2_10 B3_10 B4_10 B9_10 100.3(6) . . . . ?
B10_10 B3_10 B4_10 B9_10 37.5(5) . . . . ?
B10_10 B2_10 B5_10 Cl2_10 -146.7(6) . . . . ?
B3_10 B2_10 B5_10 Cl2_10 148.6(6) . . . . ?
B11_10 B2_10 B5_10 Cl2_10 -109.7(7) . . . . ?
B1_10 B2_10 B5_10 Cl2_10 112.8(7) . . . . ?
Cl3_10 B2_10 B5_10 Cl2_10 -0.5(9) . . . . ?
B10_10 B2_10 B5_10 B7_10 0.0(8) . . . . ?
B3_10 B2_10 B5_10 B7_10 -64.6(7) . . . . ?
B11_10 B2_10 B5_10 B7_10 37.1(5) . . . . ?
B1_10 B2_10 B5_10 B7_10 -100.4(6) . . . . ?
Cl3_10 B2_10 B5_10 B7_10 146.2(5) . . . . ?
B10_10 B2_10 B5_10 B6_10 63.3(7) . . . . ?
B3_10 B2_10 B5_10 B6_10 -1.4(7) . . . . ?
B11_10 B2_10 B5_10 B6_10 100.3(6) . . . . ?
B1_10 B2_10 B5_10 B6_10 -37.2(6) . . . . ?
Cl3_10 B2_10 B5_10 B6_10 -150.5(5) . . . . ?
B10_10 B2_10 B5_10 B1_10 100.5(6) . . . . ?
B3_10 B2_10 B5_10 B1_10 35.8(5) . . . . ?
B11_10 B2_10 B5_10 B1_10 137.5(6) . . . . ?
Cl3_10 B2_10 B5_10 B1_10 -113.4(6) . . . . ?
B10_10 B2_10 B5_10 B11_10 -37.0(5) . . . . ?
B3_10 B2_10 B5_10 B11_10 -101.7(6) . . . . ?
B1_10 B2_10 B5_10 B11_10 -137.5(6) . . . . ?
Cl3_10 B2_10 B5_10 B11_10 109.1(6) . . . . ?
B4_10 B1_10 B5_10 Cl2_10 150.6(6) . . . . ?
B3_10 B1_10 B5_10 Cl2_10 -145.0(6) . . . . ?
B6_10 B1_10 B5_10 Cl2_10 113.5(7) . . . . ?
B2_10 B1_10 B5_10 Cl2_10 -108.6(7) . . . . ?
Cl1_10 B1_10 B5_10 Cl2_10 3.4(9) . . . . ?
B4_10 B1_10 B5_10 B7_10 -0.3(8) . . . . ?
B3_10 B1_10 B5_10 B7_10 64.1(7) . . . . ?
B6_10 B1_10 B5_10 B7_10 -37.4(6) . . . . ?
B2_10 B1_10 B5_10 B7_10 100.5(6) . . . . ?
Cl1_10 B1_10 B5_10 B7_10 -147.4(6) . . . . ?
B4_10 B1_10 B5_10 B6_10 37.1(6) . . . . ?
B3_10 B1_10 B5_10 B6_10 101.5(6) . . . . ?
B2_10 B1_10 B5_10 B6_10 137.9(6) . . . . ?
Cl1_10 B1_10 B5_10 B6_10 -110.0(7) . . . . ?
B4_10 B1_10 B5_10 B2_10 -100.8(6) . . . . ?
B3_10 B1_10 B5_10 B2_10 -36.4(5) . . . . ?
B6_10 B1_10 B5_10 B2_10 -137.9(6) . . . . ?
Cl1_10 B1_10 B5_10 B2_10 112.0(6) . . . . ?
B4_10 B1_10 B5_10 B11_10 -63.1(7) . . . . ?
B3_10 B1_10 B5_10 B11_10 1.3(7) . . . . ?
B6_10 B1_10 B5_10 B11_10 -100.2(6) . . . . ?
B2_10 B1_10 B5_10 B11_10 37.7(5) . . . . ?
Cl1_10 B1_10 B5_10 B11_10 149.8(5) . . . . ?
B3_10 B4_10 B6_10 B1_10 -37.5(6) . . . . ?
B8_10 B4_10 B6_10 B1_10 -138.3(6) . . . . ?
Cl6_10 B4_10 B6_10 B1_10 112.1(7) . . . . ?
B9_10 B4_10 B6_10 B1_10 -101.0(6) . . . . ?
B1_10 B4_10 B6_10 B7_10 100.4(6) . . . . ?
B3_10 B4_10 B6_10 B7_10 62.9(8) . . . . ?
B8_10 B4_10 B6_10 B7_10 -38.0(5) . . . . ?
Cl6_10 B4_10 B6_10 B7_10 -147.5(5) . . . . ?
B9_10 B4_10 B6_10 B7_10 -0.6(8) . . . . ?
B1_10 B4_10 B6_10 B8_10 138.3(6) . . . . ?
B3_10 B4_10 B6_10 B8_10 100.9(6) . . . . ?
Cl6_10 B4_10 B6_10 B8_10 -109.6(7) . . . . ?
B9_10 B4_10 B6_10 B8_10 37.3(5) . . . . ?
B1_10 B4_10 B6_10 B5_10 37.1(6) . . . . ?
B3_10 B4_10 B6_10 B5_10 -0.4(8) . . . . ?
B8_10 B4_10 B6_10 B5_10 -101.3(6) . . . . ?
Cl6_10 B4_10 B6_10 B5_10 149.2(5) . . . . ?
B9_10 B4_10 B6_10 B5_10 -63.9(7) . . . . ?
B1_10 B4_10 B6_10 Cl5_10 -110.6(7) . . . . ?
B3_10 B4_10 B6_10 Cl5_10 -148.1(6) . . . . ?
B8_10 B4_10 B6_10 Cl5_10 111.0(7) . . . . ?
Cl6_10 B4_10 B6_10 Cl5_10 1.5(10) . . . . ?
B9_10 B4_10 B6_10 Cl5_10 148.4(5) . . . . ?
B3_10 B1_10 B6_10 B4_10 37.7(5) . . . . ?
B2_10 B1_10 B6_10 B4_10 101.5(6) . . . . ?
B5_10 B1_10 B6_10 B4_10 138.9(6) . . . . ?
Cl1_10 B1_10 B6_10 B4_10 -111.7(7) . . . . ?
B4_10 B1_10 B6_10 B7_10 -101.5(6) . . . . ?
B3_10 B1_10 B6_10 B7_10 -63.8(7) . . . . ?
B2_10 B1_10 B6_10 B7_10 0.0(8) . . . . ?
B5_10 B1_10 B6_10 B7_10 37.4(6) . . . . ?
Cl1_10 B1_10 B6_10 B7_10 146.8(6) . . . . ?
B4_10 B1_10 B6_10 B8_10 -37.0(5) . . . . ?
B3_10 B1_10 B6_10 B8_10 0.7(8) . . . . ?
B2_10 B1_10 B6_10 B8_10 64.5(7) . . . . ?
B5_10 B1_10 B6_10 B8_10 102.0(6) . . . . ?
Cl1_10 B1_10 B6_10 B8_10 -148.6(6) . . . . ?
B4_10 B1_10 B6_10 B5_10 -138.9(6) . . . . ?
B3_10 B1_10 B6_10 B5_10 -101.2(6) . . . . ?
B2_10 B1_10 B6_10 B5_10 -37.4(6) . . . . ?
Cl1_10 B1_10 B6_10 B5_10 109.4(7) . . . . ?
B4_10 B1_10 B6_10 Cl5_10 110.5(7) . . . . ?
B3_10 B1_10 B6_10 Cl5_10 148.2(6) . . . . ?
B2_10 B1_10 B6_10 Cl5_10 -148.0(6) . . . . ?
B5_10 B1_10 B6_10 Cl5_10 -110.6(7) . . . . ?
Cl1_10 B1_10 B6_10 Cl5_10 -1.2(9) . . . . ?
Cl2_10 B5_10 B6_10 B4_10 -147.4(6) . . . . ?
B7_10 B5_10 B6_10 B4_10 101.7(6) . . . . ?
B2_10 B5_10 B6_10 B4_10 1.1(8) . . . . ?
B1_10 B5_10 B6_10 B4_10 -36.3(6) . . . . ?
B11_10 B5_10 B6_10 B4_10 64.0(7) . . . . ?
Cl2_10 B5_10 B6_10 B1_10 -111.0(7) . . . . ?
B7_10 B5_10 B6_10 B1_10 138.0(6) . . . . ?
B2_10 B5_10 B6_10 B1_10 37.4(5) . . . . ?
B11_10 B5_10 B6_10 B1_10 100.4(6) . . . . ?
Cl2_10 B5_10 B6_10 B7_10 110.9(7) . . . . ?
B2_10 B5_10 B6_10 B7_10 -100.6(6) . . . . ?
B1_10 B5_10 B6_10 B7_10 -138.0(6) . . . . ?
B11_10 B5_10 B6_10 B7_10 -37.7(5) . . . . ?
Cl2_10 B5_10 B6_10 B8_10 149.2(6) . . . . ?
B7_10 B5_10 B6_10 B8_10 38.3(6) . . . . ?
B2_10 B5_10 B6_10 B8_10 -62.3(7) . . . . ?
B1_10 B5_10 B6_10 B8_10 -99.7(6) . . . . ?
B11_10 B5_10 B6_10 B8_10 0.6(8) . . . . ?
Cl2_10 B5_10 B6_10 Cl5_10 0.5(10) . . . . ?
B7_10 B5_10 B6_10 Cl5_10 -110.4(7) . . . . ?
B2_10 B5_10 B6_10 Cl5_10 148.9(6) . . . . ?
B1_10 B5_10 B6_10 Cl5_10 111.5(7) . . . . ?
B11_10 B5_10 B6_10 Cl5_10 -148.1(6) . . . . ?
Cl2_10 B5_10 B7_10 Cl11_10 -3.8(9) . . . . ?
B6_10 B5_10 B7_10 Cl11_10 110.1(7) . . . . ?
B2_10 B5_10 B7_10 Cl11_10 -149.7(5) . . . . ?
B1_10 B5_10 B7_10 Cl11_10 147.2(5) . . . . ?
B11_10 B5_10 B7_10 Cl11_10 -112.5(6) . . . . ?
Cl2_10 B5_10 B7_10 B11_10 108.7(7) . . . . ?
B6_10 B5_10 B7_10 B11_10 -137.5(6) . . . . ?
B2_10 B5_10 B7_10 B11_10 -37.2(5) . . . . ?
B1_10 B5_10 B7_10 B11_10 -100.3(6) . . . . ?
Cl2_10 B5_10 B7_10 B6_10 -113.9(7) . . . . ?
B2_10 B5_10 B7_10 B6_10 100.3(6) . . . . ?
B1_10 B5_10 B7_10 B6_10 37.1(6) . . . . ?
B11_10 B5_10 B7_10 B6_10 137.5(6) . . . . ?
Cl2_10 B5_10 B7_10 B12_10 146.6(6) . . . . ?
B6_10 B5_10 B7_10 B12_10 -99.5(6) . . . . ?
B2_10 B5_10 B7_10 B12_10 0.8(8) . . . . ?
B1_10 B5_10 B7_10 B12_10 -62.4(7) . . . . ?
B11_10 B5_10 B7_10 B12_10 38.0(5) . . . . ?
Cl2_10 B5_10 B7_10 B8_10 -151.3(5) . . . . ?
B6_10 B5_10 B7_10 B8_10 -37.4(5) . . . . ?
B2_10 B5_10 B7_10 B8_10 62.9(7) . . . . ?
B1_10 B5_10 B7_10 B8_10 -0.3(8) . . . . ?
B11_10 B5_10 B7_10 B8_10 100.1(6) . . . . ?
B4_10 B6_10 B7_10 Cl11_10 151.0(5) . . . . ?
B1_10 B6_10 B7_10 Cl11_10 -146.4(6) . . . . ?
B8_10 B6_10 B7_10 Cl11_10 113.6(6) . . . . ?
B5_10 B6_10 B7_10 Cl11_10 -108.6(6) . . . . ?
Cl5_10 B6_10 B7_10 Cl11_10 1.8(9) . . . . ?
B4_10 B6_10 B7_10 B5_10 -100.4(6) . . . . ?
B1_10 B6_10 B7_10 B5_10 -37.9(6) . . . . ?
B8_10 B6_10 B7_10 B5_10 -137.8(6) . . . . ?
Cl5_10 B6_10 B7_10 B5_10 110.4(7) . . . . ?
B4_10 B6_10 B7_10 B11_10 -61.8(7) . . . . ?
B1_10 B6_10 B7_10 B11_10 0.7(8) . . . . ?
B8_10 B6_10 B7_10 B11_10 -99.2(6) . . . . ?
B5_10 B6_10 B7_10 B11_10 38.6(5) . . . . ?
Cl5_10 B6_10 B7_10 B11_10 149.0(6) . . . . ?
B4_10 B6_10 B7_10 B12_10 1.0(8) . . . . ?
B1_10 B6_10 B7_10 B12_10 63.5(7) . . . . ?
B8_10 B6_10 B7_10 B12_10 -36.4(5) . . . . ?
B5_10 B6_10 B7_10 B12_10 101.4(6) . . . . ?
Cl5_10 B6_10 B7_10 B12_10 -148.2(6) . . . . ?
B4_10 B6_10 B7_10 B8_10 37.4(6) . . . . ?
B1_10 B6_10 B7_10 B8_10 100.0(6) . . . . ?
B5_10 B6_10 B7_10 B8_10 137.8(6) . . . . ?
Cl5_10 B6_10 B7_10 B8_10 -111.8(7) . . . . ?
B1_10 B4_10 B8_10 B12_10 62.9(7) . . . . ?
B3_10 B4_10 B8_10 B12_10 -0.9(8) . . . . ?
B6_10 B4_10 B8_10 B12_10 100.6(6) . . . . ?
Cl6_10 B4_10 B8_10 B12_10 -146.9(6) . . . . ?
B9_10 B4_10 B8_10 B12_10 -37.6(5) . . . . ?
B1_10 B4_10 B8_10 B9_10 100.6(6) . . . . ?
B3_10 B4_10 B8_10 B9_10 36.7(5) . . . . ?
B6_10 B4_10 B8_10 B9_10 138.2(6) . . . . ?
Cl6_10 B4_10 B8_10 B9_10 -109.3(7) . . . . ?
B1_10 B4_10 B8_10 B6_10 -37.7(5) . . . . ?
B3_10 B4_10 B8_10 B6_10 -101.6(6) . . . . ?
Cl6_10 B4_10 B8_10 B6_10 112.5(7) . . . . ?
B9_10 B4_10 B8_10 B6_10 -138.2(6) . . . . ?
B1_10 B4_10 B8_10 Cl12_10 -147.6(6) . . . . ?
B3_10 B4_10 B8_10 Cl12_10 148.5(6) . . . . ?
B6_10 B4_10 B8_10 Cl12_10 -109.9(7) . . . . ?
Cl6_10 B4_10 B8_10 Cl12_10 2.6(9) . . . . ?
B9_10 B4_10 B8_10 Cl12_10 111.9(7) . . . . ?
B1_10 B4_10 B8_10 B7_10 -0.9(7) . . . . ?
B3_10 B4_10 B8_10 B7_10 -64.8(7) . . . . ?
B6_10 B4_10 B8_10 B7_10 36.8(5) . . . . ?
Cl6_10 B4_10 B8_10 B7_10 149.3(5) . . . . ?
B9_10 B4_10 B8_10 B7_10 -101.5(6) . . . . ?
B1_10 B6_10 B8_10 B4_10 36.6(5) . . . . ?
B7_10 B6_10 B8_10 B4_10 138.3(6) . . . . ?
B5_10 B6_10 B8_10 B4_10 100.7(6) . . . . ?
Cl5_10 B6_10 B8_10 B4_10 -110.8(7) . . . . ?
B4_10 B6_10 B8_10 B12_10 -100.9(6) . . . . ?
B1_10 B6_10 B8_10 B12_10 -64.3(7) . . . . ?
B7_10 B6_10 B8_10 B12_10 37.4(6) . . . . ?
B5_10 B6_10 B8_10 B12_10 -0.3(8) . . . . ?
Cl5_10 B6_10 B8_10 B12_10 148.2(6) . . . . ?
B4_10 B6_10 B8_10 B9_10 -37.8(5) . . . . ?
B1_10 B6_10 B8_10 B9_10 -1.2(7) . . . . ?
B7_10 B6_10 B8_10 B9_10 100.6(6) . . . . ?
B5_10 B6_10 B8_10 B9_10 62.9(7) . . . . ?
Cl5_10 B6_10 B8_10 B9_10 -148.6(6) . . . . ?
B4_10 B6_10 B8_10 Cl12_10 110.9(7) . . . . ?
B1_10 B6_10 B8_10 Cl12_10 147.5(6) . . . . ?
B7_10 B6_10 B8_10 Cl12_10 -110.7(7) . . . . ?
B5_10 B6_10 B8_10 Cl12_10 -148.4(6) . . . . ?
Cl5_10 B6_10 B8_10 Cl12_10 0.1(10) . . . . ?
B4_10 B6_10 B8_10 B7_10 -138.3(6) . . . . ?
B1_10 B6_10 B8_10 B7_10 -101.8(6) . . . . ?
B5_10 B6_10 B8_10 B7_10 -37.7(6) . . . . ?
Cl5_10 B6_10 B8_10 B7_10 110.8(7) . . . . ?
Cl11_10 B7_10 B8_10 B4_10 -145.0(6) . . . . ?
B5_10 B7_10 B8_10 B4_10 0.7(7) . . . . ?
B11_10 B7_10 B8_10 B4_10 64.9(7) . . . . ?
B6_10 B7_10 B8_10 B4_10 -37.0(5) . . . . ?
B12_10 B7_10 B8_10 B4_10 101.4(6) . . . . ?
Cl11_10 B7_10 B8_10 B12_10 113.6(7) . . . . ?
B5_10 B7_10 B8_10 B12_10 -100.7(6) . . . . ?
B11_10 B7_10 B8_10 B12_10 -36.5(5) . . . . ?
B6_10 B7_10 B8_10 B12_10 -138.4(6) . . . . ?
Cl11_10 B7_10 B8_10 B9_10 150.9(6) . . . . ?
B5_10 B7_10 B8_10 B9_10 -63.4(7) . . . . ?
B11_10 B7_10 B8_10 B9_10 0.8(7) . . . . ?
B6_10 B7_10 B8_10 B9_10 -101.1(6) . . . . ?
B12_10 B7_10 B8_10 B9_10 37.3(5) . . . . ?
Cl11_10 B7_10 B8_10 B6_10 -108.0(7) . . . . ?
B5_10 B7_10 B8_10 B6_10 37.7(5) . . . . ?
B11_10 B7_10 B8_10 B6_10 101.9(6) . . . . ?
B12_10 B7_10 B8_10 B6_10 138.4(6) . . . . ?
Cl11_10 B7_10 B8_10 Cl12_10 1.7(9) . . . . ?
B5_10 B7_10 B8_10 Cl12_10 147.4(5) . . . . ?
B11_10 B7_10 B8_10 Cl12_10 -148.4(5) . . . . ?
B6_10 B7_10 B8_10 Cl12_10 109.7(6) . . . . ?
B12_10 B7_10 B8_10 Cl12_10 -111.9(6) . . . . ?
B4_10 B8_10 B9_10 B12_10 -137.8(6) . . . . ?
B6_10 B8_10 B9_10 B12_10 -100.5(6) . . . . ?
Cl12_10 B8_10 B9_10 B12_10 111.3(6) . . . . ?
B7_10 B8_10 B9_10 B12_10 -37.6(5) . . . . ?
B4_10 B8_10 B9_10 Cl7_10 114.0(6) . . . . ?
B12_10 B8_10 B9_10 Cl7_10 -108.2(6) . . . . ?
B6_10 B8_10 B9_10 Cl7_10 151.3(5) . . . . ?
Cl12_10 B8_10 B9_10 Cl7_10 3.1(9) . . . . ?
B7_10 B8_10 B9_10 Cl7_10 -145.8(5) . . . . ?
B4_10 B8_10 B9_10 B3_10 -36.2(5) . . . . ?
B12_10 B8_10 B9_10 B3_10 101.6(6) . . . . ?
B6_10 B8_10 B9_10 B3_10 1.2(7) . . . . ?
Cl12_10 B8_10 B9_10 B3_10 -147.1(5) . . . . ?
B7_10 B8_10 B9_10 B3_10 64.0(7) . . . . ?
B4_10 B8_10 B9_10 B10_10 -100.3(6) . . . . ?
B12_10 B8_10 B9_10 B10_10 37.5(5) . . . . ?
B6_10 B8_10 B9_10 B10_10 -63.0(7) . . . . ?
Cl12_10 B8_10 B9_10 B10_10 148.8(5) . . . . ?
B7_10 B8_10 B9_10 B10_10 -0.1(7) . . . . ?
B12_10 B8_10 B9_10 B4_10 137.8(6) . . . . ?
B6_10 B8_10 B9_10 B4_10 37.3(5) . . . . ?
Cl12_10 B8_10 B9_10 B4_10 -110.9(6) . . . . ?
B7_10 B8_10 B9_10 B4_10 100.2(6) . . . . ?
B1_10 B3_10 B9_10 B12_10 62.7(7) . . . . ?
B4_10 B3_10 B9_10 B12_10 99.6(6) . . . . ?
Cl4_10 B3_10 B9_10 B12_10 -149.6(5) . . . . ?
B2_10 B3_10 B9_10 B12_10 -1.3(7) . . . . ?
B10_10 B3_10 B9_10 B12_10 -38.5(5) . . . . ?
B1_10 B3_10 B9_10 Cl7_10 -150.2(5) . . . . ?
B4_10 B3_10 B9_10 Cl7_10 -113.2(6) . . . . ?
Cl4_10 B3_10 B9_10 Cl7_10 -2.5(9) . . . . ?
B2_10 B3_10 B9_10 Cl7_10 145.9(5) . . . . ?
B10_10 B3_10 B9_10 Cl7_10 108.7(6) . . . . ?
B1_10 B3_10 B9_10 B8_10 -0.7(7) . . . . ?
B4_10 B3_10 B9_10 B8_10 36.2(5) . . . . ?
Cl4_10 B3_10 B9_10 B8_10 147.0(5) . . . . ?
B2_10 B3_10 B9_10 B8_10 -64.7(7) . . . . ?
B10_10 B3_10 B9_10 B8_10 -101.9(6) . . . . ?
B1_10 B3_10 B9_10 B10_10 101.2(6) . . . . ?
B4_10 B3_10 B9_10 B10_10 138.1(6) . . . . ?
Cl4_10 B3_10 B9_10 B10_10 -111.1(6) . . . . ?
B2_10 B3_10 B9_10 B10_10 37.2(5) . . . . ?
B1_10 B3_10 B9_10 B4_10 -36.9(5) . . . . ?
Cl4_10 B3_10 B9_10 B4_10 110.8(6) . . . . ?
B2_10 B3_10 B9_10 B4_10 -100.9(6) . . . . ?
B10_10 B3_10 B9_10 B4_10 -138.1(6) . . . . ?
B1_10 B4_10 B9_10 B12_10 -64.1(7) . . . . ?
B3_10 B4_10 B9_10 B12_10 -101.5(6) . . . . ?
B6_10 B4_10 B9_10 B12_10 0.0(7) . . . . ?
B8_10 B4_10 B9_10 B12_10 37.6(5) . . . . ?
Cl6_10 B4_10 B9_10 B12_10 147.9(5) . . . . ?
B1_10 B4_10 B9_10 Cl7_10 149.1(6) . . . . ?
B3_10 B4_10 B9_10 Cl7_10 111.7(7) . . . . ?
B6_10 B4_10 B9_10 Cl7_10 -146.8(6) . . . . ?
B8_10 B4_10 B9_10 Cl7_10 -109.2(7) . . . . ?
Cl6_10 B4_10 B9_10 Cl7_10 1.1(9) . . . . ?
B1_10 B4_10 B9_10 B8_10 -101.7(6) . . . . ?
B3_10 B4_10 B9_10 B8_10 -139.0(6) . . . . ?
B6_10 B4_10 B9_10 B8_10 -37.6(5) . . . . ?
Cl6_10 B4_10 B9_10 B8_10 110.3(6) . . . . ?
B1_10 B4_10 B9_10 B3_10 37.4(6) . . . . ?
B6_10 B4_10 B9_10 B3_10 101.5(6) . . . . ?
B8_10 B4_10 B9_10 B3_10 139.0(6) . . . . ?
Cl6_10 B4_10 B9_10 B3_10 -110.6(7) . . . . ?
B1_10 B4_10 B9_10 B10_10 -0.3(8) . . . . ?
B3_10 B4_10 B9_10 B10_10 -37.7(5) . . . . ?
B6_10 B4_10 B9_10 B10_10 63.8(7) . . . . ?
B8_10 B4_10 B9_10 B10_10 101.3(6) . . . . ?
Cl6_10 B4_10 B9_10 B10_10 -148.4(6) . . . . ?
B3_10 B2_10 B10_10 Cl8_10 -110.6(7) . . . . ?
B11_10 B2_10 B10_10 Cl8_10 111.9(7) . . . . ?
B5_10 B2_10 B10_10 Cl8_10 148.9(6) . . . . ?
B1_10 B2_10 B10_10 Cl8_10 -147.1(6) . . . . ?
Cl3_10 B2_10 B10_10 Cl8_10 4.8(9) . . . . ?
B3_10 B2_10 B10_10 B9_10 37.3(5) . . . . ?
B11_10 B2_10 B10_10 B9_10 -100.3(6) . . . . ?
B5_10 B2_10 B10_10 B9_10 -63.3(7) . . . . ?
B1_10 B2_10 B10_10 B9_10 0.7(8) . . . . ?
Cl3_10 B2_10 B10_10 B9_10 152.7(6) . . . . ?
B3_10 B2_10 B10_10 B12_10 99.7(6) . . . . ?
B11_10 B2_10 B10_10 B12_10 -37.8(5) . . . . ?
B5_10 B2_10 B10_10 B12_10 -0.9(7) . . . . ?
B1_10 B2_10 B10_10 B12_10 63.2(7) . . . . ?
Cl3_10 B2_10 B10_10 B12_10 -144.9(6) . . . . ?
B3_10 B2_10 B10_10 B11_10 137.6(6) . . . . ?
B5_10 B2_10 B10_10 B11_10 37.0(5) . . . . ?
B1_10 B2_10 B10_10 B11_10 101.0(6) . . . . ?
Cl3_10 B2_10 B10_10 B11_10 -107.0(7) . . . . ?
B11_10 B2_10 B10_10 B3_10 -137.6(6) . . . . ?
B5_10 B2_10 B10_10 B3_10 -100.6(6) . . . . ?
B1_10 B2_10 B10_10 B3_10 -36.6(6) . . . . ?
Cl3_10 B2_10 B10_10 B3_10 115.4(7) . . . . ?
B12_10 B9_10 B10_10 Cl8_10 -111.9(7) . . . . ?
Cl7_10 B9_10 B10_10 Cl8_10 -3.0(9) . . . . ?
B8_10 B9_10 B10_10 Cl8_10 -149.2(6) . . . . ?
B3_10 B9_10 B10_10 Cl8_10 110.9(7) . . . . ?
B4_10 B9_10 B10_10 Cl8_10 148.0(6) . . . . ?
B12_10 B9_10 B10_10 B2_10 99.9(6) . . . . ?
Cl7_10 B9_10 B10_10 B2_10 -151.2(5) . . . . ?
B8_10 B9_10 B10_10 B2_10 62.6(7) . . . . ?
B3_10 B9_10 B10_10 B2_10 -37.4(5) . . . . ?
B4_10 B9_10 B10_10 B2_10 -0.2(7) . . . . ?
Cl7_10 B9_10 B10_10 B12_10 108.9(6) . . . . ?
B8_10 B9_10 B10_10 B12_10 -37.3(5) . . . . ?
B3_10 B9_10 B10_10 B12_10 -137.2(6) . . . . ?
B4_10 B9_10 B10_10 B12_10 -100.1(6) . . . . ?
B12_10 B9_10 B10_10 B11_10 36.7(5) . . . . ?
Cl7_10 B9_10 B10_10 B11_10 145.6(6) . . . . ?
B8_10 B9_10 B10_10 B11_10 -0.6(8) . . . . ?
B3_10 B9_10 B10_10 B11_10 -100.5(6) . . . . ?
B4_10 B9_10 B10_10 B11_10 -63.4(7) . . . . ?
B12_10 B9_10 B10_10 B3_10 137.2(6) . . . . ?
Cl7_10 B9_10 B10_10 B3_10 -113.8(6) . . . . ?
B8_10 B9_10 B10_10 B3_10 99.9(6) . . . . ?
B4_10 B9_10 B10_10 B3_10 37.1(5) . . . . ?
B1_10 B3_10 B10_10 Cl8_10 149.0(6) . . . . ?
B4_10 B3_10 B10_10 Cl8_10 -148.3(6) . . . . ?
Cl4_10 B3_10 B10_10 Cl8_10 -2.6(9) . . . . ?
B9_10 B3_10 B10_10 Cl8_10 -110.4(7) . . . . ?
B2_10 B3_10 B10_10 Cl8_10 111.7(7) . . . . ?
B1_10 B3_10 B10_10 B2_10 37.2(5) . . . . ?
B4_10 B3_10 B10_10 B2_10 99.9(6) . . . . ?
Cl4_10 B3_10 B10_10 B2_10 -114.3(7) . . . . ?
B9_10 B3_10 B10_10 B2_10 137.9(6) . . . . ?
B1_10 B3_10 B10_10 B9_10 -100.6(6) . . . . ?
B4_10 B3_10 B10_10 B9_10 -37.9(5) . . . . ?
Cl4_10 B3_10 B10_10 B9_10 107.8(6) . . . . ?
B2_10 B3_10 B10_10 B9_10 -137.9(6) . . . . ?
B1_10 B3_10 B10_10 B12_10 -63.1(7) . . . . ?
B4_10 B3_10 B10_10 B12_10 -0.3(7) . . . . ?
Cl4_10 B3_10 B10_10 B12_10 145.4(5) . . . . ?
B9_10 B3_10 B10_10 B12_10 37.6(5) . . . . ?
B2_10 B3_10 B10_10 B12_10 -100.3(6) . . . . ?
B1_10 B3_10 B10_10 B11_10 -0.6(8) . . . . ?
B4_10 B3_10 B10_10 B11_10 62.1(7) . . . . ?
Cl4_10 B3_10 B10_10 B11_10 -152.1(6) . . . . ?
B9_10 B3_10 B10_10 B11_10 100.1(6) . . . . ?
B2_10 B3_10 B10_10 B11_10 -37.8(5) . . . . ?
Cl11_10 B7_10 B11_10 B12_10 -114.5(6) . . . . ?
B5_10 B7_10 B11_10 B12_10 137.3(6) . . . . ?
B6_10 B7_10 B11_10 B12_10 99.0(6) . . . . ?
B8_10 B7_10 B11_10 B12_10 36.1(5) . . . . ?
Cl11_10 B7_10 B11_10 B2_10 145.3(6) . . . . ?
B5_10 B7_10 B11_10 B2_10 37.1(6) . . . . ?
B6_10 B7_10 B11_10 B2_10 -1.2(8) . . . . ?
B12_10 B7_10 B11_10 B2_10 -100.2(6) . . . . ?
B8_10 B7_10 B11_10 B2_10 -64.0(7) . . . . ?
Cl11_10 B7_10 B11_10 Cl10_10 -5.2(9) . . . . ?
B5_10 B7_10 B11_10 Cl10_10 -113.4(7) . . . . ?
B6_10 B7_10 B11_10 Cl10_10 -151.6(6) . . . . ?
B12_10 B7_10 B11_10 Cl10_10 109.4(7) . . . . ?
B8_10 B7_10 B11_10 Cl10_10 145.5(6) . . . . ?
Cl11_10 B7_10 B11_10 B5_10 108.2(7) . . . . ?
B6_10 B7_10 B11_10 B5_10 -38.3(6) . . . . ?
B12_10 B7_10 B11_10 B5_10 -137.3(6) . . . . ?
B8_10 B7_10 B11_10 B5_10 -101.1(6) . . . . ?
Cl11_10 B7_10 B11_10 B10_10 -151.9(6) . . . . ?
B5_10 B7_10 B11_10 B10_10 99.9(6) . . . . ?
B6_10 B7_10 B11_10 B10_10 61.6(7) . . . . ?
B12_10 B7_10 B11_10 B10_10 -37.3(6) . . . . ?
B8_10 B7_10 B11_10 B10_10 -1.2(8) . . . . ?
B10_10 B2_10 B11_10 B7_10 102.4(6) . . . . ?
B3_10 B2_10 B11_10 B7_10 63.9(7) . . . . ?
B5_10 B2_10 B11_10 B7_10 -36.9(5) . . . . ?
B1_10 B2_10 B11_10 B7_10 1.2(8) . . . . ?
Cl3_10 B2_10 B11_10 B7_10 -144.1(5) . . . . ?
B10_10 B2_10 B11_10 B12_10 38.1(5) . . . . ?
B3_10 B2_10 B11_10 B12_10 -0.4(7) . . . . ?
B5_10 B2_10 B11_10 B12_10 -101.2(6) . . . . ?
B1_10 B2_10 B11_10 B12_10 -63.1(7) . . . . ?
Cl3_10 B2_10 B11_10 B12_10 151.7(6) . . . . ?
B10_10 B2_10 B11_10 Cl10_10 -107.0(7) . . . . ?
B3_10 B2_10 B11_10 Cl10_10 -145.5(6) . . . . ?
B5_10 B2_10 B11_10 Cl10_10 113.7(7) . . . . ?
B1_10 B2_10 B11_10 Cl10_10 151.8(6) . . . . ?
Cl3_10 B2_10 B11_10 Cl10_10 6.6(9) . . . . ?
B10_10 B2_10 B11_10 B5_10 139.3(6) . . . . ?
B3_10 B2_10 B11_10 B5_10 100.8(6) . . . . ?
B1_10 B2_10 B11_10 B5_10 38.1(6) . . . . ?
Cl3_10 B2_10 B11_10 B5_10 -107.1(6) . . . . ?
B3_10 B2_10 B11_10 B10_10 -38.5(5) . . . . ?
B5_10 B2_10 B11_10 B10_10 -139.3(6) . . . . ?
B1_10 B2_10 B11_10 B10_10 -101.2(6) . . . . ?
Cl3_10 B2_10 B11_10 B10_10 113.6(6) . . . . ?
Cl2_10 B5_10 B11_10 B7_10 -112.2(6) . . . . ?
B6_10 B5_10 B11_10 B7_10 37.9(5) . . . . ?
B2_10 B5_10 B11_10 B7_10 138.2(6) . . . . ?
B1_10 B5_10 B11_10 B7_10 100.4(6) . . . . ?
Cl2_10 B5_10 B11_10 B12_10 -150.9(5) . . . . ?
B7_10 B5_10 B11_10 B12_10 -38.6(6) . . . . ?
B6_10 B5_10 B11_10 B12_10 -0.8(8) . . . . ?
B2_10 B5_10 B11_10 B12_10 99.6(6) . . . . ?
B1_10 B5_10 B11_10 B12_10 61.8(7) . . . . ?
Cl2_10 B5_10 B11_10 B2_10 109.6(6) . . . . ?
B7_10 B5_10 B11_10 B2_10 -138.2(6) . . . . ?
B6_10 B5_10 B11_10 B2_10 -100.3(6) . . . . ?
B1_10 B5_10 B11_10 B2_10 -37.8(5) . . . . ?
Cl2_10 B5_10 B11_10 Cl10_10 -1.1(9) . . . . ?
B7_10 B5_10 B11_10 Cl10_10 111.1(7) . . . . ?
B6_10 B5_10 B11_10 Cl10_10 149.0(6) . . . . ?
B2_10 B5_10 B11_10 Cl10_10 -110.7(7) . . . . ?
B1_10 B5_10 B11_10 Cl10_10 -148.5(6) . . . . ?
Cl2_10 B5_10 B11_10 B10_10 145.7(6) . . . . ?
B7_10 B5_10 B11_10 B10_10 -102.1(6) . . . . ?
B6_10 B5_10 B11_10 B10_10 -64.2(7) . . . . ?
B2_10 B5_10 B11_10 B10_10 36.1(5) . . . . ?
B1_10 B5_10 B11_10 B10_10 -1.7(7) . . . . ?
Cl8_10 B10_10 B11_10 B7_10 149.2(6) . . . . ?
B2_10 B10_10 B11_10 B7_10 -99.3(6) . . . . ?
B9_10 B10_10 B11_10 B7_10 1.1(8) . . . . ?
B12_10 B10_10 B11_10 B7_10 37.8(6) . . . . ?
B3_10 B10_10 B11_10 B7_10 -61.6(7) . . . . ?
Cl8_10 B10_10 B11_10 B12_10 111.4(7) . . . . ?
B2_10 B10_10 B11_10 B12_10 -137.1(6) . . . . ?
B9_10 B10_10 B11_10 B12_10 -36.7(5) . . . . ?
B3_10 B10_10 B11_10 B12_10 -99.4(6) . . . . ?
Cl8_10 B10_10 B11_10 B2_10 -111.5(7) . . . . ?
B9_10 B10_10 B11_10 B2_10 100.4(6) . . . . ?
B12_10 B10_10 B11_10 B2_10 137.1(6) . . . . ?
B3_10 B10_10 B11_10 B2_10 37.7(5) . . . . ?
Cl8_10 B10_10 B11_10 Cl10_10 1.0(10) . . . . ?
B2_10 B10_10 B11_10 Cl10_10 112.5(6) . . . . ?
B9_10 B10_10 B11_10 Cl10_10 -147.1(5) . . . . ?
B12_10 B10_10 B11_10 Cl10_10 -110.4(7) . . . . ?
B3_10 B10_10 B11_10 Cl10_10 150.2(5) . . . . ?
Cl8_10 B10_10 B11_10 B5_10 -147.8(6) . . . . ?
B2_10 B10_10 B11_10 B5_10 -36.3(5) . . . . ?
B9_10 B10_10 B11_10 B5_10 64.1(7) . . . . ?
B12_10 B10_10 B11_10 B5_10 100.8(6) . . . . ?
B3_10 B10_10 B11_10 B5_10 1.4(8) . . . . ?
Cl7_10 B9_10 B12_10 B8_10 111.5(6) . . . . ?
B3_10 B9_10 B12_10 B8_10 -99.8(6) . . . . ?
B10_10 B9_10 B12_10 B8_10 -138.4(6) . . . . ?
B4_10 B9_10 B12_10 B8_10 -37.3(5) . . . . ?
Cl7_10 B9_10 B12_10 B11_10 -147.6(5) . . . . ?
B8_10 B9_10 B12_10 B11_10 100.9(6) . . . . ?
B3_10 B9_10 B12_10 B11_10 1.1(8) . . . . ?
B10_10 B9_10 B12_10 B11_10 -37.5(6) . . . . ?
B4_10 B9_10 B12_10 B11_10 63.6(7) . . . . ?
Cl7_10 B9_10 B12_10 B10_10 -110.1(6) . . . . ?
B8_10 B9_10 B12_10 B10_10 138.4(6) . . . . ?
B3_10 B9_10 B12_10 B10_10 38.6(5) . . . . ?
B4_10 B9_10 B12_10 B10_10 101.2(6) . . . . ?
Cl7_10 B9_10 B12_10 Cl9_10 -2.5(8) . . . . ?
B8_10 B9_10 B12_10 Cl9_10 -114.0(6) . . . . ?
B3_10 B9_10 B12_10 Cl9_10 146.2(5) . . . . ?
B10_10 B9_10 B12_10 Cl9_10 107.6(6) . . . . ?
B4_10 B9_10 B12_10 Cl9_10 -151.2(5) . . . . ?
Cl7_10 B9_10 B12_10 B7_10 149.4(5) . . . . ?
B8_10 B9_10 B12_10 B7_10 37.9(5) . . . . ?
B3_10 B9_10 B12_10 B7_10 -62.0(7) . . . . ?
B10_10 B9_10 B12_10 B7_10 -100.5(6) . . . . ?
B4_10 B9_10 B12_10 B7_10 0.6(7) . . . . ?
B4_10 B8_10 B12_10 B9_10 38.1(6) . . . . ?
B6_10 B8_10 B12_10 B9_10 101.3(6) . . . . ?
Cl12_10 B8_10 B12_10 B9_10 -111.1(7) . . . . ?
B7_10 B8_10 B12_10 B9_10 138.2(6) . . . . ?
B4_10 B8_10 B12_10 B11_10 -63.4(7) . . . . ?
B9_10 B8_10 B12_10 B11_10 -101.5(6) . . . . ?
B6_10 B8_10 B12_10 B11_10 -0.2(8) . . . . ?
Cl12_10 B8_10 B12_10 B11_10 147.4(6) . . . . ?
B7_10 B8_10 B12_10 B11_10 36.7(5) . . . . ?
B4_10 B8_10 B12_10 B10_10 0.7(8) . . . . ?
B9_10 B8_10 B12_10 B10_10 -37.4(5) . . . . ?
B6_10 B8_10 B12_10 B10_10 63.9(7) . . . . ?
Cl12_10 B8_10 B12_10 B10_10 -148.5(6) . . . . ?
B7_10 B8_10 B12_10 B10_10 100.8(6) . . . . ?
B4_10 B8_10 B12_10 Cl9_10 146.1(6) . . . . ?
B9_10 B8_10 B12_10 Cl9_10 108.0(7) . . . . ?
B6_10 B8_10 B12_10 Cl9_10 -150.7(6) . . . . ?
Cl12_10 B8_10 B12_10 Cl9_10 -3.1(10) . . . . ?
B7_10 B8_10 B12_10 Cl9_10 -113.8(7) . . . . ?
B4_10 B8_10 B12_10 B7_10 -100.1(6) . . . . ?
B9_10 B8_10 B12_10 B7_10 -138.2(6) . . . . ?
B6_10 B8_10 B12_10 B7_10 -36.9(6) . . . . ?
Cl12_10 B8_10 B12_10 B7_10 110.7(7) . . . . ?
B7_10 B11_10 B12_10 B9_10 -101.2(6) . . . . ?
B2_10 B11_10 B12_10 B9_10 -0.4(7) . . . . ?
Cl10_10 B11_10 B12_10 B9_10 145.5(6) . . . . ?
B5_10 B11_10 B12_10 B9_10 -63.3(7) . . . . ?
B10_10 B11_10 B12_10 B9_10 37.4(5) . . . . ?
B7_10 B11_10 B12_10 B8_10 -37.2(6) . . . . ?
B2_10 B11_10 B12_10 B8_10 63.5(7) . . . . ?
Cl10_10 B11_10 B12_10 B8_10 -150.5(6) . . . . ?
B5_10 B11_10 B12_10 B8_10 0.6(8) . . . . ?
B10_10 B11_10 B12_10 B8_10 101.3(6) . . . . ?
B7_10 B11_10 B12_10 B10_10 -138.6(6) . . . . ?
B2_10 B11_10 B12_10 B10_10 -37.8(5) . . . . ?
Cl10_10 B11_10 B12_10 B10_10 108.1(6) . . . . ?
B5_10 B11_10 B12_10 B10_10 -100.7(6) . . . . ?
B7_10 B11_10 B12_10 Cl9_10 114.1(7) . . . . ?
B2_10 B11_10 B12_10 Cl9_10 -145.1(6) . . . . ?
Cl10_10 B11_10 B12_10 Cl9_10 0.8(9) . . . . ?
B5_10 B11_10 B12_10 Cl9_10 152.0(5) . . . . ?
B10_10 B11_10 B12_10 Cl9_10 -107.3(7) . . . . ?
B2_10 B11_10 B12_10 B7_10 100.8(6) . . . . ?
Cl10_10 B11_10 B12_10 B7_10 -113.3(7) . . . . ?
B5_10 B11_10 B12_10 B7_10 37.9(5) . . . . ?
B10_10 B11_10 B12_10 B7_10 138.6(6) . . . . ?
Cl8_10 B10_10 B12_10 B9_10 110.0(7) . . . . ?
B2_10 B10_10 B12_10 B9_10 -100.4(6) . . . . ?
B11_10 B10_10 B12_10 B9_10 -138.5(6) . . . . ?
B3_10 B10_10 B12_10 B9_10 -37.7(5) . . . . ?
Cl8_10 B10_10 B12_10 B8_10 147.4(6) . . . . ?
B2_10 B10_10 B12_10 B8_10 -62.9(7) . . . . ?
B9_10 B10_10 B12_10 B8_10 37.4(6) . . . . ?
B11_10 B10_10 B12_10 B8_10 -101.0(6) . . . . ?
B3_10 B10_10 B12_10 B8_10 -0.2(8) . . . . ?
Cl8_10 B10_10 B12_10 B11_10 -111.5(6) . . . . ?
B2_10 B10_10 B12_10 B11_10 38.1(5) . . . . ?
B9_10 B10_10 B12_10 B11_10 138.5(6) . . . . ?
B3_10 B10_10 B12_10 B11_10 100.8(6) . . . . ?
Cl8_10 B10_10 B12_10 Cl9_10 -0.1(9) . . . . ?
B2_10 B10_10 B12_10 Cl9_10 149.6(5) . . . . ?
B9_10 B10_10 B12_10 Cl9_10 -110.0(6) . . . . ?
B11_10 B10_10 B12_10 Cl9_10 111.5(6) . . . . ?
B3_10 B10_10 B12_10 Cl9_10 -147.7(5) . . . . ?
Cl8_10 B10_10 B12_10 B7_10 -148.3(5) . . . . ?
B2_10 B10_10 B12_10 B7_10 1.3(7) . . . . ?
B9_10 B10_10 B12_10 B7_10 101.7(6) . . . . ?
B11_10 B10_10 B12_10 B7_10 -36.8(5) . . . . ?
B3_10 B10_10 B12_10 B7_10 64.0(7) . . . . ?
Cl11_10 B7_10 B12_10 B9_10 -149.2(6) . . . . ?
B5_10 B7_10 B12_10 B9_10 62.4(7) . . . . ?
B11_10 B7_10 B12_10 B9_10 101.1(6) . . . . ?
B6_10 B7_10 B12_10 B9_10 -1.0(7) . . . . ?
B8_10 B7_10 B12_10 B9_10 -37.7(5) . . . . ?
Cl11_10 B7_10 B12_10 B8_10 -111.5(7) . . . . ?
B5_10 B7_10 B12_10 B8_10 100.2(6) . . . . ?
B11_10 B7_10 B12_10 B8_10 138.8(6) . . . . ?
B6_10 B7_10 B12_10 B8_10 36.7(5) . . . . ?
Cl11_10 B7_10 B12_10 B11_10 109.7(7) . . . . ?
B5_10 B7_10 B12_10 B11_10 -38.6(6) . . . . ?
B6_10 B7_10 B12_10 B11_10 -102.0(6) . . . . ?
B8_10 B7_10 B12_10 B11_10 -138.8(6) . . . . ?
Cl11_10 B7_10 B12_10 B10_10 147.0(6) . . . . ?
B5_10 B7_10 B12_10 B10_10 -1.3(7) . . . . ?
B11_10 B7_10 B12_10 B10_10 37.3(5) . . . . ?
B6_10 B7_10 B12_10 B10_10 -64.8(7) . . . . ?
B8_10 B7_10 B12_10 B10_10 -101.5(6) . . . . ?
Cl11_10 B7_10 B12_10 Cl9_10 1.1(10) . . . . ?
B5_10 B7_10 B12_10 Cl9_10 -147.2(6) . . . . ?
B11_10 B7_10 B12_10 Cl9_10 -108.6(7) . . . . ?
B6_10 B7_10 B12_10 Cl9_10 149.3(6) . . . . ?
B8_10 B7_10 B12_10 Cl9_10 112.6(7) . . . . ?
B5_11 B1_11 B2_11 B3_11 100.2(7) . . . . ?
B6_11 B1_11 B2_11 B3_11 138.2(6) . . . . ?
B4_11 B1_11 B2_11 B3_11 36.5(6) . . . . ?
Cl1_11 B1_11 B2_11 B3_11 -110.3(7) . . . . ?
B5_11 B1_11 B2_11 B11_11 62.1(8) . . . . ?
B6_11 B1_11 B2_11 B11_11 100.1(6) . . . . ?
B4_11 B1_11 B2_11 B11_11 -1.6(8) . . . . ?
Cl1_11 B1_11 B2_11 B11_11 -148.4(6) . . . . ?
B3_11 B1_11 B2_11 B11_11 -38.1(6) . . . . ?
B5_11 B1_11 B2_11 Cl6_11 -147.9(6) . . . . ?
B6_11 B1_11 B2_11 Cl6_11 -109.9(6) . . . . ?
B4_11 B1_11 B2_11 Cl6_11 148.4(6) . . . . ?
Cl1_11 B1_11 B2_11 Cl6_11 1.7(9) . . . . ?
B3_11 B1_11 B2_11 Cl6_11 111.9(7) . . . . ?
B5_11 B1_11 B2_11 B6_11 -38.0(6) . . . . ?
B4_11 B1_11 B2_11 B6_11 -101.7(6) . . . . ?
Cl1_11 B1_11 B2_11 B6_11 111.6(7) . . . . ?
B3_11 B1_11 B2_11 B6_11 -138.2(6) . . . . ?
B5_11 B1_11 B2_11 B7_11 -0.8(8) . . . . ?
B6_11 B1_11 B2_11 B7_11 37.2(5) . . . . ?
B4_11 B1_11 B2_11 B7_11 -64.5(7) . . . . ?
Cl1_11 B1_11 B2_11 B7_11 148.7(6) . . . . ?
B3_11 B1_11 B2_11 B7_11 -101.0(6) . . . . ?
B1_11 B2_11 B3_11 B11_11 -136.9(6) . . . . ?
Cl6_11 B2_11 B3_11 B11_11 111.7(7) . . . . ?
B6_11 B2_11 B3_11 B11_11 -99.8(6) . . . . ?
B7_11 B2_11 B3_11 B11_11 -36.1(6) . . . . ?
B1_11 B2_11 B3_11 B10_11 -99.4(6) . . . . ?
B11_11 B2_11 B3_11 B10_11 37.5(6) . . . . ?
Cl6_11 B2_11 B3_11 B10_11 149.2(6) . . . . ?
B6_11 B2_11 B3_11 B10_11 -62.3(7) . . . . ?
B7_11 B2_11 B3_11 B10_11 1.5(8) . . . . ?
B1_11 B2_11 B3_11 Cl2_11 110.1(7) . . . . ?
B11_11 B2_11 B3_11 Cl2_11 -113.0(7) . . . . ?
Cl6_11 B2_11 B3_11 Cl2_11 -1.3(10) . . . . ?
B6_11 B2_11 B3_11 Cl2_11 147.2(6) . . . . ?
B7_11 B2_11 B3_11 Cl2_11 -149.0(6) . . . . ?
B1_11 B2_11 B3_11 B4_11 -36.3(6) . . . . ?
B11_11 B2_11 B3_11 B4_11 100.7(6) . . . . ?
Cl6_11 B2_11 B3_11 B4_11 -147.7(6) . . . . ?
B6_11 B2_11 B3_11 B4_11 0.8(8) . . . . ?
B7_11 B2_11 B3_11 B4_11 64.6(7) . . . . ?
B11_11 B2_11 B3_11 B1_11 136.9(6) . . . . ?
Cl6_11 B2_11 B3_11 B1_11 -111.4(7) . . . . ?
B6_11 B2_11 B3_11 B1_11 37.1(6) . . . . ?
B7_11 B2_11 B3_11 B1_11 100.9(6) . . . . ?
B5_11 B1_11 B3_11 B11_11 -64.1(7) . . . . ?
B6_11 B1_11 B3_11 B11_11 0.2(7) . . . . ?
B2_11 B1_11 B3_11 B11_11 38.4(5) . . . . ?
B4_11 B1_11 B3_11 B11_11 -100.9(6) . . . . ?
Cl1_11 B1_11 B3_11 B11_11 147.0(6) . . . . ?
B5_11 B1_11 B3_11 B2_11 -102.5(6) . . . . ?
B6_11 B1_11 B3_11 B2_11 -38.1(6) . . . . ?
B4_11 B1_11 B3_11 B2_11 -139.3(6) . . . . ?
Cl1_11 B1_11 B3_11 B2_11 108.6(7) . . . . ?
B5_11 B1_11 B3_11 B10_11 -0.7(8) . . . . ?
B6_11 B1_11 B3_11 B10_11 63.6(7) . . . . ?
B2_11 B1_11 B3_11 B10_11 101.7(6) . . . . ?
B4_11 B1_11 B3_11 B10_11 -37.6(5) . . . . ?
Cl1_11 B1_11 B3_11 B10_11 -149.6(6) . . . . ?
B5_11 B1_11 B3_11 Cl2_11 147.9(5) . . . . ?
B6_11 B1_11 B3_11 Cl2_11 -147.8(6) . . . . ?
B2_11 B1_11 B3_11 Cl2_11 -109.6(6) . . . . ?
B4_11 B1_11 B3_11 Cl2_11 111.1(7) . . . . ?
Cl1_11 B1_11 B3_11 Cl2_11 -1.0(9) . . . . ?
B5_11 B1_11 B3_11 B4_11 36.8(6) . . . . ?
B6_11 B1_11 B3_11 B4_11 101.2(6) . . . . ?
B2_11 B1_11 B3_11 B4_11 139.3(6) . . . . ?
Cl1_11 B1_11 B3_11 B4_11 -112.1(7) . . . . ?
B6_11 B1_11 B4_11 B5_11 37.4(6) . . . . ?
B2_11 B1_11 B4_11 B5_11 102.3(6) . . . . ?
Cl1_11 B1_11 B4_11 B5_11 -112.0(7) . . . . ?
B3_11 B1_11 B4_11 B5_11 138.8(6) . . . . ?
B5_11 B1_11 B4_11 B9_11 -37.8(6) . . . . ?
B6_11 B1_11 B4_11 B9_11 -0.4(8) . . . . ?
B2_11 B1_11 B4_11 B9_11 64.5(7) . . . . ?
Cl1_11 B1_11 B4_11 B9_11 -149.8(6) . . . . ?
B3_11 B1_11 B4_11 B9_11 101.0(6) . . . . ?
B5_11 B1_11 B4_11 B10_11 -101.0(6) . . . . ?
B6_11 B1_11 B4_11 B10_11 -63.6(8) . . . . ?
B2_11 B1_11 B4_11 B10_11 1.3(8) . . . . ?
Cl1_11 B1_11 B4_11 B10_11 147.0(6) . . . . ?
B3_11 B1_11 B4_11 B10_11 37.8(6) . . . . ?
B5_11 B1_11 B4_11 Cl3_11 110.8(7) . . . . ?
B6_11 B1_11 B4_11 Cl3_11 148.1(6) . . . . ?
B2_11 B1_11 B4_11 Cl3_11 -146.9(6) . . . . ?
Cl1_11 B1_11 B4_11 Cl3_11 -1.3(10) . . . . ?
B3_11 B1_11 B4_11 Cl3_11 -110.4(7) . . . . ?
B5_11 B1_11 B4_11 B3_11 -138.8(6) . . . . ?
B6_11 B1_11 B4_11 B3_11 -101.4(7) . . . . ?
B2_11 B1_11 B4_11 B3_11 -36.5(6) . . . . ?
Cl1_11 B1_11 B4_11 B3_11 109.2(7) . . . . ?
B11_11 B3_11 B4_11 B5_11 63.3(7) . . . . ?
B2_11 B3_11 B4_11 B5_11 -0.5(8) . . . . ?
B10_11 B3_11 B4_11 B5_11 101.0(6) . . . . ?
Cl2_11 B3_11 B4_11 B5_11 -146.5(6) . . . . ?
B1_11 B3_11 B4_11 B5_11 -36.5(6) . . . . ?
B11_11 B3_11 B4_11 B9_11 -0.6(8) . . . . ?
B2_11 B3_11 B4_11 B9_11 -64.3(7) . . . . ?
B10_11 B3_11 B4_11 B9_11 37.2(5) . . . . ?
Cl2_11 B3_11 B4_11 B9_11 149.7(6) . . . . ?
B1_11 B3_11 B4_11 B9_11 -100.4(6) . . . . ?
B11_11 B3_11 B4_11 B10_11 -37.7(5) . . . . ?
B2_11 B3_11 B4_11 B10_11 -101.5(6) . . . . ?
Cl2_11 B3_11 B4_11 B10_11 112.5(7) . . . . ?
B1_11 B3_11 B4_11 B10_11 -137.5(6) . . . . ?
B11_11 B3_11 B4_11 Cl3_11 -147.4(6) . . . . ?
B2_11 B3_11 B4_11 Cl3_11 148.8(6) . . . . ?
B10_11 B3_11 B4_11 Cl3_11 -109.7(7) . . . . ?
Cl2_11 B3_11 B4_11 Cl3_11 2.8(9) . . . . ?
B1_11 B3_11 B4_11 Cl3_11 112.8(7) . . . . ?
B11_11 B3_11 B4_11 B1_11 99.8(6) . . . . ?
B2_11 B3_11 B4_11 B1_11 36.0(6) . . . . ?
B10_11 B3_11 B4_11 B1_11 137.5(6) . . . . ?
Cl2_11 B3_11 B4_11 B1_11 -109.9(7) . . . . ?
B6_11 B1_11 B5_11 B4_11 -138.7(6) . . . . ?
B2_11 B1_11 B5_11 B4_11 -100.5(7) . . . . ?
Cl1_11 B1_11 B5_11 B4_11 111.2(7) . . . . ?
B3_11 B1_11 B5_11 B4_11 -36.9(6) . . . . ?
B6_11 B1_11 B5_11 Cl4_11 108.9(7) . . . . ?
B2_11 B1_11 B5_11 Cl4_11 147.1(6) . . . . ?
B4_11 B1_11 B5_11 Cl4_11 -112.4(7) . . . . ?
Cl1_11 B1_11 B5_11 Cl4_11 -1.2(10) . . . . ?
B3_11 B1_11 B5_11 Cl4_11 -149.2(6) . . . . ?
B2_11 B1_11 B5_11 B6_11 38.2(6) . . . . ?
B4_11 B1_11 B5_11 B6_11 138.7(6) . . . . ?
Cl1_11 B1_11 B5_11 B6_11 -110.1(7) . . . . ?
B3_11 B1_11 B5_11 B6_11 101.9(6) . . . . ?
B6_11 B1_11 B5_11 B9_11 -100.9(6) . . . . ?
B2_11 B1_11 B5_11 B9_11 -62.7(7) . . . . ?
B4_11 B1_11 B5_11 B9_11 37.8(6) . . . . ?
Cl1_11 B1_11 B5_11 B9_11 149.0(6) . . . . ?
B3_11 B1_11 B5_11 B9_11 0.9(8) . . . . ?
B6_11 B1_11 B5_11 B8_11 -37.6(5) . . . . ?
B2_11 B1_11 B5_11 B8_11 0.6(8) . . . . ?
B4_11 B1_11 B5_11 B8_11 101.1(6) . . . . ?
Cl1_11 B1_11 B5_11 B8_11 -147.7(6) . . . . ?
B3_11 B1_11 B5_11 B8_11 64.2(7) . . . . ?
B9_11 B4_11 B5_11 B1_11 137.8(6) . . . . ?
B10_11 B4_11 B5_11 B1_11 100.3(6) . . . . ?
Cl3_11 B4_11 B5_11 B1_11 -112.1(7) . . . . ?
B3_11 B4_11 B5_11 B1_11 37.0(6) . . . . ?
B9_11 B4_11 B5_11 Cl4_11 -111.2(7) . . . . ?
B10_11 B4_11 B5_11 Cl4_11 -148.7(6) . . . . ?
Cl3_11 B4_11 B5_11 Cl4_11 -1.1(10) . . . . ?
B1_11 B4_11 B5_11 Cl4_11 111.0(7) . . . . ?
B3_11 B4_11 B5_11 Cl4_11 148.0(6) . . . . ?
B9_11 B4_11 B5_11 B6_11 100.8(6) . . . . ?
B10_11 B4_11 B5_11 B6_11 63.3(7) . . . . ?
Cl3_11 B4_11 B5_11 B6_11 -149.1(6) . . . . ?
B1_11 B4_11 B5_11 B6_11 -37.0(6) . . . . ?
B3_11 B4_11 B5_11 B6_11 0.0(8) . . . . ?
B10_11 B4_11 B5_11 B9_11 -37.5(5) . . . . ?
Cl3_11 B4_11 B5_11 B9_11 110.2(7) . . . . ?
B1_11 B4_11 B5_11 B9_11 -137.8(6) . . . . ?
B3_11 B4_11 B5_11 B9_11 -100.8(6) . . . . ?
B9_11 B4_11 B5_11 B8_11 37.3(5) . . . . ?
B10_11 B4_11 B5_11 B8_11 -0.2(8) . . . . ?
Cl3_11 B4_11 B5_11 B8_11 147.5(6) . . . . ?
B1_11 B4_11 B5_11 B8_11 -100.5(6) . . . . ?
B3_11 B4_11 B5_11 B8_11 -63.5(7) . . . . ?
B2_11 B1_11 B6_11 B5_11 -138.3(6) . . . . ?
B4_11 B1_11 B6_11 B5_11 -37.0(6) . . . . ?
Cl1_11 B1_11 B6_11 B5_11 112.8(7) . . . . ?
B3_11 B1_11 B6_11 B5_11 -100.7(6) . . . . ?
B5_11 B1_11 B6_11 B8_11 37.9(6) . . . . ?
B2_11 B1_11 B6_11 B8_11 -100.4(6) . . . . ?
B4_11 B1_11 B6_11 B8_11 0.8(8) . . . . ?
Cl1_11 B1_11 B6_11 B8_11 150.6(6) . . . . ?
B3_11 B1_11 B6_11 B8_11 -62.8(7) . . . . ?
B5_11 B1_11 B6_11 Cl5_11 -110.3(7) . . . . ?
B2_11 B1_11 B6_11 Cl5_11 111.4(7) . . . . ?
B4_11 B1_11 B6_11 Cl5_11 -147.3(6) . . . . ?
Cl1_11 B1_11 B6_11 Cl5_11 2.5(9) . . . . ?
B3_11 B1_11 B6_11 Cl5_11 149.0(6) . . . . ?
B5_11 B1_11 B6_11 B2_11 138.3(6) . . . . ?
B4_11 B1_11 B6_11 B2_11 101.2(7) . . . . ?
Cl1_11 B1_11 B6_11 B2_11 -109.0(7) . . . . ?
B3_11 B1_11 B6_11 B2_11 37.6(5) . . . . ?
B5_11 B1_11 B6_11 B7_11 101.4(6) . . . . ?
B2_11 B1_11 B6_11 B7_11 -36.9(5) . . . . ?
B4_11 B1_11 B6_11 B7_11 64.3(7) . . . . ?
Cl1_11 B1_11 B6_11 B7_11 -145.9(6) . . . . ?
B3_11 B1_11 B6_11 B7_11 0.7(8) . . . . ?
B4_11 B5_11 B6_11 B1_11 37.5(6) . . . . ?
Cl4_11 B5_11 B6_11 B1_11 -111.4(7) . . . . ?
B9_11 B5_11 B6_11 B1_11 101.0(6) . . . . ?
B8_11 B5_11 B6_11 B1_11 137.7(6) . . . . ?
B1_11 B5_11 B6_11 B8_11 -137.7(6) . . . . ?
B4_11 B5_11 B6_11 B8_11 -100.2(6) . . . . ?
Cl4_11 B5_11 B6_11 B8_11 110.9(7) . . . . ?
B9_11 B5_11 B6_11 B8_11 -36.7(6) . . . . ?
B1_11 B5_11 B6_11 Cl5_11 111.5(7) . . . . ?
B4_11 B5_11 B6_11 Cl5_11 148.9(6) . . . . ?
Cl4_11 B5_11 B6_11 Cl5_11 0.1(10) . . . . ?
B9_11 B5_11 B6_11 Cl5_11 -147.5(6) . . . . ?
B8_11 B5_11 B6_11 Cl5_11 -110.8(7) . . . . ?
B1_11 B5_11 B6_11 B2_11 -37.0(6) . . . . ?
B4_11 B5_11 B6_11 B2_11 0.5(8) . . . . ?
Cl4_11 B5_11 B6_11 B2_11 -148.4(6) . . . . ?
B9_11 B5_11 B6_11 B2_11 64.0(7) . . . . ?
B8_11 B5_11 B6_11 B2_11 100.8(6) . . . . ?
B1_11 B5_11 B6_11 B7_11 -100.2(6) . . . . ?
B4_11 B5_11 B6_11 B7_11 -62.7(7) . . . . ?
Cl4_11 B5_11 B6_11 B7_11 148.4(6) . . . . ?
B9_11 B5_11 B6_11 B7_11 0.8(8) . . . . ?
B8_11 B5_11 B6_11 B7_11 37.6(6) . . . . ?
B3_11 B2_11 B6_11 B1_11 -37.8(6) . . . . ?
B11_11 B2_11 B6_11 B1_11 -100.5(6) . . . . ?
Cl6_11 B2_11 B6_11 B1_11 111.1(7) . . . . ?
B7_11 B2_11 B6_11 B1_11 -138.6(6) . . . . ?
B1_11 B2_11 B6_11 B5_11 37.0(6) . . . . ?
B3_11 B2_11 B6_11 B5_11 -0.8(8) . . . . ?
B11_11 B2_11 B6_11 B5_11 -63.5(7) . . . . ?
Cl6_11 B2_11 B6_11 B5_11 148.1(6) . . . . ?
B7_11 B2_11 B6_11 B5_11 -101.6(6) . . . . ?
B1_11 B2_11 B6_11 B8_11 100.7(6) . . . . ?
B3_11 B2_11 B6_11 B8_11 62.8(7) . . . . ?
B11_11 B2_11 B6_11 B8_11 0.1(8) . . . . ?
Cl6_11 B2_11 B6_11 B8_11 -148.3(6) . . . . ?
B7_11 B2_11 B6_11 B8_11 -37.9(5) . . . . ?
B1_11 B2_11 B6_11 Cl5_11 -111.1(7) . . . . ?
B3_11 B2_11 B6_11 Cl5_11 -148.9(6) . . . . ?
B11_11 B2_11 B6_11 Cl5_11 148.4(6) . . . . ?
Cl6_11 B2_11 B6_11 Cl5_11 0.0(10) . . . . ?
B7_11 B2_11 B6_11 Cl5_11 110.4(7) . . . . ?
B1_11 B2_11 B6_11 B7_11 138.6(6) . . . . ?
B3_11 B2_11 B6_11 B7_11 100.7(6) . . . . ?
B11_11 B2_11 B6_11 B7_11 38.0(5) . . . . ?
Cl6_11 B2_11 B6_11 B7_11 -110.4(7) . . . . ?
B1_11 B2_11 B7_11 Cl7_11 -147.2(6) . . . . ?
B3_11 B2_11 B7_11 Cl7_11 148.4(6) . . . . ?
B11_11 B2_11 B7_11 Cl7_11 112.4(7) . . . . ?
Cl6_11 B2_11 B7_11 Cl7_11 0.2(9) . . . . ?
B6_11 B2_11 B7_11 Cl7_11 -110.5(7) . . . . ?
B1_11 B2_11 B7_11 B11_11 100.3(6) . . . . ?
B3_11 B2_11 B7_11 B11_11 36.0(6) . . . . ?
Cl6_11 B2_11 B7_11 B11_11 -112.2(7) . . . . ?
B6_11 B2_11 B7_11 B11_11 137.0(6) . . . . ?
B1_11 B2_11 B7_11 B12_11 63.0(7) . . . . ?
B3_11 B2_11 B7_11 B12_11 -1.4(8) . . . . ?
B11_11 B2_11 B7_11 B12_11 -37.4(5) . . . . ?
Cl6_11 B2_11 B7_11 B12_11 -149.6(5) . . . . ?
B6_11 B2_11 B7_11 B12_11 99.6(6) . . . . ?
B1_11 B2_11 B7_11 B8_11 0.7(7) . . . . ?
B3_11 B2_11 B7_11 B8_11 -63.7(7) . . . . ?
B11_11 B2_11 B7_11 B8_11 -99.7(6) . . . . ?
Cl6_11 B2_11 B7_11 B8_11 148.1(5) . . . . ?
B6_11 B2_11 B7_11 B8_11 37.4(5) . . . . ?
B1_11 B2_11 B7_11 B6_11 -36.7(6) . . . . ?
B3_11 B2_11 B7_11 B6_11 -101.0(6) . . . . ?
B11_11 B2_11 B7_11 B6_11 -137.0(6) . . . . ?
Cl6_11 B2_11 B7_11 B6_11 110.8(6) . . . . ?
B1_11 B6_11 B7_11 Cl7_11 147.9(6) . . . . ?
B5_11 B6_11 B7_11 Cl7_11 -149.1(6) . . . . ?
B8_11 B6_11 B7_11 Cl7_11 -111.4(7) . . . . ?
Cl5_11 B6_11 B7_11 Cl7_11 -0.7(10) . . . . ?
B2_11 B6_11 B7_11 Cl7_11 111.1(7) . . . . ?
B1_11 B6_11 B7_11 B11_11 -1.3(7) . . . . ?
B5_11 B6_11 B7_11 B11_11 61.8(7) . . . . ?
B8_11 B6_11 B7_11 B11_11 99.4(6) . . . . ?
Cl5_11 B6_11 B7_11 B11_11 -149.9(6) . . . . ?
B2_11 B6_11 B7_11 B11_11 -38.1(5) . . . . ?
B1_11 B6_11 B7_11 B12_11 -64.1(7) . . . . ?
B5_11 B6_11 B7_11 B12_11 -1.0(8) . . . . ?
B8_11 B6_11 B7_11 B12_11 36.6(5) . . . . ?
Cl5_11 B6_11 B7_11 B12_11 147.3(6) . . . . ?
B2_11 B6_11 B7_11 B12_11 -100.9(6) . . . . ?
B1_11 B6_11 B7_11 B2_11 36.8(5) . . . . ?
B5_11 B6_11 B7_11 B2_11 99.9(6) . . . . ?
B8_11 B6_11 B7_11 B2_11 137.5(6) . . . . ?
Cl5_11 B6_11 B7_11 B2_11 -111.8(7) . . . . ?
B1_11 B6_11 B7_11 B8_11 -100.7(6) . . . . ?
B5_11 B6_11 B7_11 B8_11 -37.7(6) . . . . ?
Cl5_11 B6_11 B7_11 B8_11 110.7(7) . . . . ?
B2_11 B6_11 B7_11 B8_11 -137.5(6) . . . . ?
B1_11 B6_11 B8_11 B12_11 63.3(7) . . . . ?
B5_11 B6_11 B8_11 B12_11 100.8(6) . . . . ?
Cl5_11 B6_11 B8_11 B12_11 -148.3(6) . . . . ?
B2_11 B6_11 B8_11 B12_11 0.4(8) . . . . ?
B7_11 B6_11 B8_11 B12_11 -37.4(5) . . . . ?
B1_11 B6_11 B8_11 B9_11 -0.9(8) . . . . ?
B5_11 B6_11 B8_11 B9_11 36.6(6) . . . . ?
Cl5_11 B6_11 B8_11 B9_11 147.5(6) . . . . ?
B2_11 B6_11 B8_11 B9_11 -63.8(7) . . . . ?
B7_11 B6_11 B8_11 B9_11 -101.5(6) . . . . ?
B1_11 B6_11 B8_11 Cl8_11 -150.7(6) . . . . ?
B5_11 B6_11 B8_11 Cl8_11 -113.2(7) . . . . ?
Cl5_11 B6_11 B8_11 Cl8_11 -2.3(9) . . . . ?
B2_11 B6_11 B8_11 Cl8_11 146.4(6) . . . . ?
B7_11 B6_11 B8_11 Cl8_11 108.7(6) . . . . ?
B1_11 B6_11 B8_11 B5_11 -37.6(6) . . . . ?
Cl5_11 B6_11 B8_11 B5_11 110.9(7) . . . . ?
B2_11 B6_11 B8_11 B5_11 -100.4(6) . . . . ?
B7_11 B6_11 B8_11 B5_11 -138.2(6) . . . . ?
B1_11 B6_11 B8_11 B7_11 100.6(6) . . . . ?
B5_11 B6_11 B8_11 B7_11 138.2(6) . . . . ?
Cl5_11 B6_11 B8_11 B7_11 -110.9(7) . . . . ?
B2_11 B6_11 B8_11 B7_11 37.8(5) . . . . ?
B1_11 B5_11 B8_11 B12_11 -63.6(7) . . . . ?
B4_11 B5_11 B8_11 B12_11 0.6(7) . . . . ?
Cl4_11 B5_11 B8_11 B12_11 149.6(6) . . . . ?
B6_11 B5_11 B8_11 B12_11 -101.2(6) . . . . ?
B9_11 B5_11 B8_11 B12_11 37.8(5) . . . . ?
B1_11 B5_11 B8_11 B6_11 37.5(6) . . . . ?
B4_11 B5_11 B8_11 B6_11 101.7(6) . . . . ?
Cl4_11 B5_11 B8_11 B6_11 -109.2(7) . . . . ?
B9_11 B5_11 B8_11 B6_11 139.0(6) . . . . ?
B1_11 B5_11 B8_11 B9_11 -101.5(6) . . . . ?
B4_11 B5_11 B8_11 B9_11 -37.3(5) . . . . ?
Cl4_11 B5_11 B8_11 B9_11 111.8(7) . . . . ?
B6_11 B5_11 B8_11 B9_11 -139.0(6) . . . . ?
B1_11 B5_11 B8_11 Cl8_11 147.1(6) . . . . ?
B4_11 B5_11 B8_11 Cl8_11 -148.7(5) . . . . ?
Cl4_11 B5_11 B8_11 Cl8_11 0.4(9) . . . . ?
B6_11 B5_11 B8_11 Cl8_11 109.6(6) . . . . ?
B9_11 B5_11 B8_11 Cl8_11 -111.4(6) . . . . ?
B1_11 B5_11 B8_11 B7_11 -0.2(8) . . . . ?
B4_11 B5_11 B8_11 B7_11 64.1(7) . . . . ?
Cl4_11 B5_11 B8_11 B7_11 -146.9(6) . . . . ?
B6_11 B5_11 B8_11 B7_11 -37.7(5) . . . . ?
B9_11 B5_11 B8_11 B7_11 101.3(6) . . . . ?
Cl7_11 B7_11 B8_11 B12_11 -111.6(7) . . . . ?
B11_11 B7_11 B8_11 B12_11 37.9(5) . . . . ?
B2_11 B7_11 B8_11 B12_11 100.7(6) . . . . ?
B6_11 B7_11 B8_11 B12_11 138.3(6) . . . . ?
Cl7_11 B7_11 B8_11 B6_11 110.1(7) . . . . ?
B11_11 B7_11 B8_11 B6_11 -100.5(6) . . . . ?
B12_11 B7_11 B8_11 B6_11 -138.3(6) . . . . ?
B2_11 B7_11 B8_11 B6_11 -37.6(5) . . . . ?
Cl7_11 B7_11 B8_11 B9_11 -149.2(6) . . . . ?
B11_11 B7_11 B8_11 B9_11 0.3(8) . . . . ?
B12_11 B7_11 B8_11 B9_11 -37.6(5) . . . . ?
B2_11 B7_11 B8_11 B9_11 63.1(7) . . . . ?
B6_11 B7_11 B8_11 B9_11 100.7(6) . . . . ?
Cl7_11 B7_11 B8_11 Cl8_11 -1.4(9) . . . . ?
B11_11 B7_11 B8_11 Cl8_11 148.0(5) . . . . ?
B12_11 B7_11 B8_11 Cl8_11 110.2(6) . . . . ?
B2_11 B7_11 B8_11 Cl8_11 -149.1(5) . . . . ?
B6_11 B7_11 B8_11 Cl8_11 -111.5(6) . . . . ?
Cl7_11 B7_11 B8_11 B5_11 147.4(6) . . . . ?
B11_11 B7_11 B8_11 B5_11 -63.2(7) . . . . ?
B12_11 B7_11 B8_11 B5_11 -101.0(6) . . . . ?
B2_11 B7_11 B8_11 B5_11 -0.3(7) . . . . ?
B6_11 B7_11 B8_11 B5_11 37.3(5) . . . . ?
B5_11 B4_11 B9_11 B10_11 -138.1(6) . . . . ?
Cl3_11 B4_11 B9_11 B10_11 109.9(7) . . . . ?
B1_11 B4_11 B9_11 B10_11 -100.8(6) . . . . ?
B3_11 B4_11 B9_11 B10_11 -37.1(5) . . . . ?
B10_11 B4_11 B9_11 B5_11 138.1(6) . . . . ?
Cl3_11 B4_11 B9_11 B5_11 -112.0(7) . . . . ?
B1_11 B4_11 B9_11 B5_11 37.3(6) . . . . ?
B3_11 B4_11 B9_11 B5_11 100.9(6) . . . . ?
B5_11 B4_11 B9_11 B8_11 -37.4(6) . . . . ?
B10_11 B4_11 B9_11 B8_11 100.7(6) . . . . ?
Cl3_11 B4_11 B9_11 B8_11 -149.5(6) . . . . ?
B1_11 B4_11 B9_11 B8_11 -0.1(8) . . . . ?
B3_11 B4_11 B9_11 B8_11 63.5(7) . . . . ?
B5_11 B4_11 B9_11 Cl9_11 111.4(7) . . . . ?
B10_11 B4_11 B9_11 Cl9_11 -110.5(7) . . . . ?
Cl3_11 B4_11 B9_11 Cl9_11 -0.6(10) . . . . ?
B1_11 B4_11 B9_11 Cl9_11 148.7(6) . . . . ?
B3_11 B4_11 B9_11 Cl9_11 -147.7(6) . . . . ?
B5_11 B4_11 B9_11 B12_11 -100.0(6) . . . . ?
B10_11 B4_11 B9_11 B12_11 38.0(5) . . . . ?
Cl3_11 B4_11 B9_11 B12_11 147.9(6) . . . . ?
B1_11 B4_11 B9_11 B12_11 -62.7(7) . . . . ?
B3_11 B4_11 B9_11 B12_11 0.9(8) . . . . ?
B1_11 B5_11 B9_11 B10_11 -0.8(8) . . . . ?
B4_11 B5_11 B9_11 B10_11 37.5(5) . . . . ?
Cl4_11 B5_11 B9_11 B10_11 149.2(6) . . . . ?
B6_11 B5_11 B9_11 B10_11 -64.0(7) . . . . ?
B8_11 B5_11 B9_11 B10_11 -100.7(6) . . . . ?
B1_11 B5_11 B9_11 B4_11 -38.2(6) . . . . ?
Cl4_11 B5_11 B9_11 B4_11 111.7(7) . . . . ?
B6_11 B5_11 B9_11 B4_11 -101.5(6) . . . . ?
B8_11 B5_11 B9_11 B4_11 -138.2(6) . . . . ?
B1_11 B5_11 B9_11 B8_11 100.0(6) . . . . ?
B4_11 B5_11 B9_11 B8_11 138.2(6) . . . . ?
Cl4_11 B5_11 B9_11 B8_11 -110.1(7) . . . . ?
B6_11 B5_11 B9_11 B8_11 36.7(6) . . . . ?
B1_11 B5_11 B9_11 Cl9_11 -149.4(6) . . . . ?
B4_11 B5_11 B9_11 Cl9_11 -111.2(7) . . . . ?
Cl4_11 B5_11 B9_11 Cl9_11 0.5(9) . . . . ?
B6_11 B5_11 B9_11 Cl9_11 147.3(6) . . . . ?
B8_11 B5_11 B9_11 Cl9_11 110.6(7) . . . . ?
B1_11 B5_11 B9_11 B12_11 63.0(7) . . . . ?
B4_11 B5_11 B9_11 B12_11 101.2(6) . . . . ?
Cl4_11 B5_11 B9_11 B12_11 -147.1(6) . . . . ?
B6_11 B5_11 B9_11 B12_11 -0.3(8) . . . . ?
B8_11 B5_11 B9_11 B12_11 -37.0(5) . . . . ?
B12_11 B8_11 B9_11 B10_11 -37.3(5) . . . . ?
B6_11 B8_11 B9_11 B10_11 64.2(7) . . . . ?
Cl8_11 B8_11 B9_11 B10_11 -146.6(6) . . . . ?
B5_11 B8_11 B9_11 B10_11 100.7(6) . . . . ?
B7_11 B8_11 B9_11 B10_11 0.0(8) . . . . ?
B12_11 B8_11 B9_11 B4_11 -100.8(6) . . . . ?
B6_11 B8_11 B9_11 B4_11 0.6(8) . . . . ?
Cl8_11 B8_11 B9_11 B4_11 149.9(6) . . . . ?
B5_11 B8_11 B9_11 B4_11 37.2(6) . . . . ?
B7_11 B8_11 B9_11 B4_11 -63.5(7) . . . . ?
B12_11 B8_11 B9_11 B5_11 -138.0(6) . . . . ?
B6_11 B8_11 B9_11 B5_11 -36.6(5) . . . . ?
Cl8_11 B8_11 B9_11 B5_11 112.7(7) . . . . ?
B7_11 B8_11 B9_11 B5_11 -100.7(6) . . . . ?
B12_11 B8_11 B9_11 Cl9_11 110.1(7) . . . . ?
B6_11 B8_11 B9_11 Cl9_11 -148.4(6) . . . . ?
Cl8_11 B8_11 B9_11 Cl9_11 0.9(9) . . . . ?
B5_11 B8_11 B9_11 Cl9_11 -111.9(7) . . . . ?
B7_11 B8_11 B9_11 Cl9_11 147.4(6) . . . . ?
B6_11 B8_11 B9_11 B12_11 101.5(6) . . . . ?
Cl8_11 B8_11 B9_11 B12_11 -109.2(7) . . . . ?
B5_11 B8_11 B9_11 B12_11 138.0(6) . . . . ?
B7_11 B8_11 B9_11 B12_11 37.3(5) . . . . ?
B5_11 B9_11 B10_11 B4_11 -37.3(5) . . . . ?
B8_11 B9_11 B10_11 B4_11 -100.9(6) . . . . ?
Cl9_11 B9_11 B10_11 B4_11 111.7(7) . . . . ?
B12_11 B9_11 B10_11 B4_11 -137.7(6) . . . . ?
B4_11 B9_11 B10_11 B11_11 100.6(6) . . . . ?
B5_11 B9_11 B10_11 B11_11 63.3(7) . . . . ?
B8_11 B9_11 B10_11 B11_11 -0.3(8) . . . . ?
Cl9_11 B9_11 B10_11 B11_11 -147.7(6) . . . . ?
B12_11 B9_11 B10_11 B11_11 -37.1(5) . . . . ?
B4_11 B9_11 B10_11 B3_11 37.6(5) . . . . ?
B5_11 B9_11 B10_11 B3_11 0.3(8) . . . . ?
B8_11 B9_11 B10_11 B3_11 -63.3(7) . . . . ?
Cl9_11 B9_11 B10_11 B3_11 149.3(6) . . . . ?
B12_11 B9_11 B10_11 B3_11 -100.1(6) . . . . ?
B4_11 B9_11 B10_11 Cl10_11 -114.3(7) . . . . ?
B5_11 B9_11 B10_11 Cl10_11 -151.6(6) . . . . ?
B8_11 B9_11 B10_11 Cl10_11 144.8(6) . . . . ?
Cl9_11 B9_11 B10_11 Cl10_11 -2.6(9) . . . . ?
B12_11 B9_11 B10_11 Cl10_11 108.0(6) . . . . ?
B4_11 B9_11 B10_11 B12_11 137.7(6) . . . . ?
B5_11 B9_11 B10_11 B12_11 100.4(6) . . . . ?
B8_11 B9_11 B10_11 B12_11 36.8(5) . . . . ?
Cl9_11 B9_11 B10_11 B12_11 -110.6(7) . . . . ?
B5_11 B4_11 B10_11 B9_11 37.7(5) . . . . ?
Cl3_11 B4_11 B10_11 B9_11 -110.5(7) . . . . ?
B1_11 B4_11 B10_11 B9_11 100.3(6) . . . . ?
B3_11 B4_11 B10_11 B9_11 138.3(6) . . . . ?
B5_11 B4_11 B10_11 B11_11 -63.2(7) . . . . ?
B9_11 B4_11 B10_11 B11_11 -100.9(6) . . . . ?
Cl3_11 B4_11 B10_11 B11_11 148.6(6) . . . . ?
B1_11 B4_11 B10_11 B11_11 -0.5(8) . . . . ?
B3_11 B4_11 B10_11 B11_11 37.5(6) . . . . ?
B5_11 B4_11 B10_11 B3_11 -100.7(6) . . . . ?
B9_11 B4_11 B10_11 B3_11 -138.3(6) . . . . ?
Cl3_11 B4_11 B10_11 B3_11 111.1(7) . . . . ?
B1_11 B4_11 B10_11 B3_11 -38.0(6) . . . . ?
B5_11 B4_11 B10_11 Cl10_11 146.5(6) . . . . ?
B9_11 B4_11 B10_11 Cl10_11 108.8(7) . . . . ?
Cl3_11 B4_11 B10_11 Cl10_11 -1.7(10) . . . . ?
B1_11 B4_11 B10_11 Cl10_11 -150.8(6) . . . . ?
B3_11 B4_11 B10_11 Cl10_11 -112.8(7) . . . . ?
B5_11 B4_11 B10_11 B12_11 -0.3(7) . . . . ?
B9_11 B4_11 B10_11 B12_11 -38.0(5) . . . . ?
Cl3_11 B4_11 B10_11 B12_11 -148.5(5) . . . . ?
B1_11 B4_11 B10_11 B12_11 62.4(7) . . . . ?
B3_11 B4_11 B10_11 B12_11 100.4(6) . . . . ?
B11_11 B3_11 B10_11 B9_11 100.4(6) . . . . ?
B2_11 B3_11 B10_11 B9_11 62.8(7) . . . . ?
Cl2_11 B3_11 B10_11 B9_11 -147.6(6) . . . . ?
B4_11 B3_11 B10_11 B9_11 -37.4(5) . . . . ?
B1_11 B3_11 B10_11 B9_11 0.3(8) . . . . ?
B11_11 B3_11 B10_11 B4_11 137.8(6) . . . . ?
B2_11 B3_11 B10_11 B4_11 100.2(6) . . . . ?
Cl2_11 B3_11 B10_11 B4_11 -110.2(7) . . . . ?
B1_11 B3_11 B10_11 B4_11 37.6(5) . . . . ?
B2_11 B3_11 B10_11 B11_11 -37.6(6) . . . . ?
Cl2_11 B3_11 B10_11 B11_11 112.0(7) . . . . ?
B4_11 B3_11 B10_11 B11_11 -137.8(6) . . . . ?
B1_11 B3_11 B10_11 B11_11 -100.1(6) . . . . ?
B11_11 B3_11 B10_11 Cl10_11 -108.7(7) . . . . ?
B2_11 B3_11 B10_11 Cl10_11 -146.3(6) . . . . ?
Cl2_11 B3_11 B10_11 Cl10_11 3.3(10) . . . . ?
B4_11 B3_11 B10_11 Cl10_11 113.5(7) . . . . ?
B1_11 B3_11 B10_11 Cl10_11 151.2(6) . . . . ?
B11_11 B3_11 B10_11 B12_11 36.6(5) . . . . ?
B2_11 B3_11 B10_11 B12_11 -1.0(8) . . . . ?
Cl2_11 B3_11 B10_11 B12_11 148.6(6) . . . . ?
B4_11 B3_11 B10_11 B12_11 -101.1(6) . . . . ?
B1_11 B3_11 B10_11 B12_11 -63.5(7) . . . . ?
B2_11 B3_11 B11_11 B12_11 100.8(6) . . . . ?
B10_11 B3_11 B11_11 B12_11 -37.5(6) . . . . ?
Cl2_11 B3_11 B11_11 B12_11 -149.8(5) . . . . ?
B4_11 B3_11 B11_11 B12_11 0.0(8) . . . . ?
B1_11 B3_11 B11_11 B12_11 63.0(7) . . . . ?
B2_11 B3_11 B11_11 B10_11 138.3(6) . . . . ?
Cl2_11 B3_11 B11_11 B10_11 -112.3(7) . . . . ?
B4_11 B3_11 B11_11 B10_11 37.5(5) . . . . ?
B1_11 B3_11 B11_11 B10_11 100.4(6) . . . . ?
B2_11 B3_11 B11_11 B7_11 36.8(6) . . . . ?
B10_11 B3_11 B11_11 B7_11 -101.5(6) . . . . ?
Cl2_11 B3_11 B11_11 B7_11 146.2(6) . . . . ?
B4_11 B3_11 B11_11 B7_11 -64.0(7) . . . . ?
B1_11 B3_11 B11_11 B7_11 -1.1(8) . . . . ?
B10_11 B3_11 B11_11 B2_11 -138.3(6) . . . . ?
Cl2_11 B3_11 B11_11 B2_11 109.4(6) . . . . ?
B4_11 B3_11 B11_11 B2_11 -100.8(6) . . . . ?
B1_11 B3_11 B11_11 B2_11 -37.8(5) . . . . ?
B2_11 B3_11 B11_11 Cl11_11 -113.5(7) . . . . ?
B10_11 B3_11 B11_11 Cl11_11 108.2(7) . . . . ?
Cl2_11 B3_11 B11_11 Cl11_11 -4.1(9) . . . . ?
B4_11 B3_11 B11_11 Cl11_11 145.7(6) . . . . ?
B1_11 B3_11 B11_11 Cl11_11 -151.3(6) . . . . ?
B9_11 B10_11 B11_11 B3_11 -101.3(6) . . . . ?
B4_11 B10_11 B11_11 B3_11 -37.9(6) . . . . ?
Cl10_11 B10_11 B11_11 B3_11 113.6(7) . . . . ?
B12_11 B10_11 B11_11 B3_11 -138.7(6) . . . . ?
B9_11 B10_11 B11_11 B12_11 37.4(6) . . . . ?
B4_11 B10_11 B11_11 B12_11 100.8(6) . . . . ?
B3_11 B10_11 B11_11 B12_11 138.7(6) . . . . ?
Cl10_11 B10_11 B11_11 B12_11 -107.7(6) . . . . ?
B9_11 B10_11 B11_11 B7_11 0.4(8) . . . . ?
B4_11 B10_11 B11_11 B7_11 63.8(7) . . . . ?
B3_11 B10_11 B11_11 B7_11 101.7(7) . . . . ?
Cl10_11 B10_11 B11_11 B7_11 -144.7(6) . . . . ?
B12_11 B10_11 B11_11 B7_11 -37.0(6) . . . . ?
B9_11 B10_11 B11_11 B2_11 -63.8(7) . . . . ?
B4_11 B10_11 B11_11 B2_11 -0.4(8) . . . . ?
B3_11 B10_11 B11_11 B2_11 37.5(6) . . . . ?
Cl10_11 B10_11 B11_11 B2_11 151.1(6) . . . . ?
B12_11 B10_11 B11_11 B2_11 -101.2(6) . . . . ?
B9_11 B10_11 B11_11 Cl11_11 146.8(6) . . . . ?
B4_11 B10_11 B11_11 Cl11_11 -149.8(6) . . . . ?
B3_11 B10_11 B11_11 Cl11_11 -111.9(7) . . . . ?
Cl10_11 B10_11 B11_11 Cl11_11 1.7(9) . . . . ?
B12_11 B10_11 B11_11 Cl11_11 109.4(7) . . . . ?
Cl7_11 B7_11 B11_11 B3_11 -147.1(6) . . . . ?
B12_11 B7_11 B11_11 B3_11 101.3(6) . . . . ?
B2_11 B7_11 B11_11 B3_11 -36.6(6) . . . . ?
B8_11 B7_11 B11_11 B3_11 63.7(7) . . . . ?
B6_11 B7_11 B11_11 B3_11 1.5(8) . . . . ?
Cl7_11 B7_11 B11_11 B12_11 111.6(7) . . . . ?
B2_11 B7_11 B11_11 B12_11 -137.9(6) . . . . ?
B8_11 B7_11 B11_11 B12_11 -37.6(5) . . . . ?
B6_11 B7_11 B11_11 B12_11 -99.8(6) . . . . ?
Cl7_11 B7_11 B11_11 B10_11 148.7(6) . . . . ?
B12_11 B7_11 B11_11 B10_11 37.2(6) . . . . ?
B2_11 B7_11 B11_11 B10_11 -100.8(6) . . . . ?
B8_11 B7_11 B11_11 B10_11 -0.4(8) . . . . ?
B6_11 B7_11 B11_11 B10_11 -62.7(7) . . . . ?
Cl7_11 B7_11 B11_11 B2_11 -110.5(7) . . . . ?
B12_11 B7_11 B11_11 B2_11 137.9(6) . . . . ?
B8_11 B7_11 B11_11 B2_11 100.3(6) . . . . ?
B6_11 B7_11 B11_11 B2_11 38.1(5) . . . . ?
Cl7_11 B7_11 B11_11 Cl11_11 3.2(10) . . . . ?
B12_11 B7_11 B11_11 Cl11_11 -108.4(7) . . . . ?
B2_11 B7_11 B11_11 Cl11_11 113.7(7) . . . . ?
B8_11 B7_11 B11_11 Cl11_11 -146.0(6) . . . . ?
B6_11 B7_11 B11_11 Cl11_11 151.8(6) . . . . ?
B1_11 B2_11 B11_11 B3_11 38.7(6) . . . . ?
Cl6_11 B2_11 B11_11 B3_11 -111.0(7) . . . . ?
B6_11 B2_11 B11_11 B3_11 101.2(6) . . . . ?
B7_11 B2_11 B11_11 B3_11 139.5(6) . . . . ?
B1_11 B2_11 B11_11 B12_11 -63.0(7) . . . . ?
B3_11 B2_11 B11_11 B12_11 -101.7(6) . . . . ?
Cl6_11 B2_11 B11_11 B12_11 147.2(6) . . . . ?
B6_11 B2_11 B11_11 B12_11 -0.6(8) . . . . ?
B7_11 B2_11 B11_11 B12_11 37.8(5) . . . . ?
B1_11 B2_11 B11_11 B10_11 1.3(8) . . . . ?
B3_11 B2_11 B11_11 B10_11 -37.5(6) . . . . ?
Cl6_11 B2_11 B11_11 B10_11 -148.5(6) . . . . ?
B6_11 B2_11 B11_11 B10_11 63.7(7) . . . . ?
B7_11 B2_11 B11_11 B10_11 102.0(6) . . . . ?
B1_11 B2_11 B11_11 B7_11 -100.8(6) . . . . ?
B3_11 B2_11 B11_11 B7_11 -139.5(6) . . . . ?
Cl6_11 B2_11 B11_11 B7_11 109.5(7) . . . . ?
B6_11 B2_11 B11_11 B7_11 -38.3(5) . . . . ?
B1_11 B2_11 B11_11 Cl11_11 149.0(6) . . . . ?
B3_11 B2_11 B11_11 Cl11_11 110.2(7) . . . . ?
Cl6_11 B2_11 B11_11 Cl11_11 -0.8(10) . . . . ?
B6_11 B2_11 B11_11 Cl11_11 -148.6(6) . . . . ?
B7_11 B2_11 B11_11 Cl11_11 -110.3(7) . . . . ?
B6_11 B8_11 B12_11 B11_11 -0.8(8) . . . . ?
B9_11 B8_11 B12_11 B11_11 100.0(6) . . . . ?
Cl8_11 B8_11 B12_11 B11_11 -147.2(5) . . . . ?
B5_11 B8_11 B12_11 B11_11 62.5(7) . . . . ?
B7_11 B8_11 B12_11 B11_11 -38.4(5) . . . . ?
B6_11 B8_11 B12_11 B7_11 37.6(6) . . . . ?
B9_11 B8_11 B12_11 B7_11 138.4(6) . . . . ?
Cl8_11 B8_11 B12_11 B7_11 -108.8(6) . . . . ?
B5_11 B8_11 B12_11 B7_11 100.9(6) . . . . ?
B6_11 B8_11 B12_11 B9_11 -100.8(6) . . . . ?
Cl8_11 B8_11 B12_11 B9_11 112.8(6) . . . . ?
B5_11 B8_11 B12_11 B9_11 -37.5(5) . . . . ?
B7_11 B8_11 B12_11 B9_11 -138.4(6) . . . . ?
B6_11 B8_11 B12_11 Cl12_11 149.0(6) . . . . ?
B9_11 B8_11 B12_11 Cl12_11 -110.2(6) . . . . ?
Cl8_11 B8_11 B12_11 Cl12_11 2.6(9) . . . . ?
B5_11 B8_11 B12_11 Cl12_11 -147.8(5) . . . . ?
B7_11 B8_11 B12_11 Cl12_11 111.4(6) . . . . ?
B6_11 B8_11 B12_11 B10_11 -64.0(7) . . . . ?
B9_11 B8_11 B12_11 B10_11 36.8(5) . . . . ?
Cl8_11 B8_11 B12_11 B10_11 149.6(5) . . . . ?
B5_11 B8_11 B12_11 B10_11 -0.7(7) . . . . ?
B7_11 B8_11 B12_11 B10_11 -101.6(6) . . . . ?
B3_11 B11_11 B12_11 B8_11 -63.0(7) . . . . ?
B10_11 B11_11 B12_11 B8_11 -100.3(6) . . . . ?
B7_11 B11_11 B12_11 B8_11 38.7(6) . . . . ?
B2_11 B11_11 B12_11 B8_11 0.8(7) . . . . ?
Cl11_11 B11_11 B12_11 B8_11 150.4(6) . . . . ?
B3_11 B11_11 B12_11 B7_11 -101.8(6) . . . . ?
B10_11 B11_11 B12_11 B7_11 -139.1(6) . . . . ?
B2_11 B11_11 B12_11 B7_11 -37.9(6) . . . . ?
Cl11_11 B11_11 B12_11 B7_11 111.7(7) . . . . ?
B3_11 B11_11 B12_11 B9_11 0.5(8) . . . . ?
B10_11 B11_11 B12_11 B9_11 -36.8(5) . . . . ?
B7_11 B11_11 B12_11 B9_11 102.3(6) . . . . ?
B2_11 B11_11 B12_11 B9_11 64.4(7) . . . . ?
Cl11_11 B11_11 B12_11 B9_11 -146.0(6) . . . . ?
B3_11 B11_11 B12_11 Cl12_11 146.8(5) . . . . ?
B10_11 B11_11 B12_11 Cl12_11 109.5(6) . . . . ?
B7_11 B11_11 B12_11 Cl12_11 -111.4(6) . . . . ?
B2_11 B11_11 B12_11 Cl12_11 -149.3(5) . . . . ?
Cl11_11 B11_11 B12_11 Cl12_11 0.3(9) . . . . ?
B3_11 B11_11 B12_11 B10_11 37.3(5) . . . . ?
B7_11 B11_11 B12_11 B10_11 139.1(6) . . . . ?
B2_11 B11_11 B12_11 B10_11 101.2(6) . . . . ?
Cl11_11 B11_11 B12_11 B10_11 -109.3(7) . . . . ?
Cl7_11 B7_11 B12_11 B8_11 110.9(7) . . . . ?
B11_11 B7_11 B12_11 B8_11 -137.1(6) . . . . ?
B2_11 B7_11 B12_11 B8_11 -99.6(6) . . . . ?
B6_11 B7_11 B12_11 B8_11 -36.7(6) . . . . ?
Cl7_11 B7_11 B12_11 B11_11 -112.0(7) . . . . ?
B2_11 B7_11 B12_11 B11_11 37.4(5) . . . . ?
B8_11 B7_11 B12_11 B11_11 137.1(6) . . . . ?
B6_11 B7_11 B12_11 B11_11 100.4(6) . . . . ?
Cl7_11 B7_11 B12_11 B9_11 148.4(6) . . . . ?
B11_11 B7_11 B12_11 B9_11 -99.6(6) . . . . ?
B2_11 B7_11 B12_11 B9_11 -62.1(7) . . . . ?
B8_11 B7_11 B12_11 B9_11 37.5(5) . . . . ?
B6_11 B7_11 B12_11 B9_11 0.9(8) . . . . ?
Cl7_11 B7_11 B12_11 Cl12_11 -1.4(10) . . . . ?
B11_11 B7_11 B12_11 Cl12_11 110.6(7) . . . . ?
B2_11 B7_11 B12_11 Cl12_11 148.1(6) . . . . ?
B8_11 B7_11 B12_11 Cl12_11 -112.3(7) . . . . ?
B6_11 B7_11 B12_11 Cl12_11 -149.0(6) . . . . ?
Cl7_11 B7_11 B12_11 B10_11 -148.7(6) . . . . ?
B11_11 B7_11 B12_11 B10_11 -36.7(6) . . . . ?
B2_11 B7_11 B12_11 B10_11 0.8(8) . . . . ?
B8_11 B7_11 B12_11 B10_11 100.4(6) . . . . ?
B6_11 B7_11 B12_11 B10_11 63.8(7) . . . . ?
B10_11 B9_11 B12_11 B8_11 138.4(6) . . . . ?
B4_11 B9_11 B12_11 B8_11 100.5(6) . . . . ?
B5_11 B9_11 B12_11 B8_11 37.5(5) . . . . ?
Cl9_11 B9_11 B12_11 B8_11 -110.6(7) . . . . ?
B10_11 B9_11 B12_11 B11_11 37.0(5) . . . . ?
B4_11 B9_11 B12_11 B11_11 -0.9(7) . . . . ?
B5_11 B9_11 B12_11 B11_11 -63.9(7) . . . . ?
B8_11 B9_11 B12_11 B11_11 -101.4(6) . . . . ?
Cl9_11 B9_11 B12_11 B11_11 148.1(6) . . . . ?
B10_11 B9_11 B12_11 B7_11 100.6(6) . . . . ?
B4_11 B9_11 B12_11 B7_11 62.7(7) . . . . ?
B5_11 B9_11 B12_11 B7_11 -0.4(8) . . . . ?
B8_11 B9_11 B12_11 B7_11 -37.8(6) . . . . ?
Cl9_11 B9_11 B12_11 B7_11 -148.4(6) . . . . ?
B10_11 B9_11 B12_11 Cl12_11 -109.3(6) . . . . ?
B4_11 B9_11 B12_11 Cl12_11 -147.3(6) . . . . ?
B5_11 B9_11 B12_11 Cl12_11 149.7(6) . . . . ?
B8_11 B9_11 B12_11 Cl12_11 112.2(7) . . . . ?
Cl9_11 B9_11 B12_11 Cl12_11 1.7(9) . . . . ?
B4_11 B9_11 B12_11 B10_11 -37.9(5) . . . . ?
B5_11 B9_11 B12_11 B10_11 -100.9(6) . . . . ?
B8_11 B9_11 B12_11 B10_11 -138.4(6) . . . . ?
Cl9_11 B9_11 B12_11 B10_11 111.0(7) . . . . ?
B9_11 B10_11 B12_11 B8_11 -37.2(5) . . . . ?
B4_11 B10_11 B12_11 B8_11 0.6(7) . . . . ?
B11_11 B10_11 B12_11 B8_11 101.1(6) . . . . ?
B3_11 B10_11 B12_11 B8_11 64.5(7) . . . . ?
Cl10_11 B10_11 B12_11 B8_11 -148.2(5) . . . . ?
B9_11 B10_11 B12_11 B11_11 -138.3(6) . . . . ?
B4_11 B10_11 B12_11 B11_11 -100.5(6) . . . . ?
B3_11 B10_11 B12_11 B11_11 -36.6(6) . . . . ?
Cl10_11 B10_11 B12_11 B11_11 110.7(6) . . . . ?
B9_11 B10_11 B12_11 B7_11 -101.6(6) . . . . ?
B4_11 B10_11 B12_11 B7_11 -63.7(7) . . . . ?
B11_11 B10_11 B12_11 B7_11 36.8(6) . . . . ?
B3_11 B10_11 B12_11 B7_11 0.1(8) . . . . ?
Cl10_11 B10_11 B12_11 B7_11 147.4(5) . . . . ?
B4_11 B10_11 B12_11 B9_11 37.8(5) . . . . ?
B11_11 B10_11 B12_11 B9_11 138.3(6) . . . . ?
B3_11 B10_11 B12_11 B9_11 101.7(6) . . . . ?
Cl10_11 B10_11 B12_11 B9_11 -111.0(6) . . . . ?
B9_11 B10_11 B12_11 Cl12_11 110.6(6) . . . . ?
B4_11 B10_11 B12_11 Cl12_11 148.4(5) . . . . ?
B11_11 B10_11 B12_11 Cl12_11 -111.1(6) . . . . ?
B3_11 B10_11 B12_11 Cl12_11 -147.7(5) . . . . ?
Cl10_11 B10_11 B12_11 Cl12_11 -0.4(8) . . . . ?
B4_12 B1_12 B2_12 B3_12 137.6(6) . . . . ?
B5_12 B1_12 B2_12 B3_12 37.3(6) . . . . ?
Cl1_12 B1_12 B2_12 B3_12 -112.0(7) . . . . ?
B6_12 B1_12 B2_12 B3_12 100.7(7) . . . . ?
B3_12 B1_12 B2_12 B4_12 -137.6(6) . . . . ?
B5_12 B1_12 B2_12 B4_12 -100.3(6) . . . . ?
Cl1_12 B1_12 B2_12 B4_12 110.4(7) . . . . ?
B6_12 B1_12 B2_12 B4_12 -36.9(6) . . . . ?
B3_12 B1_12 B2_12 B11_12 -37.3(6) . . . . ?
B4_12 B1_12 B2_12 B11_12 100.4(7) . . . . ?
B5_12 B1_12 B2_12 B11_12 0.0(8) . . . . ?
Cl1_12 B1_12 B2_12 B11_12 -149.3(6) . . . . ?
B6_12 B1_12 B2_12 B11_12 63.5(8) . . . . ?
B3_12 B1_12 B2_12 Cl2_12 111.1(7) . . . . ?
B4_12 B1_12 B2_12 Cl2_12 -111.2(7) . . . . ?
B5_12 B1_12 B2_12 Cl2_12 148.4(6) . . . . ?
Cl1_12 B1_12 B2_12 Cl2_12 -0.9(10) . . . . ?
B6_12 B1_12 B2_12 Cl2_12 -148.1(6) . . . . ?
B3_12 B1_12 B2_12 B10_12 -99.8(7) . . . . ?
B4_12 B1_12 B2_12 B10_12 37.8(6) . . . . ?
B5_12 B1_12 B2_12 B10_12 -62.5(8) . . . . ?
Cl1_12 B1_12 B2_12 B10_12 148.2(6) . . . . ?
B6_12 B1_12 B2_12 B10_12 1.0(8) . . . . ?
B2_12 B1_12 B3_12 B5_12 138.3(6) . . . . ?
B4_12 B1_12 B3_12 B5_12 99.9(7) . . . . ?
Cl1_12 B1_12 B3_12 B5_12 -110.0(8) . . . . ?
B6_12 B1_12 B3_12 B5_12 37.1(6) . . . . ?
B2_12 B1_12 B3_12 B11_12 37.5(6) . . . . ?
B4_12 B1_12 B3_12 B11_12 -1.0(9) . . . . ?
B5_12 B1_12 B3_12 B11_12 -100.8(7) . . . . ?
Cl1_12 B1_12 B3_12 B11_12 149.2(6) . . . . ?
B6_12 B1_12 B3_12 B11_12 -63.8(8) . . . . ?
B4_12 B1_12 B3_12 B2_12 -38.4(6) . . . . ?
B5_12 B1_12 B3_12 B2_12 -138.3(6) . . . . ?
Cl1_12 B1_12 B3_12 B2_12 111.7(8) . . . . ?
B6_12 B1_12 B3_12 B2_12 -101.3(6) . . . . ?
B2_12 B1_12 B3_12 Cl3_12 -109.9(7) . . . . ?
B4_12 B1_12 B3_12 Cl3_12 -148.3(6) . . . . ?
B5_12 B1_12 B3_12 Cl3_12 111.8(7) . . . . ?
Cl1_12 B1_12 B3_12 Cl3_12 1.8(11) . . . . ?
B6_12 B1_12 B3_12 Cl3_12 148.8(6) . . . . ?
B2_12 B1_12 B3_12 B9_12 101.0(7) . . . . ?
B4_12 B1_12 B3_12 B9_12 62.5(8) . . . . ?
B5_12 B1_12 B3_12 B9_12 -37.4(6) . . . . ?
Cl1_12 B1_12 B3_12 B9_12 -147.3(7) . . . . ?
B6_12 B1_12 B3_12 B9_12 -0.3(8) . . . . ?
B4_12 B2_12 B3_12 B1_12 38.3(6) . . . . ?
B11_12 B2_12 B3_12 B1_12 138.2(7) . . . . ?
Cl2_12 B2_12 B3_12 B1_12 -109.3(7) . . . . ?
B10_12 B2_12 B3_12 B1_12 102.0(7) . . . . ?
B1_12 B2_12 B3_12 B5_12 -37.6(6) . . . . ?
B4_12 B2_12 B3_12 B5_12 0.8(8) . . . . ?
B11_12 B2_12 B3_12 B5_12 100.6(7) . . . . ?
Cl2_12 B2_12 B3_12 B5_12 -146.9(6) . . . . ?
B10_12 B2_12 B3_12 B5_12 64.4(8) . . . . ?
B1_12 B2_12 B3_12 B11_12 -138.2(7) . . . . ?
B4_12 B2_12 B3_12 B11_12 -99.9(7) . . . . ?
Cl2_12 B2_12 B3_12 B11_12 112.5(7) . . . . ?
B10_12 B2_12 B3_12 B11_12 -36.2(6) . . . . ?
B1_12 B2_12 B3_12 Cl3_12 109.9(7) . . . . ?
B4_12 B2_12 B3_12 Cl3_12 148.2(6) . . . . ?
B11_12 B2_12 B3_12 Cl3_12 -111.9(7) . . . . ?
Cl2_12 B2_12 B3_12 Cl3_12 0.6(10) . . . . ?
B10_12 B2_12 B3_12 Cl3_12 -148.1(6) . . . . ?
B1_12 B2_12 B3_12 B9_12 -101.3(6) . . . . ?
B4_12 B2_12 B3_12 B9_12 -62.9(7) . . . . ?
B11_12 B2_12 B3_12 B9_12 36.9(6) . . . . ?
Cl2_12 B2_12 B3_12 B9_12 149.4(6) . . . . ?
B10_12 B2_12 B3_12 B9_12 0.7(8) . . . . ?
B1_12 B2_12 B4_12 B6_12 37.8(6) . . . . ?
B3_12 B2_12 B4_12 B6_12 -0.4(8) . . . . ?
B11_12 B2_12 B4_12 B6_12 -63.5(8) . . . . ?
Cl2_12 B2_12 B4_12 B6_12 147.3(6) . . . . ?
B10_12 B2_12 B4_12 B6_12 -100.2(6) . . . . ?
B1_12 B2_12 B4_12 B8_12 100.8(7) . . . . ?
B3_12 B2_12 B4_12 B8_12 62.6(8) . . . . ?
B11_12 B2_12 B4_12 B8_12 -0.5(8) . . . . ?
Cl2_12 B2_12 B4_12 B8_12 -149.7(6) . . . . ?
B10_12 B2_12 B4_12 B8_12 -37.2(6) . . . . ?
B3_12 B2_12 B4_12 B1_12 -38.2(6) . . . . ?
B11_12 B2_12 B4_12 B1_12 -101.3(7) . . . . ?
Cl2_12 B2_12 B4_12 B1_12 109.5(7) . . . . ?
B10_12 B2_12 B4_12 B1_12 -138.0(6) . . . . ?
B1_12 B2_12 B4_12 B10_12 138.0(6) . . . . ?
B3_12 B2_12 B4_12 B10_12 99.8(7) . . . . ?
B11_12 B2_12 B4_12 B10_12 36.7(6) . . . . ?
Cl2_12 B2_12 B4_12 B10_12 -112.5(7) . . . . ?
B1_12 B2_12 B4_12 Cl4_12 -110.9(7) . . . . ?
B3_12 B2_12 B4_12 Cl4_12 -149.0(6) . . . . ?
B11_12 B2_12 B4_12 Cl4_12 147.9(6) . . . . ?
Cl2_12 B2_12 B4_12 Cl4_12 -1.4(9) . . . . ?
B10_12 B2_12 B4_12 Cl4_12 111.1(7) . . . . ?
B2_12 B1_12 B4_12 B6_12 -138.5(6) . . . . ?
B3_12 B1_12 B4_12 B6_12 -99.9(7) . . . . ?
B5_12 B1_12 B4_12 B6_12 -36.7(6) . . . . ?
Cl1_12 B1_12 B4_12 B6_12 109.5(8) . . . . ?
B2_12 B1_12 B4_12 B8_12 -101.1(7) . . . . ?
B3_12 B1_12 B4_12 B8_12 -62.6(9) . . . . ?
B5_12 B1_12 B4_12 B8_12 0.6(9) . . . . ?
Cl1_12 B1_12 B4_12 B8_12 146.8(6) . . . . ?
B6_12 B1_12 B4_12 B8_12 37.3(6) . . . . ?
B3_12 B1_12 B4_12 B2_12 38.5(6) . . . . ?
B5_12 B1_12 B4_12 B2_12 101.8(7) . . . . ?
Cl1_12 B1_12 B4_12 B2_12 -112.1(8) . . . . ?
B6_12 B1_12 B4_12 B2_12 138.5(6) . . . . ?
B2_12 B1_12 B4_12 B10_12 -37.9(6) . . . . ?
B3_12 B1_12 B4_12 B10_12 0.7(9) . . . . ?
B5_12 B1_12 B4_12 B10_12 63.9(8) . . . . ?
Cl1_12 B1_12 B4_12 B10_12 -149.9(6) . . . . ?
B6_12 B1_12 B4_12 B10_12 100.6(7) . . . . ?
B2_12 B1_12 B4_12 Cl4_12 110.0(8) . . . . ?
B3_12 B1_12 B4_12 Cl4_12 148.5(6) . . . . ?
B5_12 B1_12 B4_12 Cl4_12 -148.2(6) . . . . ?
Cl1_12 B1_12 B4_12 Cl4_12 -2.1(11) . . . . ?
B6_12 B1_12 B4_12 Cl4_12 -111.5(8) . . . . ?
B1_12 B3_12 B5_12 Cl5_12 110.3(8) . . . . ?
B11_12 B3_12 B5_12 Cl5_12 -149.1(7) . . . . ?
B2_12 B3_12 B5_12 Cl5_12 147.0(6) . . . . ?
Cl3_12 B3_12 B5_12 Cl5_12 -0.2(11) . . . . ?
B9_12 B3_12 B5_12 Cl5_12 -111.1(8) . . . . ?
B1_12 B3_12 B5_12 B9_12 -138.6(6) . . . . ?
B11_12 B3_12 B5_12 B9_12 -38.0(6) . . . . ?
B2_12 B3_12 B5_12 B9_12 -101.9(7) . . . . ?
Cl3_12 B3_12 B5_12 B9_12 110.9(8) . . . . ?
B11_12 B3_12 B5_12 B1_12 100.6(7) . . . . ?
B2_12 B3_12 B5_12 B1_12 36.7(6) . . . . ?
Cl3_12 B3_12 B5_12 B1_12 -110.5(7) . . . . ?
B9_12 B3_12 B5_12 B1_12 138.6(6) . . . . ?
B1_12 B3_12 B5_12 B6_12 -37.5(6) . . . . ?
B11_12 B3_12 B5_12 B6_12 63.1(8) . . . . ?
B2_12 B3_12 B5_12 B6_12 -0.8(9) . . . . ?
Cl3_12 B3_12 B5_12 B6_12 -148.0(6) . . . . ?
B9_12 B3_12 B5_12 B6_12 101.1(7) . . . . ?
B1_12 B3_12 B5_12 B7_12 -100.2(6) . . . . ?
B11_12 B3_12 B5_12 B7_12 0.3(9) . . . . ?
B2_12 B3_12 B5_12 B7_12 -63.6(8) . . . . ?
Cl3_12 B3_12 B5_12 B7_12 149.3(6) . . . . ?
B9_12 B3_12 B5_12 B7_12 38.3(6) . . . . ?
B2_12 B1_12 B5_12 B3_12 -37.8(6) . . . . ?
B4_12 B1_12 B5_12 B3_12 -102.0(7) . . . . ?
Cl1_12 B1_12 B5_12 B3_12 111.9(7) . . . . ?
B6_12 B1_12 B5_12 B3_12 -138.5(6) . . . . ?
B2_12 B1_12 B5_12 Cl5_12 -149.4(6) . . . . ?
B3_12 B1_12 B5_12 Cl5_12 -111.6(7) . . . . ?
B4_12 B1_12 B5_12 Cl5_12 146.4(6) . . . . ?
Cl1_12 B1_12 B5_12 Cl5_12 0.3(10) . . . . ?
B6_12 B1_12 B5_12 Cl5_12 109.9(7) . . . . ?
B2_12 B1_12 B5_12 B9_12 -0.3(8) . . . . ?
B3_12 B1_12 B5_12 B9_12 37.5(6) . . . . ?
B4_12 B1_12 B5_12 B9_12 -64.6(8) . . . . ?
Cl1_12 B1_12 B5_12 B9_12 149.3(6) . . . . ?
B6_12 B1_12 B5_12 B9_12 -101.0(7) . . . . ?
B2_12 B1_12 B5_12 B6_12 100.7(7) . . . . ?
B3_12 B1_12 B5_12 B6_12 138.5(6) . . . . ?
B4_12 B1_12 B5_12 B6_12 36.4(6) . . . . ?
Cl1_12 B1_12 B5_12 B6_12 -109.7(7) . . . . ?
B2_12 B1_12 B5_12 B7_12 63.5(8) . . . . ?
B3_12 B1_12 B5_12 B7_12 101.3(7) . . . . ?
B4_12 B1_12 B5_12 B7_12 -0.7(8) . . . . ?
Cl1_12 B1_12 B5_12 B7_12 -146.8(6) . . . . ?
B6_12 B1_12 B5_12 B7_12 -37.2(6) . . . . ?
B2_12 B4_12 B6_12 B8_12 101.6(6) . . . . ?
B1_12 B4_12 B6_12 B8_12 138.1(6) . . . . ?
B10_12 B4_12 B6_12 B8_12 37.2(6) . . . . ?
Cl4_12 B4_12 B6_12 B8_12 -109.8(7) . . . . ?
B8_12 B4_12 B6_12 B7_12 -37.9(6) . . . . ?
B2_12 B4_12 B6_12 B7_12 63.7(8) . . . . ?
B1_12 B4_12 B6_12 B7_12 100.2(7) . . . . ?
B10_12 B4_12 B6_12 B7_12 -0.7(8) . . . . ?
Cl4_12 B4_12 B6_12 B7_12 -147.8(6) . . . . ?
B8_12 B4_12 B6_12 Cl6_12 112.0(7) . . . . ?
B2_12 B4_12 B6_12 Cl6_12 -146.4(6) . . . . ?
B1_12 B4_12 B6_12 Cl6_12 -109.9(7) . . . . ?
B10_12 B4_12 B6_12 Cl6_12 149.2(6) . . . . ?
Cl4_12 B4_12 B6_12 Cl6_12 2.1(9) . . . . ?
B8_12 B4_12 B6_12 B5_12 -101.7(7) . . . . ?
B2_12 B4_12 B6_12 B5_12 -0.1(8) . . . . ?
B1_12 B4_12 B6_12 B5_12 36.4(6) . . . . ?
B10_12 B4_12 B6_12 B5_12 -64.5(8) . . . . ?
Cl4_12 B4_12 B6_12 B5_12 148.4(6) . . . . ?
B8_12 B4_12 B6_12 B1_12 -138.1(6) . . . . ?
B2_12 B4_12 B6_12 B1_12 -36.5(6) . . . . ?
B10_12 B4_12 B6_12 B1_12 -100.9(7) . . . . ?
Cl4_12 B4_12 B6_12 B1_12 112.0(7) . . . . ?
B3_12 B5_12 B6_12 B8_12 -63.1(8) . . . . ?
Cl5_12 B5_12 B6_12 B8_12 148.4(7) . . . . ?
B9_12 B5_12 B6_12 B8_12 1.2(9) . . . . ?
B1_12 B5_12 B6_12 B8_12 -100.1(7) . . . . ?
B7_12 B5_12 B6_12 B8_12 37.9(6) . . . . ?
B3_12 B5_12 B6_12 B4_12 0.6(9) . . . . ?
Cl5_12 B5_12 B6_12 B4_12 -147.9(6) . . . . ?
B9_12 B5_12 B6_12 B4_12 64.9(8) . . . . ?
B1_12 B5_12 B6_12 B4_12 -36.4(6) . . . . ?
B7_12 B5_12 B6_12 B4_12 101.6(7) . . . . ?
B3_12 B5_12 B6_12 B7_12 -101.0(7) . . . . ?
Cl5_12 B5_12 B6_12 B7_12 110.5(8) . . . . ?
B9_12 B5_12 B6_12 B7_12 -36.7(6) . . . . ?
B1_12 B5_12 B6_12 B7_12 -138.0(7) . . . . ?
B3_12 B5_12 B6_12 Cl6_12 145.0(7) . . . . ?
Cl5_12 B5_12 B6_12 Cl6_12 -3.5(11) . . . . ?
B9_12 B5_12 B6_12 Cl6_12 -150.7(6) . . . . ?
B1_12 B5_12 B6_12 Cl6_12 108.1(8) . . . . ?
B7_12 B5_12 B6_12 Cl6_12 -113.9(8) . . . . ?
B3_12 B5_12 B6_12 B1_12 36.9(6) . . . . ?
Cl5_12 B5_12 B6_12 B1_12 -111.6(8) . . . . ?
B9_12 B5_12 B6_12 B1_12 101.3(7) . . . . ?
B7_12 B5_12 B6_12 B1_12 138.0(7) . . . . ?
B2_12 B1_12 B6_12 B8_12 0.0(8) . . . . ?
B3_12 B1_12 B6_12 B8_12 64.4(8) . . . . ?
B4_12 B1_12 B6_12 B8_12 -37.5(6) . . . . ?
B5_12 B1_12 B6_12 B8_12 101.4(7) . . . . ?
Cl1_12 B1_12 B6_12 B8_12 -147.9(6) . . . . ?
B2_12 B1_12 B6_12 B4_12 37.5(6) . . . . ?
B3_12 B1_12 B6_12 B4_12 101.9(7) . . . . ?
B5_12 B1_12 B6_12 B4_12 138.8(6) . . . . ?
Cl1_12 B1_12 B6_12 B4_12 -110.4(7) . . . . ?
B2_12 B1_12 B6_12 B7_12 -63.7(8) . . . . ?
B3_12 B1_12 B6_12 B7_12 0.7(8) . . . . ?
B4_12 B1_12 B6_12 B7_12 -101.2(7) . . . . ?
B5_12 B1_12 B6_12 B7_12 37.7(6) . . . . ?
Cl1_12 B1_12 B6_12 B7_12 148.5(6) . . . . ?
B2_12 B1_12 B6_12 Cl6_12 145.3(6) . . . . ?
B3_12 B1_12 B6_12 Cl6_12 -150.3(6) . . . . ?
B4_12 B1_12 B6_12 Cl6_12 107.8(7) . . . . ?
B5_12 B1_12 B6_12 Cl6_12 -113.3(7) . . . . ?
Cl1_12 B1_12 B6_12 Cl6_12 -2.5(10) . . . . ?
B2_12 B1_12 B6_12 B5_12 -101.4(7) . . . . ?
B3_12 B1_12 B6_12 B5_12 -37.0(6) . . . . ?
B4_12 B1_12 B6_12 B5_12 -138.8(6) . . . . ?
Cl1_12 B1_12 B6_12 B5_12 110.8(7) . . . . ?
B4_12 B6_12 B7_12 B8_12 37.9(6) . . . . ?
Cl6_12 B6_12 B7_12 B8_12 -109.9(8) . . . . ?
B5_12 B6_12 B7_12 B8_12 137.9(7) . . . . ?
B1_12 B6_12 B7_12 B8_12 100.7(7) . . . . ?
B8_12 B6_12 B7_12 B12_12 -37.9(6) . . . . ?
B4_12 B6_12 B7_12 B12_12 0.0(9) . . . . ?
Cl6_12 B6_12 B7_12 B12_12 -147.8(6) . . . . ?
B5_12 B6_12 B7_12 B12_12 100.0(7) . . . . ?
B1_12 B6_12 B7_12 B12_12 62.7(8) . . . . ?
B8_12 B6_12 B7_12 Cl7_12 112.4(8) . . . . ?
B4_12 B6_12 B7_12 Cl7_12 150.4(6) . . . . ?
Cl6_12 B6_12 B7_12 Cl7_12 2.5(11) . . . . ?
B5_12 B6_12 B7_12 Cl7_12 -109.7(8) . . . . ?
B1_12 B6_12 B7_12 Cl7_12 -146.9(6) . . . . ?
B8_12 B6_12 B7_12 B5_12 -137.9(7) . . . . ?
B4_12 B6_12 B7_12 B5_12 -100.0(7) . . . . ?
Cl6_12 B6_12 B7_12 B5_12 112.2(8) . . . . ?
B1_12 B6_12 B7_12 B5_12 -37.2(6) . . . . ?
B8_12 B6_12 B7_12 B9_12 -101.5(7) . . . . ?
B4_12 B6_12 B7_12 B9_12 -63.6(8) . . . . ?
Cl6_12 B6_12 B7_12 B9_12 148.6(6) . . . . ?
B5_12 B6_12 B7_12 B9_12 36.4(6) . . . . ?
B1_12 B6_12 B7_12 B9_12 -0.9(9) . . . . ?
B3_12 B5_12 B7_12 B8_12 63.4(8) . . . . ?
Cl5_12 B5_12 B7_12 B8_12 -146.7(6) . . . . ?
B9_12 B5_12 B7_12 B8_12 102.0(7) . . . . ?
B1_12 B5_12 B7_12 B8_12 0.6(8) . . . . ?
B6_12 B5_12 B7_12 B8_12 -37.3(6) . . . . ?
B3_12 B5_12 B7_12 B6_12 100.7(7) . . . . ?
Cl5_12 B5_12 B7_12 B6_12 -109.4(7) . . . . ?
B9_12 B5_12 B7_12 B6_12 139.2(7) . . . . ?
B1_12 B5_12 B7_12 B6_12 37.8(6) . . . . ?
B3_12 B5_12 B7_12 B12_12 -1.4(9) . . . . ?
Cl5_12 B5_12 B7_12 B12_12 148.5(6) . . . . ?
B9_12 B5_12 B7_12 B12_12 37.1(6) . . . . ?
B1_12 B5_12 B7_12 B12_12 -64.2(8) . . . . ?
B6_12 B5_12 B7_12 B12_12 -102.1(7) . . . . ?
B3_12 B5_12 B7_12 Cl7_12 -148.5(6) . . . . ?
Cl5_12 B5_12 B7_12 Cl7_12 1.3(10) . . . . ?
B9_12 B5_12 B7_12 Cl7_12 -110.0(7) . . . . ?
B1_12 B5_12 B7_12 Cl7_12 148.6(6) . . . . ?
B6_12 B5_12 B7_12 Cl7_12 110.8(8) . . . . ?
B3_12 B5_12 B7_12 B9_12 -38.5(6) . . . . ?
Cl5_12 B5_12 B7_12 B9_12 111.4(7) . . . . ?
B1_12 B5_12 B7_12 B9_12 -101.4(7) . . . . ?
B6_12 B5_12 B7_12 B9_12 -139.2(7) . . . . ?
B7_12 B6_12 B8_12 B4_12 137.8(7) . . . . ?
Cl6_12 B6_12 B8_12 B4_12 -107.7(7) . . . . ?
B5_12 B6_12 B8_12 B4_12 99.9(7) . . . . ?
B1_12 B6_12 B8_12 B4_12 37.0(6) . . . . ?
B4_12 B6_12 B8_12 B7_12 -137.8(7) . . . . ?
Cl6_12 B6_12 B8_12 B7_12 114.5(8) . . . . ?
B5_12 B6_12 B8_12 B7_12 -37.9(6) . . . . ?
B1_12 B6_12 B8_12 B7_12 -100.7(7) . . . . ?
B4_12 B6_12 B8_12 Cl8_12 110.6(7) . . . . ?
B7_12 B6_12 B8_12 Cl8_12 -111.6(7) . . . . ?
Cl6_12 B6_12 B8_12 Cl8_12 2.9(10) . . . . ?
B5_12 B6_12 B8_12 Cl8_12 -149.5(6) . . . . ?
B1_12 B6_12 B8_12 Cl8_12 147.6(6) . . . . ?
B4_12 B6_12 B8_12 B10_12 -38.0(6) . . . . ?
B7_12 B6_12 B8_12 B10_12 99.8(7) . . . . ?
Cl6_12 B6_12 B8_12 B10_12 -145.7(6) . . . . ?
B5_12 B6_12 B8_12 B10_12 61.9(8) . . . . ?
B1_12 B6_12 B8_12 B10_12 -1.0(8) . . . . ?
B4_12 B6_12 B8_12 B12_12 -101.0(7) . . . . ?
B7_12 B6_12 B8_12 B12_12 36.8(6) . . . . ?
Cl6_12 B6_12 B8_12 B12_12 151.3(6) . . . . ?
B5_12 B6_12 B8_12 B12_12 -1.2(9) . . . . ?
B1_12 B6_12 B8_12 B12_12 -64.0(8) . . . . ?
B2_12 B4_12 B8_12 B6_12 -100.4(7) . . . . ?
B1_12 B4_12 B8_12 B6_12 -38.2(6) . . . . ?
B10_12 B4_12 B8_12 B6_12 -138.1(6) . . . . ?
Cl4_12 B4_12 B8_12 B6_12 111.1(7) . . . . ?
B6_12 B4_12 B8_12 B7_12 37.9(6) . . . . ?
B2_12 B4_12 B8_12 B7_12 -62.5(8) . . . . ?
B1_12 B4_12 B8_12 B7_12 -0.3(9) . . . . ?
B10_12 B4_12 B8_12 B7_12 -100.2(7) . . . . ?
Cl4_12 B4_12 B8_12 B7_12 149.0(6) . . . . ?
B6_12 B4_12 B8_12 Cl8_12 -111.0(7) . . . . ?
B2_12 B4_12 B8_12 Cl8_12 148.6(6) . . . . ?
B1_12 B4_12 B8_12 Cl8_12 -149.2(6) . . . . ?
B10_12 B4_12 B8_12 Cl8_12 110.9(7) . . . . ?
Cl4_12 B4_12 B8_12 Cl8_12 0.0(10) . . . . ?
B6_12 B4_12 B8_12 B10_12 138.1(6) . . . . ?
B2_12 B4_12 B8_12 B10_12 37.7(6) . . . . ?
B1_12 B4_12 B8_12 B10_12 99.9(7) . . . . ?
Cl4_12 B4_12 B8_12 B10_12 -110.9(7) . . . . ?
B6_12 B4_12 B8_12 B12_12 100.7(7) . . . . ?
B2_12 B4_12 B8_12 B12_12 0.3(8) . . . . ?
B1_12 B4_12 B8_12 B12_12 62.5(8) . . . . ?
B10_12 B4_12 B8_12 B12_12 -37.4(6) . . . . ?
Cl4_12 B4_12 B8_12 B12_12 -148.2(6) . . . . ?
B12_12 B7_12 B8_12 B6_12 138.5(7) . . . . ?
Cl7_12 B7_12 B8_12 B6_12 -109.3(8) . . . . ?
B5_12 B7_12 B8_12 B6_12 37.7(6) . . . . ?
B9_12 B7_12 B8_12 B6_12 100.7(7) . . . . ?
B6_12 B7_12 B8_12 B4_12 -37.9(6) . . . . ?
B12_12 B7_12 B8_12 B4_12 100.6(7) . . . . ?
Cl7_12 B7_12 B8_12 B4_12 -147.2(7) . . . . ?
B5_12 B7_12 B8_12 B4_12 -0.2(9) . . . . ?
B9_12 B7_12 B8_12 B4_12 62.8(8) . . . . ?
B6_12 B7_12 B8_12 Cl8_12 110.8(8) . . . . ?
B12_12 B7_12 B8_12 Cl8_12 -110.7(7) . . . . ?
Cl7_12 B7_12 B8_12 Cl8_12 1.4(11) . . . . ?
B5_12 B7_12 B8_12 Cl8_12 148.5(6) . . . . ?
B9_12 B7_12 B8_12 Cl8_12 -148.6(6) . . . . ?
B6_12 B7_12 B8_12 B10_12 -102.1(7) . . . . ?
B12_12 B7_12 B8_12 B10_12 36.4(6) . . . . ?
Cl7_12 B7_12 B8_12 B10_12 148.6(6) . . . . ?
B5_12 B7_12 B8_12 B10_12 -64.4(8) . . . . ?
B9_12 B7_12 B8_12 B10_12 -1.4(8) . . . . ?
B6_12 B7_12 B8_12 B12_12 -138.5(7) . . . . ?
Cl7_12 B7_12 B8_12 B12_12 112.1(8) . . . . ?
B5_12 B7_12 B8_12 B12_12 -100.8(7) . . . . ?
B9_12 B7_12 B8_12 B12_12 -37.9(6) . . . . ?
B3_12 B5_12 B9_12 Cl11_12 -112.7(7) . . . . ?
Cl5_12 B5_12 B9_12 Cl11_12 -0.6(10) . . . . ?
B1_12 B5_12 B9_12 Cl11_12 -149.6(6) . . . . ?
B6_12 B5_12 B9_12 Cl11_12 146.1(6) . . . . ?
B7_12 B5_12 B9_12 Cl11_12 109.9(7) . . . . ?
B3_12 B5_12 B9_12 B11_12 37.4(6) . . . . ?
Cl5_12 B5_12 B9_12 B11_12 149.5(6) . . . . ?
B1_12 B5_12 B9_12 B11_12 0.5(8) . . . . ?
B6_12 B5_12 B9_12 B11_12 -63.7(8) . . . . ?
B7_12 B5_12 B9_12 B11_12 -100.0(7) . . . . ?
B3_12 B5_12 B9_12 B12_12 100.5(7) . . . . ?
Cl5_12 B5_12 B9_12 B12_12 -147.4(6) . . . . ?
B1_12 B5_12 B9_12 B12_12 63.6(8) . . . . ?
B6_12 B5_12 B9_12 B12_12 -0.7(9) . . . . ?
B7_12 B5_12 B9_12 B12_12 -36.9(6) . . . . ?
Cl5_12 B5_12 B9_12 B3_12 112.1(7) . . . . ?
B1_12 B5_12 B9_12 B3_12 -36.9(6) . . . . ?
B6_12 B5_12 B9_12 B3_12 -101.2(7) . . . . ?
B7_12 B5_12 B9_12 B3_12 -137.4(7) . . . . ?
B3_12 B5_12 B9_12 B7_12 137.4(7) . . . . ?
Cl5_12 B5_12 B9_12 B7_12 -110.5(8) . . . . ?
B1_12 B5_12 B9_12 B7_12 100.5(7) . . . . ?
B6_12 B5_12 B9_12 B7_12 36.2(6) . . . . ?
B1_12 B3_12 B9_12 Cl11_12 147.3(6) . . . . ?
B5_12 B3_12 B9_12 Cl11_12 109.6(8) . . . . ?
B11_12 B3_12 B9_12 Cl11_12 -113.1(8) . . . . ?
B2_12 B3_12 B9_12 Cl11_12 -150.2(6) . . . . ?
Cl3_12 B3_12 B9_12 Cl11_12 -1.6(10) . . . . ?
B1_12 B3_12 B9_12 B11_12 -99.7(7) . . . . ?
B5_12 B3_12 B9_12 B11_12 -137.3(6) . . . . ?
B2_12 B3_12 B9_12 B11_12 -37.2(6) . . . . ?
Cl3_12 B3_12 B9_12 B11_12 111.4(7) . . . . ?
B1_12 B3_12 B9_12 B5_12 37.7(6) . . . . ?
B11_12 B3_12 B9_12 B5_12 137.3(6) . . . . ?
B2_12 B3_12 B9_12 B5_12 100.2(7) . . . . ?
Cl3_12 B3_12 B9_12 B5_12 -111.2(7) . . . . ?
B1_12 B3_12 B9_12 B12_12 -62.7(8) . . . . ?
B5_12 B3_12 B9_12 B12_12 -100.4(7) . . . . ?
B11_12 B3_12 B9_12 B12_12 36.9(6) . . . . ?
B2_12 B3_12 B9_12 B12_12 -0.2(8) . . . . ?
Cl3_12 B3_12 B9_12 B12_12 148.3(6) . . . . ?
B1_12 B3_12 B9_12 B7_12 -0.2(9) . . . . ?
B5_12 B3_12 B9_12 B7_12 -37.9(6) . . . . ?
B11_12 B3_12 B9_12 B7_12 99.4(7) . . . . ?
B2_12 B3_12 B9_12 B7_12 62.3(8) . . . . ?
Cl3_12 B3_12 B9_12 B7_12 -149.1(6) . . . . ?
B8_12 B7_12 B9_12 Cl11_12 149.1(6) . . . . ?
B6_12 B7_12 B9_12 Cl11_12 -147.9(7) . . . . ?
B12_12 B7_12 B9_12 Cl11_12 110.6(7) . . . . ?
Cl7_12 B7_12 B9_12 Cl11_12 -1.7(11) . . . . ?
B5_12 B7_12 B9_12 Cl11_12 -111.1(8) . . . . ?
B8_12 B7_12 B9_12 B11_12 -0.1(8) . . . . ?
B6_12 B7_12 B9_12 B11_12 62.9(8) . . . . ?
B12_12 B7_12 B9_12 B11_12 -38.6(6) . . . . ?
Cl7_12 B7_12 B9_12 B11_12 -150.9(6) . . . . ?
B5_12 B7_12 B9_12 B11_12 99.7(7) . . . . ?
B8_12 B7_12 B9_12 B5_12 -99.8(7) . . . . ?
B6_12 B7_12 B9_12 B5_12 -36.8(6) . . . . ?
B12_12 B7_12 B9_12 B5_12 -138.3(6) . . . . ?
Cl7_12 B7_12 B9_12 B5_12 109.4(8) . . . . ?
B8_12 B7_12 B9_12 B12_12 38.5(6) . . . . ?
B6_12 B7_12 B9_12 B12_12 101.5(7) . . . . ?
Cl7_12 B7_12 B9_12 B12_12 -112.3(8) . . . . ?
B5_12 B7_12 B9_12 B12_12 138.3(6) . . . . ?
B8_12 B7_12 B9_12 B3_12 -62.4(8) . . . . ?
B6_12 B7_12 B9_12 B3_12 0.7(9) . . . . ?
B12_12 B7_12 B9_12 B3_12 -100.9(7) . . . . ?
Cl7_12 B7_12 B9_12 B3_12 146.9(6) . . . . ?
B5_12 B7_12 B9_12 B3_12 37.4(6) . . . . ?
B6_12 B8_12 B10_12 B11_12 -61.4(8) . . . . ?
B4_12 B8_12 B10_12 B11_12 -99.2(7) . . . . ?
B7_12 B8_12 B10_12 B11_12 2.4(8) . . . . ?
Cl8_12 B8_12 B10_12 B11_12 149.9(6) . . . . ?
B12_12 B8_12 B10_12 B11_12 38.7(6) . . . . ?
B6_12 B8_12 B10_12 Cl9_12 147.9(6) . . . . ?
B4_12 B8_12 B10_12 Cl9_12 110.1(7) . . . . ?
B7_12 B8_12 B10_12 Cl9_12 -148.3(6) . . . . ?
Cl8_12 B8_12 B10_12 Cl9_12 -0.8(10) . . . . ?
B12_12 B8_12 B10_12 Cl9_12 -111.9(7) . . . . ?
B6_12 B8_12 B10_12 B12_12 -100.2(7) . . . . ?
B4_12 B8_12 B10_12 B12_12 -137.9(6) . . . . ?
B7_12 B8_12 B10_12 B12_12 -36.4(6) . . . . ?
Cl8_12 B8_12 B10_12 B12_12 111.1(7) . . . . ?
B6_12 B8_12 B10_12 B4_12 37.8(6) . . . . ?
B7_12 B8_12 B10_12 B4_12 101.6(7) . . . . ?
Cl8_12 B8_12 B10_12 B4_12 -110.9(7) . . . . ?
B12_12 B8_12 B10_12 B4_12 137.9(6) . . . . ?
B6_12 B8_12 B10_12 B2_12 1.5(8) . . . . ?
B4_12 B8_12 B10_12 B2_12 -36.2(6) . . . . ?
B7_12 B8_12 B10_12 B2_12 65.3(8) . . . . ?
Cl8_12 B8_12 B10_12 B2_12 -147.2(6) . . . . ?
B12_12 B8_12 B10_12 B2_12 101.7(7) . . . . ?
B6_12 B4_12 B10_12 B11_12 64.6(8) . . . . ?
B8_12 B4_12 B10_12 B11_12 101.6(7) . . . . ?
B2_12 B4_12 B10_12 B11_12 -36.9(6) . . . . ?
B1_12 B4_12 B10_12 B11_12 -0.1(8) . . . . ?
Cl4_12 B4_12 B10_12 B11_12 -148.2(6) . . . . ?
B6_12 B4_12 B10_12 Cl9_12 -149.1(6) . . . . ?
B8_12 B4_12 B10_12 Cl9_12 -112.0(7) . . . . ?
B2_12 B4_12 B10_12 Cl9_12 109.4(7) . . . . ?
B1_12 B4_12 B10_12 Cl9_12 146.2(6) . . . . ?
Cl4_12 B4_12 B10_12 Cl9_12 -1.9(10) . . . . ?
B6_12 B4_12 B10_12 B8_12 -37.1(6) . . . . ?
B2_12 B4_12 B10_12 B8_12 -138.5(6) . . . . ?
B1_12 B4_12 B10_12 B8_12 -101.8(7) . . . . ?
Cl4_12 B4_12 B10_12 B8_12 110.1(7) . . . . ?
B6_12 B4_12 B10_12 B12_12 1.1(8) . . . . ?
B8_12 B4_12 B10_12 B12_12 38.2(6) . . . . ?
B2_12 B4_12 B10_12 B12_12 -100.4(7) . . . . ?
B1_12 B4_12 B10_12 B12_12 -63.6(8) . . . . ?
Cl4_12 B4_12 B10_12 B12_12 148.3(6) . . . . ?
B6_12 B4_12 B10_12 B2_12 101.5(7) . . . . ?
B8_12 B4_12 B10_12 B2_12 138.5(6) . . . . ?
B1_12 B4_12 B10_12 B2_12 36.8(6) . . . . ?
Cl4_12 B4_12 B10_12 B2_12 -111.3(7) . . . . ?
B1_12 B2_12 B10_12 B11_12 100.3(7) . . . . ?
B3_12 B2_12 B10_12 B11_12 36.5(6) . . . . ?
B4_12 B2_12 B10_12 B11_12 138.3(7) . . . . ?
Cl2_12 B2_12 B10_12 B11_12 -111.6(8) . . . . ?
B1_12 B2_12 B10_12 Cl9_12 -148.7(6) . . . . ?
B3_12 B2_12 B10_12 Cl9_12 147.5(6) . . . . ?
B4_12 B2_12 B10_12 Cl9_12 -110.7(7) . . . . ?
B11_12 B2_12 B10_12 Cl9_12 111.0(7) . . . . ?
Cl2_12 B2_12 B10_12 Cl9_12 -0.6(10) . . . . ?
B1_12 B2_12 B10_12 B8_12 -1.5(8) . . . . ?
B3_12 B2_12 B10_12 B8_12 -65.3(8) . . . . ?
B4_12 B2_12 B10_12 B8_12 36.5(6) . . . . ?
B11_12 B2_12 B10_12 B8_12 -101.8(7) . . . . ?
Cl2_12 B2_12 B10_12 B8_12 146.5(6) . . . . ?
B1_12 B2_12 B10_12 B12_12 62.8(8) . . . . ?
B3_12 B2_12 B10_12 B12_12 -0.9(8) . . . . ?
B4_12 B2_12 B10_12 B12_12 100.9(7) . . . . ?
B11_12 B2_12 B10_12 B12_12 -37.4(6) . . . . ?
Cl2_12 B2_12 B10_12 B12_12 -149.1(6) . . . . ?
B1_12 B2_12 B10_12 B4_12 -38.0(6) . . . . ?
B3_12 B2_12 B10_12 B4_12 -101.8(7) . . . . ?
B11_12 B2_12 B10_12 B4_12 -138.3(7) . . . . ?
Cl2_12 B2_12 B10_12 B4_12 110.0(8) . . . . ?
B1_12 B3_12 B11_12 B10_12 0.9(9) . . . . ?
B5_12 B3_12 B11_12 B10_12 -63.3(8) . . . . ?
B2_12 B3_12 B11_12 B10_12 37.6(6) . . . . ?
Cl3_12 B3_12 B11_12 B10_12 147.9(6) . . . . ?
B9_12 B3_12 B11_12 B10_12 -101.4(7) . . . . ?
B1_12 B3_12 B11_12 B9_12 102.2(7) . . . . ?
B5_12 B3_12 B11_12 B9_12 38.1(6) . . . . ?
B2_12 B3_12 B11_12 B9_12 138.9(6) . . . . ?
Cl3_12 B3_12 B11_12 B9_12 -110.8(7) . . . . ?
B1_12 B3_12 B11_12 B2_12 -36.7(6) . . . . ?
B5_12 B3_12 B11_12 B2_12 -100.9(7) . . . . ?
Cl3_12 B3_12 B11_12 B2_12 110.3(7) . . . . ?
B9_12 B3_12 B11_12 B2_12 -138.9(6) . . . . ?
B1_12 B3_12 B11_12 B12_12 65.0(8) . . . . ?
B5_12 B3_12 B11_12 B12_12 0.8(9) . . . . ?
B2_12 B3_12 B11_12 B12_12 101.7(7) . . . . ?
Cl3_12 B3_12 B11_12 B12_12 -148.1(6) . . . . ?
B9_12 B3_12 B11_12 B12_12 -37.3(6) . . . . ?
B1_12 B3_12 B11_12 Cl10_12 -147.4(6) . . . . ?
B5_12 B3_12 B11_12 Cl10_12 148.4(6) . . . . ?
B2_12 B3_12 B11_12 Cl10_12 -110.7(8) . . . . ?
Cl3_12 B3_12 B11_12 Cl10_12 -0.5(11) . . . . ?
B9_12 B3_12 B11_12 Cl10_12 110.3(8) . . . . ?
Cl9_12 B10_12 B11_12 B3_12 -146.8(6) . . . . ?
B8_12 B10_12 B11_12 B3_12 62.1(8) . . . . ?
B12_12 B10_12 B11_12 B3_12 101.3(7) . . . . ?
B4_12 B10_12 B11_12 B3_12 -0.5(8) . . . . ?
B2_12 B10_12 B11_12 B3_12 -37.0(6) . . . . ?
Cl9_12 B10_12 B11_12 B9_12 148.6(6) . . . . ?
B8_12 B10_12 B11_12 B9_12 -2.5(8) . . . . ?
B12_12 B10_12 B11_12 B9_12 36.7(6) . . . . ?
B4_12 B10_12 B11_12 B9_12 -65.1(8) . . . . ?
B2_12 B10_12 B11_12 B9_12 -101.5(7) . . . . ?
Cl9_12 B10_12 B11_12 B2_12 -109.8(7) . . . . ?
B8_12 B10_12 B11_12 B2_12 99.1(7) . . . . ?
B12_12 B10_12 B11_12 B2_12 138.2(7) . . . . ?
B4_12 B10_12 B11_12 B2_12 36.5(6) . . . . ?
Cl9_12 B10_12 B11_12 B12_12 111.9(7) . . . . ?
B8_12 B10_12 B11_12 B12_12 -39.2(6) . . . . ?
B4_12 B10_12 B11_12 B12_12 -101.8(7) . . . . ?
B2_12 B10_12 B11_12 B12_12 -138.2(7) . . . . ?
Cl9_12 B10_12 B11_12 Cl10_12 2.6(10) . . . . ?
B8_12 B10_12 B11_12 Cl10_12 -148.5(6) . . . . ?
B12_12 B10_12 B11_12 Cl10_12 -109.3(7) . . . . ?
B4_12 B10_12 B11_12 Cl10_12 148.9(6) . . . . ?
B2_12 B10_12 B11_12 Cl10_12 112.5(7) . . . . ?
Cl11_12 B9_12 B11_12 B3_12 111.8(8) . . . . ?
B5_12 B9_12 B11_12 B3_12 -37.3(6) . . . . ?
B12_12 B9_12 B11_12 B3_12 -138.6(6) . . . . ?
B7_12 B9_12 B11_12 B3_12 -100.3(7) . . . . ?
Cl11_12 B9_12 B11_12 B10_12 -146.3(7) . . . . ?
B5_12 B9_12 B11_12 B10_12 64.6(8) . . . . ?
B12_12 B9_12 B11_12 B10_12 -36.8(6) . . . . ?
B3_12 B9_12 B11_12 B10_12 101.9(7) . . . . ?
B7_12 B9_12 B11_12 B10_12 1.6(8) . . . . ?
Cl11_12 B9_12 B11_12 B2_12 148.6(7) . . . . ?
B5_12 B9_12 B11_12 B2_12 -0.5(9) . . . . ?
B12_12 B9_12 B11_12 B2_12 -101.8(7) . . . . ?
B3_12 B9_12 B11_12 B2_12 36.8(6) . . . . ?
B7_12 B9_12 B11_12 B2_12 -63.5(8) . . . . ?
Cl11_12 B9_12 B11_12 B12_12 -109.6(8) . . . . ?
B5_12 B9_12 B11_12 B12_12 101.3(6) . . . . ?
B3_12 B9_12 B11_12 B12_12 138.6(6) . . . . ?
B7_12 B9_12 B11_12 B12_12 38.3(6) . . . . ?
Cl11_12 B9_12 B11_12 Cl10_12 -0.9(11) . . . . ?
B5_12 B9_12 B11_12 Cl10_12 -150.0(6) . . . . ?
B12_12 B9_12 B11_12 Cl10_12 108.7(7) . . . . ?
B3_12 B9_12 B11_12 Cl10_12 -112.7(8) . . . . ?
B7_12 B9_12 B11_12 Cl10_12 147.0(6) . . . . ?
B1_12 B2_12 B11_12 B3_12 37.5(6) . . . . ?
B4_12 B2_12 B11_12 B3_12 101.6(7) . . . . ?
Cl2_12 B2_12 B11_12 B3_12 -109.8(7) . . . . ?
B10_12 B2_12 B11_12 B3_12 138.9(6) . . . . ?
B1_12 B2_12 B11_12 B10_12 -101.4(7) . . . . ?
B3_12 B2_12 B11_12 B10_12 -138.9(6) . . . . ?
B4_12 B2_12 B11_12 B10_12 -37.3(6) . . . . ?
Cl2_12 B2_12 B11_12 B10_12 111.3(7) . . . . ?
B1_12 B2_12 B11_12 B9_12 0.3(9) . . . . ?
B3_12 B2_12 B11_12 B9_12 -37.2(6) . . . . ?
B4_12 B2_12 B11_12 B9_12 64.4(8) . . . . ?
Cl2_12 B2_12 B11_12 B9_12 -147.0(6) . . . . ?
B10_12 B2_12 B11_12 B9_12 101.7(7) . . . . ?
B1_12 B2_12 B11_12 B12_12 -63.6(8) . . . . ?
B3_12 B2_12 B11_12 B12_12 -101.2(7) . . . . ?
B4_12 B2_12 B11_12 B12_12 0.5(9) . . . . ?
Cl2_12 B2_12 B11_12 B12_12 149.1(6) . . . . ?
B10_12 B2_12 B11_12 B12_12 37.7(6) . . . . ?
B1_12 B2_12 B11_12 Cl10_12 149.6(6) . . . . ?
B3_12 B2_12 B11_12 Cl10_12 112.0(8) . . . . ?
B4_12 B2_12 B11_12 Cl10_12 -146.3(6) . . . . ?
Cl2_12 B2_12 B11_12 Cl10_12 2.3(11) . . . . ?
B10_12 B2_12 B11_12 Cl10_12 -109.1(8) . . . . ?
B8_12 B7_12 B12_12 Cl12_12 111.6(8) . . . . ?
B6_12 B7_12 B12_12 Cl12_12 148.6(7) . . . . ?
Cl7_12 B7_12 B12_12 Cl12_12 -1.2(11) . . . . ?
B5_12 B7_12 B12_12 Cl12_12 -147.5(7) . . . . ?
B9_12 B7_12 B12_12 Cl12_12 -110.5(8) . . . . ?
B8_12 B7_12 B12_12 B10_12 -36.4(6) . . . . ?
B6_12 B7_12 B12_12 B10_12 0.7(9) . . . . ?
Cl7_12 B7_12 B12_12 B10_12 -149.1(6) . . . . ?
B5_12 B7_12 B12_12 B10_12 64.6(8) . . . . ?
B9_12 B7_12 B12_12 B10_12 101.5(7) . . . . ?
B8_12 B7_12 B12_12 B11_12 -99.1(6) . . . . ?
B6_12 B7_12 B12_12 B11_12 -62.1(8) . . . . ?
Cl7_12 B7_12 B12_12 B11_12 148.1(7) . . . . ?
B5_12 B7_12 B12_12 B11_12 1.8(8) . . . . ?
B9_12 B7_12 B12_12 B11_12 38.8(6) . . . . ?
B8_12 B7_12 B12_12 B9_12 -137.9(6) . . . . ?
B6_12 B7_12 B12_12 B9_12 -100.9(7) . . . . ?
Cl7_12 B7_12 B12_12 B9_12 109.3(8) . . . . ?
B5_12 B7_12 B12_12 B9_12 -36.9(6) . . . . ?
B6_12 B7_12 B12_12 B8_12 37.0(6) . . . . ?
Cl7_12 B7_12 B12_12 B8_12 -112.8(8) . . . . ?
B5_12 B7_12 B12_12 B8_12 100.9(7) . . . . ?
B9_12 B7_12 B12_12 B8_12 137.9(6) . . . . ?
B11_12 B10_12 B12_12 Cl12_12 110.5(7) . . . . ?
Cl9_12 B10_12 B12_12 Cl12_12 -0.2(10) . . . . ?
B8_12 B10_12 B12_12 Cl12_12 -112.8(7) . . . . ?
B4_12 B10_12 B12_12 Cl12_12 -150.1(6) . . . . ?
B2_12 B10_12 B12_12 Cl12_12 147.7(6) . . . . ?
B11_12 B10_12 B12_12 B7_12 -100.5(7) . . . . ?
Cl9_12 B10_12 B12_12 B7_12 148.9(6) . . . . ?
B8_12 B10_12 B12_12 B7_12 36.3(6) . . . . ?
B4_12 B10_12 B12_12 B7_12 -1.1(8) . . . . ?
B2_12 B10_12 B12_12 B7_12 -63.3(8) . . . . ?
Cl9_12 B10_12 B12_12 B11_12 -110.7(8) . . . . ?
B8_12 B10_12 B12_12 B11_12 136.8(6) . . . . ?
B4_12 B10_12 B12_12 B11_12 99.4(7) . . . . ?
B2_12 B10_12 B12_12 B11_12 37.2(6) . . . . ?
B11_12 B10_12 B12_12 B9_12 -36.4(6) . . . . ?
Cl9_12 B10_12 B12_12 B9_12 -147.1(6) . . . . ?
B8_12 B10_12 B12_12 B9_12 100.4(7) . . . . ?
B4_12 B10_12 B12_12 B9_12 63.0(8) . . . . ?
B2_12 B10_12 B12_12 B9_12 0.8(8) . . . . ?
B11_12 B10_12 B12_12 B8_12 -136.8(6) . . . . ?
Cl9_12 B10_12 B12_12 B8_12 112.5(7) . . . . ?
B4_12 B10_12 B12_12 B8_12 -37.4(6) . . . . ?
B2_12 B10_12 B12_12 B8_12 -99.6(7) . . . . ?
B3_12 B11_12 B12_12 Cl12_12 148.6(6) . . . . ?
B10_12 B11_12 B12_12 Cl12_12 -109.7(8) . . . . ?
B9_12 B11_12 B12_12 Cl12_12 111.1(7) . . . . ?
B2_12 B11_12 B12_12 Cl12_12 -147.9(6) . . . . ?
Cl10_12 B11_12 B12_12 Cl12_12 -0.2(11) . . . . ?
B3_12 B11_12 B12_12 B7_12 -1.7(8) . . . . ?
B10_12 B11_12 B12_12 B7_12 100.1(7) . . . . ?
B9_12 B11_12 B12_12 B7_12 -39.2(6) . . . . ?
B2_12 B11_12 B12_12 B7_12 61.9(8) . . . . ?
Cl10_12 B11_12 B12_12 B7_12 -150.4(6) . . . . ?
B3_12 B11_12 B12_12 B10_12 -101.8(7) . . . . ?
B9_12 B11_12 B12_12 B10_12 -139.3(6) . . . . ?
B2_12 B11_12 B12_12 B10_12 -38.2(6) . . . . ?
Cl10_12 B11_12 B12_12 B10_12 109.5(7) . . . . ?
B3_12 B11_12 B12_12 B9_12 37.5(6) . . . . ?
B10_12 B11_12 B12_12 B9_12 139.3(6) . . . . ?
B2_12 B11_12 B12_12 B9_12 101.1(7) . . . . ?
Cl10_12 B11_12 B12_12 B9_12 -111.3(7) . . . . ?
B3_12 B11_12 B12_12 B8_12 -63.9(8) . . . . ?
B10_12 B11_12 B12_12 B8_12 37.9(6) . . . . ?
B9_12 B11_12 B12_12 B8_12 -101.4(7) . . . . ?
B2_12 B11_12 B12_12 B8_12 -0.3(9) . . . . ?
Cl10_12 B11_12 B12_12 B8_12 147.4(6) . . . . ?
Cl11_12 B9_12 B12_12 Cl12_12 3.9(11) . . . . ?
B11_12 B9_12 B12_12 Cl12_12 -110.2(8) . . . . ?
B5_12 B9_12 B12_12 Cl12_12 150.8(6) . . . . ?
B3_12 B9_12 B12_12 Cl12_12 -146.8(6) . . . . ?
B7_12 B9_12 B12_12 Cl12_12 113.5(8) . . . . ?
Cl11_12 B9_12 B12_12 B7_12 -109.6(7) . . . . ?
B11_12 B9_12 B12_12 B7_12 136.3(6) . . . . ?
B5_12 B9_12 B12_12 B7_12 37.3(6) . . . . ?
B3_12 B9_12 B12_12 B7_12 99.7(7) . . . . ?
Cl11_12 B9_12 B12_12 B10_12 150.4(6) . . . . ?
B11_12 B9_12 B12_12 B10_12 36.3(6) . . . . ?
B5_12 B9_12 B12_12 B10_12 -62.7(8) . . . . ?
B3_12 B9_12 B12_12 B10_12 -0.3(8) . . . . ?
B7_12 B9_12 B12_12 B10_12 -100.0(7) . . . . ?
Cl11_12 B9_12 B12_12 B11_12 114.1(7) . . . . ?
B5_12 B9_12 B12_12 B11_12 -99.0(7) . . . . ?
B3_12 B9_12 B12_12 B11_12 -36.6(6) . . . . ?
B7_12 B9_12 B12_12 B11_12 -136.3(6) . . . . ?
Cl11_12 B9_12 B12_12 B8_12 -146.9(6) . . . . ?
B11_12 B9_12 B12_12 B8_12 99.0(6) . . . . ?
B5_12 B9_12 B12_12 B8_12 0.0(8) . . . . ?
B3_12 B9_12 B12_12 B8_12 62.4(8) . . . . ?
B7_12 B9_12 B12_12 B8_12 -37.3(6) . . . . ?
B6_12 B8_12 B12_12 Cl12_12 -149.5(7) . . . . ?
B4_12 B8_12 B12_12 Cl12_12 146.8(6) . . . . ?
B7_12 B8_12 B12_12 Cl12_12 -112.3(8) . . . . ?
Cl8_12 B8_12 B12_12 Cl12_12 -1.3(11) . . . . ?
B10_12 B8_12 B12_12 Cl12_12 108.8(8) . . . . ?
B6_12 B8_12 B12_12 B7_12 -37.2(6) . . . . ?
B4_12 B8_12 B12_12 B7_12 -100.9(7) . . . . ?
Cl8_12 B8_12 B12_12 B7_12 111.1(7) . . . . ?
B10_12 B8_12 B12_12 B7_12 -138.9(6) . . . . ?
B6_12 B8_12 B12_12 B10_12 101.7(7) . . . . ?
B4_12 B8_12 B12_12 B10_12 38.0(6) . . . . ?
B7_12 B8_12 B12_12 B10_12 138.9(7) . . . . ?
Cl8_12 B8_12 B12_12 B10_12 -110.1(7) . . . . ?
B6_12 B8_12 B12_12 B11_12 63.7(8) . . . . ?
B4_12 B8_12 B12_12 B11_12 0.0(8) . . . . ?
B7_12 B8_12 B12_12 B11_12 100.9(7) . . . . ?
Cl8_12 B8_12 B12_12 B11_12 -148.1(6) . . . . ?
B10_12 B8_12 B12_12 B11_12 -38.0(6) . . . . ?
B6_12 B8_12 B12_12 B9_12 0.7(9) . . . . ?
B4_12 B8_12 B12_12 B9_12 -63.0(8) . . . . ?
B7_12 B8_12 B12_12 B9_12 37.9(6) . . . . ?
Cl8_12 B8_12 B12_12 B9_12 149.0(6) . . . . ?
B10_12 B8_12 B12_12 B9_12 -100.9(7) . . . . ?
B4_13 B1_13 B2_13 B3_13 -38.5(5) . . . . ?
B5_13 B1_13 B2_13 B3_13 -101.9(6) . . . . ?
Cl1_13 B1_13 B2_13 B3_13 111.9(6) . . . . ?
B6_13 B1_13 B2_13 B3_13 -139.2(6) . . . . ?
B3_13 B1_13 B2_13 B6_13 139.2(6) . . . . ?
B4_13 B1_13 B2_13 B6_13 100.7(6) . . . . ?
B5_13 B1_13 B2_13 B6_13 37.3(5) . . . . ?
Cl1_13 B1_13 B2_13 B6_13 -108.8(6) . . . . ?
B3_13 B1_13 B2_13 B12_13 101.8(6) . . . . ?
B4_13 B1_13 B2_13 B12_13 63.3(7) . . . . ?
B5_13 B1_13 B2_13 B12_13 -0.1(8) . . . . ?
Cl1_13 B1_13 B2_13 B12_13 -146.3(5) . . . . ?
B6_13 B1_13 B2_13 B12_13 -37.5(5) . . . . ?
B3_13 B1_13 B2_13 B11_13 37.0(5) . . . . ?
B4_13 B1_13 B2_13 B11_13 -1.5(7) . . . . ?
B5_13 B1_13 B2_13 B11_13 -64.9(7) . . . . ?
Cl1_13 B1_13 B2_13 B11_13 149.0(5) . . . . ?
B6_13 B1_13 B2_13 B11_13 -102.2(6) . . . . ?
B3_13 B1_13 B2_13 Cl6_13 -110.1(7) . . . . ?
B4_13 B1_13 B2_13 Cl6_13 -148.6(5) . . . . ?
B5_13 B1_13 B2_13 Cl6_13 148.0(6) . . . . ?
Cl1_13 B1_13 B2_13 Cl6_13 1.8(9) . . . . ?
B6_13 B1_13 B2_13 Cl6_13 110.7(7) . . . . ?
B6_13 B2_13 B3_13 B1_13 -37.6(5) . . . . ?
B12_13 B2_13 B3_13 B1_13 -101.9(6) . . . . ?
B11_13 B2_13 B3_13 B1_13 -138.9(6) . . . . ?
Cl6_13 B2_13 B3_13 B1_13 110.6(6) . . . . ?
B6_13 B2_13 B3_13 B11_13 101.4(6) . . . . ?
B1_13 B2_13 B3_13 B11_13 138.9(6) . . . . ?
B12_13 B2_13 B3_13 B11_13 37.0(5) . . . . ?
Cl6_13 B2_13 B3_13 B11_13 -110.4(6) . . . . ?
B6_13 B2_13 B3_13 Cl5_13 -146.4(5) . . . . ?
B1_13 B2_13 B3_13 Cl5_13 -108.8(6) . . . . ?
B12_13 B2_13 B3_13 Cl5_13 149.2(5) . . . . ?
B11_13 B2_13 B3_13 Cl5_13 112.2(6) . . . . ?
Cl6_13 B2_13 B3_13 Cl5_13 1.8(9) . . . . ?
B6_13 B2_13 B3_13 B4_13 0.4(7) . . . . ?
B1_13 B2_13 B3_13 B4_13 38.0(5) . . . . ?
B12_13 B2_13 B3_13 B4_13 -63.9(7) . . . . ?
B11_13 B2_13 B3_13 B4_13 -100.9(6) . . . . ?
Cl6_13 B2_13 B3_13 B4_13 148.6(5) . . . . ?
B6_13 B2_13 B3_13 B10_13 63.2(7) . . . . ?
B1_13 B2_13 B3_13 B10_13 100.7(6) . . . . ?
B12_13 B2_13 B3_13 B10_13 -1.2(7) . . . . ?
B11_13 B2_13 B3_13 B10_13 -38.2(5) . . . . ?
Cl6_13 B2_13 B3_13 B10_13 -148.6(5) . . . . ?
B4_13 B1_13 B3_13 B2_13 137.4(6) . . . . ?
B5_13 B1_13 B3_13 B2_13 99.9(6) . . . . ?
Cl1_13 B1_13 B3_13 B2_13 -107.5(7) . . . . ?
B6_13 B1_13 B3_13 B2_13 35.8(5) . . . . ?
B2_13 B1_13 B3_13 B11_13 -37.7(6) . . . . ?
B4_13 B1_13 B3_13 B11_13 99.7(6) . . . . ?
B5_13 B1_13 B3_13 B11_13 62.2(7) . . . . ?
Cl1_13 B1_13 B3_13 B11_13 -145.2(6) . . . . ?
B6_13 B1_13 B3_13 B11_13 -1.9(8) . . . . ?
B2_13 B1_13 B3_13 Cl5_13 111.2(7) . . . . ?
B4_13 B1_13 B3_13 Cl5_13 -111.4(6) . . . . ?
B5_13 B1_13 B3_13 Cl5_13 -148.9(5) . . . . ?
Cl1_13 B1_13 B3_13 Cl5_13 3.7(9) . . . . ?
B6_13 B1_13 B3_13 Cl5_13 147.0(5) . . . . ?
B2_13 B1_13 B3_13 B4_13 -137.4(6) . . . . ?
B5_13 B1_13 B3_13 B4_13 -37.5(5) . . . . ?
Cl1_13 B1_13 B3_13 B4_13 115.1(7) . . . . ?
B6_13 B1_13 B3_13 B4_13 -101.6(6) . . . . ?
B2_13 B1_13 B3_13 B10_13 -101.2(6) . . . . ?
B4_13 B1_13 B3_13 B10_13 36.2(5) . . . . ?
B5_13 B1_13 B3_13 B10_13 -1.3(7) . . . . ?
Cl1_13 B1_13 B3_13 B10_13 151.3(5) . . . . ?
B6_13 B1_13 B3_13 B10_13 -65.4(7) . . . . ?
B3_13 B1_13 B4_13 B8_13 -100.2(6) . . . . ?
B2_13 B1_13 B4_13 B8_13 -62.5(7) . . . . ?
B5_13 B1_13 B4_13 B8_13 38.2(5) . . . . ?
Cl1_13 B1_13 B4_13 B8_13 149.1(6) . . . . ?
B6_13 B1_13 B4_13 B8_13 -0.3(7) . . . . ?
B3_13 B1_13 B4_13 B10_13 -36.7(5) . . . . ?
B2_13 B1_13 B4_13 B10_13 1.0(7) . . . . ?
B5_13 B1_13 B4_13 B10_13 101.7(6) . . . . ?
Cl1_13 B1_13 B4_13 B10_13 -147.4(6) . . . . ?
B6_13 B1_13 B4_13 B10_13 63.2(7) . . . . ?
B3_13 B1_13 B4_13 B5_13 -138.4(6) . . . . ?
B2_13 B1_13 B4_13 B5_13 -100.6(6) . . . . ?
Cl1_13 B1_13 B4_13 B5_13 111.0(7) . . . . ?
B6_13 B1_13 B4_13 B5_13 -38.4(5) . . . . ?
B3_13 B1_13 B4_13 Cl4_13 110.7(6) . . . . ?
B2_13 B1_13 B4_13 Cl4_13 148.5(6) . . . . ?
B5_13 B1_13 B4_13 Cl4_13 -110.9(6) . . . . ?
Cl1_13 B1_13 B4_13 Cl4_13 0.1(10) . . . . ?
B6_13 B1_13 B4_13 Cl4_13 -149.3(5) . . . . ?
B2_13 B1_13 B4_13 B3_13 37.7(5) . . . . ?
B5_13 B1_13 B4_13 B3_13 138.4(6) . . . . ?
Cl1_13 B1_13 B4_13 B3_13 -110.7(7) . . . . ?
B6_13 B1_13 B4_13 B3_13 99.9(6) . . . . ?
B2_13 B3_13 B4_13 B8_13 63.2(7) . . . . ?
B1_13 B3_13 B4_13 B8_13 101.5(6) . . . . ?
B11_13 B3_13 B4_13 B8_13 -1.4(7) . . . . ?
Cl5_13 B3_13 B4_13 B8_13 -150.1(5) . . . . ?
B10_13 B3_13 B4_13 B8_13 -37.7(5) . . . . ?
B2_13 B3_13 B4_13 B1_13 -38.3(5) . . . . ?
B11_13 B3_13 B4_13 B1_13 -103.0(6) . . . . ?
Cl5_13 B3_13 B4_13 B1_13 108.4(6) . . . . ?
B10_13 B3_13 B4_13 B1_13 -139.2(6) . . . . ?
B2_13 B3_13 B4_13 B10_13 100.9(6) . . . . ?
B1_13 B3_13 B4_13 B10_13 139.2(6) . . . . ?
B11_13 B3_13 B4_13 B10_13 36.2(5) . . . . ?
Cl5_13 B3_13 B4_13 B10_13 -112.4(6) . . . . ?
B2_13 B3_13 B4_13 B5_13 -1.1(7) . . . . ?
B1_13 B3_13 B4_13 B5_13 37.2(5) . . . . ?
B11_13 B3_13 B4_13 B5_13 -65.8(7) . . . . ?
Cl5_13 B3_13 B4_13 B5_13 145.6(5) . . . . ?
B10_13 B3_13 B4_13 B5_13 -102.0(6) . . . . ?
B2_13 B3_13 B4_13 Cl4_13 -149.1(5) . . . . ?
B1_13 B3_13 B4_13 Cl4_13 -110.8(6) . . . . ?
B11_13 B3_13 B4_13 Cl4_13 146.3(5) . . . . ?
Cl5_13 B3_13 B4_13 Cl4_13 -2.4(8) . . . . ?
B10_13 B3_13 B4_13 Cl4_13 110.0(6) . . . . ?
B8_13 B4_13 B5_13 Cl3_13 111.6(7) . . . . ?
B1_13 B4_13 B5_13 Cl3_13 -110.4(7) . . . . ?
B10_13 B4_13 B5_13 Cl3_13 149.0(6) . . . . ?
Cl4_13 B4_13 B5_13 Cl3_13 1.0(9) . . . . ?
B3_13 B4_13 B5_13 Cl3_13 -147.1(6) . . . . ?
B8_13 B4_13 B5_13 B1_13 -138.0(6) . . . . ?
B10_13 B4_13 B5_13 B1_13 -100.6(6) . . . . ?
Cl4_13 B4_13 B5_13 B1_13 111.4(6) . . . . ?
B3_13 B4_13 B5_13 B1_13 -36.7(5) . . . . ?
B1_13 B4_13 B5_13 B8_13 138.0(6) . . . . ?
B10_13 B4_13 B5_13 B8_13 37.4(5) . . . . ?
Cl4_13 B4_13 B5_13 B8_13 -110.6(6) . . . . ?
B3_13 B4_13 B5_13 B8_13 101.3(6) . . . . ?
B8_13 B4_13 B5_13 B7_13 -37.3(5) . . . . ?
B1_13 B4_13 B5_13 B7_13 100.7(6) . . . . ?
B10_13 B4_13 B5_13 B7_13 0.2(7) . . . . ?
Cl4_13 B4_13 B5_13 B7_13 -147.9(5) . . . . ?
B3_13 B4_13 B5_13 B7_13 64.0(7) . . . . ?
B8_13 B4_13 B5_13 B6_13 -99.9(6) . . . . ?
B1_13 B4_13 B5_13 B6_13 38.1(5) . . . . ?
B10_13 B4_13 B5_13 B6_13 -62.5(7) . . . . ?
Cl4_13 B4_13 B5_13 B6_13 149.5(5) . . . . ?
B3_13 B4_13 B5_13 B6_13 1.4(7) . . . . ?
B3_13 B1_13 B5_13 Cl3_13 149.6(5) . . . . ?
B2_13 B1_13 B5_13 Cl3_13 -147.5(5) . . . . ?
B4_13 B1_13 B5_13 Cl3_13 111.7(6) . . . . ?
Cl1_13 B1_13 B5_13 Cl3_13 -2.7(9) . . . . ?
B6_13 B1_13 B5_13 Cl3_13 -111.0(6) . . . . ?
B3_13 B1_13 B5_13 B4_13 37.9(5) . . . . ?
B2_13 B1_13 B5_13 B4_13 100.8(6) . . . . ?
Cl1_13 B1_13 B5_13 B4_13 -114.4(7) . . . . ?
B6_13 B1_13 B5_13 B4_13 137.3(6) . . . . ?
B3_13 B1_13 B5_13 B8_13 0.8(7) . . . . ?
B2_13 B1_13 B5_13 B8_13 63.7(7) . . . . ?
B4_13 B1_13 B5_13 B8_13 -37.1(5) . . . . ?
Cl1_13 B1_13 B5_13 B8_13 -151.5(5) . . . . ?
B6_13 B1_13 B5_13 B8_13 100.2(6) . . . . ?
B3_13 B1_13 B5_13 B7_13 -61.9(7) . . . . ?
B2_13 B1_13 B5_13 B7_13 1.0(7) . . . . ?
B4_13 B1_13 B5_13 B7_13 -99.8(6) . . . . ?
Cl1_13 B1_13 B5_13 B7_13 145.7(6) . . . . ?
B6_13 B1_13 B5_13 B7_13 37.5(5) . . . . ?
B3_13 B1_13 B5_13 B6_13 -99.4(6) . . . . ?
B2_13 B1_13 B5_13 B6_13 -36.5(5) . . . . ?
B4_13 B1_13 B5_13 B6_13 -137.3(6) . . . . ?
Cl1_13 B1_13 B5_13 B6_13 108.2(6) . . . . ?
B3_13 B2_13 B6_13 B12_13 -101.8(6) . . . . ?
B1_13 B2_13 B6_13 B12_13 -138.7(6) . . . . ?
B11_13 B2_13 B6_13 B12_13 -37.3(5) . . . . ?
Cl6_13 B2_13 B6_13 B12_13 110.0(6) . . . . ?
B3_13 B2_13 B6_13 Cl2_13 147.3(6) . . . . ?
B1_13 B2_13 B6_13 Cl2_13 110.4(7) . . . . ?
B12_13 B2_13 B6_13 Cl2_13 -110.9(7) . . . . ?
B11_13 B2_13 B6_13 Cl2_13 -148.3(6) . . . . ?
Cl6_13 B2_13 B6_13 Cl2_13 -0.9(9) . . . . ?
B3_13 B2_13 B6_13 B7_13 -63.1(7) . . . . ?
B1_13 B2_13 B6_13 B7_13 -100.0(6) . . . . ?
B12_13 B2_13 B6_13 B7_13 38.7(5) . . . . ?
B11_13 B2_13 B6_13 B7_13 1.3(8) . . . . ?
Cl6_13 B2_13 B6_13 B7_13 148.7(5) . . . . ?
B3_13 B2_13 B6_13 B1_13 37.0(5) . . . . ?
B12_13 B2_13 B6_13 B1_13 138.7(6) . . . . ?
B11_13 B2_13 B6_13 B1_13 101.4(6) . . . . ?
Cl6_13 B2_13 B6_13 B1_13 -111.3(6) . . . . ?
B3_13 B2_13 B6_13 B5_13 0.4(8) . . . . ?
B1_13 B2_13 B6_13 B5_13 -36.5(5) . . . . ?
B12_13 B2_13 B6_13 B5_13 102.2(6) . . . . ?
B11_13 B2_13 B6_13 B5_13 64.8(7) . . . . ?
Cl6_13 B2_13 B6_13 B5_13 -147.8(5) . . . . ?
B3_13 B1_13 B6_13 B2_13 -36.0(6) . . . . ?
B4_13 B1_13 B6_13 B2_13 -100.4(6) . . . . ?
B5_13 B1_13 B6_13 B2_13 -138.5(6) . . . . ?
Cl1_13 B1_13 B6_13 B2_13 108.3(7) . . . . ?
B3_13 B1_13 B6_13 B12_13 1.3(8) . . . . ?
B2_13 B1_13 B6_13 B12_13 37.3(5) . . . . ?
B4_13 B1_13 B6_13 B12_13 -63.1(7) . . . . ?
B5_13 B1_13 B6_13 B12_13 -101.3(6) . . . . ?
Cl1_13 B1_13 B6_13 B12_13 145.6(6) . . . . ?
B3_13 B1_13 B6_13 Cl2_13 -148.3(6) . . . . ?
B2_13 B1_13 B6_13 Cl2_13 -112.3(7) . . . . ?
B4_13 B1_13 B6_13 Cl2_13 147.3(5) . . . . ?
B5_13 B1_13 B6_13 Cl2_13 109.1(6) . . . . ?
Cl1_13 B1_13 B6_13 Cl2_13 -4.0(9) . . . . ?
B3_13 B1_13 B6_13 B7_13 64.8(7) . . . . ?
B2_13 B1_13 B6_13 B7_13 100.8(6) . . . . ?
B4_13 B1_13 B6_13 B7_13 0.4(7) . . . . ?
B5_13 B1_13 B6_13 B7_13 -37.7(5) . . . . ?
Cl1_13 B1_13 B6_13 B7_13 -150.9(6) . . . . ?
B3_13 B1_13 B6_13 B5_13 102.6(6) . . . . ?
B2_13 B1_13 B6_13 B5_13 138.5(6) . . . . ?
B4_13 B1_13 B6_13 B5_13 38.2(5) . . . . ?
Cl1_13 B1_13 B6_13 B5_13 -113.1(7) . . . . ?
Cl3_13 B5_13 B6_13 B2_13 147.6(6) . . . . ?
B4_13 B5_13 B6_13 B2_13 -1.1(7) . . . . ?
B1_13 B5_13 B6_13 B2_13 36.8(5) . . . . ?
B8_13 B5_13 B6_13 B2_13 -63.6(7) . . . . ?
B7_13 B5_13 B6_13 B2_13 -100.9(6) . . . . ?
Cl3_13 B5_13 B6_13 B12_13 -148.4(6) . . . . ?
B4_13 B5_13 B6_13 B12_13 62.9(7) . . . . ?
B1_13 B5_13 B6_13 B12_13 100.7(6) . . . . ?
B8_13 B5_13 B6_13 B12_13 0.4(7) . . . . ?
B7_13 B5_13 B6_13 B12_13 -37.0(5) . . . . ?
Cl3_13 B5_13 B6_13 Cl2_13 -0.2(9) . . . . ?
B4_13 B5_13 B6_13 Cl2_13 -149.0(5) . . . . ?
B1_13 B5_13 B6_13 Cl2_13 -111.1(6) . . . . ?
B8_13 B5_13 B6_13 Cl2_13 148.5(5) . . . . ?
B7_13 B5_13 B6_13 Cl2_13 111.2(6) . . . . ?
Cl3_13 B5_13 B6_13 B7_13 -111.4(7) . . . . ?
B4_13 B5_13 B6_13 B7_13 99.8(6) . . . . ?
B1_13 B5_13 B6_13 B7_13 137.7(6) . . . . ?
B8_13 B5_13 B6_13 B7_13 37.3(5) . . . . ?
Cl3_13 B5_13 B6_13 B1_13 110.9(7) . . . . ?
B4_13 B5_13 B6_13 B1_13 -37.9(5) . . . . ?
B8_13 B5_13 B6_13 B1_13 -100.4(6) . . . . ?
B7_13 B5_13 B6_13 B1_13 -137.7(6) . . . . ?
B2_13 B6_13 B7_13 Cl12_13 -149.9(6) . . . . ?
B12_13 B6_13 B7_13 Cl12_13 -111.1(7) . . . . ?
Cl2_13 B6_13 B7_13 Cl12_13 0.2(9) . . . . ?
B1_13 B6_13 B7_13 Cl12_13 147.2(6) . . . . ?
B5_13 B6_13 B7_13 Cl12_13 109.9(7) . . . . ?
B2_13 B6_13 B7_13 B9_13 -1.0(8) . . . . ?
B12_13 B6_13 B7_13 B9_13 37.9(5) . . . . ?
Cl2_13 B6_13 B7_13 B9_13 149.2(5) . . . . ?
B1_13 B6_13 B7_13 B9_13 -63.8(7) . . . . ?
B5_13 B6_13 B7_13 B9_13 -101.1(6) . . . . ?
B2_13 B6_13 B7_13 B12_13 -38.8(5) . . . . ?
Cl2_13 B6_13 B7_13 B12_13 111.3(6) . . . . ?
B1_13 B6_13 B7_13 B12_13 -101.7(6) . . . . ?
B5_13 B6_13 B7_13 B12_13 -139.0(6) . . . . ?
B2_13 B6_13 B7_13 B8_13 62.5(7) . . . . ?
B12_13 B6_13 B7_13 B8_13 101.3(6) . . . . ?
Cl2_13 B6_13 B7_13 B8_13 -147.4(5) . . . . ?
B1_13 B6_13 B7_13 B8_13 -0.4(7) . . . . ?
B5_13 B6_13 B7_13 B8_13 -37.7(5) . . . . ?
B2_13 B6_13 B7_13 B5_13 100.2(6) . . . . ?
B12_13 B6_13 B7_13 B5_13 139.0(6) . . . . ?
Cl2_13 B6_13 B7_13 B5_13 -109.7(6) . . . . ?
B1_13 B6_13 B7_13 B5_13 37.3(5) . . . . ?
Cl3_13 B5_13 B7_13 Cl12_13 -1.3(9) . . . . ?
B4_13 B5_13 B7_13 Cl12_13 147.7(5) . . . . ?
B1_13 B5_13 B7_13 Cl12_13 -149.5(5) . . . . ?
B8_13 B5_13 B7_13 Cl12_13 110.5(7) . . . . ?
B6_13 B5_13 B7_13 Cl12_13 -111.7(6) . . . . ?
Cl3_13 B5_13 B7_13 B9_13 -148.7(6) . . . . ?
B4_13 B5_13 B7_13 B9_13 0.2(7) . . . . ?
B1_13 B5_13 B7_13 B9_13 63.1(7) . . . . ?
B8_13 B5_13 B7_13 B9_13 -36.9(5) . . . . ?
B6_13 B5_13 B7_13 B9_13 100.8(6) . . . . ?
Cl3_13 B5_13 B7_13 B12_13 146.8(5) . . . . ?
B4_13 B5_13 B7_13 B12_13 -64.3(7) . . . . ?
B1_13 B5_13 B7_13 B12_13 -1.5(7) . . . . ?
B8_13 B5_13 B7_13 B12_13 -101.5(6) . . . . ?
B6_13 B5_13 B7_13 B12_13 36.3(5) . . . . ?
Cl3_13 B5_13 B7_13 B8_13 -111.8(7) . . . . ?
B4_13 B5_13 B7_13 B8_13 37.2(5) . . . . ?
B1_13 B5_13 B7_13 B8_13 100.0(6) . . . . ?
B6_13 B5_13 B7_13 B8_13 137.8(6) . . . . ?
Cl3_13 B5_13 B7_13 B6_13 110.5(6) . . . . ?
B4_13 B5_13 B7_13 B6_13 -100.6(6) . . . . ?
B1_13 B5_13 B7_13 B6_13 -37.8(5) . . . . ?
B8_13 B5_13 B7_13 B6_13 -137.8(6) . . . . ?
B1_13 B4_13 B8_13 B10_13 100.5(6) . . . . ?
B5_13 B4_13 B8_13 B10_13 138.3(6) . . . . ?
Cl4_13 B4_13 B8_13 B10_13 -110.1(6) . . . . ?
B3_13 B4_13 B8_13 B10_13 37.9(5) . . . . ?
B1_13 B4_13 B8_13 Cl11_13 -149.7(6) . . . . ?
B10_13 B4_13 B8_13 Cl11_13 109.8(7) . . . . ?
B5_13 B4_13 B8_13 Cl11_13 -111.9(6) . . . . ?
Cl4_13 B4_13 B8_13 Cl11_13 -0.3(9) . . . . ?
B3_13 B4_13 B8_13 Cl11_13 147.7(5) . . . . ?
B1_13 B4_13 B8_13 B9_13 63.1(7) . . . . ?
B10_13 B4_13 B8_13 B9_13 -37.4(5) . . . . ?
B5_13 B4_13 B8_13 B9_13 100.9(6) . . . . ?
Cl4_13 B4_13 B8_13 B9_13 -147.5(5) . . . . ?
B3_13 B4_13 B8_13 B9_13 0.5(7) . . . . ?
B1_13 B4_13 B8_13 B7_13 0.0(7) . . . . ?
B10_13 B4_13 B8_13 B7_13 -100.5(6) . . . . ?
B5_13 B4_13 B8_13 B7_13 37.9(5) . . . . ?
Cl4_13 B4_13 B8_13 B7_13 149.4(5) . . . . ?
B3_13 B4_13 B8_13 B7_13 -62.6(7) . . . . ?
B1_13 B4_13 B8_13 B5_13 -37.9(5) . . . . ?
B10_13 B4_13 B8_13 B5_13 -138.3(6) . . . . ?
Cl4_13 B4_13 B8_13 B5_13 111.5(6) . . . . ?
B3_13 B4_13 B8_13 B5_13 -100.4(6) . . . . ?
Cl12_13 B7_13 B8_13 B4_13 -147.7(6) . . . . ?
B9_13 B7_13 B8_13 B4_13 101.2(6) . . . . ?
B12_13 B7_13 B8_13 B4_13 62.9(7) . . . . ?
B6_13 B7_13 B8_13 B4_13 0.3(7) . . . . ?
B5_13 B7_13 B8_13 B4_13 -37.5(5) . . . . ?
Cl12_13 B7_13 B8_13 B10_13 148.8(6) . . . . ?
B9_13 B7_13 B8_13 B10_13 37.8(5) . . . . ?
B12_13 B7_13 B8_13 B10_13 -0.6(7) . . . . ?
B6_13 B7_13 B8_13 B10_13 -63.2(7) . . . . ?
B5_13 B7_13 B8_13 B10_13 -101.0(6) . . . . ?
Cl12_13 B7_13 B8_13 Cl11_13 2.2(9) . . . . ?
B9_13 B7_13 B8_13 Cl11_13 -108.9(6) . . . . ?
B12_13 B7_13 B8_13 Cl11_13 -147.2(5) . . . . ?
B6_13 B7_13 B8_13 Cl11_13 150.2(5) . . . . ?
B5_13 B7_13 B8_13 Cl11_13 112.4(6) . . . . ?
Cl12_13 B7_13 B8_13 B9_13 111.1(7) . . . . ?
B12_13 B7_13 B8_13 B9_13 -38.4(5) . . . . ?
B6_13 B7_13 B8_13 B9_13 -101.0(6) . . . . ?
B5_13 B7_13 B8_13 B9_13 -138.8(6) . . . . ?
Cl12_13 B7_13 B8_13 B5_13 -110.2(7) . . . . ?
B9_13 B7_13 B8_13 B5_13 138.8(6) . . . . ?
B12_13 B7_13 B8_13 B5_13 100.4(6) . . . . ?
B6_13 B7_13 B8_13 B5_13 37.8(5) . . . . ?
Cl3_13 B5_13 B8_13 B4_13 -111.1(7) . . . . ?
B1_13 B5_13 B8_13 B4_13 37.2(5) . . . . ?
B7_13 B5_13 B8_13 B4_13 137.8(6) . . . . ?
B6_13 B5_13 B8_13 B4_13 100.5(6) . . . . ?
Cl3_13 B5_13 B8_13 B10_13 -148.4(5) . . . . ?
B4_13 B5_13 B8_13 B10_13 -37.3(5) . . . . ?
B1_13 B5_13 B8_13 B10_13 -0.1(7) . . . . ?
B7_13 B5_13 B8_13 B10_13 100.5(6) . . . . ?
B6_13 B5_13 B8_13 B10_13 63.2(7) . . . . ?
Cl3_13 B5_13 B8_13 Cl11_13 0.1(9) . . . . ?
B4_13 B5_13 B8_13 Cl11_13 111.2(7) . . . . ?
B1_13 B5_13 B8_13 Cl11_13 148.4(6) . . . . ?
B7_13 B5_13 B8_13 Cl11_13 -111.0(7) . . . . ?
B6_13 B5_13 B8_13 Cl11_13 -148.3(5) . . . . ?
Cl3_13 B5_13 B8_13 B9_13 147.8(5) . . . . ?
B4_13 B5_13 B8_13 B9_13 -101.0(6) . . . . ?
B1_13 B5_13 B8_13 B9_13 -63.8(7) . . . . ?
B7_13 B5_13 B8_13 B9_13 36.8(5) . . . . ?
B6_13 B5_13 B8_13 B9_13 -0.5(7) . . . . ?
Cl3_13 B5_13 B8_13 B7_13 111.0(7) . . . . ?
B4_13 B5_13 B8_13 B7_13 -137.8(6) . . . . ?
B1_13 B5_13 B8_13 B7_13 -100.6(6) . . . . ?
B6_13 B5_13 B8_13 B7_13 -37.3(5) . . . . ?
Cl12_13 B7_13 B9_13 Cl10_13 0.8(9) . . . . ?
B12_13 B7_13 B9_13 Cl10_13 -111.3(6) . . . . ?
B8_13 B7_13 B9_13 Cl10_13 111.0(6) . . . . ?
B6_13 B7_13 B9_13 Cl10_13 -148.3(5) . . . . ?
B5_13 B7_13 B9_13 Cl10_13 148.0(5) . . . . ?
Cl12_13 B7_13 B9_13 B8_13 -110.2(7) . . . . ?
B12_13 B7_13 B9_13 B8_13 137.7(6) . . . . ?
B6_13 B7_13 B9_13 B8_13 100.6(6) . . . . ?
B5_13 B7_13 B9_13 B8_13 36.9(5) . . . . ?
Cl12_13 B7_13 B9_13 B10_13 -147.7(6) . . . . ?
B12_13 B7_13 B9_13 B10_13 100.3(6) . . . . ?
B8_13 B7_13 B9_13 B10_13 -37.4(5) . . . . ?
B6_13 B7_13 B9_13 B10_13 63.2(7) . . . . ?
B5_13 B7_13 B9_13 B10_13 -0.5(7) . . . . ?
Cl12_13 B7_13 B9_13 B11_13 149.4(6) . . . . ?
B12_13 B7_13 B9_13 B11_13 37.3(5) . . . . ?
B8_13 B7_13 B9_13 B11_13 -100.4(6) . . . . ?
B6_13 B7_13 B9_13 B11_13 0.2(7) . . . . ?
B5_13 B7_13 B9_13 B11_13 -63.5(7) . . . . ?
Cl12_13 B7_13 B9_13 B12_13 112.1(7) . . . . ?
B8_13 B7_13 B9_13 B12_13 -137.7(6) . . . . ?
B6_13 B7_13 B9_13 B12_13 -37.1(5) . . . . ?
B5_13 B7_13 B9_13 B12_13 -100.8(6) . . . . ?
B4_13 B8_13 B9_13 B7_13 -100.5(6) . . . . ?
B10_13 B8_13 B9_13 B7_13 -137.8(6) . . . . ?
Cl11_13 B8_13 B9_13 B7_13 111.6(7) . . . . ?
B5_13 B8_13 B9_13 B7_13 -37.2(5) . . . . ?
B4_13 B8_13 B9_13 Cl10_13 148.1(5) . . . . ?
B10_13 B8_13 B9_13 Cl10_13 110.8(6) . . . . ?
Cl11_13 B8_13 B9_13 Cl10_13 0.1(9) . . . . ?
B7_13 B8_13 B9_13 Cl10_13 -111.4(7) . . . . ?
B5_13 B8_13 B9_13 Cl10_13 -148.6(5) . . . . ?
B4_13 B8_13 B9_13 B10_13 37.3(5) . . . . ?
Cl11_13 B8_13 B9_13 B10_13 -110.7(6) . . . . ?
B7_13 B8_13 B9_13 B10_13 137.8(6) . . . . ?
B5_13 B8_13 B9_13 B10_13 100.6(6) . . . . ?
B4_13 B8_13 B9_13 B11_13 0.6(7) . . . . ?
B10_13 B8_13 B9_13 B11_13 -36.7(5) . . . . ?
Cl11_13 B8_13 B9_13 B11_13 -147.4(5) . . . . ?
B7_13 B8_13 B9_13 B11_13 101.0(6) . . . . ?
B5_13 B8_13 B9_13 B11_13 63.9(7) . . . . ?
B4_13 B8_13 B9_13 B12_13 -62.8(7) . . . . ?
B10_13 B8_13 B9_13 B12_13 -100.1(6) . . . . ?
Cl11_13 B8_13 B9_13 B12_13 149.2(5) . . . . ?
B7_13 B8_13 B9_13 B12_13 37.7(5) . . . . ?
B5_13 B8_13 B9_13 B12_13 0.5(7) . . . . ?
Cl11_13 B8_13 B10_13 B4_13 -112.0(6) . . . . ?
B9_13 B8_13 B10_13 B4_13 138.4(6) . . . . ?
B7_13 B8_13 B10_13 B4_13 101.0(6) . . . . ?
B5_13 B8_13 B10_13 B4_13 37.1(5) . . . . ?
B4_13 B8_13 B10_13 B11_13 -101.1(6) . . . . ?
Cl11_13 B8_13 B10_13 B11_13 146.9(5) . . . . ?
B9_13 B8_13 B10_13 B11_13 37.4(5) . . . . ?
B7_13 B8_13 B10_13 B11_13 -0.1(7) . . . . ?
B5_13 B8_13 B10_13 B11_13 -63.9(7) . . . . ?
B4_13 B8_13 B10_13 B9_13 -138.4(6) . . . . ?
Cl11_13 B8_13 B10_13 B9_13 109.5(6) . . . . ?
B7_13 B8_13 B10_13 B9_13 -37.5(5) . . . . ?
B5_13 B8_13 B10_13 B9_13 -101.3(6) . . . . ?
B4_13 B8_13 B10_13 B3_13 -37.9(5) . . . . ?
Cl11_13 B8_13 B10_13 B3_13 -149.9(5) . . . . ?
B9_13 B8_13 B10_13 B3_13 100.6(6) . . . . ?
B7_13 B8_13 B10_13 B3_13 63.1(7) . . . . ?
B5_13 B8_13 B10_13 B3_13 -0.7(7) . . . . ?
B4_13 B8_13 B10_13 Cl9_13 111.8(6) . . . . ?
Cl11_13 B8_13 B10_13 Cl9_13 -0.3(9) . . . . ?
B9_13 B8_13 B10_13 Cl9_13 -109.8(6) . . . . ?
B7_13 B8_13 B10_13 Cl9_13 -147.3(5) . . . . ?
B5_13 B8_13 B10_13 Cl9_13 148.9(5) . . . . ?
B1_13 B4_13 B10_13 B8_13 -101.7(6) . . . . ?
B5_13 B4_13 B10_13 B8_13 -37.8(5) . . . . ?
Cl4_13 B4_13 B10_13 B8_13 110.5(6) . . . . ?
B3_13 B4_13 B10_13 B8_13 -137.8(6) . . . . ?
B8_13 B4_13 B10_13 B11_13 101.4(6) . . . . ?
B1_13 B4_13 B10_13 B11_13 -0.2(7) . . . . ?
B5_13 B4_13 B10_13 B11_13 63.6(7) . . . . ?
Cl4_13 B4_13 B10_13 B11_13 -148.1(5) . . . . ?
B3_13 B4_13 B10_13 B11_13 -36.4(5) . . . . ?
B8_13 B4_13 B10_13 B9_13 37.4(5) . . . . ?
B1_13 B4_13 B10_13 B9_13 -64.3(7) . . . . ?
B5_13 B4_13 B10_13 B9_13 -0.5(7) . . . . ?
Cl4_13 B4_13 B10_13 B9_13 147.8(5) . . . . ?
B3_13 B4_13 B10_13 B9_13 -100.4(6) . . . . ?
B8_13 B4_13 B10_13 B3_13 137.8(6) . . . . ?
B1_13 B4_13 B10_13 B3_13 36.1(5) . . . . ?
B5_13 B4_13 B10_13 B3_13 99.9(6) . . . . ?
Cl4_13 B4_13 B10_13 B3_13 -111.7(6) . . . . ?
B8_13 B4_13 B10_13 Cl9_13 -109.2(6) . . . . ?
B1_13 B4_13 B10_13 Cl9_13 149.2(5) . . . . ?
B5_13 B4_13 B10_13 Cl9_13 -147.0(6) . . . . ?
Cl4_13 B4_13 B10_13 Cl9_13 1.3(9) . . . . ?
B3_13 B4_13 B10_13 Cl9_13 113.0(6) . . . . ?
B7_13 B9_13 B10_13 B8_13 37.8(5) . . . . ?
Cl10_13 B9_13 B10_13 B8_13 -110.7(6) . . . . ?
B11_13 B9_13 B10_13 B8_13 138.6(6) . . . . ?
B12_13 B9_13 B10_13 B8_13 100.8(6) . . . . ?
B7_13 B9_13 B10_13 B4_13 0.6(7) . . . . ?
Cl10_13 B9_13 B10_13 B4_13 -147.9(6) . . . . ?
B8_13 B9_13 B10_13 B4_13 -37.2(5) . . . . ?
B11_13 B9_13 B10_13 B4_13 101.4(6) . . . . ?
B12_13 B9_13 B10_13 B4_13 63.6(7) . . . . ?
B7_13 B9_13 B10_13 B11_13 -100.8(6) . . . . ?
Cl10_13 B9_13 B10_13 B11_13 110.7(6) . . . . ?
B8_13 B9_13 B10_13 B11_13 -138.6(6) . . . . ?
B12_13 B9_13 B10_13 B11_13 -37.8(5) . . . . ?
B7_13 B9_13 B10_13 B3_13 -63.2(7) . . . . ?
Cl10_13 B9_13 B10_13 B3_13 148.3(5) . . . . ?
B8_13 B9_13 B10_13 B3_13 -101.0(6) . . . . ?
B11_13 B9_13 B10_13 B3_13 37.6(5) . . . . ?
B12_13 B9_13 B10_13 B3_13 -0.2(7) . . . . ?
B7_13 B9_13 B10_13 Cl9_13 147.8(6) . . . . ?
Cl10_13 B9_13 B10_13 Cl9_13 -0.7(9) . . . . ?
B8_13 B9_13 B10_13 Cl9_13 110.0(6) . . . . ?
B11_13 B9_13 B10_13 Cl9_13 -111.4(6) . . . . ?
B12_13 B9_13 B10_13 Cl9_13 -149.2(5) . . . . ?
B2_13 B3_13 B10_13 B8_13 -62.8(7) . . . . ?
B1_13 B3_13 B10_13 B8_13 1.3(7) . . . . ?
B11_13 B3_13 B10_13 B8_13 -101.7(6) . . . . ?
Cl5_13 B3_13 B10_13 B8_13 147.5(5) . . . . ?
B4_13 B3_13 B10_13 B8_13 37.7(5) . . . . ?
B2_13 B3_13 B10_13 B4_13 -100.5(6) . . . . ?
B1_13 B3_13 B10_13 B4_13 -36.4(5) . . . . ?
B11_13 B3_13 B10_13 B4_13 -139.4(6) . . . . ?
Cl5_13 B3_13 B10_13 B4_13 109.8(7) . . . . ?
B2_13 B3_13 B10_13 B11_13 38.8(5) . . . . ?
B1_13 B3_13 B10_13 B11_13 102.9(6) . . . . ?
Cl5_13 B3_13 B10_13 B11_13 -110.9(6) . . . . ?
B4_13 B3_13 B10_13 B11_13 139.4(6) . . . . ?
B2_13 B3_13 B10_13 B9_13 0.8(7) . . . . ?
B1_13 B3_13 B10_13 B9_13 64.9(7) . . . . ?
B11_13 B3_13 B10_13 B9_13 -38.0(5) . . . . ?
Cl5_13 B3_13 B10_13 B9_13 -148.9(6) . . . . ?
B4_13 B3_13 B10_13 B9_13 101.4(6) . . . . ?
B2_13 B3_13 B10_13 Cl9_13 148.6(6) . . . . ?
B1_13 B3_13 B10_13 Cl9_13 -147.3(6) . . . . ?
B11_13 B3_13 B10_13 Cl9_13 109.8(7) . . . . ?
Cl5_13 B3_13 B10_13 Cl9_13 -1.1(9) . . . . ?
B4_13 B3_13 B10_13 Cl9_13 -110.8(6) . . . . ?
B2_13 B3_13 B11_13 Cl7_13 111.3(7) . . . . ?
B1_13 B3_13 B11_13 Cl7_13 148.8(6) . . . . ?
Cl5_13 B3_13 B11_13 Cl7_13 0.8(9) . . . . ?
B4_13 B3_13 B11_13 Cl7_13 -147.6(5) . . . . ?
B10_13 B3_13 B11_13 Cl7_13 -111.5(6) . . . . ?
B2_13 B3_13 B11_13 B10_13 -137.1(6) . . . . ?
B1_13 B3_13 B11_13 B10_13 -99.7(6) . . . . ?
Cl5_13 B3_13 B11_13 B10_13 112.4(6) . . . . ?
B4_13 B3_13 B11_13 B10_13 -36.0(5) . . . . ?
B1_13 B3_13 B11_13 B2_13 37.5(6) . . . . ?
Cl5_13 B3_13 B11_13 B2_13 -110.5(7) . . . . ?
B4_13 B3_13 B11_13 B2_13 101.1(6) . . . . ?
B10_13 B3_13 B11_13 B2_13 137.1(6) . . . . ?
B2_13 B3_13 B11_13 B9_13 -99.3(6) . . . . ?
B1_13 B3_13 B11_13 B9_13 -61.8(7) . . . . ?
Cl5_13 B3_13 B11_13 B9_13 150.2(5) . . . . ?
B4_13 B3_13 B11_13 B9_13 1.8(7) . . . . ?
B10_13 B3_13 B11_13 B9_13 37.9(5) . . . . ?
B2_13 B3_13 B11_13 B12_13 -35.6(5) . . . . ?
B1_13 B3_13 B11_13 B12_13 1.8(8) . . . . ?
Cl5_13 B3_13 B11_13 B12_13 -146.1(5) . . . . ?
B4_13 B3_13 B11_13 B12_13 65.5(7) . . . . ?
B10_13 B3_13 B11_13 B12_13 101.5(6) . . . . ?
B8_13 B10_13 B11_13 Cl7_13 -147.4(5) . . . . ?
B4_13 B10_13 B11_13 Cl7_13 148.9(5) . . . . ?
B9_13 B10_13 B11_13 Cl7_13 -110.1(6) . . . . ?
B3_13 B10_13 B11_13 Cl7_13 112.3(6) . . . . ?
Cl9_13 B10_13 B11_13 Cl7_13 -0.7(9) . . . . ?
B8_13 B10_13 B11_13 B3_13 100.3(6) . . . . ?
B4_13 B10_13 B11_13 B3_13 36.6(5) . . . . ?
B9_13 B10_13 B11_13 B3_13 137.6(6) . . . . ?
Cl9_13 B10_13 B11_13 B3_13 -112.9(6) . . . . ?
B8_13 B10_13 B11_13 B2_13 63.0(7) . . . . ?
B4_13 B10_13 B11_13 B2_13 -0.6(7) . . . . ?
B9_13 B10_13 B11_13 B2_13 100.3(6) . . . . ?
B3_13 B10_13 B11_13 B2_13 -37.3(5) . . . . ?
Cl9_13 B10_13 B11_13 B2_13 -150.2(5) . . . . ?
B8_13 B10_13 B11_13 B9_13 -37.3(5) . . . . ?
B4_13 B10_13 B11_13 B9_13 -101.0(6) . . . . ?
B3_13 B10_13 B11_13 B9_13 -137.6(6) . . . . ?
Cl9_13 B10_13 B11_13 B9_13 109.4(6) . . . . ?
B8_13 B10_13 B11_13 B12_13 0.8(7) . . . . ?
B4_13 B10_13 B11_13 B12_13 -62.9(7) . . . . ?
B9_13 B10_13 B11_13 B12_13 38.1(5) . . . . ?
B3_13 B10_13 B11_13 B12_13 -99.5(6) . . . . ?
Cl9_13 B10_13 B11_13 B12_13 147.5(5) . . . . ?
B3_13 B2_13 B11_13 Cl7_13 -111.1(6) . . . . ?
B6_13 B2_13 B11_13 Cl7_13 146.5(5) . . . . ?
B1_13 B2_13 B11_13 Cl7_13 -148.0(6) . . . . ?
B12_13 B2_13 B11_13 Cl7_13 109.4(6) . . . . ?
Cl6_13 B2_13 B11_13 Cl7_13 -0.8(9) . . . . ?
B6_13 B2_13 B11_13 B3_13 -102.4(6) . . . . ?
B1_13 B2_13 B11_13 B3_13 -36.9(5) . . . . ?
B12_13 B2_13 B11_13 B3_13 -139.5(6) . . . . ?
Cl6_13 B2_13 B11_13 B3_13 110.3(7) . . . . ?
B3_13 B2_13 B11_13 B10_13 38.2(5) . . . . ?
B6_13 B2_13 B11_13 B10_13 -64.1(7) . . . . ?
B1_13 B2_13 B11_13 B10_13 1.3(7) . . . . ?
B12_13 B2_13 B11_13 B10_13 -101.2(6) . . . . ?
Cl6_13 B2_13 B11_13 B10_13 148.6(6) . . . . ?
B3_13 B2_13 B11_13 B9_13 101.2(6) . . . . ?
B6_13 B2_13 B11_13 B9_13 -1.2(7) . . . . ?
B1_13 B2_13 B11_13 B9_13 64.2(7) . . . . ?
B12_13 B2_13 B11_13 B9_13 -38.3(5) . . . . ?
Cl6_13 B2_13 B11_13 B9_13 -148.5(5) . . . . ?
B3_13 B2_13 B11_13 B12_13 139.5(6) . . . . ?
B6_13 B2_13 B11_13 B12_13 37.1(5) . . . . ?
B1_13 B2_13 B11_13 B12_13 102.5(6) . . . . ?
Cl6_13 B2_13 B11_13 B12_13 -110.2(7) . . . . ?
B7_13 B9_13 B11_13 Cl7_13 -147.8(5) . . . . ?
Cl10_13 B9_13 B11_13 Cl7_13 0.9(9) . . . . ?
B8_13 B9_13 B11_13 Cl7_13 148.4(5) . . . . ?
B10_13 B9_13 B11_13 Cl7_13 111.8(6) . . . . ?
B12_13 B9_13 B11_13 Cl7_13 -110.7(6) . . . . ?
B7_13 B9_13 B11_13 B3_13 62.3(7) . . . . ?
Cl10_13 B9_13 B11_13 B3_13 -149.1(5) . . . . ?
B8_13 B9_13 B11_13 B3_13 -1.5(7) . . . . ?
B10_13 B9_13 B11_13 B3_13 -38.2(5) . . . . ?
B12_13 B9_13 B11_13 B3_13 99.4(6) . . . . ?
B7_13 B9_13 B11_13 B10_13 100.4(6) . . . . ?
Cl10_13 B9_13 B11_13 B10_13 -110.9(6) . . . . ?
B8_13 B9_13 B11_13 B10_13 36.7(5) . . . . ?
B12_13 B9_13 B11_13 B10_13 137.6(6) . . . . ?
B7_13 B9_13 B11_13 B2_13 0.6(7) . . . . ?
Cl10_13 B9_13 B11_13 B2_13 149.3(5) . . . . ?
B8_13 B9_13 B11_13 B2_13 -63.2(7) . . . . ?
B10_13 B9_13 B11_13 B2_13 -99.8(6) . . . . ?
B12_13 B9_13 B11_13 B2_13 37.7(5) . . . . ?
B7_13 B9_13 B11_13 B12_13 -37.1(5) . . . . ?
Cl10_13 B9_13 B11_13 B12_13 111.5(6) . . . . ?
B8_13 B9_13 B11_13 B12_13 -100.9(6) . . . . ?
B10_13 B9_13 B11_13 B12_13 -137.6(6) . . . . ?
B2_13 B6_13 B12_13 Cl8_13 -111.1(7) . . . . ?
Cl2_13 B6_13 B12_13 Cl8_13 1.5(9) . . . . ?
B7_13 B6_13 B12_13 Cl8_13 112.2(6) . . . . ?
B1_13 B6_13 B12_13 Cl8_13 -148.0(6) . . . . ?
B5_13 B6_13 B12_13 Cl8_13 149.2(5) . . . . ?
Cl2_13 B6_13 B12_13 B2_13 112.7(7) . . . . ?
B7_13 B6_13 B12_13 B2_13 -136.7(6) . . . . ?
B1_13 B6_13 B12_13 B2_13 -36.9(5) . . . . ?
B5_13 B6_13 B12_13 B2_13 -99.7(6) . . . . ?
B2_13 B6_13 B12_13 B7_13 136.7(6) . . . . ?
Cl2_13 B6_13 B12_13 B7_13 -110.7(7) . . . . ?
B1_13 B6_13 B12_13 B7_13 99.8(6) . . . . ?
B5_13 B6_13 B12_13 B7_13 37.0(5) . . . . ?
B2_13 B6_13 B12_13 B11_13 36.7(5) . . . . ?
Cl2_13 B6_13 B12_13 B11_13 149.4(5) . . . . ?
B7_13 B6_13 B12_13 B11_13 -99.9(6) . . . . ?
B1_13 B6_13 B12_13 B11_13 -0.2(7) . . . . ?
B5_13 B6_13 B12_13 B11_13 -63.0(7) . . . . ?
B2_13 B6_13 B12_13 B9_13 99.6(6) . . . . ?
Cl2_13 B6_13 B12_13 B9_13 -147.7(5) . . . . ?
B7_13 B6_13 B12_13 B9_13 -37.1(5) . . . . ?
B1_13 B6_13 B12_13 B9_13 62.7(7) . . . . ?
B5_13 B6_13 B12_13 B9_13 -0.1(7) . . . . ?
B3_13 B2_13 B12_13 Cl8_13 -146.5(6) . . . . ?
B6_13 B2_13 B12_13 Cl8_13 111.3(7) . . . . ?
B1_13 B2_13 B12_13 Cl8_13 149.3(5) . . . . ?
B11_13 B2_13 B12_13 Cl8_13 -109.7(7) . . . . ?
Cl6_13 B2_13 B12_13 Cl8_13 1.0(9) . . . . ?
B3_13 B2_13 B12_13 B6_13 102.2(6) . . . . ?
B1_13 B2_13 B12_13 B6_13 38.0(5) . . . . ?
B11_13 B2_13 B12_13 B6_13 139.0(6) . . . . ?
Cl6_13 B2_13 B12_13 B6_13 -110.3(7) . . . . ?
B3_13 B2_13 B12_13 B7_13 63.4(7) . . . . ?
B6_13 B2_13 B12_13 B7_13 -38.8(5) . . . . ?
B1_13 B2_13 B12_13 B7_13 -0.8(8) . . . . ?
B11_13 B2_13 B12_13 B7_13 100.2(6) . . . . ?
Cl6_13 B2_13 B12_13 B7_13 -149.1(5) . . . . ?
B3_13 B2_13 B12_13 B11_13 -36.8(5) . . . . ?
B6_13 B2_13 B12_13 B11_13 -139.0(6) . . . . ?
B1_13 B2_13 B12_13 B11_13 -101.0(6) . . . . ?
Cl6_13 B2_13 B12_13 B11_13 110.7(6) . . . . ?
B3_13 B2_13 B12_13 B9_13 1.1(8) . . . . ?
B6_13 B2_13 B12_13 B9_13 -101.1(6) . . . . ?
B1_13 B2_13 B12_13 B9_13 -63.1(7) . . . . ?
B11_13 B2_13 B12_13 B9_13 37.9(5) . . . . ?
Cl6_13 B2_13 B12_13 B9_13 148.6(5) . . . . ?
Cl12_13 B7_13 B12_13 Cl8_13 -1.1(9) . . . . ?
B9_13 B7_13 B12_13 Cl8_13 110.0(7) . . . . ?
B8_13 B7_13 B12_13 Cl8_13 147.9(5) . . . . ?
B6_13 B7_13 B12_13 Cl8_13 -111.9(7) . . . . ?
B5_13 B7_13 B12_13 Cl8_13 -148.6(5) . . . . ?
Cl12_13 B7_13 B12_13 B6_13 110.8(7) . . . . ?
B9_13 B7_13 B12_13 B6_13 -138.1(6) . . . . ?
B8_13 B7_13 B12_13 B6_13 -100.2(6) . . . . ?
B5_13 B7_13 B12_13 B6_13 -36.8(5) . . . . ?
Cl12_13 B7_13 B12_13 B2_13 148.9(6) . . . . ?
B9_13 B7_13 B12_13 B2_13 -100.0(6) . . . . ?
B8_13 B7_13 B12_13 B2_13 -62.1(7) . . . . ?
B6_13 B7_13 B12_13 B2_13 38.1(5) . . . . ?
B5_13 B7_13 B12_13 B2_13 1.4(7) . . . . ?
Cl12_13 B7_13 B12_13 B11_13 -147.9(5) . . . . ?
B9_13 B7_13 B12_13 B11_13 -36.8(5) . . . . ?
B8_13 B7_13 B12_13 B11_13 1.1(7) . . . . ?
B6_13 B7_13 B12_13 B11_13 101.3(6) . . . . ?
B5_13 B7_13 B12_13 B11_13 64.6(7) . . . . ?
Cl12_13 B7_13 B12_13 B9_13 -111.1(7) . . . . ?
B8_13 B7_13 B12_13 B9_13 37.9(5) . . . . ?
B6_13 B7_13 B12_13 B9_13 138.1(6) . . . . ?
B5_13 B7_13 B12_13 B9_13 101.4(6) . . . . ?
Cl7_13 B11_13 B12_13 Cl8_13 -0.1(9) . . . . ?
B3_13 B11_13 B12_13 Cl8_13 147.5(5) . . . . ?
B10_13 B11_13 B12_13 Cl8_13 -148.7(5) . . . . ?
B2_13 B11_13 B12_13 Cl8_13 112.1(6) . . . . ?
B9_13 B11_13 B12_13 Cl8_13 -110.8(6) . . . . ?
Cl7_13 B11_13 B12_13 B6_13 -148.6(5) . . . . ?
B3_13 B11_13 B12_13 B6_13 -1.0(7) . . . . ?
B10_13 B11_13 B12_13 B6_13 62.8(7) . . . . ?
B2_13 B11_13 B12_13 B6_13 -36.4(5) . . . . ?
B9_13 B11_13 B12_13 B6_13 100.7(6) . . . . ?
Cl7_13 B11_13 B12_13 B2_13 -112.2(6) . . . . ?
B3_13 B11_13 B12_13 B2_13 35.4(5) . . . . ?
B10_13 B11_13 B12_13 B2_13 99.2(6) . . . . ?
B9_13 B11_13 B12_13 B2_13 137.0(6) . . . . ?
Cl7_13 B11_13 B12_13 B7_13 147.5(6) . . . . ?
B3_13 B11_13 B12_13 B7_13 -64.9(7) . . . . ?
B10_13 B11_13 B12_13 B7_13 -1.1(7) . . . . ?
B2_13 B11_13 B12_13 B7_13 -100.3(6) . . . . ?
B9_13 B11_13 B12_13 B7_13 36.7(5) . . . . ?
Cl7_13 B11_13 B12_13 B9_13 110.7(6) . . . . ?
B3_13 B11_13 B12_13 B9_13 -101.7(6) . . . . ?
B10_13 B11_13 B12_13 B9_13 -37.9(5) . . . . ?
B2_13 B11_13 B12_13 B9_13 -137.0(6) . . . . ?
B7_13 B9_13 B12_13 Cl8_13 -111.9(6) . . . . ?
Cl10_13 B9_13 B12_13 Cl8_13 -1.0(9) . . . . ?
B8_13 B9_13 B12_13 Cl8_13 -149.9(5) . . . . ?
B10_13 B9_13 B12_13 Cl8_13 147.4(5) . . . . ?
B11_13 B9_13 B12_13 Cl8_13 109.8(6) . . . . ?
B7_13 B9_13 B12_13 B6_13 37.7(5) . . . . ?
Cl10_13 B9_13 B12_13 B6_13 148.6(6) . . . . ?
B8_13 B9_13 B12_13 B6_13 -0.3(7) . . . . ?
B10_13 B9_13 B12_13 B6_13 -63.0(7) . . . . ?
B11_13 B9_13 B12_13 B6_13 -100.6(6) . . . . ?
B7_13 B9_13 B12_13 B2_13 100.1(6) . . . . ?
Cl10_13 B9_13 B12_13 B2_13 -148.9(6) . . . . ?
B8_13 B9_13 B12_13 B2_13 62.2(7) . . . . ?
B10_13 B9_13 B12_13 B2_13 -0.6(7) . . . . ?
B11_13 B9_13 B12_13 B2_13 -38.2(5) . . . . ?
Cl10_13 B9_13 B12_13 B7_13 111.0(7) . . . . ?
B8_13 B9_13 B12_13 B7_13 -38.0(5) . . . . ?
B10_13 B9_13 B12_13 B7_13 -100.7(6) . . . . ?
B11_13 B9_13 B12_13 B7_13 -138.3(6) . . . . ?
B7_13 B9_13 B12_13 B11_13 138.3(6) . . . . ?
Cl10_13 B9_13 B12_13 B11_13 -110.7(7) . . . . ?
B8_13 B9_13 B12_13 B11_13 100.4(6) . . . . ?
B10_13 B9_13 B12_13 B11_13 37.6(5) . . . . ?
